data_4003320
loop_
_publ_author_name
'Jin, Shan'
'Wang, Shuxin'
'Xiong, Ling'
'Zhou, Meng'
'Chen, Shuang'
'Du, Wenjun'
'Xia, Andong'
'Pei, Yong'
'Zhu, Manzhou'

_publ_section_title
;
 Two Electron Reduction: From Quantum Dots to Metal Nanoclusters
;
_journal_issue 21
_journal_name_full 'Chemistry of Materials'
_journal_page_first 7905
_journal_paper_doi 10.1021/acs.chemmater.6b03472
_journal_volume 28
_journal_year 2016
_chemical_formula_sum 'C176 H328 Ag62 B2 S44'
_chemical_formula_weight 10564.58
_space_group_crystal_system triclinic
_space_group_IT_number 2
_space_group_name_Hall '-P 1'
_space_group_name_H-M_alt 'P -1'
_symmetry_space_group_name_H-M 'P -1'
_atom_sites_solution_hydrogens geom
_atom_sites_solution_primary direct
_atom_sites_solution_secondary difmap
_audit_creation_method SHELXL-97
_cell_angle_alpha 87.7621(17)
_cell_angle_beta 64.8727(16)
_cell_angle_gamma 60.9692(15)
_cell_formula_units_Z 1
_cell_length_a 21.432(3)
_cell_length_b 21.539(3)
_cell_length_c 21.910(3)
_cell_measurement_reflns_used 9939
_cell_measurement_temperature 293(2)
_cell_measurement_theta_max 22.612
_cell_measurement_theta_min 2.232
_cell_volume 7826.3(19)
_computing_structure_refinement 'SHELXL-97 (Sheldrick, 2008)'
_computing_structure_solution 'SHELXS-97 (Sheldrick, 2008)'
_diffrn_ambient_temperature 293(2)
_diffrn_measured_fraction_theta_full 0.989
_diffrn_measured_fraction_theta_max 0.989
_diffrn_measurement_device_type 'Bruker Apex II'
_diffrn_radiation_monochromator graphite
_diffrn_radiation_source 'fine-focus sealed tube'
_diffrn_radiation_type MoK\a
_diffrn_radiation_wavelength 0.71073
_diffrn_reflns_av_R_equivalents 0.0484
_diffrn_reflns_av_sigmaI/netI 0.0919
_diffrn_reflns_limit_h_max 25
_diffrn_reflns_limit_h_min -25
_diffrn_reflns_limit_k_max 25
_diffrn_reflns_limit_k_min -24
_diffrn_reflns_limit_l_max 26
_diffrn_reflns_limit_l_min -26
_diffrn_reflns_number 57410
_diffrn_reflns_theta_full 25.25
_diffrn_reflns_theta_max 25.25
_diffrn_reflns_theta_min 1.68
_exptl_absorpt_coefficient_mu 4.099
_exptl_absorpt_correction_T_max 0.4798
_exptl_absorpt_correction_T_min 0.4396
_exptl_crystal_colour red
_exptl_crystal_density_diffrn 2.242
_exptl_crystal_density_method 'not measured'
_exptl_crystal_description block
_exptl_crystal_F_000 5012
_exptl_crystal_size_max 0.24
_exptl_crystal_size_mid 0.22
_exptl_crystal_size_min 0.21
_platon_squeeze_details
;
;
_refine_diff_density_max 5.534
_refine_diff_density_min -2.278
_refine_diff_density_rms 0.305
_refine_ls_extinction_method none
_refine_ls_goodness_of_fit_ref 1.121
_refine_ls_hydrogen_treatment mixed
_refine_ls_matrix_type full
_refine_ls_number_parameters 1407
_refine_ls_number_reflns 28028
_refine_ls_number_restraints 0
_refine_ls_restrained_S_all 1.121
_refine_ls_R_factor_all 0.1655
_refine_ls_R_factor_gt 0.1134
_refine_ls_shift/su_max 0.010
_refine_ls_shift/su_mean 0.001
_refine_ls_structure_factor_coef Fsqd
_refine_ls_weighting_details 'calc w=1/[\s^2^(Fo^2^)+(0.2000P)^2^+0.0000P] where P=(Fo^2^+2Fc^2^)/3'
_refine_ls_weighting_scheme calc
_refine_ls_wR_factor_gt 0.3230
_refine_ls_wR_factor_ref 0.3597
_reflns_number_gt 14178
_reflns_number_total 28028
_reflns_threshold_expression >2sigma(I)
_cod_data_source_file cm6b03472_si_003.cif
_cod_data_source_block a
_cod_original_cell_volume 7826.2(18)
_cod_database_code 4003320

loop_
_symmetry_equiv_pos_as_xyz
'x, y, z'
'-x, -y, -z'

loop_
_atom_site_label
_atom_site_type_symbol
_atom_site_fract_x
_atom_site_fract_y
_atom_site_fract_z
_atom_site_U_iso_or_equiv
_atom_site_adp_type
_atom_site_occupancy
_atom_site_symmetry_multiplicity
_atom_site_calc_flag
_atom_site_refinement_flags
_atom_site_disorder_assembly
_atom_site_disorder_group
Ag1 Ag 0.92006(7) 0.10827(6) 0.53711(7) 0.0422(3) Uani 1 1 d . . .
Ag2 Ag 1.02491(7) 0.01510(7) 0.40382(7) 0.0412(3) Uani 1 1 d . . .
Ag3 Ag 1.08905(7) 0.01425(6) 0.49419(7) 0.0421(3) Uani 1 1 d . . .
Ag4 Ag 0.84916(10) 0.11698(9) 0.44420(9) 0.0694(5) Uani 1 1 d . . .
Ag5 Ag 0.71350(10) 0.21430(8) 0.58542(10) 0.0688(5) Uani 1 1 d . . .
Ag6 Ag 0.98130(11) 0.11413(10) 0.63472(9) 0.0716(5) Uani 1 1 d . . .
Ag7 Ag 0.79592(9) 0.08339(8) 0.64739(8) 0.0598(4) Uani 1 1 d . . .
Ag8 Ag 0.64746(12) 0.05114(10) 0.55378(13) 0.0919(7) Uani 1 1 d . . .
Ag9 Ag 0.68144(18) 0.31769(16) 0.72146(16) 0.0808(8) Uani 0.725(2) 1 d P A 1
Ag10 Ag 1.22497(9) 0.04664(9) 0.36112(9) 0.0661(5) Uani 1 1 d . . .
Ag11 Ag 1.03581(11) 0.14315(10) 0.43131(10) 0.0767(5) Uani 1 1 d . A .
Ag12 Ag 1.15091(14) 0.17113(10) 0.29421(12) 0.0995(7) Uani 1 1 d . A .
Ag13 Ag 0.65347(16) 0.18694(12) 0.49291(12) 0.0966(7) Uani 1 1 d . A .
Ag14 Ag 0.95031(15) 0.17596(14) 0.34226(12) 0.0709(7) Uani 0.725(2) 1 d P A 1
Ag15 Ag 0.77047(14) 0.27773(14) 0.40811(15) 0.1102(8) Uani 1 1 d . . .
Ag16 Ag 1.20942(12) 0.16634(11) 0.47721(12) 0.0985(7) Uani 1 1 d . . .
Ag17 Ag 1.17111(13) 0.06121(12) 0.56046(12) 0.0601(6) Uani 0.725(2) 1 d P . 1
Ag18 Ag 1.30985(16) -0.03048(13) 0.20851(15) 0.1249(9) Uani 1 1 d . A .
Ag19 Ag 0.79399(19) 0.0665(2) 0.33473(17) 0.1080(12) Uani 0.725(2) 1 d P A 1
Ag20 Ag 0.85476(14) 0.26245(12) 0.61905(14) 0.0730(7) Uani 0.725(2) 1 d P A 1
Ag21 Ag 0.60884(16) 0.15473(14) 0.67990(12) 0.1071(7) Uani 1 1 d . . .
Ag22 Ag 1.07612(16) -0.03797(16) 0.25104(13) 0.0853(8) Uani 0.725(2) 1 d P . 1
Ag23 Ag 0.7651(2) 0.35986(19) 0.53297(19) 0.0941(10) Uani 0.725(2) 1 d P A 1
Ag24 Ag 0.96919(14) -0.09322(11) 0.24132(13) 0.0990(7) Uani 1 1 d . . .
Ag25 Ag 0.83570(14) 0.24762(13) 0.77182(13) 0.1031(7) Uani 1 1 d . . .
Ag26 Ag 1.03774(14) 0.22741(13) 0.64693(12) 0.1018(7) Uani 1 1 d . . .
Ag27 Ag 1.01092(17) 0.28904(15) 0.51739(17) 0.1326(10) Uani 1 1 d . A .
Ag28 Ag 1.1519(2) 0.0685(2) 0.19199(15) 0.1400(11) Uani 1 1 d . . .
Ag29 Ag 0.92848(19) 0.3143(2) 0.39757(19) 0.1542(12) Uani 1 1 d . . .
Ag30 Ag 0.7068(2) 0.1806(2) 0.80367(18) 0.1127(12) Uani 0.725(2) 1 d P . 1
Ag31 Ag 0.9504(3) 0.0798(2) 0.2233(2) 0.1391(15) Uani 0.725(2) 1 d P A 1
Ag39 Ag 0.7304(7) 0.3259(4) 0.6887(6) 0.111(3) Uani 0.275(2) 1 d P A 2
Ag44 Ag 0.9758(11) 0.1028(8) 0.2952(8) 0.204(7) Uani 0.275(2) 1 d P A 2
Ag47 Ag 1.1553(5) 0.0104(6) 0.6159(5) 0.113(3) Uani 0.275(2) 1 d P . 2
Ag49 Ag 0.8247(6) 0.1104(5) 0.3048(5) 0.148(6) Uani 0.275(2) 1 d P . 2
Ag50 Ag 0.9477(6) 0.2486(5) 0.5739(6) 0.135(4) Uani 0.275(2) 1 d P A 2
Ag52 Ag 1.1618(3) -0.1093(3) 0.2453(2) 0.0449(13) Uani 0.275(2) 1 d P . 2
Ag53 Ag 0.8148(8) 0.3625(6) 0.5095(7) 0.128(4) Uani 0.275(2) 1 d P A 2
Ag60 Ag 0.6660(3) 0.2265(3) 0.7879(3) 0.0586(16) Uani 0.275(2) 1 d P . 2
Ag61 Ag 1.0267(4) 0.0061(7) 0.1908(4) 0.128(4) Uani 0.275(2) 1 d P A 2
B1 B 0.4953(17) 0.2785(17) 0.1909(13) 0.077(8) Uani 1 1 d . . .
C1 C 1.4892(18) -0.1981(16) 0.1377(17) 0.101(8) Uani 1 1 d . A .
C2 C 1.477(2) -0.1871(18) 0.0783(17) 0.121(11) Uani 1 1 d . . .
H2A H 1.5243 -0.1918 0.0402 0.182 Uiso 1 1 calc R . .
H2B H 1.4316 -0.1394 0.0875 0.182 Uiso 1 1 calc R . .
H2C H 1.4669 -0.2228 0.0669 0.182 Uiso 1 1 calc R . .
C3 C 1.5319(19) -0.2704(15) 0.1448(16) 0.115(10) Uani 1 1 d . . .
H3A H 1.4957 -0.2881 0.1642 0.173 Uiso 1 1 calc R . .
H3B H 1.5545 -0.2715 0.1748 0.173 Uiso 1 1 calc R . .
H3C H 1.5744 -0.3005 0.1004 0.173 Uiso 1 1 calc R . .
C4 C 1.5255(19) -0.1523(17) 0.1415(18) 0.124(11) Uani 1 1 d . . .
H4A H 1.4927 -0.1036 0.1382 0.186 Uiso 1 1 calc R . .
H4B H 1.5791 -0.1734 0.1041 0.186 Uiso 1 1 calc R . .
H4C H 1.5271 -0.1515 0.1846 0.186 Uiso 1 1 calc R . .
C5 C 1.3933(12) 0.0654(12) 0.3245(12) 0.066(6) Uani 1 1 d . . .
C6 C 1.4411(13) -0.0004(12) 0.2688(12) 0.080(7) Uani 1 1 d . A .
H6A H 1.4452 0.0140 0.2258 0.119 Uiso 1 1 calc R . .
H6B H 1.4149 -0.0279 0.2795 0.119 Uiso 1 1 calc R . .
H6C H 1.4941 -0.0298 0.2649 0.119 Uiso 1 1 calc R . .
C7 C 1.3608(13) 0.1310(12) 0.2952(12) 0.074(6) Uani 1 1 d . A .
H7A H 1.3213 0.1731 0.3321 0.112 Uiso 1 1 calc R . .
H7B H 1.3363 0.1242 0.2702 0.112 Uiso 1 1 calc R . .
H7C H 1.4041 0.1376 0.2647 0.112 Uiso 1 1 calc R . .
C8 C 1.4413(13) 0.0733(12) 0.3577(12) 0.071(6) Uani 1 1 d . A .
H8A H 1.4899 0.0688 0.3221 0.107 Uiso 1 1 calc R . .
H8B H 1.4546 0.0359 0.3833 0.107 Uiso 1 1 calc R . .
H8C H 1.4090 0.1200 0.3882 0.107 Uiso 1 1 calc R . .
C9 C 1.1391(16) 0.3345(14) 0.5863(15) 0.087(7) Uani 1 1 d . . .
C10 C 1.1509(17) 0.3703(16) 0.5263(16) 0.108(9) Uani 1 1 d . A .
H10A H 1.1620 0.4066 0.5340 0.163 Uiso 1 1 calc R . .
H10B H 1.1028 0.3928 0.5210 0.163 Uiso 1 1 calc R . .
H10C H 1.1953 0.3347 0.4853 0.163 Uiso 1 1 calc R . .
C11 C 1.2154(16) 0.2917(14) 0.5829(15) 0.098(9) Uani 1 1 d . A .
H11A H 1.2337 0.3224 0.5895 0.147 Uiso 1 1 calc R . .
H11B H 1.2527 0.2592 0.5387 0.147 Uiso 1 1 calc R . .
H11C H 1.2120 0.2640 0.6184 0.147 Uiso 1 1 calc R . .
C12 C 1.0694(17) 0.3904(14) 0.6481(15) 0.105(9) Uani 1 1 d . A .
H12A H 1.0803 0.3817 0.6868 0.157 Uiso 1 1 calc R . .
H12B H 1.0225 0.3883 0.6576 0.157 Uiso 1 1 calc R . .
H12C H 1.0601 0.4376 0.6401 0.157 Uiso 1 1 calc R . .
C13 C 0.9570(18) 0.2720(15) 0.8283(15) 0.095(8) Uani 1 1 d . . .
C14 C 1.0389(17) 0.2469(15) 0.8190(15) 0.106(9) Uani 1 1 d . A .
H14A H 1.0372 0.2838 0.8439 0.159 Uiso 1 1 calc R . .
H14B H 1.0749 0.2375 0.7708 0.159 Uiso 1 1 calc R . .
H14C H 1.0577 0.2032 0.8361 0.159 Uiso 1 1 calc R . .
C15 C 0.9107(18) 0.3490(16) 0.8327(16) 0.110(10) Uani 1 1 d . A .
H15A H 0.8976 0.3750 0.8751 0.165 Uiso 1 1 calc R . .
H15B H 0.8619 0.3609 0.8315 0.165 Uiso 1 1 calc R . .
H15C H 0.9417 0.3625 0.7945 0.165 Uiso 1 1 calc R . .
C16 C 0.9074(19) 0.2634(17) 0.9037(16) 0.117(10) Uani 1 1 d . A .
H16A H 0.9418 0.2428 0.9252 0.175 Uiso 1 1 calc R . .
H16B H 0.8886 0.2321 0.8999 0.175 Uiso 1 1 calc R . .
H16C H 0.8622 0.3103 0.9311 0.175 Uiso 1 1 calc R . .
C17 C 0.627(2) 0.3848(17) 0.8941(17) 0.111(10) Uani 1 1 d . . .
C18 C 0.637(2) 0.4422(17) 0.8752(17) 0.124(11) Uani 1 1 d . A .
H18A H 0.6726 0.4301 0.8267 0.186 Uiso 1 1 calc R . .
H18B H 0.6589 0.4527 0.9005 0.186 Uiso 1 1 calc R . .
H18C H 0.5853 0.4839 0.8850 0.186 Uiso 1 1 calc R . .
C19 C 0.643(2) 0.3590(19) 0.9548(17) 0.139(12) Uani 1 1 d . A .
H19A H 0.6996 0.3256 0.9384 0.208 Uiso 1 1 calc R . .
H19B H 0.6139 0.3352 0.9770 0.208 Uiso 1 1 calc R . .
H19C H 0.6253 0.4000 0.9871 0.208 Uiso 1 1 calc R . .
C20 C 0.544(2) 0.4104(19) 0.896(2) 0.140(13) Uani 1 1 d . A .
H20A H 0.5448 0.3693 0.8785 0.211 Uiso 1 1 calc R . .
H20B H 0.5342 0.4455 0.8671 0.211 Uiso 1 1 calc R . .
H20C H 0.5012 0.4321 0.9421 0.211 Uiso 1 1 calc R . .
C21 C 0.8133(16) 0.4434(13) 0.6442(14) 0.084(7) Uani 1 1 d . A .
C22 C 0.7252(17) 0.4799(16) 0.6843(17) 0.117(10) Uani 1 1 d . . .
H22A H 0.7009 0.5264 0.6727 0.176 Uiso 1 1 calc R . .
H22B H 0.7100 0.4867 0.7326 0.176 Uiso 1 1 calc R . .
H22C H 0.7074 0.4507 0.6736 0.176 Uiso 1 1 calc R . .
C23 C 0.851(2) 0.4843(16) 0.5928(16) 0.120(10) Uani 1 1 d . . .
H23A H 0.8722 0.4613 0.5461 0.179 Uiso 1 1 calc R . .
H23B H 0.8929 0.4822 0.5997 0.179 Uiso 1 1 calc R . .
H23C H 0.8094 0.5341 0.6015 0.179 Uiso 1 1 calc R . .
C24 C 0.8495(19) 0.4254(16) 0.6957(16) 0.116(10) Uani 1 1 d . . .
H24A H 0.8068 0.4488 0.7419 0.174 Uiso 1 1 calc R . .
H24B H 0.8860 0.4427 0.6847 0.174 Uiso 1 1 calc R . .
H24C H 0.8780 0.3738 0.6920 0.174 Uiso 1 1 calc R . .
C25 C 1.0828(16) 0.3480(14) 0.3529(15) 0.091(8) Uani 1 1 d . . .
C26 C 1.0736(18) 0.3548(16) 0.2858(15) 0.110(10) Uani 1 1 d . A .
H26A H 1.0922 0.3856 0.2622 0.165 Uiso 1 1 calc R . .
H26B H 1.0180 0.3754 0.2974 0.165 Uiso 1 1 calc R . .
H26C H 1.1051 0.3076 0.2564 0.165 Uiso 1 1 calc R . .
C27 C 1.0198(18) 0.4194(14) 0.4150(16) 0.113(10) Uani 1 1 d . A .
H27A H 1.0332 0.4111 0.4523 0.169 Uiso 1 1 calc R . .
H27B H 0.9661 0.4289 0.4310 0.169 Uiso 1 1 calc R . .
H27C H 1.0226 0.4603 0.3986 0.169 Uiso 1 1 calc R . .
C28 C 1.1605(16) 0.3250(14) 0.3400(16) 0.104(9) Uani 1 1 d . A .
H28A H 1.1970 0.3005 0.2926 0.156 Uiso 1 1 calc R . .
H28B H 1.1746 0.2924 0.3693 0.156 Uiso 1 1 calc R . .
H28C H 1.1638 0.3663 0.3490 0.156 Uiso 1 1 calc R . .
C29 C 1.314(3) 0.113(2) 0.107(2) 0.143(13) Uani 1 1 d . . .
C30 C 1.285(3) 0.121(2) 0.061(2) 0.162(15) Uani 1 1 d . A 1
H30A H 1.3216 0.1383 0.0239 0.242 Uiso 1 1 d R A 1
H30B H 1.2311 0.1563 0.0715 0.242 Uiso 1 1 d R A 1
H30C H 1.2953 0.0735 0.0519 0.242 Uiso 1 1 d R A 1
C31 C 1.404(2) 0.047(2) 0.070(2) 0.166(16) Uani 1 1 d . A 2
H31A H 1.4095 0.0003 0.0740 0.249 Uiso 1 1 d R A 2
H31B H 1.4356 0.0522 0.0877 0.249 Uiso 1 1 d R A 2
H31C H 1.4224 0.0385 0.0232 0.249 Uiso 1 1 d R A 2
C32 C 1.314(3) 0.180(2) 0.124(2) 0.175(17) Uani 1 1 d . A .
H32A H 1.3517 0.1859 0.0840 0.262 Uiso 1 1 calc R . .
H32B H 1.3295 0.1755 0.1601 0.262 Uiso 1 1 calc R . .
H32C H 1.2611 0.2223 0.1396 0.262 Uiso 1 1 calc R . .
C33 C 1.2194(19) -0.1017(17) 0.0738(15) 0.099(8) Uani 1 1 d . . .
C34 C 1.307(2) -0.1541(19) 0.0388(18) 0.138(12) Uani 1 1 d . A 1
H34A H 1.3191 -0.1949 0.0608 0.207 Uiso 1 1 calc R A 1
H34B H 1.3347 -0.1311 0.0417 0.207 Uiso 1 1 calc R A 1
H34C H 1.3243 -0.1705 -0.0087 0.207 Uiso 1 1 calc R A 1
C35 C 1.193(2) -0.1524(17) 0.0740(15) 0.113(10) Uani 1 1 d . A 2
H35A H 1.1972 -0.1624 0.0296 0.170 Uiso 1 1 calc R A 2
H35B H 1.1380 -0.1316 0.1087 0.170 Uiso 1 1 calc R A 2
H35C H 1.2263 -0.1968 0.0837 0.170 Uiso 1 1 calc R A 2
C36 C 1.182(2) -0.0357(18) 0.0461(18) 0.133(12) Uani 1 1 d . A .
H36A H 1.2242 -0.0297 0.0115 0.199 Uiso 1 1 calc R . .
H36B H 1.1463 0.0064 0.0830 0.199 Uiso 1 1 calc R . .
H36C H 1.1531 -0.0419 0.0262 0.199 Uiso 1 1 calc R . .
C37 C 0.883(2) 0.0218(19) 0.1335(17) 0.109(10) Uani 1 1 d . . .
C38 C 0.868(2) 0.0803(19) 0.1106(18) 0.134(13) Uani 1 1 d . A .
H38A H 0.9172 0.0789 0.0825 0.202 Uiso 1 1 calc R . .
H38B H 0.8335 0.1213 0.1486 0.202 Uiso 1 1 calc R . .
H38C H 0.8410 0.0845 0.0835 0.202 Uiso 1 1 calc R . .
C39 C 0.947(2) -0.0405(18) 0.0735(17) 0.129(12) Uani 1 1 d . A .
H39A H 0.9361 -0.0314 0.0349 0.194 Uiso 1 1 calc R . .
H39B H 0.9484 -0.0843 0.0856 0.194 Uiso 1 1 calc R . .
H39C H 0.9984 -0.0459 0.0613 0.194 Uiso 1 1 calc R . .
C40 C 0.816(2) 0.009(2) 0.1487(18) 0.135(12) Uani 1 1 d . A .
H40A H 0.7690 0.0424 0.1900 0.203 Uiso 1 1 calc R . .
H40B H 0.8319 -0.0399 0.1550 0.203 Uiso 1 1 calc R . .
H40C H 0.8032 0.0160 0.1109 0.203 Uiso 1 1 calc R . .
C41 C 0.980(2) 0.2241(17) 0.1756(16) 0.105(9) Uani 1 1 d . . .
C42 C 1.029(2) 0.1895(18) 0.0969(16) 0.122(10) Uani 1 1 d . A .
H42A H 1.0675 0.2044 0.0748 0.183 Uiso 1 1 calc R . .
H42B H 0.9929 0.2054 0.0771 0.183 Uiso 1 1 calc R . .
H42C H 1.0568 0.1375 0.0904 0.183 Uiso 1 1 calc R . .
C43 C 1.011(2) 0.2665(17) 0.1858(17) 0.121(11) Uani 1 1 d . A .
H43A H 1.0278 0.2854 0.1454 0.181 Uiso 1 1 calc R . .
H43B H 1.0565 0.2364 0.1938 0.181 Uiso 1 1 calc R . .
H43C H 0.9699 0.3059 0.2249 0.181 Uiso 1 1 calc R . .
C44 C 0.8953(19) 0.2576(17) 0.2028(16) 0.119(10) Uani 1 1 d . A .
H44A H 0.8706 0.2670 0.2522 0.178 Uiso 1 1 calc R . .
H44B H 0.8835 0.2259 0.1865 0.178 Uiso 1 1 calc R . .
H44C H 0.8746 0.3026 0.1879 0.178 Uiso 1 1 calc R . .
C45 C 0.7410(18) 0.4621(15) 0.3934(16) 0.096(8) Uani 1 1 d . . .
C46 C 0.7756(19) 0.5085(16) 0.4096(17) 0.120(10) Uani 1 1 d . A .
H46A H 0.8319 0.4865 0.3780 0.180 Uiso 1 1 calc R . .
H46B H 0.7683 0.5090 0.4560 0.180 Uiso 1 1 calc R . .
H46C H 0.7470 0.5575 0.4044 0.180 Uiso 1 1 calc R . .
C47 C 0.6550(19) 0.4976(17) 0.4470(17) 0.123(11) Uani 1 1 d . A .
H47A H 0.6332 0.5487 0.4596 0.184 Uiso 1 1 calc R . .
H47B H 0.6517 0.4766 0.4869 0.184 Uiso 1 1 calc R . .
H47C H 0.6248 0.4902 0.4290 0.184 Uiso 1 1 calc R . .
C48 C 0.742(2) 0.4641(18) 0.3299(17) 0.133(12) Uani 1 1 d . A .
H48A H 0.7017 0.4554 0.3309 0.200 Uiso 1 1 calc R . .
H48B H 0.7941 0.4274 0.2950 0.200 Uiso 1 1 calc R . .
H48C H 0.7309 0.5110 0.3195 0.200 Uiso 1 1 calc R . .
C49 C 0.5541(13) 0.4023(12) 0.6489(12) 0.069(6) Uani 1 1 d . . .
C50 C 0.5467(15) 0.3928(15) 0.5820(13) 0.094(8) Uani 1 1 d . A .
H50A H 0.4908 0.4175 0.5930 0.141 Uiso 1 1 calc R . .
H50B H 0.5716 0.3421 0.5642 0.141 Uiso 1 1 calc R . .
H50C H 0.5732 0.4129 0.5480 0.141 Uiso 1 1 calc R . .
C51 C 0.5035(15) 0.3778(14) 0.7080(14) 0.100(9) Uani 1 1 d . A .
H51A H 0.5265 0.3623 0.7390 0.150 Uiso 1 1 calc R . .
H51B H 0.5040 0.3382 0.6886 0.150 Uiso 1 1 calc R . .
H51C H 0.4490 0.4177 0.7328 0.150 Uiso 1 1 calc R . .
C52 C 0.5354(18) 0.4713(13) 0.6743(15) 0.105(9) Uani 1 1 d . A .
H52A H 0.5121 0.5055 0.6497 0.157 Uiso 1 1 calc R . .
H52B H 0.5837 0.4690 0.6679 0.157 Uiso 1 1 calc R . .
H52C H 0.4977 0.4865 0.7225 0.157 Uiso 1 1 calc R . .
C53 C 0.6396(16) 0.2709(15) 0.3582(14) 0.088(7) Uani 1 1 d . . .
C54 C 0.6783(18) 0.2925(17) 0.2947(15) 0.116(10) Uani 1 1 d . A .
H54A H 0.6505 0.3008 0.2677 0.173 Uiso 1 1 calc R . .
H54B H 0.7335 0.2545 0.2684 0.173 Uiso 1 1 calc R . .
H54C H 0.6759 0.3363 0.3068 0.173 Uiso 1 1 calc R . .
C55 C 0.5769(18) 0.3336(16) 0.4057(15) 0.112(10) Uani 1 1 d . A .
H55A H 0.5975 0.3547 0.4240 0.167 Uiso 1 1 calc R . .
H55B H 0.5412 0.3229 0.4425 0.167 Uiso 1 1 calc R . .
H55C H 0.5481 0.3673 0.3840 0.167 Uiso 1 1 calc R . .
C56 C 0.6066(16) 0.2252(15) 0.3472(15) 0.101(9) Uani 1 1 d . A .
H56A H 0.5581 0.2364 0.3881 0.151 Uiso 1 1 calc R . .
H56B H 0.6460 0.1745 0.3376 0.151 Uiso 1 1 calc R . .
H56C H 0.5949 0.2361 0.3090 0.151 Uiso 1 1 calc R . .
C57 C 0.4500(18) 0.2168(17) 0.6156(18) 0.110(9) Uani 1 1 d . . .
C58 C 0.4166(18) 0.1752(18) 0.6609(18) 0.124(11) Uani 1 1 d . A .
H58A H 0.4155 0.1815 0.7046 0.186 Uiso 1 1 calc R . .
H58B H 0.4500 0.1246 0.6392 0.186 Uiso 1 1 calc R . .
H58C H 0.3628 0.1930 0.6680 0.186 Uiso 1 1 calc R . .
C59 C 0.4574(17) 0.1932(19) 0.5402(18) 0.126(11) Uani 1 1 d . A .
H59A H 0.4703 0.1438 0.5338 0.190 Uiso 1 1 calc R . .
H59B H 0.4992 0.1977 0.5036 0.190 Uiso 1 1 calc R . .
H59C H 0.4071 0.2245 0.5397 0.190 Uiso 1 1 calc R . .
C60 C 0.4128(18) 0.3014(16) 0.6180(18) 0.127(11) Uani 1 1 d . A .
H60A H 0.3848 0.3158 0.5908 0.191 Uiso 1 1 calc R . .
H60B H 0.4553 0.3118 0.5998 0.191 Uiso 1 1 calc R . .
H60C H 0.3759 0.3277 0.6648 0.191 Uiso 1 1 calc R . .
C61 C 0.6904(15) -0.0353(13) 0.3810(13) 0.079(7) Uani 1 1 d . . .
C62 C 0.7704(16) -0.1006(15) 0.3251(15) 0.107(9) Uani 1 1 d . A .
H62A H 0.8153 -0.1032 0.3274 0.160 Uiso 1 1 calc R . .
H62B H 0.7744 -0.0940 0.2803 0.160 Uiso 1 1 calc R . .
H62C H 0.7707 -0.1449 0.3332 0.160 Uiso 1 1 calc R . .
C63 C 0.6340(16) -0.0481(14) 0.4361(14) 0.095(8) Uani 1 1 d . A .
H63A H 0.5989 -0.0066 0.4737 0.142 Uiso 1 1 calc R . .
H63B H 0.6627 -0.0901 0.4515 0.142 Uiso 1 1 calc R . .
H63C H 0.6028 -0.0563 0.4201 0.142 Uiso 1 1 calc R . .
C64 C 0.6406(19) 0.0194(17) 0.3499(17) 0.123(11) Uani 1 1 d . A .
H64A H 0.6558 -0.0039 0.3053 0.185 Uiso 1 1 calc R . .
H64B H 0.6501 0.0590 0.3453 0.185 Uiso 1 1 calc R . .
H64C H 0.5844 0.0377 0.3794 0.185 Uiso 1 1 calc R . .
C65 C 0.5322(13) 0.1923(12) 0.1678(12) 0.070(6) Uani 1 1 d . . .
C66 C 0.5193(13) 0.1638(13) 0.1192(12) 0.072(6) Uani 1 1 d . . .
H66 H 0.4858 0.1959 0.1019 0.086 Uiso 1 1 calc R . .
C67 C 0.5545(15) 0.0915(14) 0.0976(13) 0.082(7) Uani 1 1 d . . .
H67 H 0.5481 0.0750 0.0633 0.099 Uiso 1 1 calc R . .
C68 C 0.6009(15) 0.0405(15) 0.1263(14) 0.086(7) Uani 1 1 d . . .
H68 H 0.6213 -0.0090 0.1149 0.103 Uiso 1 1 calc R . .
C69 C 0.6127(15) 0.0657(14) 0.1676(14) 0.084(7) Uani 1 1 d . . .
H69 H 0.6492 0.0325 0.1817 0.101 Uiso 1 1 calc R . .
C70 C 0.5771(14) 0.1381(13) 0.1944(13) 0.077(6) Uani 1 1 d . . .
H70 H 0.5828 0.1512 0.2308 0.092 Uiso 1 1 calc R . .
C71 C 0.4251(17) 0.3230(15) 0.1704(15) 0.091(8) Uani 1 1 d . . .
C72 C 0.4395(18) 0.3425(16) 0.1051(16) 0.101(8) Uani 1 1 d . . .
H72 H 0.4930 0.3278 0.0755 0.122 Uiso 1 1 calc R . .
C73 C 0.3847(19) 0.3811(17) 0.0784(17) 0.108(9) Uani 1 1 d . . .
H73 H 0.3982 0.3968 0.0372 0.130 Uiso 1 1 calc R . .
C74 C 0.3069(19) 0.3930(17) 0.1220(18) 0.110(9) Uani 1 1 d . . .
H74 H 0.2696 0.4114 0.1051 0.132 Uiso 1 1 calc R . .
C75 C 0.2819(19) 0.3790(17) 0.1893(18) 0.111(9) Uani 1 1 d . . .
H75 H 0.2288 0.3922 0.2181 0.133 Uiso 1 1 calc R . .
C76 C 0.3432(18) 0.3434(15) 0.2101(16) 0.100(8) Uani 1 1 d . . .
H76 H 0.3283 0.3324 0.2537 0.120 Uiso 1 1 calc R . .
C77 C 0.4485(14) 0.3015(13) 0.2785(12) 0.071(6) Uani 1 1 d . . .
C78 C 0.4233(17) 0.2581(15) 0.3229(15) 0.093(8) Uani 1 1 d . . .
H78 H 0.4366 0.2138 0.3018 0.112 Uiso 1 1 calc R . .
C79 C 0.3855(17) 0.2747(15) 0.3865(16) 0.095(8) Uani 1 1 d . . .
H79 H 0.3634 0.2482 0.4113 0.114 Uiso 1 1 calc R . .
C80 C 0.3765(15) 0.3351(14) 0.4211(14) 0.086(7) Uani 1 1 d . . .
H80 H 0.3541 0.3452 0.4689 0.103 Uiso 1 1 calc R . .
C81 C 0.3993(13) 0.3755(13) 0.3860(12) 0.073(6) Uani 1 1 d . . .
H81 H 0.3919 0.4169 0.4069 0.087 Uiso 1 1 calc R . .
C82 C 0.4366(12) 0.3536(12) 0.3133(11) 0.063(5) Uani 1 1 d . . .
H82 H 0.4547 0.3825 0.2882 0.075 Uiso 1 1 calc R . .
C83 C 0.5632(13) 0.2978(11) 0.1650(11) 0.064(5) Uani 1 1 d . . .
C84 C 0.6429(13) 0.2510(12) 0.1364(10) 0.064(5) Uani 1 1 d . . .
H84 H 0.6616 0.2016 0.1284 0.076 Uiso 1 1 calc R . .
C85 C 0.7004(14) 0.2726(13) 0.1175(12) 0.076(6) Uani 1 1 d . . .
H85 H 0.7530 0.2388 0.1083 0.091 Uiso 1 1 calc R . .
C86 C 0.6797(15) 0.3389(14) 0.1132(13) 0.081(7) Uani 1 1 d . . .
H86 H 0.7192 0.3507 0.0921 0.098 Uiso 1 1 calc R . .
C87 C 0.5950(15) 0.3957(14) 0.1408(13) 0.084(7) Uani 1 1 d . . .
H87 H 0.5784 0.4447 0.1443 0.101 Uiso 1 1 calc R . .
C88 C 0.5400(14) 0.3717(13) 0.1620(12) 0.076(6) Uani 1 1 d . . .
H88 H 0.4862 0.4054 0.1745 0.091 Uiso 1 1 calc R . .
S1 S 0.7574(2) 0.0891(2) 0.5503(2) 0.0424(10) Uani 1 1 d . . .
S2 S 0.9448(3) 0.0118(2) 0.3409(2) 0.0511(12) Uani 1 1 d . . .
S3 S 0.8330(3) 0.1735(2) 0.6698(2) 0.0479(11) Uani 1 1 d . . .
S4 S 0.8843(3) 0.2099(2) 0.4646(2) 0.0446(10) Uani 1 1 d . A .
S5 S 1.1391(2) 0.0407(2) 0.3225(2) 0.0427(10) Uani 1 1 d . . .
S6 S 0.7173(4) 0.0165(4) 0.4193(4) 0.0850(18) Uani 1 1 d . . .
S7 S 1.0714(3) 0.1412(2) 0.5301(3) 0.0483(11) Uani 1 1 d . A .
S8 S 1.3119(3) 0.0567(3) 0.3953(3) 0.0594(13) Uani 1 1 d . . .
S9 S 0.5530(3) 0.1855(3) 0.5983(3) 0.0679(15) Uani 1 1 d . A .
S10 S 0.7191(3) 0.2113(3) 0.3856(3) 0.0704(15) Uani 1 1 d . A .
S11 S 0.6624(3) 0.3393(3) 0.6210(3) 0.0719(16) Uani 1 1 d . A .
S12 S 1.3873(3) -0.1520(3) 0.2138(3) 0.0684(14) Uani 1 1 d . . .
S13 S 1.2577(4) 0.0893(3) 0.1863(3) 0.0769(17) Uani 1 1 d . A .
S14 S 0.9624(4) 0.2181(3) 0.7581(3) 0.0744(16) Uani 1 1 d . . .
S15 S 0.8971(4) 0.0167(4) 0.2101(3) 0.0779(17) Uani 1 1 d . A .
S16 S 1.0586(4) 0.2775(3) 0.3830(3) 0.0839(19) Uani 1 1 d . A .
S17 S 0.6934(4) 0.3064(3) 0.8203(3) 0.0810(18) Uani 1 1 d . A .
S18 S 1.1097(3) 0.2731(3) 0.5621(3) 0.0758(17) Uani 1 1 d . A .
S19 S 0.7989(4) 0.3713(3) 0.4095(4) 0.0799(18) Uani 1 1 d . A .
S20 S 0.8599(4) 0.3612(3) 0.5791(5) 0.103(3) Uani 1 1 d . . .
S21 S 1.0064(6) 0.1498(5) 0.2238(4) 0.123(3) Uani 1 1 d . A .
S22 S 1.1912(6) -0.0641(5) 0.1573(3) 0.119(3) Uani 1 1 d . . .

loop_
_atom_site_aniso_label
_atom_site_aniso_U_11
_atom_site_aniso_U_22
_atom_site_aniso_U_33
_atom_site_aniso_U_23
_atom_site_aniso_U_13
_atom_site_aniso_U_12
Ag1 0.0438(7) 0.0392(7) 0.0392(7) 0.0066(5) -0.0183(6) -0.0190(6)
Ag2 0.0380(6) 0.0496(7) 0.0423(7) 0.0078(6) -0.0202(6) -0.0254(6)
Ag3 0.0359(6) 0.0369(6) 0.0520(8) 0.0024(6) -0.0207(6) -0.0171(5)
Ag4 0.0596(9) 0.0710(10) 0.0733(11) 0.0143(9) -0.0391(9) -0.0239(8)
Ag5 0.0667(10) 0.0481(8) 0.0818(12) 0.0052(8) -0.0332(9) -0.0235(7)
Ag6 0.0727(11) 0.0798(11) 0.0653(11) -0.0016(9) -0.0307(9) -0.0415(9)
Ag7 0.0492(8) 0.0645(9) 0.0576(10) 0.0069(7) -0.0186(7) -0.0287(7)
Ag8 0.0826(12) 0.0732(12) 0.146(2) 0.0314(12) -0.0644(14) -0.0488(10)
Ag9 0.0761(18) 0.0846(18) 0.081(2) 0.0191(15) -0.0447(16) -0.0345(15)
Ag10 0.0595(9) 0.0719(10) 0.0855(12) 0.0205(9) -0.0375(9) -0.0437(8)
Ag11 0.0715(11) 0.0697(11) 0.0878(13) 0.0208(9) -0.0333(10) -0.0392(9)
Ag12 0.1113(16) 0.0632(11) 0.0955(16) 0.0013(10) -0.0422(13) -0.0296(11)
Ag13 0.150(2) 0.1003(15) 0.0933(15) 0.0481(12) -0.0789(15) -0.0841(15)
Ag14 0.0734(15) 0.0793(16) 0.0573(14) 0.0177(12) -0.0289(12) -0.0393(13)
Ag15 0.0978(16) 0.1142(17) 0.142(2) 0.0157(15) -0.0637(16) -0.0630(14)
Ag16 0.0776(13) 0.0879(14) 0.1042(16) -0.0070(12) -0.0231(12) -0.0395(11)
Ag17 0.0591(12) 0.0702(13) 0.0708(15) 0.0195(11) -0.0417(12) -0.0375(11)
Ag18 0.1057(18) 0.0863(15) 0.120(2) -0.0094(14) -0.0442(16) -0.0119(13)
Ag19 0.086(2) 0.156(3) 0.090(2) 0.054(2) -0.0429(18) -0.068(2)
Ag20 0.0728(15) 0.0506(12) 0.0899(18) 0.0115(12) -0.0334(14) -0.0315(11)
Ag21 0.141(2) 0.1360(19) 0.0838(15) 0.0359(14) -0.0594(15) -0.0931(17)
Ag22 0.0784(17) 0.102(2) 0.0588(15) 0.0039(14) -0.0207(13) -0.0439(15)
Ag23 0.078(2) 0.0811(19) 0.086(2) 0.0094(16) -0.0268(19) -0.0246(18)
Ag24 0.1043(16) 0.0816(13) 0.1136(18) 0.0160(12) -0.0540(14) -0.0466(12)
Ag25 0.0991(15) 0.1164(17) 0.1122(18) 0.0152(14) -0.0595(14) -0.0589(14)
Ag26 0.0926(15) 0.1080(16) 0.0815(14) 0.0057(12) -0.0312(12) -0.0429(13)
Ag27 0.1110(19) 0.1140(19) 0.164(3) 0.0513(18) -0.0720(19) -0.0471(16)
Ag28 0.172(3) 0.221(3) 0.108(2) 0.078(2) -0.094(2) -0.136(3)
Ag29 0.131(2) 0.181(3) 0.164(3) 0.035(2) -0.044(2) -0.110(2)
Ag30 0.129(3) 0.127(3) 0.097(2) 0.021(2) -0.035(2) -0.091(3)
Ag31 0.178(4) 0.148(3) 0.162(4) 0.075(3) -0.109(4) -0.110(3)
Ag39 0.127(8) 0.067(5) 0.130(8) 0.037(5) -0.071(7) -0.035(5)
Ag44 0.250(18) 0.172(12) 0.164(12) 0.089(11) -0.096(12) -0.094(12)
Ag47 0.081(5) 0.146(8) 0.129(7) 0.007(6) -0.051(5) -0.067(5)
Ag49 0.120(8) 0.090(6) 0.096(7) -0.033(5) -0.065(6) 0.055(6)
Ag50 0.115(7) 0.096(6) 0.148(9) 0.030(6) -0.052(7) -0.031(5)
Ag52 0.053(3) 0.055(3) 0.027(2) 0.010(2) -0.019(2) -0.028(2)
Ag53 0.133(10) 0.087(6) 0.143(11) -0.005(7) -0.081(9) -0.027(7)
Ag60 0.049(3) 0.055(3) 0.085(4) 0.028(3) -0.037(3) -0.032(3)
Ag61 0.051(4) 0.217(11) 0.068(5) 0.056(6) -0.020(4) -0.047(5)
B1 0.082(18) 0.10(2) 0.039(14) 0.013(13) -0.013(13) -0.053(16)
C1 0.11(2) 0.09(2) 0.10(2) 0.015(17) -0.039(18) -0.057(18)
C2 0.12(3) 0.12(3) 0.10(2) 0.03(2) -0.03(2) -0.07(2)
C3 0.12(2) 0.09(2) 0.12(2) 0.023(18) -0.04(2) -0.056(19)
C4 0.11(2) 0.12(2) 0.12(3) 0.01(2) -0.02(2) -0.08(2)
C5 0.053(11) 0.071(13) 0.081(16) 0.021(12) -0.026(11) -0.041(11)
C6 0.063(13) 0.081(16) 0.079(17) 0.015(13) -0.028(13) -0.030(12)
C7 0.061(13) 0.083(15) 0.083(16) 0.029(13) -0.024(12) -0.049(12)
C8 0.067(13) 0.082(15) 0.082(16) 0.026(12) -0.030(12) -0.054(12)
C9 0.086(18) 0.089(17) 0.10(2) 0.005(16) -0.046(17) -0.056(15)
C10 0.10(2) 0.12(2) 0.11(2) 0.014(19) -0.042(18) -0.058(18)
C11 0.10(2) 0.10(2) 0.13(2) 0.007(17) -0.064(19) -0.065(17)
C12 0.11(2) 0.087(18) 0.10(2) -0.005(17) -0.035(19) -0.056(17)
C13 0.11(2) 0.10(2) 0.10(2) -0.006(16) -0.057(18) -0.063(18)
C14 0.12(2) 0.11(2) 0.11(2) -0.010(17) -0.065(19) -0.059(18)
C15 0.11(2) 0.11(2) 0.12(3) -0.001(19) -0.05(2) -0.063(19)
C16 0.13(3) 0.11(2) 0.11(3) -0.003(19) -0.05(2) -0.06(2)
C17 0.12(3) 0.10(2) 0.11(2) 0.018(19) -0.05(2) -0.05(2)
C18 0.15(3) 0.09(2) 0.12(3) -0.003(19) -0.04(2) -0.07(2)
C19 0.15(3) 0.13(3) 0.11(3) 0.01(2) -0.05(2) -0.05(2)
C20 0.13(3) 0.13(3) 0.15(3) 0.01(2) -0.05(3) -0.06(2)
C21 0.097(19) 0.080(16) 0.097(19) 0.014(14) -0.049(16) -0.058(15)
C22 0.10(2) 0.10(2) 0.13(3) 0.015(19) -0.04(2) -0.041(17)
C23 0.14(3) 0.11(2) 0.12(3) 0.022(19) -0.05(2) -0.08(2)
C24 0.13(3) 0.11(2) 0.11(2) 0.012(18) -0.07(2) -0.047(19)
C25 0.089(18) 0.080(17) 0.11(2) 0.024(16) -0.034(17) -0.056(15)
C26 0.11(2) 0.10(2) 0.11(2) 0.046(18) -0.040(19) -0.058(18)
C27 0.11(2) 0.078(18) 0.12(3) 0.014(17) -0.04(2) -0.045(17)
C28 0.09(2) 0.089(19) 0.12(2) 0.008(17) -0.033(18) -0.051(16)
C29 0.15(4) 0.15(3) 0.14(3) 0.05(3) -0.07(3) -0.08(3)
C30 0.16(4) 0.18(4) 0.14(4) 0.05(3) -0.07(3) -0.08(3)
C31 0.15(4) 0.17(4) 0.15(4) 0.03(3) -0.06(3) -0.07(3)
C32 0.18(4) 0.17(4) 0.16(4) 0.03(3) -0.06(3) -0.09(4)
C33 0.11(2) 0.11(2) 0.09(2) 0.013(17) -0.051(18) -0.06(2)
C34 0.12(3) 0.13(3) 0.13(3) 0.03(2) -0.05(2) -0.06(2)
C35 0.14(3) 0.12(2) 0.09(2) 0.003(18) -0.05(2) -0.08(2)
C36 0.15(3) 0.13(3) 0.12(3) 0.03(2) -0.07(2) -0.07(2)
C37 0.12(3) 0.11(2) 0.10(2) 0.03(2) -0.07(2) -0.05(2)
C38 0.17(3) 0.12(3) 0.11(3) 0.02(2) -0.08(3) -0.06(3)
C39 0.13(3) 0.13(3) 0.11(3) 0.01(2) -0.07(2) -0.04(2)
C40 0.14(3) 0.15(3) 0.12(3) 0.03(2) -0.07(3) -0.07(3)
C41 0.11(2) 0.11(2) 0.10(2) 0.030(18) -0.06(2) -0.05(2)
C42 0.13(3) 0.13(3) 0.10(2) 0.02(2) -0.04(2) -0.07(2)
C43 0.13(3) 0.11(2) 0.12(3) 0.024(19) -0.05(2) -0.07(2)
C44 0.11(3) 0.12(2) 0.11(2) 0.02(2) -0.05(2) -0.05(2)
C45 0.10(2) 0.089(18) 0.10(2) 0.030(16) -0.053(19) -0.049(17)
C46 0.13(3) 0.10(2) 0.13(3) 0.019(19) -0.05(2) -0.06(2)
C47 0.11(2) 0.11(2) 0.12(3) 0.02(2) -0.05(2) -0.04(2)
C48 0.15(3) 0.12(2) 0.11(3) 0.03(2) -0.07(2) -0.05(2)
C49 0.069(13) 0.067(14) 0.075(15) 0.007(12) -0.035(12) -0.037(11)
C50 0.085(17) 0.11(2) 0.089(19) 0.018(15) -0.059(16) -0.034(15)
C51 0.084(18) 0.081(17) 0.10(2) 0.022(15) -0.018(16) -0.038(15)
C52 0.11(2) 0.070(16) 0.11(2) -0.007(15) -0.033(18) -0.041(16)
C53 0.090(18) 0.092(18) 0.086(19) 0.029(16) -0.059(16) -0.036(16)
C54 0.12(2) 0.12(2) 0.09(2) 0.053(19) -0.058(19) -0.05(2)
C55 0.10(2) 0.11(2) 0.10(2) 0.016(19) -0.056(19) -0.036(19)
C56 0.090(18) 0.11(2) 0.11(2) 0.031(17) -0.066(18) -0.042(17)
C57 0.09(2) 0.11(2) 0.14(3) 0.03(2) -0.05(2) -0.059(19)
C58 0.09(2) 0.14(3) 0.15(3) 0.03(2) -0.05(2) -0.07(2)
C59 0.08(2) 0.15(3) 0.14(3) 0.02(2) -0.06(2) -0.06(2)
C60 0.10(2) 0.11(2) 0.15(3) 0.03(2) -0.06(2) -0.039(19)
C61 0.086(17) 0.089(17) 0.087(18) 0.014(14) -0.048(15) -0.056(15)
C62 0.10(2) 0.11(2) 0.11(2) -0.015(18) -0.047(18) -0.054(18)
C63 0.11(2) 0.096(18) 0.11(2) 0.004(16) -0.041(18) -0.081(17)
C64 0.11(2) 0.13(3) 0.12(3) 0.02(2) -0.07(2) -0.04(2)
C65 0.070(14) 0.075(15) 0.074(15) 0.012(12) -0.026(12) -0.049(12)
C66 0.067(14) 0.075(15) 0.077(16) 0.011(12) -0.025(12) -0.046(12)
C67 0.080(16) 0.081(17) 0.083(17) 0.008(14) -0.024(14) -0.051(14)
C68 0.083(17) 0.083(17) 0.088(19) 0.013(15) -0.030(15) -0.049(15)
C69 0.082(17) 0.082(18) 0.083(18) 0.013(14) -0.027(15) -0.048(14)
C70 0.074(15) 0.080(16) 0.080(17) 0.014(13) -0.030(13) -0.047(13)
C71 0.10(2) 0.098(19) 0.09(2) 0.009(16) -0.043(17) -0.062(17)
C72 0.10(2) 0.11(2) 0.10(2) 0.016(18) -0.046(18) -0.055(18)
C73 0.10(2) 0.12(2) 0.10(2) 0.016(19) -0.05(2) -0.054(19)
C74 0.10(2) 0.12(2) 0.11(3) 0.01(2) -0.06(2) -0.05(2)
C75 0.10(2) 0.11(2) 0.12(3) 0.02(2) -0.05(2) -0.057(19)
C76 0.10(2) 0.10(2) 0.10(2) 0.010(17) -0.044(19) -0.058(18)
C77 0.075(14) 0.072(14) 0.074(16) 0.014(12) -0.032(13) -0.046(12)
C78 0.097(19) 0.083(17) 0.08(2) 0.009(15) -0.023(16) -0.052(16)
C79 0.10(2) 0.085(18) 0.08(2) 0.014(16) -0.022(17) -0.054(16)
C80 0.085(17) 0.085(18) 0.080(18) 0.014(15) -0.028(14) -0.046(15)
C81 0.072(14) 0.072(14) 0.073(16) 0.011(13) -0.036(13) -0.035(12)
C82 0.066(13) 0.068(13) 0.064(14) 0.014(11) -0.035(11) -0.036(11)
C83 0.068(14) 0.066(13) 0.067(14) 0.009(11) -0.030(12) -0.042(12)
C84 0.068(14) 0.072(13) 0.058(13) 0.016(11) -0.032(11) -0.039(12)
C85 0.073(15) 0.078(16) 0.077(16) 0.009(13) -0.030(13) -0.043(13)
C86 0.078(16) 0.088(18) 0.086(18) 0.016(14) -0.034(14) -0.051(14)
C87 0.083(17) 0.077(16) 0.090(18) 0.017(14) -0.029(15) -0.049(14)
C88 0.074(15) 0.075(15) 0.080(16) 0.015(13) -0.031(13) -0.044(13)
S1 0.034(2) 0.041(2) 0.057(3) 0.011(2) -0.025(2) -0.0192(18)
S2 0.046(2) 0.052(3) 0.052(3) -0.003(2) -0.032(2) -0.014(2)
S3 0.049(2) 0.045(2) 0.038(2) -0.0069(19) -0.011(2) -0.023(2)
S4 0.043(2) 0.037(2) 0.052(3) 0.0152(19) -0.022(2) -0.0203(19)
S5 0.043(2) 0.049(2) 0.042(2) 0.0084(19) -0.015(2) -0.031(2)
S6 0.077(4) 0.103(5) 0.092(5) 0.014(4) -0.047(4) -0.052(4)
S7 0.058(3) 0.042(2) 0.063(3) 0.014(2) -0.034(2) -0.033(2)
S8 0.050(3) 0.065(3) 0.076(4) 0.021(3) -0.030(3) -0.039(2)
S9 0.048(3) 0.068(3) 0.091(4) 0.021(3) -0.038(3) -0.028(2)
S10 0.069(3) 0.079(4) 0.092(4) 0.036(3) -0.061(3) -0.039(3)
S11 0.048(3) 0.051(3) 0.107(5) 0.000(3) -0.037(3) -0.018(2)
S12 0.047(3) 0.080(4) 0.058(3) 0.003(3) -0.013(2) -0.029(3)
S13 0.078(4) 0.075(4) 0.058(3) 0.002(3) -0.006(3) -0.047(3)
S14 0.092(4) 0.073(4) 0.067(4) -0.002(3) -0.038(3) -0.046(3)
S15 0.083(4) 0.099(4) 0.047(3) 0.014(3) -0.042(3) -0.034(3)
S16 0.110(5) 0.058(3) 0.071(4) 0.013(3) -0.017(4) -0.055(3)
S17 0.065(3) 0.062(3) 0.074(4) -0.026(3) -0.020(3) -0.011(3)
S18 0.069(3) 0.071(3) 0.097(5) -0.007(3) -0.033(3) -0.045(3)
S19 0.100(4) 0.052(3) 0.107(5) 0.023(3) -0.066(4) -0.038(3)
S20 0.090(5) 0.054(3) 0.155(7) -0.018(4) -0.060(5) -0.026(3)
S21 0.129(7) 0.145(7) 0.090(5) 0.071(5) -0.055(5) -0.068(6)
S22 0.192(9) 0.136(6) 0.038(3) -0.007(4) -0.015(4) -0.122(7)

loop_
_atom_type_symbol
_atom_type_description
_atom_type_scat_dispersion_real
_atom_type_scat_dispersion_imag
_atom_type_scat_source
C C 0.0033 0.0016 'International Tables Vol C Tables 4.2.6.8 and 6.1.1.4'
H H 0.0000 0.0000 'International Tables Vol C Tables 4.2.6.8 and 6.1.1.4'
Ag Ag -0.8971 1.1015 'International Tables Vol C Tables 4.2.6.8 and 6.1.1.4'
B B 0.0013 0.0007 'International Tables Vol C Tables 4.2.6.8 and 6.1.1.4'
S S 0.1246 0.1234 'International Tables Vol C Tables 4.2.6.8 and 6.1.1.4'

loop_
_geom_angle_atom_site_label_1
_geom_angle_atom_site_label_2
_geom_angle_atom_site_label_3
_geom_angle
_geom_angle_site_symmetry_1
_geom_angle_site_symmetry_3
S4 Ag1 S3 107.72(15) . .
S4 Ag1 Ag2 171.70(11) . 2_756
S3 Ag1 Ag2 80.57(11) . 2_756
S4 Ag1 Ag2 82.63(11) . .
S3 Ag1 Ag2 169.64(11) . .
Ag2 Ag1 Ag2 89.08(5) 2_756 .
S4 Ag1 Ag3 115.73(11) . 2_756
S3 Ag1 Ag3 114.10(11) . 2_756
Ag2 Ag1 Ag3 59.70(4) 2_756 2_756
Ag2 Ag1 Ag3 59.76(4) . 2_756
S4 Ag1 Ag3 114.89(11) . .
S3 Ag1 Ag3 113.93(11) . .
Ag2 Ag1 Ag3 59.73(4) 2_756 .
Ag2 Ag1 Ag3 59.67(4) . .
Ag3 Ag1 Ag3 89.93(5) 2_756 .
S4 Ag1 Ag4 54.01(11) . .
S3 Ag1 Ag4 123.70(11) . .
Ag2 Ag1 Ag4 122.10(6) 2_756 .
Ag2 Ag1 Ag4 62.39(5) . .
Ag3 Ag1 Ag4 62.41(5) 2_756 .
Ag3 Ag1 Ag4 122.01(6) . .
S4 Ag1 Ag6 121.98(11) . .
S3 Ag1 Ag6 52.85(11) . .
Ag2 Ag1 Ag6 62.36(5) 2_756 .
Ag2 Ag1 Ag6 121.70(6) . .
Ag3 Ag1 Ag6 122.03(6) 2_756 .
Ag3 Ag1 Ag6 62.04(5) . .
Ag4 Ag1 Ag6 174.79(7) . .
S4 Ag1 Ag11 54.24(10) . .
S3 Ag1 Ag11 124.10(12) . .
Ag2 Ag1 Ag11 120.90(6) 2_756 .
Ag2 Ag1 Ag11 61.52(5) . .
Ag3 Ag1 Ag11 121.27(6) 2_756 .
Ag3 Ag1 Ag11 61.17(5) . .
Ag4 Ag1 Ag11 89.76(6) . .
Ag6 Ag1 Ag11 89.77(6) . .
S4 Ag1 Ag7 123.10(11) . .
S3 Ag1 Ag7 53.27(11) . .
Ag2 Ag1 Ag7 62.08(5) 2_756 .
Ag2 Ag1 Ag7 121.54(6) . .
Ag3 Ag1 Ag7 61.79(5) 2_756 .
Ag3 Ag1 Ag7 121.79(6) . .
Ag4 Ag1 Ag7 90.14(6) . .
Ag6 Ag1 Ag7 90.00(6) . .
Ag11 Ag1 Ag7 176.32(6) . .
S4 Ag1 Ag20 68.53(11) . .
S3 Ag1 Ag20 45.93(11) . .
Ag2 Ag1 Ag20 118.72(7) 2_756 .
Ag2 Ag1 Ag20 142.31(7) . .
Ag3 Ag1 Ag20 155.39(7) 2_756 .
Ag3 Ag1 Ag20 110.70(6) . .
Ag4 Ag1 Ag20 113.05(7) . .
Ag6 Ag1 Ag20 61.75(6) . .
Ag11 Ag1 Ag20 81.66(7) . .
Ag7 Ag1 Ag20 95.01(7) . .
S2 Ag2 S5 110.83(16) . .
S2 Ag2 Ag3 168.59(13) . .
S5 Ag2 Ag3 80.57(10) . .
S2 Ag2 Ag3 77.75(12) . 2_756
S5 Ag2 Ag3 171.41(11) . 2_756
Ag3 Ag2 Ag3 90.85(5) . 2_756
S2 Ag2 Ag1 113.00(12) . 2_756
S5 Ag2 Ag1 113.94(10) . 2_756
Ag3 Ag2 Ag1 60.50(4) . 2_756
Ag3 Ag2 Ag1 60.52(4) 2_756 2_756
S2 Ag2 Ag1 112.10(11) . .
S5 Ag2 Ag1 114.77(11) . .
Ag3 Ag2 Ag1 60.55(4) . .
Ag3 Ag2 Ag1 60.47(4) 2_756 .
Ag1 Ag2 Ag1 90.92(5) 2_756 .
S2 Ag2 Ag11 124.42(12) . .
S5 Ag2 Ag11 54.11(10) . .
Ag3 Ag2 Ag11 61.41(5) . .
Ag3 Ag2 Ag11 121.87(6) 2_756 .
Ag1 Ag2 Ag11 121.90(6) 2_756 .
Ag1 Ag2 Ag11 61.42(5) . .
S2 Ag2 Ag4 52.65(10) . .
S5 Ag2 Ag4 123.09(11) . .
Ag3 Ag2 Ag4 121.26(6) . .
Ag3 Ag2 Ag4 62.06(5) 2_756 .
Ag1 Ag2 Ag4 122.58(6) 2_756 .
Ag1 Ag2 Ag4 60.75(5) . .
Ag11 Ag2 Ag4 88.83(6) . .
S2 Ag2 Ag6 53.41(11) . 2_756
S5 Ag2 Ag6 122.55(11) . 2_756
Ag3 Ag2 Ag6 121.42(6) . 2_756
Ag3 Ag2 Ag6 61.79(5) 2_756 2_756
Ag1 Ag2 Ag6 60.95(5) 2_756 2_756
Ag1 Ag2 Ag6 122.25(6) . 2_756
Ag11 Ag2 Ag6 175.93(7) . 2_756
Ag4 Ag2 Ag6 91.73(6) . 2_756
S2 Ag2 Ag7 124.94(11) . 2_756
S5 Ag2 Ag7 53.18(10) . 2_756
Ag3 Ag2 Ag7 61.83(5) . 2_756
Ag3 Ag2 Ag7 122.00(6) 2_756 2_756
Ag1 Ag2 Ag7 61.50(5) 2_756 2_756
Ag1 Ag2 Ag7 122.37(6) . 2_756
Ag11 Ag2 Ag7 90.20(6) . 2_756
Ag4 Ag2 Ag7 175.51(7) . 2_756
Ag6 Ag2 Ag7 88.93(6) 2_756 2_756
S2 Ag2 Ag22 47.14(12) . .
S5 Ag2 Ag22 71.17(11) . .
Ag3 Ag2 Ag22 142.14(7) . .
Ag3 Ag2 Ag22 116.29(7) 2_756 .
Ag1 Ag2 Ag22 108.79(7) 2_756 .
Ag1 Ag2 Ag22 155.42(7) . .
Ag11 Ag2 Ag22 115.61(8) . .
Ag4 Ag2 Ag22 95.54(7) . .
Ag6 Ag2 Ag22 60.32(7) 2_756 .
Ag7 Ag2 Ag22 80.93(7) 2_756 .
S2 Ag2 Ag44 47.8(4) . .
S5 Ag2 Ag44 70.6(4) . .
Ag3 Ag2 Ag44 140.9(4) . .
Ag3 Ag2 Ag44 117.3(3) 2_756 .
Ag1 Ag2 Ag44 156.4(3) 2_756 .
Ag1 Ag2 Ag44 108.5(3) . .
Ag11 Ag2 Ag44 80.2(3) . .
Ag4 Ag2 Ag44 60.7(3) . .
Ag6 Ag2 Ag44 96.6(3) 2_756 .
Ag7 Ag2 Ag44 114.8(3) 2_756 .
Ag22 Ag2 Ag44 49.2(3) . .
S1 Ag3 S7 108.36(14) 2_756 .
S1 Ag3 Ag2 114.58(11) 2_756 .
S7 Ag3 Ag2 114.60(11) . .
S1 Ag3 Ag2 115.14(11) 2_756 2_756
S7 Ag3 Ag2 114.23(12) . 2_756
Ag2 Ag3 Ag2 89.15(5) . 2_756
S1 Ag3 Ag1 81.11(10) 2_756 2_756
S7 Ag3 Ag1 170.52(11) . 2_756
Ag2 Ag3 Ag1 59.80(4) . 2_756
Ag2 Ag3 Ag1 59.77(4) 2_756 2_756
S1 Ag3 Ag1 171.18(11) 2_756 .
S7 Ag3 Ag1 80.46(10) . .
Ag2 Ag3 Ag1 59.78(4) . .
Ag2 Ag3 Ag1 59.75(4) 2_756 .
Ag1 Ag3 Ag1 90.07(5) 2_756 .
S1 Ag3 Ag11 123.44(11) 2_756 .
S7 Ag3 Ag11 53.88(11) . .
Ag2 Ag3 Ag11 61.58(5) . .
Ag2 Ag3 Ag11 120.97(6) 2_756 .
Ag1 Ag3 Ag11 121.37(6) 2_756 .
Ag1 Ag3 Ag11 61.23(5) . .
S1 Ag3 Ag6 124.56(11) 2_756 .
S7 Ag3 Ag6 53.04(11) . .
Ag2 Ag3 Ag6 120.52(6) . .
Ag2 Ag3 Ag6 61.90(5) 2_756 .
Ag1 Ag3 Ag6 121.67(6) 2_756 .
Ag1 Ag3 Ag6 60.75(5) . .
Ag11 Ag3 Ag6 89.10(6) . .
S1 Ag3 Ag7 53.34(10) 2_756 2_756
S7 Ag3 Ag7 124.25(12) . 2_756
Ag2 Ag3 Ag7 61.95(5) . 2_756
Ag2 Ag3 Ag7 121.09(6) 2_756 2_756
Ag1 Ag3 Ag7 61.33(5) 2_756 2_756
Ag1 Ag3 Ag7 121.71(6) . 2_756
Ag11 Ag3 Ag7 90.35(6) . 2_756
Ag6 Ag3 Ag7 176.63(6) . 2_756
S1 Ag3 Ag4 54.09(10) 2_756 2_756
S7 Ag3 Ag4 124.73(11) . 2_756
Ag2 Ag3 Ag4 120.20(6) . 2_756
Ag2 Ag3 Ag4 61.67(5) 2_756 2_756
Ag1 Ag3 Ag4 60.41(5) 2_756 2_756
Ag1 Ag3 Ag4 121.41(6) . 2_756
Ag11 Ag3 Ag4 177.20(6) . 2_756
Ag6 Ag3 Ag4 91.58(6) . 2_756
Ag7 Ag3 Ag4 88.81(5) 2_756 2_756
S1 Ag3 Ag17 69.54(10) 2_756 .
S7 Ag3 Ag17 46.11(10) . .
Ag2 Ag3 Ag17 156.33(7) . .
Ag2 Ag3 Ag17 110.65(6) 2_756 .
Ag1 Ag3 Ag17 141.34(6) 2_756 .
Ag1 Ag3 Ag17 118.51(6) . .
Ag11 Ag3 Ag17 96.14(6) . .
Ag6 Ag3 Ag17 62.82(6) . .
Ag7 Ag3 Ag17 113.95(6) 2_756 .
Ag4 Ag3 Ag17 81.77(6) 2_756 .
S2 Ag4 S4 121.40(17) . .
S2 Ag4 S1 113.27(17) . .
S4 Ag4 S1 118.92(15) . .
S2 Ag4 Ag1 111.67(11) . .
S4 Ag4 Ag1 56.73(10) . .
S1 Ag4 Ag1 80.11(10) . .
S2 Ag4 Ag2 56.11(10) . .
S4 Ag4 Ag2 80.84(10) . .
S1 Ag4 Ag2 111.43(10) . .
Ag1 Ag4 Ag2 56.86(4) . .
S2 Ag4 Ag3 76.19(12) . 2_756
S4 Ag4 Ag3 113.24(11) . 2_756
S1 Ag4 Ag3 55.75(9) . 2_756
Ag1 Ag4 Ag3 57.18(4) . 2_756
Ag2 Ag4 Ag3 56.27(4) . 2_756
S2 Ag4 Ag5 162.75(15) . .
S4 Ag4 Ag5 74.92(11) . .
S1 Ag4 Ag5 49.68(10) . .
Ag1 Ag4 Ag5 71.22(6) . .
Ag2 Ag4 Ag5 127.81(7) . .
Ag3 Ag4 Ag5 92.61(6) 2_756 .
S2 Ag4 Ag14 78.55(14) . .
S4 Ag4 Ag14 48.39(12) . .
S1 Ag4 Ag14 167.26(13) . .
Ag1 Ag4 Ag14 91.25(7) . .
Ag2 Ag4 Ag14 70.47(6) . .
Ag3 Ag4 Ag14 126.53(7) 2_756 .
Ag5 Ag4 Ag14 118.67(8) . .
S2 Ag4 Ag44 48.9(3) . .
S4 Ag4 Ag44 77.7(4) . .
S1 Ag4 Ag44 162.1(3) . .
Ag1 Ag4 Ag44 106.8(4) . .
Ag2 Ag4 Ag44 62.4(3) . .
Ag3 Ag4 Ag44 113.6(3) 2_756 .
Ag5 Ag4 Ag44 147.9(3) . .
Ag14 Ag4 Ag44 30.2(3) . .
S2 Ag4 Ag47 44.6(2) . 2_756
S4 Ag4 Ag47 165.8(2) . 2_756
S1 Ag4 Ag47 74.4(2) . 2_756
Ag1 Ag4 Ag47 125.81(19) . 2_756
Ag2 Ag4 Ag47 89.71(16) . 2_756
Ag3 Ag4 Ag47 68.94(19) 2_756 2_756
Ag5 Ag4 Ag47 119.27(18) . 2_756
Ag14 Ag4 Ag47 118.4(2) . 2_756
Ag44 Ag4 Ag47 88.5(4) . 2_756
S2 Ag4 Ag15 115.12(13) . .
S4 Ag4 Ag15 58.74(10) . .
S1 Ag4 Ag15 118.65(11) . .
Ag1 Ag4 Ag15 113.04(7) . .
Ag2 Ag4 Ag15 126.08(8) . .
Ag3 Ag4 Ag15 168.19(8) 2_756 .
Ag5 Ag4 Ag15 77.15(7) . .
Ag14 Ag4 Ag15 56.27(7) . .
Ag44 Ag4 Ag15 74.5(3) . .
Ag47 Ag4 Ag15 121.14(19) 2_756 .
S2 Ag4 Ag49 55.94(15) . .
S4 Ag4 Ag49 117.3(3) . .
S1 Ag4 Ag49 114.6(3) . .
Ag1 Ag4 Ag49 163.1(2) . .
Ag2 Ag4 Ag49 107.89(16) . .
Ag3 Ag4 Ag49 122.9(2) 2_756 .
Ag5 Ag4 Ag49 124.28(16) . .
Ag14 Ag4 Ag49 75.5(3) . .
Ag44 Ag4 Ag49 56.7(4) . .
Ag47 Ag4 Ag49 55.6(3) 2_756 .
Ag15 Ag4 Ag49 68.5(2) . .
S11 Ag5 S1 176.52(17) . .
S11 Ag5 Ag13 113.30(16) . .
S1 Ag5 Ag13 64.09(11) . .
S11 Ag5 Ag4 126.42(18) . .
S1 Ag5 Ag4 55.29(12) . .
Ag13 Ag5 Ag4 66.67(7) . .
S11 Ag5 Ag21 115.45(17) . .
S1 Ag5 Ag21 62.25(12) . .
Ag13 Ag5 Ag21 79.30(7) . .
Ag4 Ag5 Ag21 116.80(8) . .
S11 Ag5 Ag7 128.71(17) . .
S1 Ag5 Ag7 53.24(11) . .
Ag13 Ag5 Ag7 116.15(7) . .
Ag4 Ag5 Ag7 86.08(6) . .
Ag21 Ag5 Ag7 63.06(7) . .
S3 Ag6 S7 119.95(16) . .
S3 Ag6 S2 119.37(17) . 2_756
S7 Ag6 S2 114.19(16) . 2_756
S3 Ag6 Ag1 57.08(11) . .
S7 Ag6 Ag1 80.26(11) . .
S2 Ag6 Ag1 111.13(11) 2_756 .
S3 Ag6 Ag3 113.32(11) . .
S7 Ag6 Ag3 56.63(11) . .
S2 Ag6 Ag3 75.85(11) 2_756 .
Ag1 Ag6 Ag3 57.21(4) . .
S3 Ag6 Ag2 79.46(11) . 2_756
S7 Ag6 Ag2 112.25(11) . 2_756
S2 Ag6 Ag2 55.76(10) 2_756 2_756
Ag1 Ag6 Ag2 56.69(4) . 2_756
Ag3 Ag6 Ag2 56.31(4) . 2_756
S3 Ag6 Ag50 77.7(2) . .
S7 Ag6 Ag50 48.0(2) . .
S2 Ag6 Ag50 162.0(2) 2_756 .
Ag1 Ag6 Ag50 72.0(2) . .
Ag3 Ag6 Ag50 92.5(2) . .
Ag2 Ag6 Ag50 128.4(2) 2_756 .
S3 Ag6 Ag22 76.60(13) . 2_756
S7 Ag6 Ag22 162.03(13) . 2_756
S2 Ag6 Ag22 47.90(13) 2_756 2_756
Ag1 Ag6 Ag22 106.21(8) . 2_756
Ag3 Ag6 Ag22 112.27(8) . 2_756
Ag2 Ag6 Ag22 61.30(7) 2_756 2_756
Ag50 Ag6 Ag22 149.7(2) . 2_756
S3 Ag6 Ag47 163.9(2) . .
S7 Ag6 Ag47 75.3(2) . .
S2 Ag6 Ag47 44.8(2) 2_756 .
Ag1 Ag6 Ag47 126.30(18) . .
Ag3 Ag6 Ag47 69.41(18) . .
Ag2 Ag6 Ag47 90.13(18) 2_756 .
Ag50 Ag6 Ag47 118.4(3) . .
Ag22 Ag6 Ag47 87.6(2) 2_756 .
S3 Ag6 Ag52 46.12(14) . 2_756
S7 Ag6 Ag52 166.03(15) . 2_756
S2 Ag6 Ag52 78.65(15) 2_756 2_756
Ag1 Ag6 Ag52 90.07(10) . 2_756
Ag3 Ag6 Ag52 125.58(11) . 2_756
Ag2 Ag6 Ag52 69.54(10) 2_756 2_756
Ag50 Ag6 Ag52 119.3(2) . 2_756
Ag22 Ag6 Ag52 31.43(10) 2_756 2_756
Ag47 Ag6 Ag52 118.7(2) . 2_756
S3 Ag6 Ag20 46.58(12) . .
S7 Ag6 Ag20 77.82(12) . .
S2 Ag6 Ag20 165.89(13) 2_756 .
Ag1 Ag6 Ag20 62.05(6) . .
Ag3 Ag6 Ag20 107.18(8) . .
Ag2 Ag6 Ag20 113.88(7) 2_756 .
Ag50 Ag6 Ag20 31.4(2) . .
Ag22 Ag6 Ag20 120.10(9) 2_756 .
Ag47 Ag6 Ag20 149.3(2) . .
Ag52 Ag6 Ag20 88.76(11) 2_756 .
S3 Ag6 Ag17 165.89(14) . .
S7 Ag6 Ag17 45.94(11) . .
S2 Ag6 Ag17 73.16(12) 2_756 .
Ag1 Ag6 Ag17 113.95(7) . .
Ag3 Ag6 Ag17 61.34(6) . .
Ag2 Ag6 Ag17 105.20(7) 2_756 .
Ag50 Ag6 Ag17 89.3(2) . .
Ag22 Ag6 Ag17 117.41(9) 2_756 .
Ag47 Ag6 Ag17 29.8(2) . .
Ag52 Ag6 Ag17 147.97(11) 2_756 .
Ag20 Ag6 Ag17 120.61(9) . .
S3 Ag7 S5 116.89(15) . 2_756
S3 Ag7 S1 119.61(15) . .
S5 Ag7 S1 117.07(14) 2_756 .
S3 Ag7 Ag1 56.47(11) . .
S5 Ag7 Ag1 111.58(11) 2_756 .
S1 Ag7 Ag1 79.99(11) . .
S3 Ag7 Ag52 47.52(14) . 2_756
S5 Ag7 Ag52 75.42(14) 2_756 2_756
S1 Ag7 Ag52 166.88(15) . 2_756
Ag1 Ag7 Ag52 91.85(11) . 2_756
S3 Ag7 Ag3 112.42(11) . 2_756
S5 Ag7 Ag3 78.70(11) 2_756 2_756
S1 Ag7 Ag3 56.14(10) . 2_756
Ag1 Ag7 Ag3 56.89(4) . 2_756
Ag52 Ag7 Ag3 127.12(11) 2_756 2_756
S3 Ag7 Ag2 78.96(11) . 2_756
S5 Ag7 Ag2 55.87(10) 2_756 2_756
S1 Ag7 Ag2 111.69(11) . 2_756
Ag1 Ag7 Ag2 56.42(4) . 2_756
Ag52 Ag7 Ag2 71.08(10) 2_756 2_756
Ag3 Ag7 Ag2 56.22(4) 2_756 2_756
S3 Ag7 Ag10 165.87(13) . 2_756
S5 Ag7 Ag10 49.11(10) 2_756 2_756
S1 Ag7 Ag10 73.63(11) . 2_756
Ag1 Ag7 Ag10 126.37(7) . 2_756
Ag52 Ag7 Ag10 119.44(11) 2_756 2_756
Ag3 Ag7 Ag10 69.64(5) 2_756 2_756
Ag2 Ag7 Ag10 91.73(6) 2_756 2_756
S3 Ag7 Ag5 75.95(12) . .
S5 Ag7 Ag5 165.97(12) 2_756 .
S1 Ag7 Ag5 48.92(10) . .
Ag1 Ag7 Ag5 69.76(5) . .
Ag52 Ag7 Ag5 118.60(11) 2_756 .
Ag3 Ag7 Ag5 91.34(6) 2_756 .
Ag2 Ag7 Ag5 125.91(7) 2_756 .
Ag10 Ag7 Ag5 118.18(7) 2_756 .
S3 Ag7 Ag21 115.22(12) . .
S5 Ag7 Ag21 116.47(11) 2_756 .
S1 Ag7 Ag21 58.50(10) . .
Ag1 Ag7 Ag21 126.58(7) . .
Ag52 Ag7 Ag21 121.21(11) 2_756 .
Ag3 Ag7 Ag21 111.55(7) 2_756 .
Ag2 Ag7 Ag21 165.18(8) 2_756 .
Ag10 Ag7 Ag21 75.12(6) 2_756 .
Ag5 Ag7 Ag21 57.96(6) . .
S3 Ag7 Ag30 59.41(12) . .
S5 Ag7 Ag30 96.25(13) 2_756 .
S1 Ag7 Ag30 135.44(13) . .
Ag1 Ag7 Ag30 115.87(8) . .
Ag52 Ag7 Ag30 40.36(12) 2_756 .
Ag3 Ag7 Ag30 167.41(9) 2_756 .
Ag2 Ag7 Ag30 111.39(9) 2_756 .
Ag10 Ag7 Ag30 115.75(8) 2_756 .
Ag5 Ag7 Ag30 95.44(9) . .
Ag21 Ag7 Ag30 81.04(9) . .
S8 Ag8 S9 136.2(2) 2_756 .
S8 Ag8 S6 111.9(2) 2_756 .
S9 Ag8 S6 111.8(2) . .
S8 Ag8 S1 99.22(15) 2_756 .
S9 Ag8 S1 81.13(15) . .
S6 Ag8 S1 91.60(18) . .
S8 Ag8 Ag21 93.45(16) 2_756 .
S9 Ag8 Ag21 49.57(14) . .
S6 Ag8 Ag21 143.70(17) . .
S1 Ag8 Ag21 57.81(11) . .
S8 Ag8 Ag13 157.07(13) 2_756 .
S9 Ag8 Ag13 48.02(15) . .
S6 Ag8 Ag13 71.10(17) . .
S1 Ag8 Ag13 57.87(10) . .
Ag21 Ag8 Ag13 75.64(7) . .
S8 Ag8 Ag17 76.49(14) 2_756 2_756
S9 Ag8 Ag17 139.16(16) . 2_756
S6 Ag8 Ag17 46.91(15) . 2_756
S1 Ag8 Ag17 67.59(10) . 2_756
Ag21 Ag8 Ag17 121.96(8) . 2_756
Ag13 Ag8 Ag17 92.06(8) . 2_756
S17 Ag9 S11 175.7(2) . .
S17 Ag9 Ag20 99.32(19) . .
S11 Ag9 Ag20 82.64(17) . .
S17 Ag9 Ag30 51.22(18) . .
S11 Ag9 Ag30 132.45(19) . .
Ag20 Ag9 Ag30 99.44(11) . .
S8 Ag10 S5 176.84(18) . .
S8 Ag10 Ag12 112.68(14) . .
S5 Ag10 Ag12 64.41(12) . .
S8 Ag10 Ag7 128.38(14) . 2_756
S5 Ag10 Ag7 54.25(11) . 2_756
Ag12 Ag10 Ag7 117.95(7) . 2_756
S8 Ag10 Ag18 113.41(16) . .
S5 Ag10 Ag18 65.18(12) . .
Ag12 Ag10 Ag18 77.38(7) . .
Ag7 Ag10 Ag18 70.18(7) 2_756 .
S8 Ag10 Ag11 126.89(15) . .
S5 Ag10 Ag11 53.44(11) . .
Ag12 Ag10 Ag11 62.81(6) . .
Ag7 Ag10 Ag11 86.38(6) 2_756 .
Ag18 Ag10 Ag11 116.16(8) . .
S7 Ag11 S5 118.45(15) . .
S7 Ag11 S4 116.66(16) . .
S5 Ag11 S4 119.71(16) . .
S7 Ag11 Ag3 57.03(10) . .
S5 Ag11 Ag3 79.15(11) . .
S4 Ag11 Ag3 113.50(11) . .
S7 Ag11 Ag1 80.00(12) . .
S5 Ag11 Ag1 112.58(11) . .
S4 Ag11 Ag1 56.42(10) . .
Ag3 Ag11 Ag1 57.60(5) . .
S7 Ag11 Ag2 113.19(11) . .
S5 Ag11 Ag2 56.24(10) . .
S4 Ag11 Ag2 81.18(11) . .
Ag3 Ag11 Ag2 57.01(5) . .
Ag1 Ag11 Ag2 57.06(5) . .
S7 Ag11 Ag14 165.09(14) . .
S5 Ag11 Ag14 76.19(12) . .
S4 Ag11 Ag14 48.96(12) . .
Ag3 Ag11 Ag14 128.37(8) . .
Ag1 Ag11 Ag14 92.00(7) . .
Ag2 Ag11 Ag14 71.56(7) . .
S7 Ag11 Ag50 46.4(2) . .
S5 Ag11 Ag50 164.7(2) . .
S4 Ag11 Ag50 74.8(2) . .
Ag3 Ag11 Ag50 90.97(19) . .
Ag1 Ag11 Ag50 70.4(2) . .
Ag2 Ag11 Ag50 127.1(2) . .
Ag14 Ag11 Ag50 119.0(2) . .
S7 Ag11 Ag10 75.33(12) . .
S5 Ag11 Ag10 47.95(10) . .
S4 Ag11 Ag10 167.49(13) . .
Ag3 Ag11 Ag10 69.07(5) . .
Ag1 Ag11 Ag10 126.43(7) . .
Ag2 Ag11 Ag10 90.90(6) . .
Ag14 Ag11 Ag10 119.31(9) . .
Ag50 Ag11 Ag10 117.6(2) . .
S7 Ag11 Ag12 112.00(13) . .
S5 Ag11 Ag12 59.94(11) . .
S4 Ag11 Ag12 117.06(12) . .
Ag3 Ag11 Ag12 125.81(7) . .
Ag1 Ag11 Ag12 167.68(9) . .
Ag2 Ag11 Ag12 113.32(8) . .
Ag14 Ag11 Ag12 76.91(8) . .
Ag50 Ag11 Ag12 119.6(2) . .
Ag10 Ag11 Ag12 57.38(6) . .
S16 Ag12 S13 161.6(2) . .
S16 Ag12 S5 117.16(19) . .
S13 Ag12 S5 81.26(17) . .
S16 Ag12 Ag10 106.68(19) . .
S13 Ag12 Ag10 85.83(17) . .
S5 Ag12 Ag10 46.55(9) . .
S16 Ag12 Ag28 139.8(2) . .
S13 Ag12 Ag28 49.96(17) . .
S5 Ag12 Ag28 54.43(11) . .
Ag10 Ag12 Ag28 92.57(8) . .
S16 Ag12 Ag11 68.31(15) . .
S13 Ag12 Ag11 130.09(17) . .
S5 Ag12 Ag11 48.90(10) . .
Ag10 Ag12 Ag11 59.81(6) . .
Ag28 Ag12 Ag11 93.54(9) . .
S10 Ag13 S9 163.5(2) . .
S10 Ag13 S1 116.14(17) . .
S9 Ag13 S1 80.38(15) . .
S10 Ag13 Ag5 106.27(15) . .
S9 Ag13 Ag5 84.38(15) . .
S1 Ag13 Ag5 47.81(9) . .
S10 Ag13 Ag8 138.34(18) . .
S9 Ag13 Ag8 50.66(14) . .
S1 Ag13 Ag8 54.44(9) . .
Ag5 Ag13 Ag8 93.74(7) . .
S10 Ag13 Ag4 68.14(13) . .
S9 Ag13 Ag4 128.20(14) . .
S1 Ag13 Ag4 48.48(10) . .
Ag5 Ag13 Ag4 57.18(6) . .
Ag8 Ag13 Ag4 95.02(7) . .
S21 Ag14 S4 176.0(3) . .
S21 Ag14 Ag29 113.1(3) . .
S4 Ag14 Ag29 65.46(14) . .
S21 Ag14 Ag15 111.5(2) . .
S4 Ag14 Ag15 64.63(12) . .
Ag29 Ag14 Ag15 77.13(10) . .
S21 Ag14 Ag11 128.4(3) . .
S4 Ag14 Ag11 55.13(12) . .
Ag29 Ag14 Ag11 71.17(10) . .
Ag15 Ag14 Ag11 119.06(10) . .
S21 Ag14 Ag4 126.2(3) . .
S4 Ag14 Ag4 53.90(12) . .
Ag29 Ag14 Ag4 117.26(11) . .
Ag15 Ag14 Ag4 64.68(8) . .
Ag11 Ag14 Ag4 85.89(7) . .
S10 Ag15 S19 159.7(2) . .
S10 Ag15 S4 118.13(18) . .
S19 Ag15 S4 81.90(17) . .
S10 Ag15 Ag14 105.64(17) . .
S19 Ag15 Ag14 85.44(18) . .
S4 Ag15 Ag14 47.13(11) . .
S10 Ag15 Ag23 142.5(2) . .
S19 Ag15 Ag23 50.46(18) . .
S4 Ag15 Ag23 55.40(11) . .
Ag14 Ag15 Ag23 93.64(10) . .
S10 Ag15 Ag4 69.63(14) . .
S19 Ag15 Ag4 130.19(16) . .
S4 Ag15 Ag4 48.53(10) . .
Ag14 Ag15 Ag4 59.05(7) . .
Ag23 Ag15 Ag4 94.91(10) . .
S18 Ag16 S8 177.5(2) . .
S18 Ag16 Ag17 97.49(19) . .
S8 Ag16 Ag17 81.11(14) . .
S7 Ag17 S6 173.2(2) . 2_756
S7 Ag17 Ag16 65.82(13) . .
S6 Ag17 Ag16 107.71(19) 2_756 .
S7 Ag17 Ag3 55.11(11) . .
S6 Ag17 Ag3 127.42(18) 2_756 .
Ag16 Ag17 Ag3 105.56(8) . .
S7 Ag17 Ag8 121.89(15) . 2_756
S6 Ag17 Ag8 53.20(18) 2_756 2_756
Ag16 Ag17 Ag8 80.30(7) . 2_756
Ag3 Ag17 Ag8 94.98(7) . 2_756
S7 Ag17 Ag6 51.50(13) . .
S6 Ag17 Ag6 135.3(2) 2_756 .
Ag16 Ag17 Ag6 113.56(8) . .
Ag3 Ag17 Ag6 55.83(5) . .
Ag8 Ag17 Ag6 149.51(9) 2_756 .
S7 Ag17 Ag26 58.09(13) . .
S6 Ag17 Ag26 122.71(19) 2_756 .
Ag16 Ag17 Ag26 70.14(7) . .
Ag3 Ag17 Ag26 106.34(7) . .
Ag8 Ag17 Ag26 147.11(9) 2_756 .
Ag6 Ag17 Ag26 60.41(7) . .
S12 Ag18 S13 168.1(2) . .
S12 Ag18 Ag10 101.07(17) . .
S13 Ag18 Ag10 85.31(16) . .
S12 Ag18 Ag28 138.37(19) . .
S13 Ag18 Ag28 50.24(17) . .
Ag10 Ag18 Ag28 92.29(9) . .
S6 Ag19 S15 131.4(3) . .
S6 Ag19 S10 108.5(2) . .
S15 Ag19 S10 118.1(3) . .
S6 Ag19 S2 107.4(2) . .
S15 Ag19 S2 77.44(18) . .
S10 Ag19 S2 100.88(18) . .
S6 Ag19 Ag31 159.6(2) . .
S15 Ag19 Ag31 42.16(18) . .
S10 Ag19 Ag31 86.21(18) . .
S2 Ag19 Ag31 54.63(13) . .
S20 Ag20 S3 172.7(2) . .
S20 Ag20 Ag9 106.6(2) . .
S3 Ag20 Ag9 66.26(14) . .
S20 Ag20 Ag6 133.7(2) . .
S3 Ag20 Ag6 52.23(12) . .
Ag9 Ag20 Ag6 114.85(10) . .
S20 Ag20 Ag1 130.2(2) . .
S3 Ag20 Ag1 55.44(12) . .
Ag9 Ag20 Ag1 105.76(10) . .
Ag6 Ag20 Ag1 56.20(5) . .
S20 Ag20 Ag25 118.2(2) . .
S3 Ag20 Ag25 58.88(13) . .
Ag9 Ag20 Ag25 69.19(9) . .
Ag6 Ag20 Ag25 62.79(7) . .
Ag1 Ag20 Ag25 108.24(8) . .
S20 Ag20 Ag23 53.6(2) . .
S3 Ag20 Ag23 124.08(17) . .
Ag9 Ag20 Ag23 79.69(10) . .
Ag6 Ag20 Ag23 151.65(11) . .
Ag1 Ag20 Ag23 97.32(10) . .
Ag25 Ag20 Ag23 143.85(11) . .
S12 Ag21 S9 159.3(2) 2_756 .
S12 Ag21 S1 120.46(18) 2_756 .
S9 Ag21 S1 80.12(16) . .
S12 Ag21 Ag5 109.59(17) 2_756 .
S9 Ag21 Ag5 82.06(15) . .
S1 Ag21 Ag5 47.28(10) . .
S12 Ag21 Ag8 141.05(18) 2_756 .
S9 Ag21 Ag8 51.02(14) . .
S1 Ag21 Ag8 55.02(10) . .
Ag5 Ag21 Ag8 93.01(8) . .
S12 Ag21 Ag7 71.92(14) 2_756 .
S9 Ag21 Ag7 128.26(16) . .
S1 Ag21 Ag7 48.78(9) . .
Ag5 Ag21 Ag7 58.98(6) . .
Ag8 Ag21 Ag7 95.39(8) . .
S22 Ag22 S2 168.0(3) . .
S22 Ag22 Ag31 103.3(3) . .
S2 Ag22 Ag31 65.30(16) . .
S22 Ag22 Ag6 137.5(3) . 2_756
S2 Ag22 Ag6 54.46(13) . 2_756
Ag31 Ag22 Ag6 116.06(13) . 2_756
S22 Ag22 Ag2 127.5(2) . .
S2 Ag22 Ag2 55.87(12) . .
Ag31 Ag22 Ag2 104.29(13) . .
Ag6 Ag22 Ag2 58.37(6) 2_756 .
S22 Ag22 Ag24 119.5(2) . .
S2 Ag22 Ag24 62.14(13) . .
Ag31 Ag22 Ag24 71.92(11) . .
Ag6 Ag22 Ag24 63.20(8) 2_756 .
Ag2 Ag22 Ag24 111.19(10) . .
S22 Ag22 Ag28 50.8(2) . .
S2 Ag22 Ag28 120.07(17) . .
Ag31 Ag22 Ag28 77.67(12) . .
Ag6 Ag22 Ag28 150.40(11) 2_756 .
Ag2 Ag22 Ag28 93.64(9) . .
Ag24 Ag22 Ag28 144.45(11) . .
S11 Ag23 S19 132.0(3) . .
S11 Ag23 S20 110.8(3) . .
S19 Ag23 S20 117.1(3) . .
S11 Ag23 S4 97.3(2) . .
S19 Ag23 S4 80.41(18) . .
S20 Ag23 S4 89.19(19) . .
S11 Ag23 Ag29 155.1(2) . .
S19 Ag23 Ag29 46.34(17) . .
S20 Ag23 Ag29 75.7(2) . .
S4 Ag23 Ag29 58.11(12) . .
S11 Ag23 Ag20 77.03(17) . .
S19 Ag23 Ag20 138.5(2) . .
S20 Ag23 Ag20 44.66(19) . .
S4 Ag23 Ag20 64.99(12) . .
Ag29 Ag23 Ag20 94.10(13) . .
S11 Ag23 Ag15 92.2(2) . .
S19 Ag23 Ag15 46.56(16) . .
S20 Ag23 Ag15 141.6(2) . .
S4 Ag23 Ag15 56.71(12) . .
Ag29 Ag23 Ag15 71.39(11) . .
Ag20 Ag23 Ag15 118.61(13) . .
S14 Ag24 S15 160.5(2) 2_756 .
S14 Ag24 S2 119.81(18) 2_756 .
S15 Ag24 S2 79.67(17) . .
S14 Ag24 Ag61 132.0(2) 2_756 .
S15 Ag24 Ag61 55.5(2) . .
S2 Ag24 Ag61 61.4(2) . .
S14 Ag24 Ag47 109.3(3) 2_756 2_756
S15 Ag24 Ag47 83.8(3) . 2_756
S2 Ag24 Ag47 44.61(19) . 2_756
Ag61 Ag24 Ag47 100.4(3) . 2_756
S14 Ag24 Ag22 104.59(17) 2_756 .
S15 Ag24 Ag22 89.55(18) . .
S2 Ag24 Ag22 45.46(11) . .
Ag61 Ag24 Ag22 37.77(16) . .
Ag47 Ag24 Ag22 89.53(17) 2_756 .
S14 Ag24 Ag6 70.96(15) 2_756 2_756
S15 Ag24 Ag6 128.51(16) . 2_756
S2 Ag24 Ag6 48.86(10) . 2_756
Ag61 Ag24 Ag6 93.97(18) . 2_756
Ag47 Ag24 Ag6 60.03(17) 2_756 2_756
Ag22 Ag24 Ag6 57.67(7) . 2_756
S14 Ag25 S17 159.5(2) . .
S14 Ag25 S3 117.30(19) . .
S17 Ag25 S3 83.16(18) . .
S14 Ag25 Ag52 108.12(19) . 2_756
S17 Ag25 Ag52 86.15(19) . 2_756
S3 Ag25 Ag52 46.04(13) . 2_756
S14 Ag25 Ag20 102.44(18) . .
S17 Ag25 Ag20 91.87(18) . .
S3 Ag25 Ag20 44.56(11) . .
Ag52 Ag25 Ag20 90.07(11) 2_756 .
S14 Ag25 Ag39 135.7(3) . .
S17 Ag25 Ag39 54.6(3) . .
S3 Ag25 Ag39 54.85(19) . .
Ag52 Ag25 Ag39 93.8(2) 2_756 .
Ag20 Ag25 Ag39 37.9(2) . .
S14 Ag25 Ag6 69.75(15) . .
S17 Ag25 Ag6 130.70(16) . .
S3 Ag25 Ag6 47.66(10) . .
Ag52 Ag25 Ag6 59.09(10) 2_756 .
Ag20 Ag25 Ag6 57.73(7) . .
Ag39 Ag25 Ag6 91.3(2) . .
S14 Ag26 S18 156.9(2) . .
S14 Ag26 S7 119.72(19) . .
S18 Ag26 S7 83.31(18) . .
S14 Ag26 Ag50 106.3(3) . .
S18 Ag26 Ag50 87.9(3) . .
S7 Ag26 Ag50 47.9(2) . .
S14 Ag26 Ag27 138.93(19) . .
S18 Ag26 Ag27 51.61(16) . .
S7 Ag26 Ag27 55.51(11) . .
Ag50 Ag26 Ag27 36.4(2) . .
S14 Ag26 Ag17 105.60(17) . .
S18 Ag26 Ag17 91.60(16) . .
S7 Ag26 Ag17 44.79(10) . .
Ag50 Ag26 Ag17 92.0(2) . .
Ag27 Ag26 Ag17 94.70(9) . .
S14 Ag26 Ag6 70.81(15) . .
S18 Ag26 Ag6 132.08(16) . .
S7 Ag26 Ag6 48.98(11) . .
Ag50 Ag26 Ag6 58.7(2) . .
Ag27 Ag26 Ag6 90.56(9) . .
Ag17 Ag26 Ag6 59.66(6) . .
Ag50 Ag27 S20 57.7(3) . .
Ag50 Ag27 S18 107.8(4) . .
S20 Ag27 S18 128.6(3) . .
Ag50 Ag27 S16 122.5(4) . .
S20 Ag27 S16 108.2(3) . .
S18 Ag27 S16 118.5(3) . .
Ag50 Ag27 S7 53.8(3) . .
S20 Ag27 S7 111.1(2) . .
S18 Ag27 S7 79.88(17) . .
S16 Ag27 S7 102.06(19) . .
Ag50 Ag27 Ag26 61.1(4) . .
S20 Ag27 Ag26 97.3(2) . .
S18 Ag27 Ag26 46.80(16) . .
S16 Ag27 Ag26 151.21(18) . .
S7 Ag27 Ag26 54.96(11) . .
S13 Ag28 S21 134.0(3) . .
S13 Ag28 S22 118.0(3) . .
S21 Ag28 S22 108.0(4) . .
S13 Ag28 S5 82.95(18) . .
S21 Ag28 S5 100.0(2) . .
S22 Ag28 S5 88.0(2) . .
S13 Ag28 Ag44 141.1(4) . .
S21 Ag28 Ag44 36.4(3) . .
S22 Ag28 Ag44 88.1(4) . .
S5 Ag28 Ag44 68.8(3) . .
S13 Ag28 Ag18 48.02(17) . .
S21 Ag28 Ag18 159.8(2) . .
S22 Ag28 Ag18 74.8(3) . .
S5 Ag28 Ag18 59.86(11) . .
Ag44 Ag28 Ag18 125.9(3) . .
S13 Ag28 Ag12 48.02(15) . .
S21 Ag28 Ag12 94.5(3) . .
S22 Ag28 Ag12 142.9(2) . .
S5 Ag28 Ag12 58.55(11) . .
Ag44 Ag28 Ag12 93.6(4) . .
Ag18 Ag28 Ag12 74.33(8) . .
S13 Ag28 Ag22 140.65(19) . .
S21 Ag28 Ag22 77.1(2) . .
S22 Ag28 Ag22 42.26(18) . .
S5 Ag28 Ag22 65.68(11) . .
Ag44 Ag28 Ag22 47.4(3) . .
Ag18 Ag28 Ag22 94.10(11) . .
Ag12 Ag28 Ag22 121.02(10) . .
S19 Ag29 S16 169.2(3) . .
S19 Ag29 Ag53 59.7(3) . .
S16 Ag29 Ag53 120.9(4) . .
S19 Ag29 S4 82.21(19) . .
S16 Ag29 S4 107.9(2) . .
Ag53 Ag29 S4 64.0(3) . .
S19 Ag29 Ag14 86.59(18) . .
S16 Ag29 Ag14 102.87(19) . .
Ag53 Ag29 Ag14 106.6(3) . .
S4 Ag29 Ag14 47.01(11) . .
S19 Ag29 Ag23 51.8(2) . .
S16 Ag29 Ag23 130.9(2) . .
Ag53 Ag29 Ag23 12.7(3) . .
S4 Ag29 Ag23 55.99(12) . .
Ag14 Ag29 Ag23 95.26(12) . .
S12 Ag30 S17 128.3(3) 2_756 .
S12 Ag30 S22 110.1(2) 2_756 2_756
S17 Ag30 S22 119.5(3) . 2_756
S12 Ag30 Ag7 69.34(15) 2_756 .
S17 Ag30 Ag7 120.35(19) . .
S22 Ag30 Ag7 91.63(17) 2_756 .
S12 Ag30 Ag9 97.7(2) 2_756 .
S17 Ag30 Ag9 42.92(17) . .
S22 Ag30 Ag9 147.9(2) 2_756 .
Ag7 Ag30 Ag9 83.12(10) . .
S15 Ag31 S21 172.6(3) . .
S15 Ag31 S2 81.9(2) . .
S21 Ag31 S2 105.4(2) . .
S15 Ag31 Ag22 97.0(2) . .
S21 Ag31 Ag22 87.8(2) . .
S2 Ag31 Ag22 47.17(12) . .
S15 Ag31 Ag19 48.55(18) . .
S21 Ag31 Ag19 136.4(3) . .
S2 Ag31 Ag19 55.16(13) . .
Ag22 Ag31 Ag19 98.13(13) . .
S11 Ag39 S17 130.8(6) . .
S11 Ag39 S3 105.7(4) . .
S17 Ag39 S3 77.1(3) . .
S11 Ag39 Ag25 159.1(4) . .
S17 Ag39 Ag25 45.35(19) . .
S3 Ag39 Ag25 54.41(17) . .
S11 Ag39 Ag60 96.0(4) . .
S17 Ag39 Ag60 42.8(2) . .
S3 Ag39 Ag60 58.0(2) . .
Ag25 Ag39 Ag60 68.9(2) . .
S21 Ag44 S2 153.1(10) . .
S21 Ag44 Ag61 81.4(7) . .
S2 Ag44 Ag61 72.4(5) . .
S21 Ag44 Ag49 106.2(8) . .
S2 Ag44 Ag49 60.8(5) . .
Ag61 Ag44 Ag49 74.0(5) . .
S21 Ag44 Ag4 147.5(8) . .
S2 Ag44 Ag4 52.2(3) . .
Ag61 Ag44 Ag4 121.7(7) . .
Ag49 Ag44 Ag4 64.7(4) . .
S21 Ag44 Ag28 51.8(5) . .
S2 Ag44 Ag28 124.0(6) . .
Ag61 Ag44 Ag28 74.9(5) . .
Ag49 Ag44 Ag28 144.3(6) . .
Ag4 Ag44 Ag28 149.6(6) . .
S21 Ag44 Ag2 143.9(10) . .
S2 Ag44 Ag2 54.1(3) . .
Ag61 Ag44 Ag2 106.5(5) . .
Ag49 Ag44 Ag2 109.9(5) . .
Ag4 Ag44 Ag2 56.8(2) . .
Ag28 Ag44 Ag2 95.4(5) . .
S2 Ag47 S6 154.7(6) 2_756 2_756
S2 Ag47 Ag24 66.1(3) 2_756 2_756
S6 Ag47 Ag24 119.0(4) 2_756 2_756
S2 Ag47 Ag49 63.2(4) 2_756 2_756
S6 Ag47 Ag49 92.7(4) 2_756 2_756
Ag24 Ag47 Ag49 78.5(3) 2_756 2_756
S2 Ag47 Ag6 54.3(2) 2_756 .
S6 Ag47 Ag6 151.0(5) 2_756 .
Ag24 Ag47 Ag6 64.54(18) 2_756 .
Ag49 Ag47 Ag6 115.6(4) 2_756 .
S2 Ag47 Ag4 52.8(2) 2_756 2_756
S6 Ag47 Ag4 111.9(4) 2_756 2_756
Ag24 Ag47 Ag4 117.7(3) 2_756 2_756
Ag49 Ag47 Ag4 65.2(3) 2_756 2_756
Ag6 Ag47 Ag4 87.31(19) . 2_756
S10 Ag49 S15 159.0(6) . .
S10 Ag49 S2 116.9(4) . .
S15 Ag49 S2 82.3(2) . .
S10 Ag49 Ag47 103.7(5) . 2_756
S15 Ag49 Ag47 83.6(4) . 2_756
S2 Ag49 Ag47 44.5(2) . 2_756
S10 Ag49 Ag44 105.5(6) . .
S15 Ag49 Ag44 93.7(5) . .
S2 Ag49 Ag44 48.0(3) . .
Ag47 Ag49 Ag44 92.0(3) 2_756 .
S10 Ag49 Ag4 69.4(2) . .
S15 Ag49 Ag4 129.7(3) . .
S2 Ag49 Ag4 47.62(16) . .
Ag47 Ag49 Ag4 59.2(2) 2_756 .
Ag44 Ag49 Ag4 58.6(3) . .
Ag27 Ag50 S20 74.2(4) . .
Ag27 Ag50 S7 83.6(4) . .
S20 Ag50 S7 156.7(6) . .
Ag27 Ag50 Ag26 82.4(4) . .
S20 Ag50 Ag26 117.4(5) . .
S7 Ag50 Ag26 65.3(3) . .
Ag27 Ag50 Ag6 136.0(5) . .
S20 Ag50 Ag6 147.9(5) . .
S7 Ag50 Ag6 55.3(2) . .
Ag26 Ag50 Ag6 67.3(2) . .
Ag27 Ag50 Ag11 80.9(4) . .
S20 Ag50 Ag11 114.2(5) . .
S7 Ag50 Ag11 53.8(3) . .
Ag26 Ag50 Ag11 118.1(3) . .
Ag6 Ag50 Ag11 85.9(3) . .
S22 Ag52 S3 164.3(4) . 2_756
S22 Ag52 Ag25 117.9(3) . 2_756
S3 Ag52 Ag25 63.33(17) 2_756 2_756
S22 Ag52 Ag7 116.9(3) . 2_756
S3 Ag52 Ag7 55.80(15) 2_756 2_756
Ag25 Ag52 Ag7 117.56(16) 2_756 2_756
S22 Ag52 Ag60 97.2(4) . 2_756
S3 Ag52 Ag60 67.5(2) 2_756 2_756
Ag25 Ag52 Ag60 76.66(16) 2_756 2_756
Ag7 Ag52 Ag60 69.18(16) 2_756 2_756
S22 Ag52 Ag6 142.7(4) . 2_756
S3 Ag52 Ag6 52.96(15) 2_756 2_756
Ag25 Ag52 Ag6 65.76(12) 2_756 2_756
Ag7 Ag52 Ag6 87.19(12) 2_756 2_756
Ag60 Ag52 Ag6 118.70(19) 2_756 2_756
S20 Ag53 S19 161.0(9) . .
S20 Ag53 Ag29 105.7(6) . .
S19 Ag53 Ag29 58.7(4) . .
S20 Ag53 S4 101.1(4) . .
S19 Ag53 S4 83.7(4) . .
Ag29 Ag53 S4 67.6(3) . .
S17 Ag60 S12 164.6(4) . 2_756
S17 Ag60 Ag52 86.1(2) . 2_756
S12 Ag60 Ag52 100.0(3) 2_756 2_756
S17 Ag60 Ag39 53.9(3) . .
S12 Ag60 Ag39 139.1(3) 2_756 .
Ag52 Ag60 Ag39 91.5(2) 2_756 .
S15 Ag61 Ag44 101.3(5) . .
S15 Ag61 S22 157.2(6) . .
Ag44 Ag61 S22 95.8(5) . .
S15 Ag61 Ag24 51.3(3) . .
Ag44 Ag61 Ag24 109.2(4) . .
S22 Ag61 Ag24 108.7(4) . .
C83 B1 C71 116(2) . .
C83 B1 C65 112(2) . .
C71 B1 C65 109(2) . .
C83 B1 C77 106(2) . .
C71 B1 C77 105(2) . .
C65 B1 C77 108.6(19) . .
C3 C1 C2 118(3) . .
C3 C1 C4 114(3) . .
C2 C1 C4 106(3) . .
C3 C1 S12 107(2) . .
C2 C1 S12 106(2) . .
C4 C1 S12 104(2) . .
C1 C2 H2A 109.5 . .
C1 C2 H2B 109.5 . .
H2A C2 H2B 109.5 . .
C1 C2 H2C 109.5 . .
H2A C2 H2C 109.5 . .
H2B C2 H2C 109.5 . .
C1 C3 H3A 109.5 . .
C1 C3 H3B 109.5 . .
H3A C3 H3B 109.5 . .
C1 C3 H3C 109.5 . .
H3A C3 H3C 109.5 . .
H3B C3 H3C 109.5 . .
C1 C4 H4A 109.5 . .
C1 C4 H4B 109.5 . .
H4A C4 H4B 109.5 . .
C1 C4 H4C 109.5 . .
H4A C4 H4C 109.5 . .
H4B C4 H4C 109.5 . .
C6 C5 C7 108(2) . .
C6 C5 C8 114.5(18) . .
C7 C5 C8 108.8(17) . .
C6 C5 S8 107.0(15) . .
C7 C5 S8 112.5(14) . .
C8 C5 S8 105.8(15) . .
C5 C6 H6A 109.5 . .
C5 C6 H6B 109.5 . .
H6A C6 H6B 109.5 . .
C5 C6 H6C 109.5 . .
H6A C6 H6C 109.5 . .
H6B C6 H6C 109.5 . .
C5 C7 H7A 109.5 . .
C5 C7 H7B 109.5 . .
H7A C7 H7B 109.5 . .
C5 C7 H7C 109.5 . .
H7A C7 H7C 109.5 . .
H7B C7 H7C 109.5 . .
C5 C8 H8A 109.5 . .
C5 C8 H8B 109.5 . .
H8A C8 H8B 109.5 . .
C5 C8 H8C 109.5 . .
H8A C8 H8C 109.5 . .
H8B C8 H8C 109.5 . .
C11 C9 C12 122(2) . .
C11 C9 C10 106(2) . .
C12 C9 C10 108(2) . .
C11 C9 S18 108.9(18) . .
C12 C9 S18 108.8(18) . .
C10 C9 S18 100.9(19) . .
C9 C10 H10A 109.5 . .
C9 C10 H10B 109.5 . .
H10A C10 H10B 109.5 . .
C9 C10 H10C 109.5 . .
H10A C10 H10C 109.5 . .
H10B C10 H10C 109.5 . .
C9 C11 H11A 109.5 . .
C9 C11 H11B 109.5 . .
H11A C11 H11B 109.5 . .
C9 C11 H11C 109.5 . .
H11A C11 H11C 109.5 . .
H11B C11 H11C 109.5 . .
C9 C12 H12A 109.5 . .
C9 C12 H12B 109.5 . .
H12A C12 H12B 109.5 . .
C9 C12 H12C 109.5 . .
H12A C12 H12C 109.5 . .
H12B C12 H12C 109.5 . .
C15 C13 C14 113(2) . .
C15 C13 C16 102(2) . .
C14 C13 C16 107(2) . .
C15 C13 S14 111(2) . .
C14 C13 S14 110.6(19) . .
C16 C13 S14 112.2(18) . .
C13 C14 H14A 109.5 . .
C13 C14 H14B 109.5 . .
H14A C14 H14B 109.5 . .
C13 C14 H14C 109.5 . .
H14A C14 H14C 109.5 . .
H14B C14 H14C 109.5 . .
C13 C15 H15A 109.5 . .
C13 C15 H15B 109.5 . .
H15A C15 H15B 109.5 . .
C13 C15 H15C 109.5 . .
H15A C15 H15C 109.5 . .
H15B C15 H15C 109.5 . .
C13 C16 H16A 109.5 . .
C13 C16 H16B 109.5 . .
H16A C16 H16B 109.5 . .
C13 C16 H16C 109.5 . .
H16A C16 H16C 109.5 . .
H16B C16 H16C 109.5 . .
C18 C17 C19 116(3) . .
C18 C17 C20 101(3) . .
C19 C17 C20 122(3) . .
C18 C17 S17 110(2) . .
C19 C17 S17 108(2) . .
C20 C17 S17 99(2) . .
C17 C18 H18A 109.5 . .
C17 C18 H18B 109.5 . .
H18A C18 H18B 109.5 . .
C17 C18 H18C 109.5 . .
H18A C18 H18C 109.5 . .
H18B C18 H18C 109.5 . .
C17 C19 H19A 109.5 . .
C17 C19 H19B 109.5 . .
H19A C19 H19B 109.5 . .
C17 C19 H19C 109.5 . .
H19A C19 H19C 109.5 . .
H19B C19 H19C 109.5 . .
C17 C20 H20A 109.5 . .
C17 C20 H20B 109.5 . .
H20A C20 H20B 109.5 . .
C17 C20 H20C 109.5 . .
H20A C20 H20C 109.5 . .
H20B C20 H20C 109.5 . .
C22 C21 C24 108(3) . .
C22 C21 C23 118(2) . .
C24 C21 C23 107(2) . .
C22 C21 S20 114.1(19) . .
C24 C21 S20 111.3(19) . .
C23 C21 S20 96.8(18) . .
C21 C22 H22A 109.5 . .
C21 C22 H22B 109.5 . .
H22A C22 H22B 109.5 . .
C21 C22 H22C 109.5 . .
H22A C22 H22C 109.5 . .
H22B C22 H22C 109.5 . .
C21 C23 H23A 109.5 . .
C21 C23 H23B 109.5 . .
H23A C23 H23B 109.5 . .
C21 C23 H23C 109.5 . .
H23A C23 H23C 109.5 . .
H23B C23 H23C 109.5 . .
C21 C24 H24A 109.5 . .
C21 C24 H24B 109.5 . .
H24A C24 H24B 109.5 . .
C21 C24 H24C 109.5 . .
H24A C24 H24C 109.5 . .
H24B C24 H24C 109.5 . .
C28 C25 C26 112(3) . .
C28 C25 C27 109(2) . .
C26 C25 C27 116(2) . .
C28 C25 S16 110(2) . .
C26 C25 S16 102.5(18) . .
C27 C25 S16 106.4(18) . .
C25 C26 H26A 109.5 . .
C25 C26 H26B 109.5 . .
H26A C26 H26B 109.5 . .
C25 C26 H26C 109.5 . .
H26A C26 H26C 109.5 . .
H26B C26 H26C 109.5 . .
C25 C27 H27A 109.5 . .
C25 C27 H27B 109.5 . .
H27A C27 H27B 109.5 . .
C25 C27 H27C 109.5 . .
H27A C27 H27C 109.5 . .
H27B C27 H27C 109.5 . .
C25 C28 H28A 109.5 . .
C25 C28 H28B 109.5 . .
H28A C28 H28B 109.5 . .
C25 C28 H28C 109.5 . .
H28A C28 H28C 109.5 . .
H28B C28 H28C 109.5 . .
C30 C29 C32 111(4) . .
C30 C29 C31 107(4) . .
C32 C29 C31 108(4) . .
C30 C29 S13 112(4) . .
C32 C29 S13 111(3) . .
C31 C29 S13 107(3) . .
C29 C30 H30A 99.1 . .
C29 C30 H30B 123.3 . .
H30A C30 H30B 105.6 . .
C29 C30 H30C 100.0 . .
H30A C30 H30C 120.1 . .
H30B C30 H30C 109.5 . .
C29 C31 H31A 114.5 . .
C29 C31 H31B 110.9 . .
H31A C31 H31B 109.5 . .
C29 C31 H31C 108.9 . .
H31A C31 H31C 93.6 . .
H31B C31 H31C 118.6 . .
C29 C32 H32A 109.5 . .
C29 C32 H32B 109.5 . .
H32A C32 H32B 109.5 . .
C29 C32 H32C 109.5 . .
H32A C32 H32C 109.5 . .
H32B C32 H32C 109.5 . .
C35 C33 C34 98(3) . .
C35 C33 C36 114(3) . .
C34 C33 C36 121(3) . .
C35 C33 S22 112(2) . .
C34 C33 S22 109(2) . .
C36 C33 S22 103(2) . .
C33 C34 H34A 109.5 . .
C33 C34 H34B 109.5 . .
C33 C34 H34C 109.5 . .
C33 C35 H35A 109.5 . .
C33 C35 H35B 109.5 . .
H35A C35 H35B 109.5 . .
C33 C35 H35C 109.5 . .
H35A C35 H35C 109.5 . .
H35B C35 H35C 109.5 . .
C33 C36 H36A 109.5 . .
C33 C36 H36B 109.5 . .
H36A C36 H36B 109.5 . .
C33 C36 H36C 109.5 . .
H36A C36 H36C 109.5 . .
H36B C36 H36C 109.5 . .
C38 C37 C40 108(3) . .
C38 C37 C39 107(3) . .
C40 C37 C39 98(3) . .
C38 C37 S15 118(3) . .
C40 C37 S15 108(2) . .
C39 C37 S15 116(2) . .
C37 C38 H38A 109.5 . .
C37 C38 H38B 109.5 . .
H38A C38 H38B 109.5 . .
C37 C38 H38C 109.5 . .
H38A C38 H38C 109.5 . .
H38B C38 H38C 109.5 . .
C37 C39 H39A 109.5 . .
C37 C39 H39B 109.5 . .
H39A C39 H39B 109.5 . .
C37 C39 H39C 109.5 . .
H39A C39 H39C 109.5 . .
H39B C39 H39C 109.5 . .
C37 C40 H40A 109.5 . .
C37 C40 H40B 109.5 . .
H40A C40 H40B 109.5 . .
C37 C40 H40C 109.5 . .
H40A C40 H40C 109.5 . .
H40B C40 H40C 109.5 . .
C44 C41 C43 118(3) . .
C44 C41 C42 114(3) . .
C43 C41 C42 105(3) . .
C44 C41 S21 104(2) . .
C43 C41 S21 106(2) . .
C42 C41 S21 108(2) . .
C41 C42 H42A 109.5 . .
C41 C42 H42B 109.5 . .
H42A C42 H42B 109.5 . .
C41 C42 H42C 109.5 . .
H42A C42 H42C 109.5 . .
H42B C42 H42C 109.5 . .
C41 C43 H43A 109.5 . .
C41 C43 H43B 109.5 . .
H43A C43 H43B 109.5 . .
C41 C43 H43C 109.5 . .
H43A C43 H43C 109.5 . .
H43B C43 H43C 109.5 . .
C41 C44 H44A 109.5 . .
C41 C44 H44B 109.5 . .
H44A C44 H44B 109.5 . .
C41 C44 H44C 109.5 . .
H44A C44 H44C 109.5 . .
H44B C44 H44C 109.5 . .
C48 C45 C47 107(3) . .
C48 C45 C46 114(3) . .
C47 C45 C46 106(3) . .
C48 C45 S19 117(2) . .
C47 C45 S19 109(2) . .
C46 C45 S19 103.9(19) . .
C45 C46 H46A 109.5 . .
C45 C46 H46B 109.5 . .
H46A C46 H46B 109.5 . .
C45 C46 H46C 109.5 . .
H46A C46 H46C 109.5 . .
H46B C46 H46C 109.5 . .
C45 C47 H47A 109.5 . .
C45 C47 H47B 109.5 . .
H47A C47 H47B 109.5 . .
C45 C47 H47C 109.5 . .
H47A C47 H47C 109.5 . .
H47B C47 H47C 109.5 . .
C45 C48 H48A 109.5 . .
C45 C48 H48B 109.5 . .
H48A C48 H48B 109.5 . .
C45 C48 H48C 109.5 . .
H48A C48 H48C 109.5 . .
H48B C48 H48C 109.5 . .
C52 C49 C51 109(2) . .
C52 C49 C50 117(2) . .
C51 C49 C50 111(2) . .
C52 C49 S11 107.1(18) . .
C51 C49 S11 109.7(16) . .
C50 C49 S11 102.8(15) . .
C49 C50 H50A 109.5 . .
C49 C50 H50B 109.5 . .
H50A C50 H50B 109.5 . .
C49 C50 H50C 109.5 . .
H50A C50 H50C 109.5 . .
H50B C50 H50C 109.5 . .
C49 C51 H51A 109.5 . .
C49 C51 H51B 109.5 . .
H51A C51 H51B 109.5 . .
C49 C51 H51C 109.5 . .
H51A C51 H51C 109.5 . .
H51B C51 H51C 109.5 . .
C49 C52 H52A 109.5 . .
C49 C52 H52B 109.5 . .
H52A C52 H52B 109.5 . .
C49 C52 H52C 109.5 . .
H52A C52 H52C 109.5 . .
H52B C52 H52C 109.5 . .
C55 C53 C54 107(3) . .
C55 C53 C56 109(3) . .
C54 C53 C56 113(2) . .
C55 C53 S10 114(2) . .
C54 C53 S10 108.0(19) . .
C56 C53 S10 106.5(17) . .
C53 C54 H54A 109.5 . .
C53 C54 H54B 109.5 . .
H54A C54 H54B 109.5 . .
C53 C54 H54C 109.5 . .
H54A C54 H54C 109.5 . .
H54B C54 H54C 109.5 . .
C53 C55 H55A 109.5 . .
C53 C55 H55B 109.5 . .
H55A C55 H55B 109.5 . .
C53 C55 H55C 109.5 . .
H55A C55 H55C 109.5 . .
H55B C55 H55C 109.5 . .
C53 C56 H56A 109.5 . .
C53 C56 H56B 109.5 . .
H56A C56 H56B 109.5 . .
C53 C56 H56C 109.5 . .
H56A C56 H56C 109.5 . .
H56B C56 H56C 109.5 . .
C58 C57 C60 132(3) . .
C58 C57 C59 104(3) . .
C60 C57 C59 98(3) . .
C58 C57 S9 112(2) . .
C60 C57 S9 103(2) . .
C59 C57 S9 105(2) . .
C57 C58 H58A 109.5 . .
C57 C58 H58B 109.5 . .
H58A C58 H58B 109.5 . .
C57 C58 H58C 109.5 . .
H58A C58 H58C 109.5 . .
H58B C58 H58C 109.5 . .
C57 C59 H59A 109.5 . .
C57 C59 H59B 109.5 . .
H59A C59 H59B 109.5 . .
C57 C59 H59C 109.5 . .
H59A C59 H59C 109.5 . .
H59B C59 H59C 109.5 . .
C57 C60 H60A 109.5 . .
C57 C60 H60B 109.5 . .
H60A C60 H60B 109.5 . .
C57 C60 H60C 109.5 . .
H60A C60 H60C 109.5 . .
H60B C60 H60C 109.5 . .
C63 C61 C64 104(2) . .
C63 C61 C62 120(2) . .
C64 C61 C62 112(2) . .
C63 C61 S6 108.0(17) . .
C64 C61 S6 103.6(19) . .
C62 C61 S6 107.5(16) . .
C61 C62 H62A 109.5 . .
C61 C62 H62B 109.5 . .
H62A C62 H62B 109.5 . .
C61 C62 H62C 109.5 . .
H62A C62 H62C 109.5 . .
H62B C62 H62C 109.5 . .
C61 C63 H63A 109.5 . .
C61 C63 H63B 109.5 . .
H63A C63 H63B 109.5 . .
C61 C63 H63C 109.5 . .
H63A C63 H63C 109.5 . .
H63B C63 H63C 109.5 . .
C61 C64 H64A 109.5 . .
C61 C64 H64B 109.5 . .
H64A C64 H64B 109.5 . .
C61 C64 H64C 109.5 . .
H64A C64 H64C 109.5 . .
H64B C64 H64C 109.5 . .
C70 C65 C66 112(2) . .
C70 C65 B1 125(2) . .
C66 C65 B1 123(2) . .
C67 C66 C65 122(2) . .
C67 C66 H66 119.0 . .
C65 C66 H66 119.0 . .
C66 C67 C68 121(3) . .
C66 C67 H67 119.4 . .
C68 C67 H67 119.4 . .
C69 C68 C67 116(3) . .
C69 C68 H68 121.9 . .
C67 C68 H68 121.9 . .
C68 C69 C70 126(3) . .
C68 C69 H69 116.9 . .
C70 C69 H69 116.9 . .
C69 C70 C65 121(2) . .
C69 C70 H70 119.5 . .
C65 C70 H70 119.5 . .
C76 C71 C72 111(3) . .
C76 C71 B1 126(3) . .
C72 C71 B1 122(3) . .
C73 C72 C71 130(3) . .
C73 C72 H72 115.2 . .
C71 C72 H72 115.2 . .
C74 C73 C72 112(3) . .
C74 C73 H73 123.9 . .
C72 C73 H73 123.9 . .
C75 C74 C73 125(3) . .
C75 C74 H74 117.7 . .
C73 C74 H74 117.7 . .
C74 C75 C76 116(3) . .
C74 C75 H75 122.1 . .
C76 C75 H75 122.1 . .
C71 C76 C75 126(3) . .
C71 C76 H76 117.1 . .
C75 C76 H76 117.1 . .
C82 C77 C78 110(2) . .
C82 C77 B1 126(2) . .
C78 C77 B1 124(2) . .
C79 C78 C77 126(3) . .
C79 C78 H78 117.2 . .
C77 C78 H78 117.2 . .
C78 C79 C80 119(3) . .
C78 C79 H79 120.7 . .
C80 C79 H79 120.7 . .
C81 C80 C79 119(3) . .
C81 C80 H80 120.3 . .
C79 C80 H80 120.3 . .
C80 C81 C82 116(2) . .
C80 C81 H81 121.9 . .
C82 C81 H81 121.8 . .
C77 C82 C81 129(2) . .
C77 C82 H82 115.5 . .
C81 C82 H82 115.5 . .
C84 C83 C88 115(2) . .
C84 C83 B1 127(2) . .
C88 C83 B1 118(2) . .
C83 C84 C85 124(2) . .
C83 C84 H84 118.1 . .
C85 C84 H84 118.1 . .
C86 C85 C84 120(2) . .
C86 C85 H85 120.0 . .
C84 C85 H85 120.0 . .
C85 C86 C87 121(2) . .
C85 C86 H86 119.6 . .
C87 C86 H86 119.6 . .
C88 C87 C86 116(2) . .
C88 C87 H87 122.1 . .
C86 C87 H87 122.1 . .
C87 C88 C83 123(2) . .
C87 C88 H88 118.6 . .
C83 C88 H88 118.6 . .
Ag5 S1 Ag7 77.84(14) . .
Ag5 S1 Ag4 75.03(13) . .
Ag7 S1 Ag4 109.66(15) . .
Ag5 S1 Ag3 120.21(16) . 2_756
Ag7 S1 Ag3 70.52(10) . 2_756
Ag4 S1 Ag3 70.16(11) . 2_756
Ag5 S1 Ag8 120.49(16) . .
Ag7 S1 Ag8 123.94(18) . .
Ag4 S1 Ag8 125.89(18) . .
Ag3 S1 Ag8 119.29(16) 2_756 .
Ag5 S1 Ag21 70.46(13) . .
Ag7 S1 Ag21 72.72(13) . .
Ag4 S1 Ag21 144.07(17) . .
Ag3 S1 Ag21 137.58(17) 2_756 .
Ag8 S1 Ag21 67.17(11) . .
Ag5 S1 Ag13 68.10(11) . .
Ag7 S1 Ag13 143.64(18) . .
Ag4 S1 Ag13 74.05(12) . .
Ag3 S1 Ag13 138.40(19) 2_756 .
Ag8 S1 Ag13 67.68(10) . .
Ag21 S1 Ag13 83.96(12) . .
Ag47 S2 Ag22 140.1(3) 2_756 .
Ag47 S2 Ag44 141.9(5) 2_756 .
Ag22 S2 Ag44 67.0(4) . .
Ag47 S2 Ag4 82.6(3) 2_756 .
Ag22 S2 Ag4 137.2(2) . .
Ag44 S2 Ag4 78.8(4) . .
Ag47 S2 Ag6 80.9(3) 2_756 2_756
Ag22 S2 Ag6 77.64(15) . 2_756
Ag44 S2 Ag6 137.2(5) . 2_756
Ag4 S2 Ag6 116.32(19) . 2_756
Ag47 S2 Ag2 126.2(3) 2_756 .
Ag22 S2 Ag2 76.99(14) . .
Ag44 S2 Ag2 78.1(4) . .
Ag4 S2 Ag2 71.23(12) . .
Ag6 S2 Ag2 70.83(11) 2_756 .
Ag47 S2 Ag49 72.3(4) 2_756 .
Ag22 S2 Ag49 113.5(3) . .
Ag44 S2 Ag49 71.2(6) . .
Ag4 S2 Ag49 76.4(2) . .
Ag6 S2 Ag49 148.7(4) 2_756 .
Ag2 S2 Ag49 138.9(3) . .
Ag47 S2 Ag31 112.2(3) 2_756 .
Ag22 S2 Ag31 67.53(18) . .
Ag44 S2 Ag31 43.5(4) . .
Ag4 S2 Ag31 104.41(19) . .
Ag6 S2 Ag31 138.7(2) 2_756 .
Ag2 S2 Ag31 119.4(2) . .
Ag49 S2 Ag31 46.6(3) . .
Ag47 S2 Ag24 69.3(3) 2_756 .
Ag22 S2 Ag24 72.40(14) . .
Ag44 S2 Ag24 115.8(5) . .
Ag4 S2 Ag24 149.03(19) . .
Ag6 S2 Ag24 72.74(13) 2_756 .
Ag2 S2 Ag24 136.33(17) . .
Ag49 S2 Ag24 82.7(2) . .
Ag31 S2 Ag24 76.00(15) . .
Ag47 S2 Ag19 44.5(3) 2_756 .
Ag22 S2 Ag19 129.5(2) . .
Ag44 S2 Ag19 99.1(5) . .
Ag4 S2 Ag19 79.33(14) . .
Ag6 S2 Ag19 122.4(2) 2_756 .
Ag2 S2 Ag19 150.4(2) . .
Ag49 S2 Ag19 28.0(3) . .
Ag31 S2 Ag19 70.21(14) . .
Ag24 S2 Ag19 71.66(14) . .
Ag52 S3 Ag20 145.5(3) 2_756 .
Ag52 S3 Ag6 80.92(19) 2_756 .
Ag20 S3 Ag6 81.19(16) . .
Ag52 S3 Ag7 76.68(19) 2_756 .
Ag20 S3 Ag7 137.7(2) . .
Ag6 S3 Ag7 112.65(17) . .
Ag52 S3 Ag1 121.7(2) 2_756 .
Ag20 S3 Ag1 78.63(15) . .
Ag6 S3 Ag1 70.06(12) . .
Ag7 S3 Ag1 70.27(11) . .
Ag52 S3 Ag25 70.63(18) 2_756 .
Ag20 S3 Ag25 76.56(15) . .
Ag6 S3 Ag25 76.38(14) . .
Ag7 S3 Ag25 144.3(2) . .
Ag1 S3 Ag25 140.70(19) . .
Ag52 S3 Ag39 126.5(3) 2_756 .
Ag20 S3 Ag39 46.9(3) . .
Ag6 S3 Ag39 123.0(3) . .
Ag7 S3 Ag39 121.4(3) . .
Ag1 S3 Ag39 111.6(3) . .
Ag25 S3 Ag39 70.7(2) . .
Ag14 S4 Ag4 77.71(15) . .
Ag14 S4 Ag11 75.91(14) . .
Ag4 S4 Ag11 109.10(16) . .
Ag14 S4 Ag1 119.28(18) . .
Ag4 S4 Ag1 69.26(11) . .
Ag11 S4 Ag1 69.34(11) . .
Ag14 S4 Ag53 111.1(3) . .
Ag4 S4 Ag53 142.1(3) . .
Ag11 S4 Ag53 108.8(3) . .
Ag1 S4 Ag53 126.5(3) . .
Ag14 S4 Ag23 120.13(18) . .
Ag4 S4 Ag23 123.40(18) . .
Ag11 S4 Ag23 126.90(19) . .
Ag1 S4 Ag23 120.59(18) . .
Ag53 S4 Ag23 19.9(3) . .
Ag14 S4 Ag15 68.24(13) . .
Ag4 S4 Ag15 72.74(12) . .
Ag11 S4 Ag15 142.91(19) . .
Ag1 S4 Ag15 137.72(18) . .
Ag53 S4 Ag15 76.7(3) . .
Ag23 S4 Ag15 67.89(13) . .
Ag14 S4 Ag29 67.53(14) . .
Ag4 S4 Ag29 141.4(2) . .
Ag11 S4 Ag29 78.73(14) . .
Ag1 S4 Ag29 143.14(18) . .
Ag53 S4 Ag29 48.3(3) . .
Ag23 S4 Ag29 65.90(13) . .
Ag15 S4 Ag29 79.14(13) . .
Ag10 S5 Ag7 76.65(13) . 2_756
Ag10 S5 Ag11 78.61(14) . .
Ag7 S5 Ag11 111.79(17) 2_756 .
Ag10 S5 Ag2 120.59(18) . .
Ag7 S5 Ag2 70.95(11) 2_756 .
Ag11 S5 Ag2 69.65(12) . .
Ag10 S5 Ag28 120.54(17) . .
Ag7 S5 Ag28 127.10(18) 2_756 .
Ag11 S5 Ag28 120.34(18) . .
Ag2 S5 Ag28 118.78(16) . .
Ag10 S5 Ag12 69.04(12) . .
Ag7 S5 Ag12 144.33(17) 2_756 .
Ag11 S5 Ag12 71.15(12) . .
Ag2 S5 Ag12 135.97(17) . .
Ag28 S5 Ag12 67.02(12) . .
C61 S6 Ag47 124.0(9) . 2_756
C61 S6 Ag17 111.9(8) . 2_756
Ag47 S6 Ag17 41.3(3) 2_756 2_756
C61 S6 Ag19 114.0(9) . .
Ag47 S6 Ag19 50.7(3) 2_756 .
Ag17 S6 Ag19 92.0(2) 2_756 .
C61 S6 Ag8 117.0(9) . .
Ag47 S6 Ag8 105.4(3) 2_756 .
Ag17 S6 Ag8 79.9(2) 2_756 .
Ag19 S6 Ag8 127.7(3) . .
Ag50 S7 Ag17 141.9(4) . .
Ag50 S7 Ag6 76.6(3) . .
Ag17 S7 Ag6 82.56(16) . .
Ag50 S7 Ag11 79.8(3) . .
Ag17 S7 Ag11 137.9(2) . .
Ag6 S7 Ag11 109.96(17) . .
Ag50 S7 Ag3 121.9(4) . .
Ag17 S7 Ag3 78.79(14) . .
Ag6 S7 Ag3 70.33(12) . .
Ag11 S7 Ag3 69.09(12) . .
Ag50 S7 Ag26 66.7(3) . .
Ag17 S7 Ag26 77.12(14) . .
Ag6 S7 Ag26 74.42(14) . .
Ag11 S7 Ag26 144.45(18) . .
Ag3 S7 Ag26 139.32(19) . .
Ag50 S7 Ag27 42.6(3) . .
Ag17 S7 Ag27 133.07(19) . .
Ag6 S7 Ag27 117.36(19) . .
Ag11 S7 Ag27 77.96(14) . .
Ag3 S7 Ag27 146.44(19) . .
Ag26 S7 Ag27 69.53(13) . .
C5 S8 Ag16 113.1(7) . .
C5 S8 Ag10 113.9(7) . .
Ag16 S8 Ag10 94.83(18) . .
C5 S8 Ag8 117.7(7) . 2_756
Ag16 S8 Ag8 114.0(2) . 2_756
Ag10 S8 Ag8 100.28(19) . 2_756
C57 S9 Ag13 124.4(11) . .
C57 S9 Ag21 127.9(12) . .
Ag13 S9 Ag21 106.9(2) . .
C57 S9 Ag8 113.9(10) . .
Ag13 S9 Ag8 81.32(19) . .
Ag21 S9 Ag8 79.41(17) . .
C53 S10 Ag49 113.5(9) . .
C53 S10 Ag15 109.4(9) . .
Ag49 S10 Ag15 107.2(5) . .
C53 S10 Ag13 107.4(9) . .
Ag49 S10 Ag13 113.6(4) . .
Ag15 S10 Ag13 105.3(2) . .
C53 S10 Ag19 113.7(9) . .
Ag49 S10 Ag19 30.7(4) . .
Ag15 S10 Ag19 129.7(2) . .
Ag13 S10 Ag19 85.7(2) . .
C49 S11 Ag5 116.7(7) . .
C49 S11 Ag9 108.4(8) . .
Ag5 S11 Ag9 91.3(2) . .
C49 S11 Ag39 125.7(8) . .
Ag5 S11 Ag39 97.9(3) . .
Ag9 S11 Ag39 26.1(3) . .
C49 S11 Ag23 121.3(8) . .
Ag5 S11 Ag23 103.5(2) . .
Ag9 S11 Ag23 111.6(2) . .
Ag39 S11 Ag23 85.5(4) . .
C1 S12 Ag18 110.8(10) . .
C1 S12 Ag21 113.1(11) . 2_756
Ag18 S12 Ag21 109.0(2) . 2_756
C1 S12 Ag60 104.5(10) . 2_756
Ag18 S12 Ag60 115.0(3) . 2_756
Ag21 S12 Ag60 104.3(3) 2_756 2_756
C1 S12 Ag30 111.2(10) . 2_756
Ag18 S12 Ag30 89.6(2) . 2_756
Ag21 S12 Ag30 120.5(3) 2_756 2_756
Ag60 S12 Ag30 25.97(15) 2_756 2_756
C29 S13 Ag18 123.3(14) . .
C29 S13 Ag12 126.7(15) . .
Ag18 S13 Ag12 107.1(2) . .
C29 S13 Ag28 118.7(15) . .
Ag18 S13 Ag28 81.7(2) . .
Ag12 S13 Ag28 82.0(2) . .
C13 S14 Ag25 113.7(9) . .
C13 S14 Ag26 112.8(10) . .
Ag25 S14 Ag26 109.0(3) . .
C13 S14 Ag24 109.6(10) . 2_756
Ag25 S14 Ag24 106.3(2) . 2_756
Ag26 S14 Ag24 104.8(2) . 2_756
C37 S15 Ag31 115.6(13) . .
C37 S15 Ag49 125.7(12) . .
Ag31 S15 Ag49 59.8(5) . .
C37 S15 Ag24 124.8(12) . .
Ag31 S15 Ag24 101.0(2) . .
Ag49 S15 Ag24 107.9(3) . .
C37 S15 Ag19 129.5(12) . .
Ag31 S15 Ag19 89.3(3) . .
Ag49 S15 Ag19 33.3(4) . .
Ag24 S15 Ag19 88.3(2) . .
C37 S15 Ag61 114.4(12) . .
Ag31 S15 Ag61 36.4(3) . .
Ag49 S15 Ag61 90.8(5) . .
Ag24 S15 Ag61 73.1(3) . .
Ag19 S15 Ag61 111.1(3) . .
C25 S16 Ag29 109.5(9) . .
C25 S16 Ag12 107.7(9) . .
Ag29 S16 Ag12 106.6(3) . .
C25 S16 Ag27 110.1(10) . .
Ag29 S16 Ag27 92.5(2) . .
Ag12 S16 Ag27 128.4(3) . .
C17 S17 Ag9 120.1(11) . .
C17 S17 Ag60 128.9(12) . .
Ag9 S17 Ag60 65.4(2) . .
C17 S17 Ag25 120.3(11) . .
Ag9 S17 Ag25 99.2(3) . .
Ag60 S17 Ag25 107.0(3) . .
C17 S17 Ag30 132.5(11) . .
Ag9 S17 Ag30 85.9(2) . .
Ag60 S17 Ag30 25.36(16) . .
Ag25 S17 Ag30 89.7(2) . .
C17 S17 Ag39 121.2(11) . .
Ag9 S17 Ag39 23.0(2) . .
Ag60 S17 Ag39 83.2(3) . .
Ag25 S17 Ag39 80.1(3) . .
Ag30 S17 Ag39 98.3(3) . .
C9 S18 Ag16 119.4(9) . .
C9 S18 Ag26 121.4(10) . .
Ag16 S18 Ag26 100.1(2) . .
C9 S18 Ag27 135.0(9) . .
Ag16 S18 Ag27 89.3(2) . .
Ag26 S18 Ag27 81.58(19) . .
C45 S19 Ag29 128.1(10) . .
C45 S19 Ag53 119.8(10) . .
Ag29 S19 Ag53 61.5(4) . .
C45 S19 Ag15 123.1(10) . .
Ag29 S19 Ag15 105.9(2) . .
Ag53 S19 Ag15 99.4(4) . .
C45 S19 Ag23 117.8(10) . .
Ag29 S19 Ag23 81.8(2) . .
Ag53 S19 Ag23 23.3(4) . .
Ag15 S19 Ag23 83.0(2) . .
C21 S20 Ag53 121.5(9) . .
C21 S20 Ag50 127.7(10) . .
Ag53 S20 Ag50 109.8(5) . .
C21 S20 Ag20 117.5(10) . .
Ag53 S20 Ag20 95.4(5) . .
Ag50 S20 Ag20 43.6(3) . .
C21 S20 Ag27 115.7(9) . .
Ag53 S20 Ag27 109.7(5) . .
Ag50 S20 Ag27 48.1(3) . .
Ag20 S20 Ag27 91.7(2) . .
C21 S20 Ag23 115.1(9) . .
Ag53 S20 Ag23 20.7(4) . .
Ag50 S20 Ag23 109.0(4) . .
Ag20 S20 Ag23 81.8(2) . .
Ag27 S20 Ag23 125.5(3) . .
C41 S21 Ag44 150.9(13) . .
C41 S21 Ag14 120.6(11) . .
Ag44 S21 Ag14 44.4(6) . .
C41 S21 Ag31 112.1(11) . .
Ag44 S21 Ag31 55.8(7) . .
Ag14 S21 Ag31 93.7(3) . .
C41 S21 Ag28 117.2(11) . .
Ag44 S21 Ag28 91.8(6) . .
Ag14 S21 Ag28 100.7(3) . .
Ag31 S21 Ag28 109.7(4) . .
C33 S22 Ag52 125.7(11) . .
C33 S22 Ag22 124.5(11) . .
Ag52 S22 Ag22 45.2(2) . .
C33 S22 Ag28 122.2(11) . .
Ag52 S22 Ag28 111.0(3) . .
Ag22 S22 Ag28 86.9(3) . .
C33 S22 Ag30 103.3(11) . 2_756
Ag52 S22 Ag30 50.5(3) . 2_756
Ag22 S22 Ag30 95.6(3) . 2_756
Ag28 S22 Ag30 122.2(3) . 2_756
C33 S22 Ag61 90.8(11) . .
Ag52 S22 Ag61 86.4(4) . .
Ag22 S22 Ag61 43.9(3) . .
Ag28 S22 Ag61 81.6(4) . .
Ag30 S22 Ag61 134.8(3) 2_756 .

loop_
_geom_bond_atom_site_label_1
_geom_bond_atom_site_label_2
_geom_bond_distance
_geom_bond_site_symmetry_2
Ag1 S4 2.653(4) .
Ag1 S3 2.661(4) .
Ag1 Ag2 2.8483(17) 2_756
Ag1 Ag2 2.8484(18) .
Ag1 Ag3 2.8683(18) 2_756
Ag1 Ag3 2.8706(17) .
Ag1 Ag4 2.968(2) .
Ag1 Ag6 2.980(2) .
Ag1 Ag11 2.980(2) .
Ag1 Ag7 3.005(2) .
Ag1 Ag20 3.167(3) .
Ag2 S2 2.643(4) .
Ag2 S5 2.645(4) .
Ag2 Ag3 2.8452(17) .
Ag2 Ag3 2.8480(18) 2_756
Ag2 Ag1 2.8483(17) 2_756
Ag2 Ag11 2.983(2) .
Ag2 Ag4 3.0142(19) .
Ag2 Ag6 3.020(2) 2_756
Ag2 Ag7 3.0208(19) 2_756
Ag2 Ag22 3.111(3) .
Ag2 Ag44 3.192(13) .
Ag3 S1 2.658(4) 2_756
Ag3 S7 2.675(4) .
Ag3 Ag2 2.8480(18) 2_756
Ag3 Ag1 2.8683(18) 2_756
Ag3 Ag11 2.978(2) .
Ag3 Ag6 3.016(2) .
Ag3 Ag7 3.018(2) 2_756
Ag3 Ag4 3.025(2) 2_756
Ag3 Ag17 3.199(2) .
Ag4 S2 2.531(5) .
Ag4 S4 2.568(5) .
Ag4 S1 2.605(5) .
Ag4 Ag3 3.025(2) 2_756
Ag4 Ag5 3.061(2) .
Ag4 Ag14 3.105(3) .
Ag4 Ag44 3.142(16) .
Ag4 Ag47 3.150(9) 2_756
Ag4 Ag15 3.273(3) .
Ag4 Ag49 3.330(9) .
Ag5 S11 2.373(6) .
Ag5 S1 2.416(4) .
Ag5 Ag13 3.026(3) .
Ag5 Ag21 3.099(3) .
Ag5 Ag7 3.133(2) .
Ag6 S3 2.526(5) .
Ag6 S7 2.560(5) .
Ag6 S2 2.567(5) 2_756
Ag6 Ag2 3.019(2) 2_756
Ag6 Ag50 3.027(10) .
Ag6 Ag22 3.081(3) 2_756
Ag6 Ag47 3.123(8) .
Ag6 Ag52 3.125(5) 2_756
Ag6 Ag20 3.158(3) .
Ag6 Ag17 3.243(3) .
Ag7 S3 2.558(5) .
Ag7 S5 2.558(5) 2_756
Ag7 S1 2.568(4) .
Ag7 Ag52 3.010(5) 2_756
Ag7 Ag3 3.018(2) 2_756
Ag7 Ag2 3.0209(19) 2_756
Ag7 Ag10 3.067(2) 2_756
Ag7 Ag21 3.259(3) .
Ag7 Ag30 3.299(4) .
Ag8 S8 2.462(5) 2_756
Ag8 S9 2.507(6) .
Ag8 S6 2.612(8) .
Ag8 S1 2.818(4) .
Ag8 Ag21 3.170(3) .
Ag8 Ag13 3.204(3) .
Ag8 Ag17 3.212(3) 2_756
Ag9 S17 2.276(7) .
Ag9 S11 2.393(7) .
Ag9 Ag20 3.015(4) .
Ag9 Ag30 3.334(5) .
Ag10 S8 2.381(5) .
Ag10 S5 2.383(4) .
Ag10 Ag12 3.065(3) .
Ag10 Ag7 3.067(2) 2_756
Ag10 Ag18 3.096(3) .
Ag10 Ag11 3.146(2) .
Ag11 S7 2.576(5) .
Ag11 S5 2.578(5) .
Ag11 S4 2.585(4) .
Ag11 Ag14 3.055(3) .
Ag11 Ag50 3.141(12) .
Ag11 Ag12 3.237(3) .
Ag12 S16 2.373(6) .
Ag12 S13 2.399(6) .
Ag12 S5 2.961(5) .
Ag12 Ag28 3.195(4) .
Ag13 S10 2.366(6) .
Ag13 S9 2.409(6) .
Ag13 S1 2.933(4) .
Ag14 S21 2.304(9) .
Ag14 S4 2.376(5) .
Ag14 Ag29 3.002(4) .
Ag14 Ag15 3.011(3) .
Ag15 S10 2.355(6) .
Ag15 S19 2.375(6) .
Ag15 S4 2.929(5) .
Ag15 Ag23 3.247(5) .
Ag16 S18 2.346(6) .
Ag16 S8 2.360(6) .
Ag16 Ag17 3.056(3) .
Ag17 S7 2.350(5) .
Ag17 S6 2.382(7) 2_756
Ag17 Ag8 3.212(3) 2_756
Ag17 Ag26 3.252(3) .
Ag18 S12 2.354(6) .
Ag18 S13 2.389(7) .
Ag18 Ag28 3.180(4) .
Ag19 S6 2.505(8) .
Ag19 S15 2.508(7) .
Ag19 S10 2.727(7) .
Ag19 S2 2.919(5) .
Ag19 Ag31 3.346(5) .
Ag20 S20 2.302(8) .
Ag20 S3 2.321(5) .
Ag20 Ag25 3.218(4) .
Ag20 Ag23 3.241(5) .
Ag21 S12 2.364(6) 2_756
Ag21 S9 2.455(6) .
Ag21 S1 2.910(5) .
Ag22 S22 2.250(8) .
Ag22 S2 2.341(5) .
Ag22 Ag31 2.949(5) .
Ag22 Ag6 3.081(3) 2_756
Ag22 Ag24 3.130(4) .
Ag22 Ag28 3.341(4) .
Ag23 S11 2.457(7) .
Ag23 S19 2.523(8) .
Ag23 S20 2.635(8) .
Ag23 S4 2.885(5) .
Ag23 Ag29 3.177(5) .
Ag24 S14 2.359(6) 2_756
Ag24 S15 2.383(6) .
Ag24 S2 2.903(5) .
Ag24 Ag61 2.922(12) .
Ag24 Ag47 2.969(10) 2_756
Ag24 Ag6 3.255(3) 2_756
Ag25 S14 2.349(7) .
Ag25 S17 2.375(6) .
Ag25 S3 2.832(5) .
Ag25 Ag52 2.990(6) 2_756
Ag25 Ag39 3.288(9) .
Ag26 S14 2.349(7) .
Ag26 S18 2.388(7) .
Ag26 S7 2.832(5) .
Ag26 Ag50 2.863(12) .
Ag26 Ag27 3.240(4) .
Ag27 Ag50 1.940(12) .
Ag27 S20 2.508(8) .
Ag27 S18 2.567(6) .
Ag27 S16 2.652(7) .
Ag27 S7 2.850(5) .
Ag28 S13 2.470(7) .
Ag28 S21 2.495(10) .
Ag28 S22 2.594(8) .
Ag28 S5 2.823(5) .
Ag28 Ag44 3.173(18) .
Ag29 S19 2.322(7) .
Ag29 S16 2.372(8) .
Ag29 Ag53 2.387(15) .
Ag29 S4 2.955(5) .
Ag30 S12 2.543(7) 2_756
Ag30 S17 2.606(7) .
Ag30 S22 2.812(11) 2_756
Ag31 S15 2.246(8) .
Ag31 S21 2.342(11) .
Ag31 S2 2.900(6) .
Ag39 S11 2.408(12) .
Ag39 S17 2.721(13) .
Ag39 S3 2.848(9) .
Ag39 Ag60 3.343(12) .
Ag44 S21 1.884(16) .
Ag44 S2 2.415(16) .
Ag44 Ag61 2.61(2) .
Ag44 Ag49 3.08(2) .
Ag47 S2 2.230(10) 2_756
Ag47 S6 2.256(10) 2_756
Ag47 Ag24 2.969(10) 2_756
Ag47 Ag49 3.029(16) 2_756
Ag47 Ag4 3.150(9) 2_756
Ag49 S10 2.260(9) .
Ag49 S15 2.309(10) .
Ag49 S2 2.838(8) .
Ag49 Ag47 3.029(16) 2_756
Ag50 S20 2.203(11) .
Ag50 S7 2.314(10) .
Ag52 S22 2.117(9) .
Ag52 S3 2.281(6) 2_756
Ag52 Ag25 2.990(6) 2_756
Ag52 Ag7 3.010(5) 2_756
Ag52 Ag60 3.057(7) 2_756
Ag52 Ag6 3.125(5) 2_756
Ag53 S20 2.116(14) .
Ag53 S19 2.345(14) .
Ag53 S4 2.872(12) .
Ag60 S17 2.289(9) .
Ag60 S12 2.387(8) 2_756
Ag60 Ag52 3.057(7) 2_756
Ag61 S15 2.518(11) .
Ag61 S22 2.823(13) .
B1 C83 1.57(3) .
B1 C71 1.59(4) .
B1 C65 1.62(4) .
B1 C77 1.70(3) .
C1 C3 1.42(4) .
C1 C2 1.42(4) .
C1 C4 1.55(4) .
C1 S12 1.86(3) .
C2 H2A 0.9600 .
C2 H2B 0.9600 .
C2 H2C 0.9600 .
C3 H3A 0.9600 .
C3 H3B 0.9600 .
C3 H3C 0.9600 .
C4 H4A 0.9600 .
C4 H4B 0.9600 .
C4 H4C 0.9600 .
C5 C6 1.49(3) .
C5 C7 1.50(3) .
C5 C8 1.56(3) .
C5 S8 1.86(2) .
C6 H6A 0.9600 .
C6 H6B 0.9600 .
C6 H6C 0.9600 .
C7 H7A 0.9600 .
C7 H7B 0.9600 .
C7 H7C 0.9600 .
C8 H8A 0.9600 .
C8 H8B 0.9600 .
C8 H8C 0.9600 .
C9 C11 1.40(3) .
C9 C12 1.48(3) .
C9 C10 1.49(4) .
C9 S18 1.89(2) .
C10 H10A 0.9600 .
C10 H10B 0.9600 .
C10 H10C 0.9600 .
C11 H11A 0.9600 .
C11 H11B 0.9600 .
C11 H11C 0.9600 .
C12 H12A 0.9600 .
C12 H12B 0.9600 .
C12 H12C 0.9600 .
C13 C15 1.44(4) .
C13 C14 1.48(4) .
C13 C16 1.60(4) .
C13 S14 1.89(2) .
C14 H14A 0.9600 .
C14 H14B 0.9600 .
C14 H14C 0.9600 .
C15 H15A 0.9600 .
C15 H15B 0.9600 .
C15 H15C 0.9600 .
C16 H16A 0.9600 .
C16 H16B 0.9600 .
C16 H16C 0.9600 .
C17 C18 1.37(4) .
C17 C19 1.52(4) .
C17 C20 1.59(4) .
C17 S17 1.85(3) .
C18 H18A 0.9600 .
C18 H18B 0.9600 .
C18 H18C 0.9600 .
C19 H19A 0.9600 .
C19 H19B 0.9600 .
C19 H19C 0.9600 .
C20 H20A 0.9600 .
C20 H20B 0.9600 .
C20 H20C 0.9600 .
C21 C22 1.47(4) .
C21 C24 1.56(4) .
C21 C23 1.59(4) .
C21 S20 1.86(3) .
C22 H22A 0.9600 .
C22 H22B 0.9600 .
C22 H22C 0.9600 .
C23 H23A 0.9600 .
C23 H23B 0.9600 .
C23 H23C 0.9600 .
C24 H24A 0.9600 .
C24 H24B 0.9600 .
C24 H24C 0.9600 .
C25 C28 1.38(3) .
C25 C26 1.56(4) .
C25 C27 1.62(4) .
C25 S16 1.84(2) .
C26 H26A 0.9600 .
C26 H26B 0.9600 .
C26 H26C 0.9600 .
C27 H27A 0.9600 .
C27 H27B 0.9600 .
C27 H27C 0.9600 .
C28 H28A 0.9600 .
C28 H28B 0.9600 .
C28 H28C 0.9600 .
C29 C30 1.33(5) .
C29 C32 1.51(5) .
C29 C31 1.59(5) .
C29 S13 1.87(4) .
C30 H30A 1.0607 .
C30 H30B 0.9557 .
C30 H30C 0.9548 .
C31 H31A 0.9536 .
C31 H31B 0.9551 .
C31 H31C 0.9256 .
C32 H32A 0.9600 .
C32 H32B 0.9600 .
C32 H32C 0.9600 .
C33 C35 1.45(4) .
C33 C34 1.48(4) .
C33 C36 1.50(4) .
C33 S22 1.75(3) .
C34 H34A 0.9600 .
C34 H34B 0.9600 .
C34 H34C 0.9600 .
C35 H35A 0.9600 .
C35 H35B 0.9600 .
C35 H35C 0.9600 .
C36 H36A 0.9600 .
C36 H36B 0.9600 .
C36 H36C 0.9600 .
C37 C38 1.28(4) .
C37 C40 1.49(4) .
C37 C39 1.50(4) .
C37 S15 1.82(3) .
C38 H38A 0.9600 .
C38 H38B 0.9600 .
C38 H38C 0.9600 .
C39 H39A 0.9600 .
C39 H39B 0.9600 .
C39 H39C 0.9600 .
C40 H40A 0.9600 .
C40 H40B 0.9600 .
C40 H40C 0.9600 .
C41 C44 1.42(4) .
C41 C43 1.43(4) .
C41 C42 1.56(4) .
C41 S21 1.87(3) .
C42 H42A 0.9600 .
C42 H42B 0.9600 .
C42 H42C 0.9600 .
C43 H43A 0.9600 .
C43 H43B 0.9600 .
C43 H43C 0.9600 .
C44 H44A 0.9600 .
C44 H44B 0.9600 .
C44 H44C 0.9600 .
C45 C48 1.38(4) .
C45 C47 1.49(4) .
C45 C46 1.63(4) .
C45 S19 1.86(3) .
C46 H46A 0.9600 .
C46 H46B 0.9600 .
C46 H46C 0.9600 .
C47 H47A 0.9600 .
C47 H47B 0.9600 .
C47 H47C 0.9600 .
C48 H48A 0.9600 .
C48 H48B 0.9600 .
C48 H48C 0.9600 .
C49 C52 1.41(3) .
C49 C51 1.56(3) .
C49 C50 1.57(3) .
C49 S11 1.85(2) .
C50 H50A 0.9600 .
C50 H50B 0.9600 .
C50 H50C 0.9600 .
C51 H51A 0.9600 .
C51 H51B 0.9600 .
C51 H51C 0.9600 .
C52 H52A 0.9600 .
C52 H52B 0.9600 .
C52 H52C 0.9600 .
C53 C55 1.37(4) .
C53 C54 1.48(4) .
C53 C56 1.54(4) .
C53 S10 1.90(2) .
C54 H54A 0.9600 .
C54 H54B 0.9600 .
C54 H54C 0.9600 .
C55 H55A 0.9600 .
C55 H55B 0.9600 .
C55 H55C 0.9600 .
C56 H56A 0.9600 .
C56 H56B 0.9600 .
C56 H56C 0.9600 .
C57 C58 1.50(4) .
C57 C60 1.59(4) .
C57 C59 1.67(4) .
C57 S9 1.83(3) .
C58 H58A 0.9600 .
C58 H58B 0.9600 .
C58 H58C 0.9600 .
C59 H59A 0.9600 .
C59 H59B 0.9600 .
C59 H59C 0.9600 .
C60 H60A 0.9600 .
C60 H60B 0.9600 .
C60 H60C 0.9600 .
C61 C63 1.43(3) .
C61 C64 1.53(3) .
C61 C62 1.56(3) .
C61 S6 1.84(2) .
C62 H62A 0.9600 .
C62 H62B 0.9600 .
C62 H62C 0.9600 .
C63 H63A 0.9600 .
C63 H63B 0.9600 .
C63 H63C 0.9600 .
C64 H64A 0.9600 .
C64 H64B 0.9600 .
C64 H64C 0.9600 .
C65 C70 1.40(3) .
C65 C66 1.43(3) .
C66 C67 1.35(3) .
C66 H66 0.9300 .
C67 C68 1.42(3) .
C67 H67 0.9300 .
C68 C69 1.24(3) .
C68 H68 0.9300 .
C69 C70 1.38(3) .
C69 H69 0.9300 .
C70 H70 0.9300 .
C71 C76 1.42(4) .
C71 C72 1.42(4) .
C72 C73 1.42(4) .
C72 H72 0.9300 .
C73 C74 1.42(4) .
C73 H73 0.9300 .
C74 C75 1.42(4) .
C74 H74 0.9300 .
C75 C76 1.42(4) .
C75 H75 0.9300 .
C76 H76 0.9300 .
C77 C82 1.24(3) .
C77 C78 1.44(3) .
C78 C79 1.24(3) .
C78 H78 0.9300 .
C79 C80 1.42(4) .
C79 H79 0.9300 .
C80 C81 1.28(3) .
C80 H80 0.9300 .
C81 C82 1.42(3) .
C81 H81 0.9300 .
C82 H82 0.9300 .
C83 C84 1.34(3) .
C83 C88 1.43(3) .
C84 C85 1.42(3) .
C84 H84 0.9300 .
C85 C86 1.29(3) .
C85 H85 0.9300 .
C86 C87 1.46(3) .
C86 H86 0.9300 .
C87 C88 1.41(3) .
C87 H87 0.9300 .
C88 H88 0.9300 .
S1 Ag3 2.658(4) 2_756
S2 Ag47 2.229(10) 2_756
S2 Ag6 2.567(5) 2_756
S3 Ag52 2.281(6) 2_756
S5 Ag7 2.558(5) 2_756
S6 Ag47 2.256(10) 2_756
S6 Ag17 2.382(7) 2_756
S8 Ag8 2.462(5) 2_756
S12 Ag21 2.364(6) 2_756
S12 Ag60 2.387(8) 2_756
S12 Ag30 2.543(7) 2_756
S14 Ag24 2.359(6) 2_756
S22 Ag30 2.812(11) 2_756

loop_
_geom_torsion_atom_site_label_1
_geom_torsion_atom_site_label_2
_geom_torsion_atom_site_label_3
_geom_torsion_atom_site_label_4
_geom_torsion
_geom_torsion_site_symmetry_1
_geom_torsion_site_symmetry_4
S4 Ag1 Ag2 S2 -65.14(16) . .
S3 Ag1 Ag2 S2 116.3(6) . .
Ag2 Ag1 Ag2 S2 115.36(13) 2_756 .
Ag3 Ag1 Ag2 S2 60.45(13) 2_756 .
Ag3 Ag1 Ag2 S2 170.29(14) . .
Ag4 Ag1 Ag2 S2 -12.09(13) . .
Ag6 Ag1 Ag2 S2 171.64(13) . .
Ag11 Ag1 Ag2 S2 -118.26(14) . .
Ag7 Ag1 Ag2 S2 59.38(14) . .
Ag20 Ag1 Ag2 S2 -104.72(16) . .
S4 Ag1 Ag2 S5 62.46(15) . .
S3 Ag1 Ag2 S5 -116.1(6) . .
Ag2 Ag1 Ag2 S5 -117.03(12) 2_756 .
Ag3 Ag1 Ag2 S5 -171.95(12) 2_756 .
Ag3 Ag1 Ag2 S5 -62.11(11) . .
Ag4 Ag1 Ag2 S5 115.51(12) . .
Ag6 Ag1 Ag2 S5 -60.76(13) . .
Ag11 Ag1 Ag2 S5 9.34(11) . .
Ag7 Ag1 Ag2 S5 -173.02(11) . .
Ag20 Ag1 Ag2 S5 22.88(16) . .
S4 Ag1 Ag2 Ag3 124.56(11) . .
S3 Ag1 Ag2 Ag3 -54.0(6) . .
Ag2 Ag1 Ag2 Ag3 -54.93(4) 2_756 .
Ag3 Ag1 Ag2 Ag3 -109.84(5) 2_756 .
Ag4 Ag1 Ag2 Ag3 177.61(6) . .
Ag6 Ag1 Ag2 Ag3 1.35(7) . .
Ag11 Ag1 Ag2 Ag3 71.45(5) . .
Ag7 Ag1 Ag2 Ag3 -110.92(7) . .
Ag20 Ag1 Ag2 Ag3 84.99(11) . .
S4 Ag1 Ag2 Ag3 -125.59(11) . 2_756
S3 Ag1 Ag2 Ag3 55.9(6) . 2_756
Ag2 Ag1 Ag2 Ag3 54.92(4) 2_756 2_756
Ag3 Ag1 Ag2 Ag3 109.84(5) . 2_756
Ag4 Ag1 Ag2 Ag3 -72.54(5) . 2_756
Ag6 Ag1 Ag2 Ag3 111.19(7) . 2_756
Ag11 Ag1 Ag2 Ag3 -178.71(6) . 2_756
Ag7 Ag1 Ag2 Ag3 -1.07(6) . 2_756
Ag20 Ag1 Ag2 Ag3 -165.17(11) . 2_756
S4 Ag1 Ag2 Ag1 179.49(11) . 2_756
S3 Ag1 Ag2 Ag1 0.9(6) . 2_756
Ag2 Ag1 Ag2 Ag1 -0.001(2) 2_756 2_756
Ag3 Ag1 Ag2 Ag1 -54.92(4) 2_756 2_756
Ag3 Ag1 Ag2 Ag1 54.93(4) . 2_756
Ag4 Ag1 Ag2 Ag1 -127.46(6) . 2_756
Ag6 Ag1 Ag2 Ag1 56.28(7) . 2_756
Ag11 Ag1 Ag2 Ag1 126.37(6) . 2_756
Ag7 Ag1 Ag2 Ag1 -55.99(6) . 2_756
Ag20 Ag1 Ag2 Ag1 139.92(12) . 2_756
S4 Ag1 Ag2 Ag11 53.12(10) . .
S3 Ag1 Ag2 Ag11 -125.4(6) . .
Ag2 Ag1 Ag2 Ag11 -126.37(6) 2_756 .
Ag3 Ag1 Ag2 Ag11 178.71(6) 2_756 .
Ag3 Ag1 Ag2 Ag11 -71.45(5) . .
Ag4 Ag1 Ag2 Ag11 106.17(6) . .
Ag6 Ag1 Ag2 Ag11 -70.10(8) . .
Ag7 Ag1 Ag2 Ag11 177.64(7) . .
Ag20 Ag1 Ag2 Ag11 13.54(11) . .
S4 Ag1 Ag2 Ag4 -53.05(10) . .
S3 Ag1 Ag2 Ag4 128.4(6) . .
Ag2 Ag1 Ag2 Ag4 127.46(6) 2_756 .
Ag3 Ag1 Ag2 Ag4 72.54(5) 2_756 .
Ag3 Ag1 Ag2 Ag4 -177.61(6) . .
Ag6 Ag1 Ag2 Ag4 -176.27(8) . .
Ag11 Ag1 Ag2 Ag4 -106.17(6) . .
Ag7 Ag1 Ag2 Ag4 71.47(7) . .
Ag20 Ag1 Ag2 Ag4 -92.63(11) . .
S4 Ag1 Ag2 Ag6 -124.85(11) . 2_756
S3 Ag1 Ag2 Ag6 56.6(6) . 2_756
Ag2 Ag1 Ag2 Ag6 55.66(7) 2_756 2_756
Ag3 Ag1 Ag2 Ag6 0.74(6) 2_756 2_756
Ag3 Ag1 Ag2 Ag6 110.59(7) . 2_756
Ag4 Ag1 Ag2 Ag6 -71.80(7) . 2_756
Ag6 Ag1 Ag2 Ag6 111.94(7) . 2_756
Ag11 Ag1 Ag2 Ag6 -177.96(8) . 2_756
Ag7 Ag1 Ag2 Ag6 -0.33(9) . 2_756
Ag20 Ag1 Ag2 Ag6 -164.42(10) . 2_756
S4 Ag1 Ag2 Ag7 123.19(11) . 2_756
S3 Ag1 Ag2 Ag7 -55.4(6) . 2_756
Ag2 Ag1 Ag2 Ag7 -56.30(6) 2_756 2_756
Ag3 Ag1 Ag2 Ag7 -111.22(7) 2_756 2_756
Ag3 Ag1 Ag2 Ag7 -1.37(6) . 2_756
Ag4 Ag1 Ag2 Ag7 176.24(8) . 2_756
Ag6 Ag1 Ag2 Ag7 -0.02(10) . 2_756
Ag11 Ag1 Ag2 Ag7 70.07(7) . 2_756
Ag7 Ag1 Ag2 Ag7 -112.29(7) . 2_756
Ag20 Ag1 Ag2 Ag7 83.62(12) . 2_756
S4 Ag1 Ag2 Ag22 -36.4(2) . .
S3 Ag1 Ag2 Ag22 145.0(6) . .
Ag2 Ag1 Ag2 Ag22 144.07(19) 2_756 .
Ag3 Ag1 Ag2 Ag22 89.15(18) 2_756 .
Ag3 Ag1 Ag2 Ag22 -161.00(19) . .
Ag4 Ag1 Ag2 Ag22 16.61(18) . .
Ag6 Ag1 Ag2 Ag22 -159.65(17) . .
Ag11 Ag1 Ag2 Ag22 -89.56(19) . .
Ag7 Ag1 Ag2 Ag22 88.08(19) . .
Ag20 Ag1 Ag2 Ag22 -76.0(2) . .
S4 Ag1 Ag2 Ag44 -14.1(4) . .
S3 Ag1 Ag2 Ag44 167.3(7) . .
Ag2 Ag1 Ag2 Ag44 166.4(4) 2_756 .
Ag3 Ag1 Ag2 Ag44 111.5(4) 2_756 .
Ag3 Ag1 Ag2 Ag44 -138.7(4) . .
Ag4 Ag1 Ag2 Ag44 38.9(4) . .
Ag6 Ag1 Ag2 Ag44 -137.4(4) . .
Ag11 Ag1 Ag2 Ag44 -67.3(4) . .
Ag7 Ag1 Ag2 Ag44 110.4(4) . .
Ag20 Ag1 Ag2 Ag44 -53.7(4) . .
S2 Ag2 Ag3 S1 120.2(6) . 2_756
S5 Ag2 Ag3 S1 -62.09(15) . 2_756
Ag3 Ag2 Ag3 S1 117.41(12) 2_756 2_756
Ag1 Ag2 Ag3 S1 62.43(11) 2_756 2_756
Ag1 Ag2 Ag3 S1 172.35(12) . 2_756
Ag11 Ag2 Ag3 S1 -116.20(12) . 2_756
Ag4 Ag2 Ag3 S1 174.78(12) . 2_756
Ag6 Ag2 Ag3 S1 60.43(13) 2_756 2_756
Ag7 Ag2 Ag3 S1 -8.97(11) 2_756 2_756
Ag22 Ag2 Ag3 S1 -20.39(18) . 2_756
Ag44 Ag2 Ag3 S1 -104.4(5) . 2_756
S2 Ag2 Ag3 S7 -113.6(6) . .
S5 Ag2 Ag3 S7 64.10(16) . .
Ag3 Ag2 Ag3 S7 -116.40(13) 2_756 .
Ag1 Ag2 Ag3 S7 -171.38(13) 2_756 .
Ag1 Ag2 Ag3 S7 -61.47(13) . .
Ag11 Ag2 Ag3 S7 9.99(13) . .
Ag4 Ag2 Ag3 S7 -59.03(14) . .
Ag6 Ag2 Ag3 S7 -173.38(13) 2_756 .
Ag7 Ag2 Ag3 S7 117.22(13) 2_756 .
Ag22 Ag2 Ag3 S7 105.79(17) . .
Ag44 Ag2 Ag3 S7 21.8(5) . .
S2 Ag2 Ag3 Ag2 2.8(6) . 2_756
S5 Ag2 Ag3 Ag2 -179.50(11) . 2_756
Ag3 Ag2 Ag3 Ag2 0.0 2_756 2_756
Ag1 Ag2 Ag3 Ag2 -54.98(4) 2_756 2_756
Ag1 Ag2 Ag3 Ag2 54.94(4) . 2_756
Ag11 Ag2 Ag3 Ag2 126.39(6) . 2_756
Ag4 Ag2 Ag3 Ag2 57.37(6) . 2_756
Ag6 Ag2 Ag3 Ag2 -56.98(6) 2_756 2_756
Ag7 Ag2 Ag3 Ag2 -126.38(6) 2_756 2_756
Ag22 Ag2 Ag3 Ag2 -137.81(13) . 2_756
Ag44 Ag2 Ag3 Ag2 138.2(5) . 2_756
S2 Ag2 Ag3 Ag1 57.7(6) . 2_756
S5 Ag2 Ag3 Ag1 -124.52(10) . 2_756
Ag3 Ag2 Ag3 Ag1 54.98(4) 2_756 2_756
Ag1 Ag2 Ag3 Ag1 109.92(5) . 2_756
Ag11 Ag2 Ag3 Ag1 -178.63(6) . 2_756
Ag4 Ag2 Ag3 Ag1 112.35(7) . 2_756
Ag6 Ag2 Ag3 Ag1 -2.00(6) 2_756 2_756
Ag7 Ag2 Ag3 Ag1 -71.40(5) 2_756 2_756
Ag22 Ag2 Ag3 Ag1 -82.83(13) . 2_756
Ag44 Ag2 Ag3 Ag1 -166.8(5) . 2_756
S2 Ag2 Ag3 Ag1 -52.2(6) . .
S5 Ag2 Ag3 Ag1 125.56(11) . .
Ag3 Ag2 Ag3 Ag1 -54.94(4) 2_756 .
Ag1 Ag2 Ag3 Ag1 -109.92(5) 2_756 .
Ag11 Ag2 Ag3 Ag1 71.45(6) . .
Ag4 Ag2 Ag3 Ag1 2.43(6) . .
Ag6 Ag2 Ag3 Ag1 -111.92(7) 2_756 .
Ag7 Ag2 Ag3 Ag1 178.68(6) 2_756 .
Ag22 Ag2 Ag3 Ag1 167.26(13) . .
Ag44 Ag2 Ag3 Ag1 83.3(5) . .
S2 Ag2 Ag3 Ag11 -123.6(6) . .
S5 Ag2 Ag3 Ag11 54.11(10) . .
Ag3 Ag2 Ag3 Ag11 -126.39(6) 2_756 .
Ag1 Ag2 Ag3 Ag11 178.63(6) 2_756 .
Ag1 Ag2 Ag3 Ag11 -71.45(6) . .
Ag4 Ag2 Ag3 Ag11 -69.02(8) . .
Ag6 Ag2 Ag3 Ag11 176.63(8) 2_756 .
Ag7 Ag2 Ag3 Ag11 107.23(6) 2_756 .
Ag22 Ag2 Ag3 Ag11 95.80(13) . .
Ag44 Ag2 Ag3 Ag11 11.8(5) . .
S2 Ag2 Ag3 Ag6 -53.5(6) . .
S5 Ag2 Ag3 Ag6 124.25(11) . .
Ag3 Ag2 Ag3 Ag6 -56.25(7) 2_756 .
Ag1 Ag2 Ag3 Ag6 -111.23(7) 2_756 .
Ag1 Ag2 Ag3 Ag6 -1.32(7) . .
Ag11 Ag2 Ag3 Ag6 70.14(7) . .
Ag4 Ag2 Ag3 Ag6 1.12(10) . .
Ag6 Ag2 Ag3 Ag6 -113.23(7) 2_756 .
Ag7 Ag2 Ag3 Ag6 177.37(8) 2_756 .
Ag22 Ag2 Ag3 Ag6 165.94(12) . .
Ag44 Ag2 Ag3 Ag6 82.0(5) . .
S2 Ag2 Ag3 Ag7 129.1(6) . 2_756
S5 Ag2 Ag3 Ag7 -53.12(10) . 2_756
Ag3 Ag2 Ag3 Ag7 126.38(6) 2_756 2_756
Ag1 Ag2 Ag3 Ag7 71.40(5) 2_756 2_756
Ag1 Ag2 Ag3 Ag7 -178.68(6) . 2_756
Ag11 Ag2 Ag3 Ag7 -107.23(6) . 2_756
Ag4 Ag2 Ag3 Ag7 -176.25(8) . 2_756
Ag6 Ag2 Ag3 Ag7 69.40(7) 2_756 2_756
Ag22 Ag2 Ag3 Ag7 -11.43(12) . 2_756
Ag44 Ag2 Ag3 Ag7 -95.4(5) . 2_756
S2 Ag2 Ag3 Ag4 58.9(6) . 2_756
S5 Ag2 Ag3 Ag4 -123.41(11) . 2_756
Ag3 Ag2 Ag3 Ag4 56.09(6) 2_756 2_756
Ag1 Ag2 Ag3 Ag4 1.11(6) 2_756 2_756
Ag1 Ag2 Ag3 Ag4 111.03(7) . 2_756
Ag11 Ag2 Ag3 Ag4 -177.52(8) . 2_756
Ag4 Ag2 Ag3 Ag4 113.47(7) . 2_756
Ag6 Ag2 Ag3 Ag4 -0.89(10) 2_756 2_756
Ag7 Ag2 Ag3 Ag4 -70.29(7) 2_756 2_756
Ag22 Ag2 Ag3 Ag4 -81.71(14) . 2_756
Ag44 Ag2 Ag3 Ag4 -165.7(5) . 2_756
S2 Ag2 Ag3 Ag17 -144.9(5) . .
S5 Ag2 Ag3 Ag17 32.86(19) . .
Ag3 Ag2 Ag3 Ag17 -147.64(17) 2_756 .
Ag1 Ag2 Ag3 Ag17 157.38(17) 2_756 .
Ag1 Ag2 Ag3 Ag17 -92.70(16) . .
Ag11 Ag2 Ag3 Ag17 -21.25(16) . .
Ag4 Ag2 Ag3 Ag17 -90.27(17) . .
Ag6 Ag2 Ag3 Ag17 155.38(15) 2_756 .
Ag7 Ag2 Ag3 Ag17 85.98(16) 2_756 .
Ag22 Ag2 Ag3 Ag17 74.6(2) . .
Ag44 Ag2 Ag3 Ag17 -9.4(5) . .
S4 Ag1 Ag3 S1 -116.3(8) . 2_756
S3 Ag1 Ag3 S1 118.7(8) . 2_756
Ag2 Ag1 Ag3 S1 56.5(8) 2_756 2_756
Ag2 Ag1 Ag3 S1 -52.1(8) . 2_756
Ag3 Ag1 Ag3 S1 2.2(7) 2_756 2_756
Ag4 Ag1 Ag3 S1 -54.6(8) . 2_756
Ag6 Ag1 Ag3 S1 129.2(8) . 2_756
Ag11 Ag1 Ag3 S1 -124.2(8) . 2_756
Ag7 Ag1 Ag3 S1 58.4(8) . 2_756
Ag20 Ag1 Ag3 S1 168.5(7) . 2_756
S4 Ag1 Ag3 S7 61.70(16) . .
S3 Ag1 Ag3 S7 -63.25(16) . .
Ag2 Ag1 Ag3 S7 -125.45(11) 2_756 .
Ag2 Ag1 Ag3 S7 125.90(12) . .
Ag3 Ag1 Ag3 S7 -179.75(12) 2_756 .
Ag4 Ag1 Ag3 S7 123.41(12) . .
Ag6 Ag1 Ag3 S7 -52.80(11) . .
Ag11 Ag1 Ag3 S7 53.87(11) . .
Ag7 Ag1 Ag3 S7 -123.59(12) . .
Ag20 Ag1 Ag3 S7 -13.47(12) . .
S4 Ag1 Ag3 Ag2 -64.20(12) . .
S3 Ag1 Ag3 Ag2 170.85(12) . .
Ag2 Ag1 Ag3 Ag2 108.65(5) 2_756 .
Ag3 Ag1 Ag3 Ag2 54.35(4) 2_756 .
Ag4 Ag1 Ag3 Ag2 -2.49(7) . .
Ag6 Ag1 Ag3 Ag2 -178.70(6) . .
Ag11 Ag1 Ag3 Ag2 -72.03(6) . .
Ag7 Ag1 Ag3 Ag2 110.51(7) . .
Ag20 Ag1 Ag3 Ag2 -139.37(8) . .
S4 Ag1 Ag3 Ag2 -172.85(13) . 2_756
S3 Ag1 Ag3 Ag2 62.19(12) . 2_756
Ag2 Ag1 Ag3 Ag2 -108.65(5) . 2_756
Ag3 Ag1 Ag3 Ag2 -54.30(4) 2_756 2_756
Ag4 Ag1 Ag3 Ag2 -111.15(7) . 2_756
Ag6 Ag1 Ag3 Ag2 72.65(6) . 2_756
Ag11 Ag1 Ag3 Ag2 179.32(7) . 2_756
Ag7 Ag1 Ag3 Ag2 1.85(6) . 2_756
Ag20 Ag1 Ag3 Ag2 111.97(7) . 2_756
S4 Ag1 Ag3 Ag1 -118.55(13) . 2_756
S3 Ag1 Ag3 Ag1 116.49(12) . 2_756
Ag2 Ag1 Ag3 Ag1 54.30(4) 2_756 2_756
Ag2 Ag1 Ag3 Ag1 -54.35(4) . 2_756
Ag3 Ag1 Ag3 Ag1 0.0 2_756 2_756
Ag4 Ag1 Ag3 Ag1 -56.85(7) . 2_756
Ag6 Ag1 Ag3 Ag1 126.95(7) . 2_756
Ag11 Ag1 Ag3 Ag1 -126.38(7) . 2_756
Ag7 Ag1 Ag3 Ag1 56.15(6) . 2_756
Ag20 Ag1 Ag3 Ag1 166.27(8) . 2_756
S4 Ag1 Ag3 Ag11 7.83(12) . .
S3 Ag1 Ag3 Ag11 -117.13(13) . .
Ag2 Ag1 Ag3 Ag11 -179.32(7) 2_756 .
Ag2 Ag1 Ag3 Ag11 72.03(6) . .
Ag3 Ag1 Ag3 Ag11 126.38(7) 2_756 .
Ag4 Ag1 Ag3 Ag11 69.53(8) . .
Ag6 Ag1 Ag3 Ag11 -106.67(7) . .
Ag7 Ag1 Ag3 Ag11 -177.47(8) . .
Ag20 Ag1 Ag3 Ag11 -67.35(8) . .
S4 Ag1 Ag3 Ag6 114.50(13) . .
S3 Ag1 Ag3 Ag6 -10.45(12) . .
Ag2 Ag1 Ag3 Ag6 -72.65(6) 2_756 .
Ag2 Ag1 Ag3 Ag6 178.70(6) . .
Ag3 Ag1 Ag3 Ag6 -126.95(7) 2_756 .
Ag4 Ag1 Ag3 Ag6 176.21(8) . .
Ag11 Ag1 Ag3 Ag6 106.67(7) . .
Ag7 Ag1 Ag3 Ag6 -70.79(7) . .
Ag20 Ag1 Ag3 Ag6 39.33(7) . .
S4 Ag1 Ag3 Ag7 -62.84(13) . 2_756
S3 Ag1 Ag3 Ag7 172.21(12) . 2_756
Ag2 Ag1 Ag3 Ag7 110.02(7) 2_756 2_756
Ag2 Ag1 Ag3 Ag7 1.36(6) . 2_756
Ag3 Ag1 Ag3 Ag7 55.72(6) 2_756 2_756
Ag4 Ag1 Ag3 Ag7 -1.13(10) . 2_756
Ag6 Ag1 Ag3 Ag7 -177.34(8) . 2_756
Ag11 Ag1 Ag3 Ag7 -70.66(7) . 2_756
Ag7 Ag1 Ag3 Ag7 111.87(7) . 2_756
Ag20 Ag1 Ag3 Ag7 -138.01(8) . 2_756
S4 Ag1 Ag3 Ag4 -173.25(12) . 2_756
S3 Ag1 Ag3 Ag4 61.80(13) . 2_756
Ag2 Ag1 Ag3 Ag4 -0.39(6) 2_756 2_756
Ag2 Ag1 Ag3 Ag4 -109.05(7) . 2_756
Ag3 Ag1 Ag3 Ag4 -54.70(6) 2_756 2_756
Ag4 Ag1 Ag3 Ag4 -111.54(7) . 2_756
Ag6 Ag1 Ag3 Ag4 72.25(7) . 2_756
Ag11 Ag1 Ag3 Ag4 178.92(8) . 2_756
Ag7 Ag1 Ag3 Ag4 1.46(10) . 2_756
Ag20 Ag1 Ag3 Ag4 111.58(8) . 2_756
S4 Ag1 Ag3 Ag17 88.65(13) . .
S3 Ag1 Ag3 Ag17 -36.30(14) . .
Ag2 Ag1 Ag3 Ag17 -98.50(8) 2_756 .
Ag2 Ag1 Ag3 Ag17 152.85(8) . .
Ag3 Ag1 Ag3 Ag17 -152.80(8) 2_756 .
Ag4 Ag1 Ag3 Ag17 150.36(8) . .
Ag6 Ag1 Ag3 Ag17 -25.85(8) . .
Ag11 Ag1 Ag3 Ag17 80.82(8) . .
Ag7 Ag1 Ag3 Ag17 -96.64(8) . .
Ag20 Ag1 Ag3 Ag17 13.48(10) . .
S4 Ag1 Ag4 S2 114.20(19) . .
S3 Ag1 Ag4 S2 -157.65(18) . .
Ag2 Ag1 Ag4 S2 -56.94(16) 2_756 .
Ag2 Ag1 Ag4 S2 12.60(14) . .
Ag3 Ag1 Ag4 S2 -55.81(14) 2_756 .
Ag3 Ag1 Ag4 S2 15.03(17) . .
Ag6 Ag1 Ag4 S2 155.0(7) . .
Ag11 Ag1 Ag4 S2 70.19(15) . .
Ag7 Ag1 Ag4 S2 -113.49(15) . .
Ag20 Ag1 Ag4 S2 151.01(15) . .
S3 Ag1 Ag4 S4 88.15(18) . .
Ag2 Ag1 Ag4 S4 -171.14(13) 2_756 .
Ag2 Ag1 Ag4 S4 -101.60(13) . .
Ag3 Ag1 Ag4 S4 -170.01(13) 2_756 .
Ag3 Ag1 Ag4 S4 -99.17(13) . .
Ag6 Ag1 Ag4 S4 40.8(8) . .
Ag11 Ag1 Ag4 S4 -44.01(12) . .
Ag7 Ag1 Ag4 S4 132.31(13) . .
Ag20 Ag1 Ag4 S4 36.81(13) . .
S4 Ag1 Ag4 S1 -134.56(16) . .
S3 Ag1 Ag4 S1 -46.41(16) . .
Ag2 Ag1 Ag4 S1 54.30(11) 2_756 .
Ag2 Ag1 Ag4 S1 123.84(11) . .
Ag3 Ag1 Ag4 S1 55.43(10) 2_756 .
Ag3 Ag1 Ag4 S1 126.27(11) . .
Ag6 Ag1 Ag4 S1 -93.7(8) . .
Ag11 Ag1 Ag4 S1 -178.57(10) . .
Ag7 Ag1 Ag4 S1 -2.25(10) . .
Ag20 Ag1 Ag4 S1 -97.75(12) . .
S4 Ag1 Ag4 Ag2 101.60(13) . .
S3 Ag1 Ag4 Ag2 -170.25(14) . .
Ag2 Ag1 Ag4 Ag2 -69.54(7) 2_756 .
Ag3 Ag1 Ag4 Ag2 -68.41(5) 2_756 .
Ag3 Ag1 Ag4 Ag2 2.43(6) . .
Ag6 Ag1 Ag4 Ag2 142.4(8) . .
Ag11 Ag1 Ag4 Ag2 57.59(5) . .
Ag7 Ag1 Ag4 Ag2 -126.09(6) . .
Ag20 Ag1 Ag4 Ag2 138.41(8) . .
S4 Ag1 Ag4 Ag3 170.01(13) . 2_756
S3 Ag1 Ag4 Ag3 -101.84(14) . 2_756
Ag2 Ag1 Ag4 Ag3 -1.13(6) 2_756 2_756
Ag2 Ag1 Ag4 Ag3 68.41(5) . 2_756
Ag3 Ag1 Ag4 Ag3 70.84(7) . 2_756
Ag6 Ag1 Ag4 Ag3 -149.2(8) . 2_756
Ag11 Ag1 Ag4 Ag3 126.00(6) . 2_756
Ag7 Ag1 Ag4 Ag3 -57.68(5) . 2_756
Ag20 Ag1 Ag4 Ag3 -153.18(8) . 2_756
S4 Ag1 Ag4 Ag5 -83.94(13) . .
S3 Ag1 Ag4 Ag5 4.21(14) . .
Ag2 Ag1 Ag4 Ag5 104.92(7) 2_756 .
Ag2 Ag1 Ag4 Ag5 174.46(7) . .
Ag3 Ag1 Ag4 Ag5 106.05(6) 2_756 .
Ag3 Ag1 Ag4 Ag5 176.89(7) . .
Ag6 Ag1 Ag4 Ag5 -43.1(8) . .
Ag11 Ag1 Ag4 Ag5 -127.95(6) . .
Ag7 Ag1 Ag4 Ag5 48.37(5) . .
Ag20 Ag1 Ag4 Ag5 -47.13(8) . .
S4 Ag1 Ag4 Ag14 36.03(13) . .
S3 Ag1 Ag4 Ag14 124.18(14) . .
Ag2 Ag1 Ag4 Ag14 -135.11(8) 2_756 .
Ag2 Ag1 Ag4 Ag14 -65.57(7) . .
Ag3 Ag1 Ag4 Ag14 -133.98(7) 2_756 .
Ag3 Ag1 Ag4 Ag14 -63.15(9) . .
Ag6 Ag1 Ag4 Ag14 76.9(8) . .
Ag11 Ag1 Ag4 Ag14 -7.98(7) . .
Ag7 Ag1 Ag4 Ag14 168.34(7) . .
Ag20 Ag1 Ag4 Ag14 72.84(9) . .
S4 Ag1 Ag4 Ag44 62.4(3) . .
S3 Ag1 Ag4 Ag44 150.5(3) . .
Ag2 Ag1 Ag4 Ag44 -108.8(3) 2_756 .
Ag2 Ag1 Ag4 Ag44 -39.2(3) . .
Ag3 Ag1 Ag4 Ag44 -107.6(3) 2_756 .
Ag3 Ag1 Ag4 Ag44 -36.8(3) . .
Ag6 Ag1 Ag4 Ag44 103.2(8) . .
Ag11 Ag1 Ag4 Ag44 18.4(3) . .
Ag7 Ag1 Ag4 Ag44 -165.3(3) . .
Ag20 Ag1 Ag4 Ag44 99.2(3) . .
S4 Ag1 Ag4 Ag47 163.0(2) . 2_756
S3 Ag1 Ag4 Ag47 -108.8(2) . 2_756
Ag2 Ag1 Ag4 Ag47 -8.1(2) 2_756 2_756
Ag2 Ag1 Ag4 Ag47 61.4(2) . 2_756
Ag3 Ag1 Ag4 Ag47 -7.0(2) 2_756 2_756
Ag3 Ag1 Ag4 Ag47 63.8(2) . 2_756
Ag6 Ag1 Ag4 Ag47 -156.1(8) . 2_756
Ag11 Ag1 Ag4 Ag47 119.0(2) . 2_756
Ag7 Ag1 Ag4 Ag47 -64.7(2) . 2_756
Ag20 Ag1 Ag4 Ag47 -160.2(2) . 2_756
S4 Ag1 Ag4 Ag15 -17.51(13) . .
S3 Ag1 Ag4 Ag15 70.64(15) . .
Ag2 Ag1 Ag4 Ag15 171.35(7) 2_756 .
Ag2 Ag1 Ag4 Ag15 -119.11(8) . .
Ag3 Ag1 Ag4 Ag15 172.48(9) 2_756 .
Ag3 Ag1 Ag4 Ag15 -116.68(8) . .
Ag6 Ag1 Ag4 Ag15 23.3(8) . .
Ag11 Ag1 Ag4 Ag15 -61.52(8) . .
Ag7 Ag1 Ag4 Ag15 114.80(8) . .
Ag20 Ag1 Ag4 Ag15 19.30(10) . .
S4 Ag1 Ag4 Ag49 74.1(8) . .
S3 Ag1 Ag4 Ag49 162.3(8) . .
Ag2 Ag1 Ag4 Ag49 -97.0(8) 2_756 .
Ag2 Ag1 Ag4 Ag49 -27.5(8) . .
Ag3 Ag1 Ag4 Ag49 -95.9(8) 2_756 .
Ag3 Ag1 Ag4 Ag49 -25.1(8) . .
Ag6 Ag1 Ag4 Ag49 114.9(10) . .
Ag11 Ag1 Ag4 Ag49 30.1(8) . .
Ag7 Ag1 Ag4 Ag49 -153.6(8) . .
Ag20 Ag1 Ag4 Ag49 110.9(8) . .
S5 Ag2 Ag4 S2 92.11(19) . .
Ag3 Ag2 Ag4 S2 -168.30(16) . .
Ag3 Ag2 Ag4 S2 -95.89(15) 2_756 .
Ag1 Ag2 Ag4 S2 -95.50(16) 2_756 .
Ag1 Ag2 Ag4 S2 -165.87(16) . .
Ag11 Ag2 Ag4 S2 136.61(16) . .
Ag6 Ag2 Ag4 S2 -39.36(15) 2_756 .
Ag7 Ag2 Ag4 S2 59.1(8) 2_756 .
Ag22 Ag2 Ag4 S2 20.99(16) . .
Ag44 Ag2 Ag4 S2 57.2(4) . .
S2 Ag2 Ag4 S4 -138.08(19) . .
S5 Ag2 Ag4 S4 -45.97(17) . .
Ag3 Ag2 Ag4 S4 53.62(12) . .
Ag3 Ag2 Ag4 S4 126.03(12) 2_756 .
Ag1 Ag2 Ag4 S4 126.43(12) 2_756 .
Ag1 Ag2 Ag4 S4 56.05(11) . .
Ag11 Ag2 Ag4 S4 -1.46(11) . .
Ag6 Ag2 Ag4 S4 -177.43(11) 2_756 .
Ag7 Ag2 Ag4 S4 -79.0(8) 2_756 .
Ag22 Ag2 Ag4 S4 -117.09(12) . .
Ag44 Ag2 Ag4 S4 -80.9(4) . .
S2 Ag2 Ag4 S1 104.34(19) . .
S5 Ag2 Ag4 S1 -163.56(16) . .
Ag3 Ag2 Ag4 S1 -63.96(13) . .
Ag3 Ag2 Ag4 S1 8.45(11) 2_756 .
Ag1 Ag2 Ag4 S1 8.84(14) 2_756 .
Ag1 Ag2 Ag4 S1 -61.53(12) . .
Ag11 Ag2 Ag4 S1 -119.05(12) . .
Ag6 Ag2 Ag4 S1 64.98(12) 2_756 .
Ag7 Ag2 Ag4 S1 163.4(8) 2_756 .
Ag22 Ag2 Ag4 S1 125.33(13) . .
Ag44 Ag2 Ag4 S1 161.5(4) . .
S2 Ag2 Ag4 Ag1 165.87(16) . .
S5 Ag2 Ag4 Ag1 -102.03(13) . .
Ag3 Ag2 Ag4 Ag1 -2.43(6) . .
Ag3 Ag2 Ag4 Ag1 69.97(5) 2_756 .
Ag1 Ag2 Ag4 Ag1 70.37(7) 2_756 .
Ag11 Ag2 Ag4 Ag1 -57.52(5) . .
Ag6 Ag2 Ag4 Ag1 126.51(6) 2_756 .
Ag7 Ag2 Ag4 Ag1 -135.0(8) 2_756 .
Ag22 Ag2 Ag4 Ag1 -173.14(8) . .
Ag44 Ag2 Ag4 Ag1 -136.9(4) . .
S2 Ag2 Ag4 Ag3 95.89(15) . 2_756
S5 Ag2 Ag4 Ag3 -172.00(13) . 2_756
Ag3 Ag2 Ag4 Ag3 -72.40(7) . 2_756
Ag1 Ag2 Ag4 Ag3 0.40(6) 2_756 2_756
Ag1 Ag2 Ag4 Ag3 -69.97(5) . 2_756
Ag11 Ag2 Ag4 Ag3 -127.49(6) . 2_756
Ag6 Ag2 Ag4 Ag3 56.54(5) 2_756 2_756
Ag7 Ag2 Ag4 Ag3 155.0(8) 2_756 2_756
Ag22 Ag2 Ag4 Ag3 116.89(7) . 2_756
Ag44 Ag2 Ag4 Ag3 153.1(4) . 2_756
S2 Ag2 Ag4 Ag5 159.22(18) . .
S5 Ag2 Ag4 Ag5 -108.67(14) . .
Ag3 Ag2 Ag4 Ag5 -9.08(12) . .
Ag3 Ag2 Ag4 Ag5 63.33(9) 2_756 .
Ag1 Ag2 Ag4 Ag5 63.73(11) 2_756 .
Ag1 Ag2 Ag4 Ag5 -6.65(8) . .
Ag11 Ag2 Ag4 Ag5 -64.16(10) . .
Ag6 Ag2 Ag4 Ag5 119.87(9) 2_756 .
Ag7 Ag2 Ag4 Ag5 -141.7(8) 2_756 .
Ag22 Ag2 Ag4 Ag5 -179.78(10) . .
Ag44 Ag2 Ag4 Ag5 -143.6(4) . .
S2 Ag2 Ag4 Ag14 -89.11(16) . .
S5 Ag2 Ag4 Ag14 2.99(13) . .
Ag3 Ag2 Ag4 Ag14 102.59(8) . .
Ag3 Ag2 Ag4 Ag14 175.00(7) 2_756 .
Ag1 Ag2 Ag4 Ag14 175.39(8) 2_756 .
Ag1 Ag2 Ag4 Ag14 105.02(7) . .
Ag11 Ag2 Ag4 Ag14 47.50(7) . .
Ag6 Ag2 Ag4 Ag14 -128.47(7) 2_756 .
Ag7 Ag2 Ag4 Ag14 -30.0(8) 2_756 .
Ag22 Ag2 Ag4 Ag14 -68.12(8) . .
Ag44 Ag2 Ag4 Ag14 -31.9(4) . .
S2 Ag2 Ag4 Ag44 -57.2(4) . .
S5 Ag2 Ag4 Ag44 34.9(4) . .
Ag3 Ag2 Ag4 Ag44 134.5(4) . .
Ag3 Ag2 Ag4 Ag44 -153.1(4) 2_756 .
Ag1 Ag2 Ag4 Ag44 -152.7(4) 2_756 .
Ag1 Ag2 Ag4 Ag44 136.9(4) . .
Ag11 Ag2 Ag4 Ag44 79.4(4) . .
Ag6 Ag2 Ag4 Ag44 -96.5(4) 2_756 .
Ag7 Ag2 Ag4 Ag44 1.9(9) 2_756 .
Ag22 Ag2 Ag4 Ag44 -36.2(4) . .
S2 Ag2 Ag4 Ag47 31.3(2) . 2_756
S5 Ag2 Ag4 Ag47 123.4(2) . 2_756
Ag3 Ag2 Ag4 Ag47 -137.0(2) . 2_756
Ag3 Ag2 Ag4 Ag47 -64.6(2) 2_756 2_756
Ag1 Ag2 Ag4 Ag47 -64.2(2) 2_756 2_756
Ag1 Ag2 Ag4 Ag47 -134.6(2) . 2_756
Ag11 Ag2 Ag4 Ag47 167.9(2) . 2_756
Ag6 Ag2 Ag4 Ag47 -8.1(2) 2_756 2_756
Ag7 Ag2 Ag4 Ag47 90.4(9) 2_756 2_756
Ag22 Ag2 Ag4 Ag47 52.3(2) . 2_756
Ag44 Ag2 Ag4 Ag47 88.5(4) . 2_756
S2 Ag2 Ag4 Ag15 -98.24(17) . .
S5 Ag2 Ag4 Ag15 -6.13(16) . .
Ag3 Ag2 Ag4 Ag15 93.46(10) . .
Ag3 Ag2 Ag4 Ag15 165.87(10) 2_756 .
Ag1 Ag2 Ag4 Ag15 166.27(8) 2_756 .
Ag1 Ag2 Ag4 Ag15 95.89(9) . .
Ag11 Ag2 Ag4 Ag15 38.38(10) . .
Ag6 Ag2 Ag4 Ag15 -137.59(9) 2_756 .
Ag7 Ag2 Ag4 Ag15 -39.1(9) 2_756 .
Ag22 Ag2 Ag4 Ag15 -77.24(10) . .
Ag44 Ag2 Ag4 Ag15 -41.0(4) . .
S2 Ag2 Ag4 Ag49 -22.2(3) . .
S5 Ag2 Ag4 Ag49 69.9(3) . .
Ag3 Ag2 Ag4 Ag49 169.5(3) . .
Ag3 Ag2 Ag4 Ag49 -118.1(3) 2_756 .
Ag1 Ag2 Ag4 Ag49 -117.7(3) 2_756 .
Ag1 Ag2 Ag4 Ag49 171.9(3) . .
Ag11 Ag2 Ag4 Ag49 114.4(3) . .
Ag6 Ag2 Ag4 Ag49 -61.6(3) 2_756 .
Ag7 Ag2 Ag4 Ag49 36.9(9) 2_756 .
Ag22 Ag2 Ag4 Ag49 -1.2(3) . .
Ag44 Ag2 Ag4 Ag49 35.0(5) . .
S2 Ag4 Ag5 S11 -166.4(4) . .
S4 Ag4 Ag5 S11 31.4(2) . .
S1 Ag4 Ag5 S11 -176.3(2) . .
Ag1 Ag4 Ag5 S11 90.83(19) . .
Ag2 Ag4 Ag5 S11 96.7(2) . .
Ag3 Ag4 Ag5 S11 144.78(18) 2_756 .
Ag14 Ag4 Ag5 S11 10.0(2) . .
Ag44 Ag4 Ag5 S11 -1.0(7) . .
Ag47 Ag4 Ag5 S11 -148.0(3) 2_756 .
Ag15 Ag4 Ag5 S11 -29.27(19) . .
Ag49 Ag4 Ag5 S11 -81.6(4) . .
S2 Ag4 Ag5 S1 9.8(4) . .
S4 Ag4 Ag5 S1 -152.33(15) . .
Ag1 Ag4 Ag5 S1 -92.90(12) . .
Ag2 Ag4 Ag5 S1 -87.02(14) . .
Ag3 Ag4 Ag5 S1 -38.95(12) 2_756 .
Ag14 Ag4 Ag5 S1 -173.71(14) . .
Ag44 Ag4 Ag5 S1 175.2(7) . .
Ag47 Ag4 Ag5 S1 28.3(2) 2_756 .
Ag15 Ag4 Ag5 S1 147.00(13) . .
Ag49 Ag4 Ag5 S1 94.7(4) . .
S2 Ag4 Ag5 Ag13 -63.9(4) . .
S4 Ag4 Ag5 Ag13 133.94(11) . .
S1 Ag4 Ag5 Ag13 -73.73(12) . .
Ag1 Ag4 Ag5 Ag13 -166.63(7) . .
Ag2 Ag4 Ag5 Ag13 -160.75(10) . .
Ag3 Ag4 Ag5 Ag13 -112.68(7) 2_756 .
Ag14 Ag4 Ag5 Ag13 112.56(8) . .
Ag44 Ag4 Ag5 Ag13 101.5(6) . .
Ag47 Ag4 Ag5 Ag13 -45.4(2) 2_756 .
Ag15 Ag4 Ag5 Ag13 73.27(6) . .
Ag49 Ag4 Ag5 Ag13 20.9(3) . .
S2 Ag4 Ag5 Ag21 -0.3(4) . .
S4 Ag4 Ag5 Ag21 -162.45(12) . .
S1 Ag4 Ag5 Ag21 -10.12(13) . .
Ag1 Ag4 Ag5 Ag21 -103.02(8) . .
Ag2 Ag4 Ag5 Ag21 -97.14(11) . .
Ag3 Ag4 Ag5 Ag21 -49.07(9) 2_756 .
Ag14 Ag4 Ag5 Ag21 176.17(8) . .
Ag44 Ag4 Ag5 Ag21 165.1(6) . .
Ag47 Ag4 Ag5 Ag21 18.2(2) 2_756 .
Ag15 Ag4 Ag5 Ag21 136.88(9) . .
Ag49 Ag4 Ag5 Ag21 84.5(3) . .
S2 Ag4 Ag5 Ag7 56.8(4) . .
S4 Ag4 Ag5 Ag7 -105.36(11) . .
S1 Ag4 Ag5 Ag7 46.97(12) . .
Ag1 Ag4 Ag5 Ag7 -45.93(5) . .
Ag2 Ag4 Ag5 Ag7 -40.05(10) . .
Ag3 Ag4 Ag5 Ag7 8.02(6) 2_756 .
Ag14 Ag4 Ag5 Ag7 -126.74(8) . .
Ag44 Ag4 Ag5 Ag7 -137.8(6) . .
Ag47 Ag4 Ag5 Ag7 75.3(2) 2_756 .
Ag15 Ag4 Ag5 Ag7 -166.03(7) . .
Ag49 Ag4 Ag5 Ag7 141.6(3) . .
S4 Ag1 Ag6 S3 88.69(18) . .
Ag2 Ag1 Ag6 S3 -99.47(13) 2_756 .
Ag2 Ag1 Ag6 S3 -169.31(14) . .
Ag3 Ag1 Ag6 S3 -97.49(14) 2_756 .
Ag3 Ag1 Ag6 S3 -167.99(14) . .
Ag4 Ag1 Ag6 S3 50.1(8) . .
Ag11 Ag1 Ag6 S3 134.95(14) . .
Ag7 Ag1 Ag6 S3 -41.38(13) . .
Ag20 Ag1 Ag6 S3 54.31(14) . .
S4 Ag1 Ag6 S7 -46.92(16) . .
S3 Ag1 Ag6 S7 -135.61(17) . .
Ag2 Ag1 Ag6 S7 124.92(11) 2_756 .
Ag2 Ag1 Ag6 S7 55.08(12) . .
Ag3 Ag1 Ag6 S7 126.91(12) 2_756 .
Ag3 Ag1 Ag6 S7 56.40(11) . .
Ag4 Ag1 Ag6 S7 -85.5(8) . .
Ag11 Ag1 Ag6 S7 -0.66(11) . .
Ag7 Ag1 Ag6 S7 -176.99(11) . .
Ag20 Ag1 Ag6 S7 -81.30(12) . .
S4 Ag1 Ag6 S2 -159.21(17) . 2_756
S3 Ag1 Ag6 S2 112.10(19) . 2_756
Ag2 Ag1 Ag6 S2 12.63(13) 2_756 2_756
Ag2 Ag1 Ag6 S2 -57.21(15) . 2_756
Ag3 Ag1 Ag6 S2 14.61(15) 2_756 2_756
Ag3 Ag1 Ag6 S2 -55.89(13) . 2_756
Ag4 Ag1 Ag6 S2 162.2(8) . 2_756
Ag11 Ag1 Ag6 S2 -112.95(14) . 2_756
Ag7 Ag1 Ag6 S2 70.72(14) . 2_756
Ag20 Ag1 Ag6 S2 166.40(15) . 2_756
S4 Ag1 Ag6 Ag3 -103.32(13) . .
S3 Ag1 Ag6 Ag3 167.99(14) . .
Ag2 Ag1 Ag6 Ag3 68.52(5) 2_756 .
Ag2 Ag1 Ag6 Ag3 -1.32(7) . .
Ag3 Ag1 Ag6 Ag3 70.51(7) 2_756 .
Ag4 Ag1 Ag6 Ag3 -141.9(8) . .
Ag11 Ag1 Ag6 Ag3 -57.06(5) . .
Ag7 Ag1 Ag6 Ag3 126.61(6) . .
Ag20 Ag1 Ag6 Ag3 -137.70(8) . .
S4 Ag1 Ag6 Ag2 -171.84(13) . 2_756
S3 Ag1 Ag6 Ag2 99.47(13) . 2_756
Ag2 Ag1 Ag6 Ag2 -69.84(7) . 2_756
Ag3 Ag1 Ag6 Ag2 1.99(6) 2_756 2_756
Ag3 Ag1 Ag6 Ag2 -68.52(5) . 2_756
Ag4 Ag1 Ag6 Ag2 149.6(8) . 2_756
Ag11 Ag1 Ag6 Ag2 -125.58(6) . 2_756
Ag7 Ag1 Ag6 Ag2 58.09(5) . 2_756
Ag20 Ag1 Ag6 Ag2 153.78(8) . 2_756
S4 Ag1 Ag6 Ag50 2.0(2) . .
S3 Ag1 Ag6 Ag50 -86.7(2) . .
Ag2 Ag1 Ag6 Ag50 173.8(2) 2_756 .
Ag2 Ag1 Ag6 Ag50 104.0(2) . .
Ag3 Ag1 Ag6 Ag50 175.8(2) 2_756 .
Ag3 Ag1 Ag6 Ag50 105.3(2) . .
Ag4 Ag1 Ag6 Ag50 -36.6(8) . .
Ag11 Ag1 Ag6 Ag50 48.2(2) . .
Ag7 Ag1 Ag6 Ag50 -128.1(2) . .
Ag20 Ag1 Ag6 Ag50 -32.4(2) . .
S4 Ag1 Ag6 Ag22 150.29(13) . 2_756
S3 Ag1 Ag6 Ag22 61.60(14) . 2_756
Ag2 Ag1 Ag6 Ag22 -37.87(7) 2_756 2_756
Ag2 Ag1 Ag6 Ag22 -107.71(9) . 2_756
Ag3 Ag1 Ag6 Ag22 -35.88(10) 2_756 2_756
Ag3 Ag1 Ag6 Ag22 -106.39(8) . 2_756
Ag4 Ag1 Ag6 Ag22 111.7(8) . 2_756
Ag11 Ag1 Ag6 Ag22 -163.45(8) . 2_756
Ag7 Ag1 Ag6 Ag22 20.22(8) . 2_756
Ag20 Ag1 Ag6 Ag22 115.91(9) . 2_756
S4 Ag1 Ag6 Ag47 -110.5(3) . .
S3 Ag1 Ag6 Ag47 160.8(3) . .
Ag2 Ag1 Ag6 Ag47 61.4(2) 2_756 .
Ag2 Ag1 Ag6 Ag47 -8.5(3) . .
Ag3 Ag1 Ag6 Ag47 63.3(3) 2_756 .
Ag3 Ag1 Ag6 Ag47 -7.2(2) . .
Ag4 Ag1 Ag6 Ag47 -149.1(8) . .
Ag11 Ag1 Ag6 Ag47 -64.2(2) . .
Ag7 Ag1 Ag6 Ag47 119.5(2) . .
Ag20 Ag1 Ag6 Ag47 -144.9(3) . .
S4 Ag1 Ag6 Ag52 122.94(15) . 2_756
S3 Ag1 Ag6 Ag52 34.25(15) . 2_756
Ag2 Ag1 Ag6 Ag52 -65.22(10) 2_756 2_756
Ag2 Ag1 Ag6 Ag52 -135.06(11) . 2_756
Ag3 Ag1 Ag6 Ag52 -63.23(11) 2_756 2_756
Ag3 Ag1 Ag6 Ag52 -133.74(11) . 2_756
Ag4 Ag1 Ag6 Ag52 84.4(8) . 2_756
Ag11 Ag1 Ag6 Ag52 169.20(10) . 2_756
Ag7 Ag1 Ag6 Ag52 -7.13(10) . 2_756
Ag20 Ag1 Ag6 Ag52 88.56(11) . 2_756
S4 Ag1 Ag6 Ag20 34.38(13) . .
S3 Ag1 Ag6 Ag20 -54.31(14) . .
Ag2 Ag1 Ag6 Ag20 -153.78(8) 2_756 .
Ag2 Ag1 Ag6 Ag20 136.38(8) . .
Ag3 Ag1 Ag6 Ag20 -151.79(8) 2_756 .
Ag3 Ag1 Ag6 Ag20 137.70(8) . .
Ag4 Ag1 Ag6 Ag20 -4.2(8) . .
Ag11 Ag1 Ag6 Ag20 80.64(7) . .
Ag7 Ag1 Ag6 Ag20 -95.69(7) . .
S4 Ag1 Ag6 Ag17 -78.89(14) . .
S3 Ag1 Ag6 Ag17 -167.58(15) . .
Ag2 Ag1 Ag6 Ag17 92.95(8) 2_756 .
Ag2 Ag1 Ag6 Ag17 23.11(11) . .
Ag3 Ag1 Ag6 Ag17 94.94(9) 2_756 .
Ag3 Ag1 Ag6 Ag17 24.43(7) . .
Ag4 Ag1 Ag6 Ag17 -117.5(8) . .
Ag11 Ag1 Ag6 Ag17 -32.63(8) . .
Ag7 Ag1 Ag6 Ag17 151.04(8) . .
Ag20 Ag1 Ag6 Ag17 -113.27(9) . .
S1 Ag3 Ag6 S3 -160.74(17) 2_756 .
S7 Ag3 Ag6 S3 111.54(18) . .
Ag2 Ag3 Ag6 S3 12.27(15) . .
Ag2 Ag3 Ag6 S3 -58.20(13) 2_756 .
Ag1 Ag3 Ag6 S3 -58.93(15) 2_756 .
Ag1 Ag3 Ag6 S3 10.96(13) . .
Ag11 Ag3 Ag6 S3 68.08(14) . .
Ag7 Ag3 Ag6 S3 148.7(11) 2_756 .
Ag4 Ag3 Ag6 S3 -114.64(14) 2_756 .
Ag17 Ag3 Ag6 S3 165.45(15) . .
S1 Ag3 Ag6 S7 87.73(17) 2_756 .
Ag2 Ag3 Ag6 S7 -99.27(13) . .
Ag2 Ag3 Ag6 S7 -169.74(13) 2_756 .
Ag1 Ag3 Ag6 S7 -170.47(13) 2_756 .
Ag1 Ag3 Ag6 S7 -100.57(13) . .
Ag11 Ag3 Ag6 S7 -43.45(12) . .
Ag7 Ag3 Ag6 S7 37.1(11) 2_756 .
Ag4 Ag3 Ag6 S7 133.83(13) 2_756 .
Ag17 Ag3 Ag6 S7 53.91(13) . .
S1 Ag3 Ag6 S2 -44.50(17) 2_756 2_756
S7 Ag3 Ag6 S2 -132.22(17) . 2_756
Ag2 Ag3 Ag6 S2 128.50(12) . 2_756
Ag2 Ag3 Ag6 S2 58.03(11) 2_756 2_756
Ag1 Ag3 Ag6 S2 57.31(12) 2_756 2_756
Ag1 Ag3 Ag6 S2 127.20(12) . 2_756
Ag11 Ag3 Ag6 S2 -175.68(12) . 2_756
Ag7 Ag3 Ag6 S2 -95.1(11) 2_756 2_756
Ag4 Ag3 Ag6 S2 1.60(12) 2_756 2_756
Ag17 Ag3 Ag6 S2 -78.31(12) . 2_756
S1 Ag3 Ag6 Ag1 -171.70(13) 2_756 .
S7 Ag3 Ag6 Ag1 100.57(13) . .
Ag2 Ag3 Ag6 Ag1 1.30(6) . .
Ag2 Ag3 Ag6 Ag1 -69.17(5) 2_756 .
Ag1 Ag3 Ag6 Ag1 -69.89(7) 2_756 .
Ag11 Ag3 Ag6 Ag1 57.12(5) . .
Ag7 Ag3 Ag6 Ag1 137.7(11) 2_756 .
Ag4 Ag3 Ag6 Ag1 -125.60(6) 2_756 .
Ag17 Ag3 Ag6 Ag1 154.49(7) . .
S1 Ag3 Ag6 Ag2 -102.53(13) 2_756 2_756
S7 Ag3 Ag6 Ag2 169.74(13) . 2_756
Ag2 Ag3 Ag6 Ag2 70.47(7) . 2_756
Ag1 Ag3 Ag6 Ag2 -0.73(6) 2_756 2_756
Ag1 Ag3 Ag6 Ag2 69.17(5) . 2_756
Ag11 Ag3 Ag6 Ag2 126.29(6) . 2_756
Ag7 Ag3 Ag6 Ag2 -153.1(11) 2_756 2_756
Ag4 Ag3 Ag6 Ag2 -56.43(5) 2_756 2_756
Ag17 Ag3 Ag6 Ag2 -136.34(7) . 2_756
S1 Ag3 Ag6 Ag50 121.6(3) 2_756 .
S7 Ag3 Ag6 Ag50 33.9(3) . .
Ag2 Ag3 Ag6 Ag50 -65.4(2) . .
Ag2 Ag3 Ag6 Ag50 -135.9(2) 2_756 .
Ag1 Ag3 Ag6 Ag50 -136.6(2) 2_756 .
Ag1 Ag3 Ag6 Ag50 -66.7(2) . .
Ag11 Ag3 Ag6 Ag50 -9.6(2) . .
Ag7 Ag3 Ag6 Ag50 71.0(12) 2_756 .
Ag4 Ag3 Ag6 Ag50 167.7(2) 2_756 .
Ag17 Ag3 Ag6 Ag50 87.8(2) . .
S1 Ag3 Ag6 Ag22 -76.25(15) 2_756 2_756
S7 Ag3 Ag6 Ag22 -163.98(15) . 2_756
Ag2 Ag3 Ag6 Ag22 96.75(9) . 2_756
Ag2 Ag3 Ag6 Ag22 26.28(7) 2_756 2_756
Ag1 Ag3 Ag6 Ag22 25.56(10) 2_756 2_756
Ag1 Ag3 Ag6 Ag22 95.45(8) . 2_756
Ag11 Ag3 Ag6 Ag22 152.57(8) . 2_756
Ag7 Ag3 Ag6 Ag22 -126.9(11) 2_756 2_756
Ag4 Ag3 Ag6 Ag22 -30.15(9) 2_756 2_756
Ag17 Ag3 Ag6 Ag22 -110.06(9) . 2_756
S1 Ag3 Ag6 Ag47 2.1(2) 2_756 .
S7 Ag3 Ag6 Ag47 -85.6(2) . .
Ag2 Ag3 Ag6 Ag47 175.1(2) . .
Ag2 Ag3 Ag6 Ag47 104.7(2) 2_756 .
Ag1 Ag3 Ag6 Ag47 103.9(2) 2_756 .
Ag1 Ag3 Ag6 Ag47 173.8(2) . .
Ag11 Ag3 Ag6 Ag47 -129.0(2) . .
Ag7 Ag3 Ag6 Ag47 -48.5(12) 2_756 .
Ag4 Ag3 Ag6 Ag47 48.2(2) 2_756 .
Ag17 Ag3 Ag6 Ag47 -31.7(2) . .
S1 Ag3 Ag6 Ag52 -109.03(17) 2_756 2_756
S7 Ag3 Ag6 Ag52 163.24(18) . 2_756
Ag2 Ag3 Ag6 Ag52 63.97(14) . 2_756
Ag2 Ag3 Ag6 Ag52 -6.50(12) 2_756 2_756
Ag1 Ag3 Ag6 Ag52 -7.22(15) 2_756 2_756
Ag1 Ag3 Ag6 Ag52 62.67(12) . 2_756
Ag11 Ag3 Ag6 Ag52 119.79(13) . 2_756
Ag7 Ag3 Ag6 Ag52 -159.6(11) 2_756 2_756
Ag4 Ag3 Ag6 Ag52 -62.93(13) 2_756 2_756
Ag17 Ag3 Ag6 Ag52 -142.84(14) . 2_756
S1 Ag3 Ag6 Ag20 149.82(13) 2_756 .
S7 Ag3 Ag6 Ag20 62.09(13) . .
Ag2 Ag3 Ag6 Ag20 -37.18(10) . .
Ag2 Ag3 Ag6 Ag20 -107.65(8) 2_756 .
Ag1 Ag3 Ag6 Ag20 -108.37(8) 2_756 .
Ag1 Ag3 Ag6 Ag20 -38.48(7) . .
Ag11 Ag3 Ag6 Ag20 18.64(8) . .
Ag7 Ag3 Ag6 Ag20 99.2(11) 2_756 .
Ag4 Ag3 Ag6 Ag20 -164.08(7) 2_756 .
Ag17 Ag3 Ag6 Ag20 116.01(9) . .
S1 Ag3 Ag6 Ag17 33.81(13) 2_756 .
S7 Ag3 Ag6 Ag17 -53.91(13) . .
Ag2 Ag3 Ag6 Ag17 -153.19(8) . .
Ag2 Ag3 Ag6 Ag17 136.34(7) 2_756 .
Ag1 Ag3 Ag6 Ag17 135.62(8) 2_756 .
Ag1 Ag3 Ag6 Ag17 -154.49(7) . .
Ag11 Ag3 Ag6 Ag17 -97.37(7) . .
Ag7 Ag3 Ag6 Ag17 -16.8(11) 2_756 .
Ag4 Ag3 Ag6 Ag17 79.91(6) 2_756 .
S4 Ag1 Ag7 S3 -88.10(18) . .
Ag2 Ag1 Ag7 S3 99.44(13) 2_756 .
Ag2 Ag1 Ag7 S3 169.16(14) . .
Ag3 Ag1 Ag7 S3 168.11(14) 2_756 .
Ag3 Ag1 Ag7 S3 97.63(14) . .
Ag4 Ag1 Ag7 S3 -133.68(13) . .
Ag6 Ag1 Ag7 S3 41.11(13) . .
Ag11 Ag1 Ag7 S3 -45.2(10) . .
Ag20 Ag1 Ag7 S3 -20.52(14) . .
S4 Ag1 Ag7 S5 163.15(16) . 2_756
S3 Ag1 Ag7 S5 -108.75(17) . 2_756
Ag2 Ag1 Ag7 S5 -9.31(12) 2_756 2_756
Ag2 Ag1 Ag7 S5 60.41(13) . 2_756
Ag3 Ag1 Ag7 S5 59.36(12) 2_756 2_756
Ag3 Ag1 Ag7 S5 -11.12(14) . 2_756
Ag4 Ag1 Ag7 S5 117.57(12) . 2_756
Ag6 Ag1 Ag7 S5 -67.64(12) . 2_756
Ag11 Ag1 Ag7 S5 -154.0(10) . 2_756
Ag20 Ag1 Ag7 S5 -129.27(12) . 2_756
S4 Ag1 Ag7 S1 47.86(16) . .
S3 Ag1 Ag7 S1 135.96(16) . .
Ag2 Ag1 Ag7 S1 -124.59(10) 2_756 .
Ag2 Ag1 Ag7 S1 -54.87(11) . .
Ag3 Ag1 Ag7 S1 -55.92(10) 2_756 .
Ag3 Ag1 Ag7 S1 -126.41(11) . .
Ag4 Ag1 Ag7 S1 2.28(10) . .
Ag6 Ag1 Ag7 S1 177.07(10) . .
Ag11 Ag1 Ag7 S1 90.7(10) . .
Ag20 Ag1 Ag7 S1 115.44(11) . .
S4 Ag1 Ag7 Ag52 -121.80(16) . 2_756
S3 Ag1 Ag7 Ag52 -33.70(16) . 2_756
Ag2 Ag1 Ag7 Ag52 65.74(10) 2_756 2_756
Ag2 Ag1 Ag7 Ag52 135.46(11) . 2_756
Ag3 Ag1 Ag7 Ag52 134.41(11) 2_756 2_756
Ag3 Ag1 Ag7 Ag52 63.93(11) . 2_756
Ag4 Ag1 Ag7 Ag52 -167.38(10) . 2_756
Ag6 Ag1 Ag7 Ag52 7.41(10) . 2_756
Ag11 Ag1 Ag7 Ag52 -78.9(10) . 2_756
Ag20 Ag1 Ag7 Ag52 -54.22(11) . 2_756
S4 Ag1 Ag7 Ag3 103.79(13) . 2_756
S3 Ag1 Ag7 Ag3 -168.11(14) . 2_756
Ag2 Ag1 Ag7 Ag3 -68.67(5) 2_756 2_756
Ag2 Ag1 Ag7 Ag3 1.05(6) . 2_756
Ag3 Ag1 Ag7 Ag3 -70.48(7) . 2_756
Ag4 Ag1 Ag7 Ag3 58.21(5) . 2_756
Ag6 Ag1 Ag7 Ag3 -127.00(6) . 2_756
Ag11 Ag1 Ag7 Ag3 146.7(10) . 2_756
Ag20 Ag1 Ag7 Ag3 171.37(7) . 2_756
S4 Ag1 Ag7 Ag2 172.46(14) . 2_756
S3 Ag1 Ag7 Ag2 -99.44(13) . 2_756
Ag2 Ag1 Ag7 Ag2 69.72(7) . 2_756
Ag3 Ag1 Ag7 Ag2 68.67(5) 2_756 2_756
Ag3 Ag1 Ag7 Ag2 -1.81(6) . 2_756
Ag4 Ag1 Ag7 Ag2 126.88(6) . 2_756
Ag6 Ag1 Ag7 Ag2 -58.34(5) . 2_756
Ag11 Ag1 Ag7 Ag2 -144.7(10) . 2_756
Ag20 Ag1 Ag7 Ag2 -119.96(7) . 2_756
S4 Ag1 Ag7 Ag10 108.82(14) . 2_756
S3 Ag1 Ag7 Ag10 -163.08(15) . 2_756
Ag2 Ag1 Ag7 Ag10 -63.64(7) 2_756 2_756
Ag2 Ag1 Ag7 Ag10 6.08(11) . 2_756
Ag3 Ag1 Ag7 Ag10 5.03(7) 2_756 2_756
Ag3 Ag1 Ag7 Ag10 -65.45(10) . 2_756
Ag4 Ag1 Ag7 Ag10 63.24(8) . 2_756
Ag6 Ag1 Ag7 Ag10 -121.98(8) . 2_756
Ag11 Ag1 Ag7 Ag10 151.7(10) . 2_756
Ag20 Ag1 Ag7 Ag10 176.40(8) . 2_756
S4 Ag1 Ag7 Ag5 -1.89(13) . .
S3 Ag1 Ag7 Ag5 86.21(13) . .
Ag2 Ag1 Ag7 Ag5 -174.35(6) 2_756 .
Ag2 Ag1 Ag7 Ag5 -104.63(7) . .
Ag3 Ag1 Ag7 Ag5 -105.68(6) 2_756 .
Ag3 Ag1 Ag7 Ag5 -176.16(7) . .
Ag4 Ag1 Ag7 Ag5 -47.47(5) . .
Ag6 Ag1 Ag7 Ag5 127.32(6) . .
Ag11 Ag1 Ag7 Ag5 41.0(10) . .
Ag20 Ag1 Ag7 Ag5 65.69(6) . .
S4 Ag1 Ag7 Ag21 10.22(16) . .
S3 Ag1 Ag7 Ag21 98.32(15) . .
Ag2 Ag1 Ag7 Ag21 -162.24(9) 2_756 .
Ag2 Ag1 Ag7 Ag21 -92.52(10) . .
Ag3 Ag1 Ag7 Ag21 -93.57(9) 2_756 .
Ag3 Ag1 Ag7 Ag21 -164.05(8) . .
Ag4 Ag1 Ag7 Ag21 -35.36(9) . .
Ag6 Ag1 Ag7 Ag21 139.43(9) . .
Ag11 Ag1 Ag7 Ag21 53.1(11) . .
Ag20 Ag1 Ag7 Ag21 77.80(10) . .
S4 Ag1 Ag7 Ag30 -88.07(16) . .
S3 Ag1 Ag7 Ag30 0.02(16) . .
Ag2 Ag1 Ag7 Ag30 99.47(11) 2_756 .
Ag2 Ag1 Ag7 Ag30 169.19(10) . .
Ag3 Ag1 Ag7 Ag30 168.14(11) 2_756 .
Ag3 Ag1 Ag7 Ag30 97.66(11) . .
Ag4 Ag1 Ag7 Ag30 -133.65(11) . .
Ag6 Ag1 Ag7 Ag30 41.13(11) . .
Ag11 Ag1 Ag7 Ag30 -45.2(11) . .
Ag20 Ag1 Ag7 Ag30 -20.49(12) . .
S11 Ag5 Ag7 S3 -30.3(2) . .
S1 Ag5 Ag7 S3 153.36(17) . .
Ag13 Ag5 Ag7 S3 166.35(13) . .
Ag4 Ag5 Ag7 S3 104.76(11) . .
Ag21 Ag5 Ag7 S3 -132.44(12) . .
S11 Ag5 Ag7 S5 172.6(5) . 2_756
S1 Ag5 Ag7 S5 -3.8(5) . 2_756
Ag13 Ag5 Ag7 S5 9.2(5) . 2_756
Ag4 Ag5 Ag7 S5 -52.4(5) . 2_756
Ag21 Ag5 Ag7 S5 70.4(5) . 2_756
S11 Ag5 Ag7 S1 176.4(2) . .
Ag13 Ag5 Ag7 S1 12.99(14) . .
Ag4 Ag5 Ag7 S1 -48.59(13) . .
Ag21 Ag5 Ag7 S1 74.20(14) . .
S11 Ag5 Ag7 Ag1 -89.3(2) . .
S1 Ag5 Ag7 Ag1 94.33(13) . .
Ag13 Ag5 Ag7 Ag1 107.32(9) . .
Ag4 Ag5 Ag7 Ag1 45.74(5) . .
Ag21 Ag5 Ag7 Ag1 168.53(7) . .
S11 Ag5 Ag7 Ag52 -8.6(2) . 2_756
S1 Ag5 Ag7 Ag52 175.01(17) . 2_756
Ag13 Ag5 Ag7 Ag52 -172.00(13) . 2_756
Ag4 Ag5 Ag7 Ag52 126.42(12) . 2_756
Ag21 Ag5 Ag7 Ag52 -110.79(13) . 2_756
S11 Ag5 Ag7 Ag3 -143.1(2) . 2_756
S1 Ag5 Ag7 Ag3 40.56(13) . 2_756
Ag13 Ag5 Ag7 Ag3 53.55(9) . 2_756
Ag4 Ag5 Ag7 Ag3 -8.03(6) . 2_756
Ag21 Ag5 Ag7 Ag3 114.76(7) . 2_756
S11 Ag5 Ag7 Ag2 -95.1(2) . 2_756
S1 Ag5 Ag7 Ag2 88.52(15) . 2_756
Ag13 Ag5 Ag7 Ag2 101.51(10) . 2_756
Ag4 Ag5 Ag7 Ag2 39.92(9) . 2_756
Ag21 Ag5 Ag7 Ag2 162.72(9) . 2_756
S11 Ag5 Ag7 Ag10 149.4(2) . 2_756
S1 Ag5 Ag7 Ag10 -26.97(14) . 2_756
Ag13 Ag5 Ag7 Ag10 -13.97(11) . 2_756
Ag4 Ag5 Ag7 Ag10 -75.56(8) . 2_756
Ag21 Ag5 Ag7 Ag10 47.24(8) . 2_756
S11 Ag5 Ag7 Ag21 102.2(2) . .
S1 Ag5 Ag7 Ag21 -74.20(14) . .
Ag13 Ag5 Ag7 Ag21 -61.21(9) . .
Ag4 Ag5 Ag7 Ag21 -122.80(8) . .
S11 Ag5 Ag7 Ag30 26.3(2) . .
S1 Ag5 Ag7 Ag30 -150.07(15) . .
Ag13 Ag5 Ag7 Ag30 -137.08(10) . .
Ag4 Ag5 Ag7 Ag30 161.34(8) . .
Ag21 Ag5 Ag7 Ag30 -75.86(9) . .
S1 Ag3 Ag11 S7 -89.16(18) 2_756 .
Ag2 Ag3 Ag11 S7 168.74(14) . .
Ag2 Ag3 Ag11 S7 98.90(14) 2_756 .
Ag1 Ag3 Ag11 S7 170.13(14) 2_756 .
Ag1 Ag3 Ag11 S7 99.58(14) . .
Ag6 Ag3 Ag11 S7 42.87(13) . .
Ag7 Ag3 Ag11 S7 -133.81(14) 2_756 .
Ag4 Ag3 Ag11 S7 -61.3(14) 2_756 .
Ag17 Ag3 Ag11 S7 -19.67(14) . .
S1 Ag3 Ag11 S5 45.47(16) 2_756 .
S7 Ag3 Ag11 S5 134.64(17) . .
Ag2 Ag3 Ag11 S5 -56.62(10) . .
Ag2 Ag3 Ag11 S5 -126.47(11) 2_756 .
Ag1 Ag3 Ag11 S5 -55.24(11) 2_756 .
Ag1 Ag3 Ag11 S5 -125.78(11) . .
Ag6 Ag3 Ag11 S5 177.51(11) . .
Ag7 Ag3 Ag11 S5 0.83(10) 2_756 .
Ag4 Ag3 Ag11 S5 73.4(14) 2_756 .
Ag17 Ag3 Ag11 S5 114.96(11) . .
S1 Ag3 Ag11 S4 163.30(17) 2_756 .
S7 Ag3 Ag11 S4 -107.53(19) . .
Ag2 Ag3 Ag11 S4 61.21(13) . .
Ag2 Ag3 Ag11 S4 -8.63(15) 2_756 .
Ag1 Ag3 Ag11 S4 62.60(15) 2_756 .
Ag1 Ag3 Ag11 S4 -7.95(13) . .
Ag6 Ag3 Ag11 S4 -64.66(13) . .
Ag7 Ag3 Ag11 S4 118.66(13) 2_756 .
Ag4 Ag3 Ag11 S4 -168.8(14) 2_756 .
Ag17 Ag3 Ag11 S4 -127.20(14) . .
S1 Ag3 Ag11 Ag1 171.25(13) 2_756 .
S7 Ag3 Ag11 Ag1 -99.58(14) . .
Ag2 Ag3 Ag11 Ag1 69.16(5) . .
Ag2 Ag3 Ag11 Ag1 -0.69(7) 2_756 .
Ag1 Ag3 Ag11 Ag1 70.55(7) 2_756 .
Ag6 Ag3 Ag11 Ag1 -56.71(5) . .
Ag7 Ag3 Ag11 Ag1 126.61(6) 2_756 .
Ag4 Ag3 Ag11 Ag1 -160.9(14) 2_756 .
Ag17 Ag3 Ag11 Ag1 -119.25(6) . .
S1 Ag3 Ag11 Ag2 102.09(13) 2_756 .
S7 Ag3 Ag11 Ag2 -168.74(14) . .
Ag2 Ag3 Ag11 Ag2 -69.84(7) 2_756 .
Ag1 Ag3 Ag11 Ag2 1.39(6) 2_756 .
Ag1 Ag3 Ag11 Ag2 -69.16(5) . .
Ag6 Ag3 Ag11 Ag2 -125.87(6) . .
Ag7 Ag3 Ag11 Ag2 57.45(5) 2_756 .
Ag4 Ag3 Ag11 Ag2 130.0(14) 2_756 .
Ag17 Ag3 Ag11 Ag2 171.59(7) . .
S1 Ag3 Ag11 Ag14 107.98(15) 2_756 .
S7 Ag3 Ag11 Ag14 -162.86(17) . .
Ag2 Ag3 Ag11 Ag14 5.88(9) . .
Ag2 Ag3 Ag11 Ag14 -63.96(12) 2_756 .
Ag1 Ag3 Ag11 Ag14 7.27(13) 2_756 .
Ag1 Ag3 Ag11 Ag14 -63.28(10) . .
Ag6 Ag3 Ag11 Ag14 -119.99(10) . .
Ag7 Ag3 Ag11 Ag14 63.33(10) 2_756 .
Ag4 Ag3 Ag11 Ag14 135.9(14) 2_756 .
Ag17 Ag3 Ag11 Ag14 177.47(10) . .
S1 Ag3 Ag11 Ag50 -122.8(3) 2_756 .
S7 Ag3 Ag11 Ag50 -33.7(3) . .
Ag2 Ag3 Ag11 Ag50 135.1(2) . .
Ag2 Ag3 Ag11 Ag50 65.2(2) 2_756 .
Ag1 Ag3 Ag11 Ag50 136.5(2) 2_756 .
Ag1 Ag3 Ag11 Ag50 65.9(2) . .
Ag6 Ag3 Ag11 Ag50 9.2(2) . .
Ag7 Ag3 Ag11 Ag50 -167.5(2) 2_756 .
Ag4 Ag3 Ag11 Ag50 -94.9(14) 2_756 .
Ag17 Ag3 Ag11 Ag50 -53.3(2) . .
S1 Ag3 Ag11 Ag10 -3.47(13) 2_756 .
S7 Ag3 Ag11 Ag10 85.70(14) . .
Ag2 Ag3 Ag11 Ag10 -105.56(6) . .
Ag2 Ag3 Ag11 Ag10 -175.41(7) 2_756 .
Ag1 Ag3 Ag11 Ag10 -104.18(7) 2_756 .
Ag1 Ag3 Ag11 Ag10 -174.72(7) . .
Ag6 Ag3 Ag11 Ag10 128.57(6) . .
Ag7 Ag3 Ag11 Ag10 -48.11(5) 2_756 .
Ag4 Ag3 Ag11 Ag10 24.4(14) 2_756 .
Ag17 Ag3 Ag11 Ag10 66.02(6) . .
S1 Ag3 Ag11 Ag12 5.57(17) 2_756 .
S7 Ag3 Ag11 Ag12 94.73(16) . .
Ag2 Ag3 Ag11 Ag12 -96.53(10) . .
Ag2 Ag3 Ag11 Ag12 -166.37(8) 2_756 .
Ag1 Ag3 Ag11 Ag12 -95.14(10) 2_756 .
Ag1 Ag3 Ag11 Ag12 -165.68(11) . .
Ag6 Ag3 Ag11 Ag12 137.60(9) . .
Ag7 Ag3 Ag11 Ag12 -39.08(10) 2_756 .
Ag4 Ag3 Ag11 Ag12 33.5(15) 2_756 .
Ag17 Ag3 Ag11 Ag12 75.06(10) . .
S4 Ag1 Ag11 S7 131.61(17) . .
S3 Ag1 Ag11 S7 43.60(17) . .
Ag2 Ag1 Ag11 S7 -56.45(12) 2_756 .
Ag2 Ag1 Ag11 S7 -126.21(11) . .
Ag3 Ag1 Ag11 S7 -127.51(12) 2_756 .
Ag3 Ag1 Ag11 S7 -57.14(11) . .
Ag4 Ag1 Ag11 S7 175.46(11) . .
Ag6 Ag1 Ag11 S7 0.66(11) . .
Ag7 Ag1 Ag11 S7 87.0(10) . .
Ag20 Ag1 Ag11 S7 62.11(11) . .
S4 Ag1 Ag11 S5 -111.60(18) . .
S3 Ag1 Ag11 S5 160.38(17) . .
Ag2 Ag1 Ag11 S5 60.33(14) 2_756 .
Ag2 Ag1 Ag11 S5 -9.43(12) . .
Ag3 Ag1 Ag11 S5 -10.73(14) 2_756 .
Ag3 Ag1 Ag11 S5 59.64(12) . .
Ag4 Ag1 Ag11 S5 -67.75(13) . .
Ag6 Ag1 Ag11 S5 117.44(13) . .
Ag7 Ag1 Ag11 S5 -156.2(10) . .
Ag20 Ag1 Ag11 S5 178.89(13) . .
S3 Ag1 Ag11 S4 -88.01(18) . .
Ag2 Ag1 Ag11 S4 171.93(14) 2_756 .
Ag2 Ag1 Ag11 S4 102.18(13) . .
Ag3 Ag1 Ag11 S4 100.87(14) 2_756 .
Ag3 Ag1 Ag11 S4 171.25(14) . .
Ag4 Ag1 Ag11 S4 43.85(13) . .
Ag6 Ag1 Ag11 S4 -130.96(13) . .
Ag7 Ag1 Ag11 S4 -44.6(11) . .
Ag20 Ag1 Ag11 S4 -69.50(13) . .
S4 Ag1 Ag11 Ag3 -171.25(14) . .
S3 Ag1 Ag11 Ag3 100.74(14) . .
Ag2 Ag1 Ag11 Ag3 0.69(7) 2_756 .
Ag2 Ag1 Ag11 Ag3 -69.07(5) . .
Ag3 Ag1 Ag11 Ag3 -70.37(7) 2_756 .
Ag4 Ag1 Ag11 Ag3 -127.40(6) . .
Ag6 Ag1 Ag11 Ag3 57.80(5) . .
Ag7 Ag1 Ag11 Ag3 144.1(10) . .
Ag20 Ag1 Ag11 Ag3 119.25(7) . .
S4 Ag1 Ag11 Ag2 -102.18(13) . .
S3 Ag1 Ag11 Ag2 169.81(14) . .
Ag2 Ag1 Ag11 Ag2 69.76(7) 2_756 .
Ag3 Ag1 Ag11 Ag2 -1.30(6) 2_756 .
Ag3 Ag1 Ag11 Ag2 69.07(5) . .
Ag4 Ag1 Ag11 Ag2 -58.33(5) . .
Ag6 Ag1 Ag11 Ag2 126.87(6) . .
Ag7 Ag1 Ag11 Ag2 -146.8(10) . .
Ag20 Ag1 Ag11 Ag2 -171.68(7) . .
S4 Ag1 Ag11 Ag14 -35.73(13) . .
S3 Ag1 Ag11 Ag14 -123.74(14) . .
Ag2 Ag1 Ag11 Ag14 136.20(8) 2_756 .
Ag2 Ag1 Ag11 Ag14 66.44(7) . .
Ag3 Ag1 Ag11 Ag14 65.14(8) 2_756 .
Ag3 Ag1 Ag11 Ag14 135.51(8) . .
Ag4 Ag1 Ag11 Ag14 8.12(7) . .
Ag6 Ag1 Ag11 Ag14 -166.69(7) . .
Ag7 Ag1 Ag11 Ag14 -80.4(10) . .
Ag20 Ag1 Ag11 Ag14 -105.23(8) . .
S4 Ag1 Ag11 Ag50 84.4(2) . .
S3 Ag1 Ag11 Ag50 -3.6(2) . .
Ag2 Ag1 Ag11 Ag50 -103.6(2) 2_756 .
Ag2 Ag1 Ag11 Ag50 -173.4(2) . .
Ag3 Ag1 Ag11 Ag50 -174.7(2) 2_756 .
Ag3 Ag1 Ag11 Ag50 -104.3(2) . .
Ag4 Ag1 Ag11 Ag50 128.3(2) . .
Ag6 Ag1 Ag11 Ag50 -46.5(2) . .
Ag7 Ag1 Ag11 Ag50 39.8(11) . .
Ag20 Ag1 Ag11 Ag50 14.9(2) . .
S4 Ag1 Ag11 Ag10 -165.11(16) . .
S3 Ag1 Ag11 Ag10 106.87(15) . .
Ag2 Ag1 Ag11 Ag10 6.82(12) 2_756 .
Ag2 Ag1 Ag11 Ag10 -62.94(9) . .
Ag3 Ag1 Ag11 Ag10 -64.24(11) 2_756 .
Ag3 Ag1 Ag11 Ag10 6.13(8) . .
Ag4 Ag1 Ag11 Ag10 -121.27(9) . .
Ag6 Ag1 Ag11 Ag10 63.93(10) . .
Ag7 Ag1 Ag11 Ag10 150.3(10) . .
Ag20 Ag1 Ag11 Ag10 125.38(10) . .
S4 Ag1 Ag11 Ag12 -61.3(4) . .
S3 Ag1 Ag11 Ag12 -149.3(4) . .
Ag2 Ag1 Ag11 Ag12 110.7(4) 2_756 .
Ag2 Ag1 Ag11 Ag12 40.9(4) . .
Ag3 Ag1 Ag11 Ag12 39.6(4) 2_756 .
Ag3 Ag1 Ag11 Ag12 110.0(4) . .
Ag4 Ag1 Ag11 Ag12 -17.4(4) . .
Ag6 Ag1 Ag11 Ag12 167.8(4) . .
Ag7 Ag1 Ag11 Ag12 -105.9(11) . .
Ag20 Ag1 Ag11 Ag12 -130.8(4) . .
S2 Ag2 Ag11 S7 158.22(18) . .
S5 Ag2 Ag11 S7 -109.70(18) . .
Ag3 Ag2 Ag11 S7 -10.26(13) . .
Ag3 Ag2 Ag11 S7 61.14(15) 2_756 .
Ag1 Ag2 Ag11 S7 -11.67(15) 2_756 .
Ag1 Ag2 Ag11 S7 59.82(13) . .
Ag4 Ag2 Ag11 S7 116.77(14) . .
Ag6 Ag2 Ag11 S7 -145.2(9) 2_756 .
Ag7 Ag2 Ag11 S7 -67.62(14) 2_756 .
Ag22 Ag2 Ag11 S7 -147.65(14) . .
Ag44 Ag2 Ag11 S7 177.3(3) . .
S2 Ag2 Ag11 S5 -92.08(18) . .
Ag3 Ag2 Ag11 S5 99.43(13) . .
Ag3 Ag2 Ag11 S5 170.84(13) 2_756 .
Ag1 Ag2 Ag11 S5 98.03(13) 2_756 .
Ag1 Ag2 Ag11 S5 169.52(13) . .
Ag4 Ag2 Ag11 S5 -133.53(13) . .
Ag6 Ag2 Ag11 S5 -35.5(9) 2_756 .
Ag7 Ag2 Ag11 S5 42.08(12) 2_756 .
Ag22 Ag2 Ag11 S5 -37.95(14) . .
Ag44 Ag2 Ag11 S5 -73.0(3) . .
S2 Ag2 Ag11 S4 42.90(18) . .
S5 Ag2 Ag11 S4 134.99(16) . .
Ag3 Ag2 Ag11 S4 -125.58(12) . .
Ag3 Ag2 Ag11 S4 -54.17(12) 2_756 .
Ag1 Ag2 Ag11 S4 -126.98(12) 2_756 .
Ag1 Ag2 Ag11 S4 -55.49(11) . .
Ag4 Ag2 Ag11 S4 1.45(11) . .
Ag6 Ag2 Ag11 S4 99.5(9) 2_756 .
Ag7 Ag2 Ag11 S4 177.07(11) 2_756 .
Ag22 Ag2 Ag11 S4 97.04(13) . .
Ag44 Ag2 Ag11 S4 62.0(3) . .
S2 Ag2 Ag11 Ag3 168.48(15) . .
S5 Ag2 Ag11 Ag3 -99.43(12) . .
Ag3 Ag2 Ag11 Ag3 71.41(7) 2_756 .
Ag1 Ag2 Ag11 Ag3 -1.40(6) 2_756 .
Ag1 Ag2 Ag11 Ag3 70.08(5) . .
Ag4 Ag2 Ag11 Ag3 127.03(6) . .
Ag6 Ag2 Ag11 Ag3 -135.0(9) 2_756 .
Ag7 Ag2 Ag11 Ag3 -57.35(5) 2_756 .
Ag22 Ag2 Ag11 Ag3 -137.38(8) . .
Ag44 Ag2 Ag11 Ag3 -172.5(3) . .
S2 Ag2 Ag11 Ag1 98.40(14) . .
S5 Ag2 Ag11 Ag1 -169.52(13) . .
Ag3 Ag2 Ag11 Ag1 -70.08(5) . .
Ag3 Ag2 Ag11 Ag1 1.32(6) 2_756 .
Ag1 Ag2 Ag11 Ag1 -71.49(7) 2_756 .
Ag4 Ag2 Ag11 Ag1 56.95(5) . .
Ag6 Ag2 Ag11 Ag1 154.9(9) 2_756 .
Ag7 Ag2 Ag11 Ag1 -127.44(6) 2_756 .
Ag22 Ag2 Ag11 Ag1 152.53(8) . .
Ag44 Ag2 Ag11 Ag1 117.4(3) . .
S2 Ag2 Ag11 Ag14 -6.66(15) . .
S5 Ag2 Ag11 Ag14 85.42(13) . .
Ag3 Ag2 Ag11 Ag14 -175.14(8) . .
Ag3 Ag2 Ag11 Ag14 -103.73(8) 2_756 .
Ag1 Ag2 Ag11 Ag14 -176.54(8) 2_756 .
Ag1 Ag2 Ag11 Ag14 -105.06(7) . .
Ag4 Ag2 Ag11 Ag14 -48.11(7) . .
Ag6 Ag2 Ag11 Ag14 49.9(9) 2_756 .
Ag7 Ag2 Ag11 Ag14 127.51(7) 2_756 .
Ag22 Ag2 Ag11 Ag14 47.48(9) . .
Ag44 Ag2 Ag11 Ag14 12.4(3) . .
S2 Ag2 Ag11 Ag50 106.2(3) . .
S5 Ag2 Ag11 Ag50 -161.7(3) . .
Ag3 Ag2 Ag11 Ag50 -62.3(2) . .
Ag3 Ag2 Ag11 Ag50 9.1(3) 2_756 .
Ag1 Ag2 Ag11 Ag50 -63.7(3) 2_756 .
Ag1 Ag2 Ag11 Ag50 7.8(2) . .
Ag4 Ag2 Ag11 Ag50 64.8(2) . .
Ag6 Ag2 Ag11 Ag50 162.8(9) 2_756 .
Ag7 Ag2 Ag11 Ag50 -119.6(2) 2_756 .
Ag22 Ag2 Ag11 Ag50 160.4(2) . .
Ag44 Ag2 Ag11 Ag50 125.3(4) . .
S2 Ag2 Ag11 Ag10 -127.37(14) . .
S5 Ag2 Ag11 Ag10 -35.29(12) . .
Ag3 Ag2 Ag11 Ag10 64.14(6) . .
Ag3 Ag2 Ag11 Ag10 135.55(6) 2_756 .
Ag1 Ag2 Ag11 Ag10 62.74(8) 2_756 .
Ag1 Ag2 Ag11 Ag10 134.23(7) . .
Ag4 Ag2 Ag11 Ag10 -168.82(6) . .
Ag6 Ag2 Ag11 Ag10 -70.8(9) 2_756 .
Ag7 Ag2 Ag11 Ag10 6.79(6) 2_756 .
Ag22 Ag2 Ag11 Ag10 -73.24(9) . .
Ag44 Ag2 Ag11 Ag10 -108.3(3) . .
S2 Ag2 Ag11 Ag12 -72.85(16) . .
S5 Ag2 Ag11 Ag12 19.24(13) . .
Ag3 Ag2 Ag11 Ag12 118.67(8) . .
Ag3 Ag2 Ag11 Ag12 -169.92(7) 2_756 .
Ag1 Ag2 Ag11 Ag12 117.27(8) 2_756 .
Ag1 Ag2 Ag11 Ag12 -171.24(9) . .
Ag4 Ag2 Ag11 Ag12 -114.30(8) . .
Ag6 Ag2 Ag11 Ag12 -16.3(9) 2_756 .
Ag7 Ag2 Ag11 Ag12 61.32(8) 2_756 .
Ag22 Ag2 Ag11 Ag12 -18.71(11) . .
Ag44 Ag2 Ag11 Ag12 -53.8(3) . .
S8 Ag10 Ag11 S7 -29.9(2) . .
S5 Ag10 Ag11 S7 154.07(17) . .
Ag12 Ag10 Ag11 S7 -128.84(12) . .
Ag7 Ag10 Ag11 S7 107.07(11) 2_756 .
Ag18 Ag10 Ag11 S7 172.89(13) . .
S8 Ag10 Ag11 S5 176.1(2) . .
Ag12 Ag10 Ag11 S5 77.09(14) . .
Ag7 Ag10 Ag11 S5 -47.00(13) 2_756 .
Ag18 Ag10 Ag11 S5 18.82(15) . .
S8 Ag10 Ag11 S4 166.0(5) . .
S5 Ag10 Ag11 S4 -10.1(6) . .
Ag12 Ag10 Ag11 S4 67.0(5) . .
Ag7 Ag10 Ag11 S4 -57.1(5) 2_756 .
Ag18 Ag10 Ag11 S4 8.7(6) . .
S8 Ag10 Ag11 Ag3 -89.71(18) . .
S5 Ag10 Ag11 Ag3 94.22(14) . .
Ag12 Ag10 Ag11 Ag3 171.30(8) . .
Ag7 Ag10 Ag11 Ag3 47.21(5) 2_756 .
Ag18 Ag10 Ag11 Ag3 113.04(9) . .
S8 Ag10 Ag11 Ag1 -95.25(19) . .
S5 Ag10 Ag11 Ag1 88.68(16) . .
Ag12 Ag10 Ag11 Ag1 165.76(11) . .
Ag7 Ag10 Ag11 Ag1 41.67(10) 2_756 .
Ag18 Ag10 Ag11 Ag1 107.50(11) . .
S8 Ag10 Ag11 Ag2 -143.62(18) . .
S5 Ag10 Ag11 Ag2 40.30(13) . .
Ag12 Ag10 Ag11 Ag2 117.39(8) . .
Ag7 Ag10 Ag11 Ag2 -6.70(6) 2_756 .
Ag18 Ag10 Ag11 Ag2 59.12(9) . .
S8 Ag10 Ag11 Ag14 147.11(18) . .
S5 Ag10 Ag11 Ag14 -28.97(15) . .
Ag12 Ag10 Ag11 Ag14 48.11(9) . .
Ag7 Ag10 Ag11 Ag14 -75.97(9) 2_756 .
Ag18 Ag10 Ag11 Ag14 -10.15(13) . .
S8 Ag10 Ag11 Ag50 -10.1(3) . .
S5 Ag10 Ag11 Ag50 173.9(3) . .
Ag12 Ag10 Ag11 Ag50 -109.1(2) . .
Ag7 Ag10 Ag11 Ag50 126.9(2) 2_756 .
Ag18 Ag10 Ag11 Ag50 -167.3(2) . .
S8 Ag10 Ag11 Ag12 98.99(18) . .
S5 Ag10 Ag11 Ag12 -77.09(14) . .
Ag7 Ag10 Ag11 Ag12 -124.09(7) 2_756 .
Ag18 Ag10 Ag11 Ag12 -58.26(9) . .
S8 Ag10 Ag12 S16 -69.5(3) . .
S5 Ag10 Ag12 S16 111.9(2) . .
Ag7 Ag10 Ag12 S16 121.0(2) 2_756 .
Ag18 Ag10 Ag12 S16 -179.8(2) . .
Ag11 Ag10 Ag12 S16 51.63(19) . .
S8 Ag10 Ag12 S13 96.7(2) . .
S5 Ag10 Ag12 S13 -81.9(2) . .
Ag7 Ag10 Ag12 S13 -72.80(18) 2_756 .
Ag18 Ag10 Ag12 S13 -13.60(17) . .
Ag11 Ag10 Ag12 S13 -142.14(18) . .
S8 Ag10 Ag12 S5 178.7(2) . .
Ag7 Ag10 Ag12 S5 9.10(13) 2_756 .
Ag18 Ag10 Ag12 S5 68.30(13) . .
Ag11 Ag10 Ag12 S5 -60.23(13) . .
S8 Ag10 Ag12 Ag28 146.29(17) . .
S5 Ag10 Ag12 Ag28 -32.36(13) . .
Ag7 Ag10 Ag12 Ag28 -23.26(11) 2_756 .
Ag18 Ag10 Ag12 Ag28 35.94(9) . .
Ag11 Ag10 Ag12 Ag28 -92.60(9) . .
S8 Ag10 Ag12 Ag11 -121.12(17) . .
S5 Ag10 Ag12 Ag11 60.23(13) . .
Ag7 Ag10 Ag12 Ag11 69.34(8) 2_756 .
Ag18 Ag10 Ag12 Ag11 128.53(8) . .
S7 Ag11 Ag12 S16 -71.7(2) . .
S5 Ag11 Ag12 S16 177.2(2) . .
S4 Ag11 Ag12 S16 66.9(2) . .
Ag3 Ag11 Ag12 S16 -136.1(2) . .
Ag1 Ag11 Ag12 S16 122.0(4) . .
Ag2 Ag11 Ag12 S16 158.7(2) . .
Ag14 Ag11 Ag12 S16 95.7(2) . .
Ag50 Ag11 Ag12 S16 -20.4(3) . .
Ag10 Ag11 Ag12 S16 -126.1(2) . .
S7 Ag11 Ag12 S13 107.5(3) . .
S5 Ag11 Ag12 S13 -3.6(3) . .
S4 Ag11 Ag12 S13 -113.9(3) . .
Ag3 Ag11 Ag12 S13 43.1(3) . .
Ag1 Ag11 Ag12 S13 -58.8(5) . .
Ag2 Ag11 Ag12 S13 -22.0(3) . .
Ag14 Ag11 Ag12 S13 -85.1(3) . .
Ag50 Ag11 Ag12 S13 158.8(3) . .
Ag10 Ag11 Ag12 S13 53.1(2) . .
S7 Ag11 Ag12 S5 111.10(17) . .
S4 Ag11 Ag12 S5 -110.33(18) . .
Ag3 Ag11 Ag12 S5 46.71(14) . .
Ag1 Ag11 Ag12 S5 -55.2(4) . .
Ag2 Ag11 Ag12 S5 -18.45(12) . .
Ag14 Ag11 Ag12 S5 -81.46(13) . .
Ag50 Ag11 Ag12 S5 162.4(3) . .
Ag10 Ag11 Ag12 S5 56.74(12) . .
S7 Ag11 Ag12 Ag10 54.35(12) . .
S5 Ag11 Ag12 Ag10 -56.74(12) . .
S4 Ag11 Ag12 Ag10 -167.07(14) . .
Ag3 Ag11 Ag12 Ag10 -10.03(9) . .
Ag1 Ag11 Ag12 Ag10 -112.0(4) . .
Ag2 Ag11 Ag12 Ag10 -75.19(8) . .
Ag14 Ag11 Ag12 Ag10 -138.20(8) . .
Ag50 Ag11 Ag12 Ag10 105.7(2) . .
S7 Ag11 Ag12 Ag28 145.28(14) . .
S5 Ag11 Ag12 Ag28 34.18(13) . .
S4 Ag11 Ag12 Ag28 -76.15(15) . .
Ag3 Ag11 Ag12 Ag28 80.89(11) . .
Ag1 Ag11 Ag12 Ag28 -21.0(4) . .
Ag2 Ag11 Ag12 Ag28 15.73(10) . .
Ag14 Ag11 Ag12 Ag28 -47.28(9) . .
Ag50 Ag11 Ag12 Ag28 -163.4(2) . .
Ag10 Ag11 Ag12 Ag28 90.92(8) . .
S11 Ag5 Ag13 S10 71.7(2) . .
S1 Ag5 Ag13 S10 -110.8(2) . .
Ag4 Ag5 Ag13 S10 -49.47(16) . .
Ag21 Ag5 Ag13 S10 -175.01(17) . .
Ag7 Ag5 Ag13 S10 -122.34(17) . .
S11 Ag5 Ag13 S9 -95.4(2) . .
S1 Ag5 Ag13 S9 82.10(18) . .
Ag4 Ag5 Ag13 S9 143.41(15) . .
Ag21 Ag5 Ag13 S9 17.88(14) . .
Ag7 Ag5 Ag13 S9 70.55(15) . .
S11 Ag5 Ag13 S1 -177.5(2) . .
Ag4 Ag5 Ag13 S1 61.32(13) . .
Ag21 Ag5 Ag13 S1 -64.22(13) . .
Ag7 Ag5 Ag13 S1 -11.55(13) . .
S11 Ag5 Ag13 Ag8 -145.23(18) . .
S1 Ag5 Ag13 Ag8 32.25(13) . .
Ag4 Ag5 Ag13 Ag8 93.56(8) . .
Ag21 Ag5 Ag13 Ag8 -31.97(8) . .
Ag7 Ag5 Ag13 Ag8 20.70(10) . .
S11 Ag5 Ag13 Ag4 121.21(19) . .
S1 Ag5 Ag13 Ag4 -61.32(13) . .
Ag21 Ag5 Ag13 Ag4 -125.54(8) . .
Ag7 Ag5 Ag13 Ag4 -72.87(7) . .
S8 Ag8 Ag13 S10 87.9(5) 2_756 .
S9 Ag8 Ag13 S10 -160.7(3) . .
S6 Ag8 Ag13 S10 -13.8(3) . .
S1 Ag8 Ag13 S10 90.6(3) . .
Ag21 Ag8 Ag13 S10 151.4(2) . .
Ag17 Ag8 Ag13 S10 28.9(2) 2_756 .
S8 Ag8 Ag13 S9 -111.4(5) 2_756 .
S6 Ag8 Ag13 S9 146.9(2) . .
S1 Ag8 Ag13 S9 -108.7(2) . .
Ag21 Ag8 Ag13 S9 -47.92(18) . .
Ag17 Ag8 Ag13 S9 -170.44(19) 2_756 .
S8 Ag8 Ag13 S1 -2.8(4) 2_756 .
S9 Ag8 Ag13 S1 108.7(2) . .
S6 Ag8 Ag13 S1 -104.47(19) . .
Ag21 Ag8 Ag13 S1 60.75(12) . .
Ag17 Ag8 Ag13 S1 -61.77(12) 2_756 .
S8 Ag8 Ag13 Ag5 -31.8(4) 2_756 .
S9 Ag8 Ag13 Ag5 79.60(18) . .
S6 Ag8 Ag13 Ag5 -133.55(16) . .
S1 Ag8 Ag13 Ag5 -29.07(12) . .
Ag21 Ag8 Ag13 Ag5 31.68(8) . .
Ag17 Ag8 Ag13 Ag5 -90.84(8) 2_756 .
S8 Ag8 Ag13 Ag4 25.5(4) 2_756 .
S9 Ag8 Ag13 Ag4 136.94(18) . .
S6 Ag8 Ag13 Ag4 -76.20(15) . .
S1 Ag8 Ag13 Ag4 28.27(12) . .
Ag21 Ag8 Ag13 Ag4 89.02(7) . .
Ag17 Ag8 Ag13 Ag4 -33.50(7) 2_756 .
S2 Ag4 Ag13 S10 -68.9(2) . .
S4 Ag4 Ag13 S10 78.4(2) . .
S1 Ag4 Ag13 S10 -171.6(2) . .
Ag1 Ag4 Ag13 S10 143.84(18) . .
Ag2 Ag4 Ag13 S10 -122.0(3) . .
Ag3 Ag4 Ag13 S10 -152.69(17) 2_756 .
Ag5 Ag4 Ag13 S10 128.17(18) . .
Ag14 Ag4 Ag13 S10 23.57(19) . .
Ag44 Ag4 Ag13 S10 -12.9(4) . .
Ag47 Ag4 Ag13 S10 -91.6(3) 2_756 .
Ag15 Ag4 Ag13 S10 39.91(17) . .
Ag49 Ag4 Ag13 S10 -33.6(3) . .
S2 Ag4 Ag13 S9 113.9(2) . .
S4 Ag4 Ag13 S9 -98.7(2) . .
S1 Ag4 Ag13 S9 11.2(2) . .
Ag1 Ag4 Ag13 S9 -33.3(2) . .
Ag2 Ag4 Ag13 S9 60.8(4) . .
Ag3 Ag4 Ag13 S9 30.1(2) 2_756 .
Ag5 Ag4 Ag13 S9 -49.0(2) . .
Ag14 Ag4 Ag13 S9 -153.6(2) . .
Ag44 Ag4 Ag13 S9 169.9(4) . .
Ag47 Ag4 Ag13 S9 91.2(3) 2_756 .
Ag15 Ag4 Ag13 S9 -137.3(2) . .
Ag49 Ag4 Ag13 S9 149.2(3) . .
S2 Ag4 Ag13 S1 102.66(19) . .
S4 Ag4 Ag13 S1 -109.96(17) . .
Ag1 Ag4 Ag13 S1 -44.57(13) . .
Ag2 Ag4 Ag13 S1 49.6(3) . .
Ag3 Ag4 Ag13 S1 18.90(12) 2_756 .
Ag5 Ag4 Ag13 S1 -60.24(12) . .
Ag14 Ag4 Ag13 S1 -164.84(15) . .
Ag44 Ag4 Ag13 S1 158.7(4) . .
Ag47 Ag4 Ag13 S1 80.0(2) 2_756 .
Ag15 Ag4 Ag13 S1 -148.50(14) . .
Ag49 Ag4 Ag13 S1 138.0(3) . .
S2 Ag4 Ag13 Ag5 162.90(15) . .
S4 Ag4 Ag13 Ag5 -49.72(13) . .
S1 Ag4 Ag13 Ag5 60.24(12) . .
Ag1 Ag4 Ag13 Ag5 15.67(8) . .
Ag2 Ag4 Ag13 Ag5 109.8(3) . .
Ag3 Ag4 Ag13 Ag5 79.14(7) 2_756 .
Ag14 Ag4 Ag13 Ag5 -104.60(10) . .
Ag44 Ag4 Ag13 Ag5 -141.1(4) . .
Ag47 Ag4 Ag13 Ag5 140.2(2) 2_756 .
Ag15 Ag4 Ag13 Ag5 -88.26(7) . .
Ag49 Ag4 Ag13 Ag5 -161.8(3) . .
S2 Ag4 Ag13 Ag8 71.68(15) . .
S4 Ag4 Ag13 Ag8 -140.94(13) . .
S1 Ag4 Ag13 Ag8 -30.97(13) . .
Ag1 Ag4 Ag13 Ag8 -75.55(10) . .
Ag2 Ag4 Ag13 Ag8 18.6(3) . .
Ag3 Ag4 Ag13 Ag8 -12.08(9) 2_756 .
Ag5 Ag4 Ag13 Ag8 -91.22(8) . .
Ag14 Ag4 Ag13 Ag8 164.18(9) . .
Ag44 Ag4 Ag13 Ag8 127.7(4) . .
Ag47 Ag4 Ag13 Ag8 49.0(2) 2_756 .
Ag15 Ag4 Ag13 Ag8 -179.48(9) . .
Ag49 Ag4 Ag13 Ag8 107.0(3) . .
S7 Ag11 Ag14 S21 160.9(6) . .
S5 Ag11 Ag14 S21 -29.3(3) . .
S4 Ag11 Ag14 S21 177.7(4) . .
Ag3 Ag11 Ag14 S21 -93.1(3) . .
Ag1 Ag11 Ag14 S21 -142.1(3) . .
Ag2 Ag11 Ag14 S21 -87.9(3) . .
Ag50 Ag11 Ag14 S21 149.2(4) . .
Ag10 Ag11 Ag14 S21 -7.6(4) . .
Ag12 Ag11 Ag14 S21 32.5(3) . .
S7 Ag11 Ag14 S4 -16.8(5) . .
S5 Ag11 Ag14 S4 152.93(17) . .
Ag3 Ag11 Ag14 S4 89.15(16) . .
Ag1 Ag11 Ag14 S4 40.16(13) . .
Ag2 Ag11 Ag14 S4 94.35(14) . .
Ag50 Ag11 Ag14 S4 -28.5(3) . .
Ag10 Ag11 Ag14 S4 174.67(15) . .
Ag12 Ag11 Ag14 S4 -145.25(15) . .
S7 Ag11 Ag14 Ag29 55.9(5) . .
S5 Ag11 Ag14 Ag29 -134.36(13) . .
S4 Ag11 Ag14 Ag29 72.71(15) . .
Ag3 Ag11 Ag14 Ag29 161.86(11) . .
Ag1 Ag11 Ag14 Ag29 112.87(9) . .
Ag2 Ag11 Ag14 Ag29 167.06(9) . .
Ag50 Ag11 Ag14 Ag29 44.2(3) . .
Ag10 Ag11 Ag14 Ag29 -112.62(10) . .
Ag12 Ag11 Ag14 Ag29 -72.55(8) . .
S7 Ag11 Ag14 Ag15 -6.8(5) . .
S5 Ag11 Ag14 Ag15 162.95(14) . .
S4 Ag11 Ag14 Ag15 10.02(15) . .
Ag3 Ag11 Ag14 Ag15 99.17(13) . .
Ag1 Ag11 Ag14 Ag15 50.18(11) . .
Ag2 Ag11 Ag14 Ag15 104.37(11) . .
Ag50 Ag11 Ag14 Ag15 -18.5(3) . .
Ag10 Ag11 Ag14 Ag15 -175.31(9) . .
Ag12 Ag11 Ag14 Ag15 -135.24(11) . .
S7 Ag11 Ag14 Ag4 -64.8(5) . .
S5 Ag11 Ag14 Ag4 104.99(12) . .
S4 Ag11 Ag14 Ag4 -47.94(13) . .
Ag3 Ag11 Ag14 Ag4 41.21(11) . .
Ag1 Ag11 Ag14 Ag4 -7.78(7) . .
Ag2 Ag11 Ag14 Ag4 46.41(6) . .
Ag50 Ag11 Ag14 Ag4 -76.4(3) . .
Ag10 Ag11 Ag14 Ag4 126.73(8) . .
Ag12 Ag11 Ag14 Ag4 166.81(8) . .
S2 Ag4 Ag14 S21 32.0(3) . .
S4 Ag4 Ag14 S21 -175.1(3) . .
S1 Ag4 Ag14 S21 -169.2(5) . .
Ag1 Ag4 Ag14 S21 143.8(3) . .
Ag2 Ag4 Ag14 S21 89.8(3) . .
Ag3 Ag4 Ag14 S21 95.0(3) 2_756 .
Ag5 Ag4 Ag14 S21 -147.0(3) . .
Ag44 Ag4 Ag14 S21 21.3(7) . .
Ag47 Ag4 Ag14 S21 11.2(4) 2_756 .
Ag15 Ag4 Ag14 S21 -99.0(3) . .
Ag49 Ag4 Ag14 S21 -25.5(3) . .
S2 Ag4 Ag14 S4 -152.99(16) . .
S1 Ag4 Ag14 S4 5.8(5) . .
Ag1 Ag4 Ag14 S4 -41.12(13) . .
Ag2 Ag4 Ag14 S4 -95.12(13) . .
Ag3 Ag4 Ag14 S4 -89.94(15) 2_756 .
Ag5 Ag4 Ag14 S4 28.08(14) . .
Ag44 Ag4 Ag14 S4 -163.6(6) . .
Ag47 Ag4 Ag14 S4 -173.7(2) 2_756 .
Ag15 Ag4 Ag14 S4 76.02(14) . .
Ag49 Ag4 Ag14 S4 149.55(18) . .
S2 Ag4 Ag14 Ag29 -170.42(15) . .
S4 Ag4 Ag14 Ag29 -17.42(15) . .
S1 Ag4 Ag14 Ag29 -11.6(5) . .
Ag1 Ag4 Ag14 Ag29 -58.55(12) . .
Ag2 Ag4 Ag14 Ag29 -112.54(12) . .
Ag3 Ag4 Ag14 Ag29 -107.36(13) 2_756 .
Ag5 Ag4 Ag14 Ag29 10.66(14) . .
Ag44 Ag4 Ag14 Ag29 179.0(6) . .
Ag47 Ag4 Ag14 Ag29 168.9(2) 2_756 .
Ag15 Ag4 Ag14 Ag29 58.59(12) . .
Ag49 Ag4 Ag14 Ag29 132.12(16) . .
S2 Ag4 Ag14 Ag15 130.99(12) . .
S4 Ag4 Ag14 Ag15 -76.02(14) . .
S1 Ag4 Ag14 Ag15 -70.2(5) . .
Ag1 Ag4 Ag14 Ag15 -117.14(8) . .
Ag2 Ag4 Ag14 Ag15 -171.13(8) . .
Ag3 Ag4 Ag14 Ag15 -165.95(10) 2_756 .
Ag5 Ag4 Ag14 Ag15 -47.94(9) . .
Ag44 Ag4 Ag14 Ag15 120.4(6) . .
Ag47 Ag4 Ag14 Ag15 110.3(2) 2_756 .
Ag49 Ag4 Ag14 Ag15 73.53(13) . .
S2 Ag4 Ag14 Ag11 -104.06(11) . .
S4 Ag4 Ag14 Ag11 48.93(13) . .
S1 Ag4 Ag14 Ag11 54.7(5) . .
Ag1 Ag4 Ag14 Ag11 7.81(7) . .
Ag2 Ag4 Ag14 Ag11 -46.19(6) . .
Ag3 Ag4 Ag14 Ag11 -41.01(11) 2_756 .
Ag5 Ag4 Ag14 Ag11 77.01(9) . .
Ag44 Ag4 Ag14 Ag11 -114.7(6) . .
Ag47 Ag4 Ag14 Ag11 -124.8(2) 2_756 .
Ag15 Ag4 Ag14 Ag11 124.95(9) . .
Ag49 Ag4 Ag14 Ag11 -161.52(13) . .
S21 Ag14 Ag15 S10 67.2(3) . .
S4 Ag14 Ag15 S10 -114.1(2) . .
Ag29 Ag14 Ag15 S10 177.20(19) . .
Ag11 Ag14 Ag15 S10 -123.18(18) . .
Ag4 Ag14 Ag15 S10 -53.90(17) . .
S21 Ag14 Ag15 S19 -95.6(3) . .
S4 Ag14 Ag15 S19 83.2(2) . .
Ag29 Ag14 Ag15 S19 14.47(18) . .
Ag11 Ag14 Ag15 S19 74.1(2) . .
Ag4 Ag14 Ag15 S19 143.37(19) . .
S21 Ag14 Ag15 S4 -178.7(3) . .
Ag29 Ag14 Ag15 S4 -68.70(14) . .
Ag11 Ag14 Ag15 S4 -9.09(13) . .
Ag4 Ag14 Ag15 S4 60.20(13) . .
S21 Ag14 Ag15 Ag23 -145.4(3) . .
S4 Ag14 Ag15 Ag23 33.35(14) . .
Ag29 Ag14 Ag15 Ag23 -35.36(12) . .
Ag11 Ag14 Ag15 Ag23 24.26(14) . .
Ag4 Ag14 Ag15 Ag23 93.55(10) . .
S21 Ag14 Ag15 Ag4 121.1(3) . .
S4 Ag14 Ag15 Ag4 -60.20(13) . .
Ag29 Ag14 Ag15 Ag4 -128.90(10) . .
Ag11 Ag14 Ag15 Ag4 -69.29(10) . .
S2 Ag4 Ag15 S10 69.1(2) . .
S4 Ag4 Ag15 S10 -178.0(2) . .
S1 Ag4 Ag15 S10 -69.8(2) . .
Ag1 Ag4 Ag15 S10 -160.89(18) . .
Ag2 Ag4 Ag15 S10 134.27(19) . .
Ag3 Ag4 Ag15 S10 -128.4(4) 2_756 .
Ag5 Ag4 Ag15 S10 -98.01(18) . .
Ag14 Ag4 Ag15 S10 123.91(19) . .
Ag44 Ag4 Ag15 S10 97.1(4) . .
Ag47 Ag4 Ag15 S10 18.6(3) 2_756 .
Ag49 Ag4 Ag15 S10 37.3(3) . .
S2 Ag4 Ag15 S19 -105.9(3) . .
S4 Ag4 Ag15 S19 7.0(3) . .
S1 Ag4 Ag15 S19 115.2(3) . .
Ag1 Ag4 Ag15 S19 24.1(3) . .
Ag2 Ag4 Ag15 S19 -40.8(3) . .
Ag3 Ag4 Ag15 S19 56.6(5) 2_756 .
Ag5 Ag4 Ag15 S19 87.0(3) . .
Ag14 Ag4 Ag15 S19 -51.1(3) . .
Ag44 Ag4 Ag15 S19 -77.9(5) . .
Ag47 Ag4 Ag15 S19 -156.4(3) 2_756 .
Ag49 Ag4 Ag15 S19 -137.7(4) . .
S2 Ag4 Ag15 S4 -112.87(18) . .
S1 Ag4 Ag15 S4 108.24(17) . .
Ag1 Ag4 Ag15 S4 17.12(13) . .
Ag2 Ag4 Ag15 S4 -47.73(14) . .
Ag3 Ag4 Ag15 S4 49.6(4) 2_756 .
Ag5 Ag4 Ag15 S4 80.00(13) . .
Ag14 Ag4 Ag15 S4 -58.08(13) . .
Ag44 Ag4 Ag15 S4 -84.9(4) . .
Ag47 Ag4 Ag15 S4 -163.4(2) 2_756 .
Ag49 Ag4 Ag15 S4 -144.7(3) . .
S2 Ag4 Ag15 Ag14 -54.79(14) . .
S4 Ag4 Ag15 Ag14 58.08(13) . .
S1 Ag4 Ag15 Ag14 166.32(14) . .
Ag1 Ag4 Ag15 Ag14 75.20(9) . .
Ag2 Ag4 Ag15 Ag14 10.36(10) . .
Ag3 Ag4 Ag15 Ag14 107.7(4) 2_756 .
Ag5 Ag4 Ag15 Ag14 138.08(8) . .
Ag44 Ag4 Ag15 Ag14 -26.8(4) . .
Ag47 Ag4 Ag15 Ag14 -105.3(2) 2_756 .
Ag49 Ag4 Ag15 Ag14 -86.6(3) . .
S2 Ag4 Ag15 Ag23 -146.10(15) . .
S4 Ag4 Ag15 Ag23 -33.23(14) . .
S1 Ag4 Ag15 Ag23 75.02(15) . .
Ag1 Ag4 Ag15 Ag23 -16.11(11) . .
Ag2 Ag4 Ag15 Ag23 -80.95(12) . .
Ag3 Ag4 Ag15 Ag23 16.4(4) 2_756 .
Ag5 Ag4 Ag15 Ag23 46.77(9) . .
Ag14 Ag4 Ag15 Ag23 -91.31(10) . .
Ag44 Ag4 Ag15 Ag23 -118.1(4) . .
Ag47 Ag4 Ag15 Ag23 163.4(2) 2_756 .
Ag49 Ag4 Ag15 Ag23 -177.9(3) . .
S18 Ag16 Ag17 S7 68.7(2) . .
S8 Ag16 Ag17 S7 -113.41(19) . .
S18 Ag16 Ag17 S6 -113.5(2) . 2_756
S8 Ag16 Ag17 S6 64.4(2) . 2_756
S18 Ag16 Ag17 Ag3 107.84(17) . .
S8 Ag16 Ag17 Ag3 -74.29(14) . .
S18 Ag16 Ag17 Ag8 -159.64(17) . 2_756
S8 Ag16 Ag17 Ag8 18.22(14) . 2_756
S18 Ag16 Ag17 Ag6 48.81(18) . .
S8 Ag16 Ag17 Ag6 -133.32(14) . .
S18 Ag16 Ag17 Ag26 5.72(16) . .
S8 Ag16 Ag17 Ag26 -176.41(15) . .
S1 Ag3 Ag17 S7 145.64(19) 2_756 .
Ag2 Ag3 Ag17 S7 40.9(2) . .
Ag2 Ag3 Ag17 S7 -104.25(16) 2_756 .
Ag1 Ag3 Ag17 S7 -171.28(18) 2_756 .
Ag1 Ag3 Ag17 S7 -38.33(16) . .
Ag11 Ag3 Ag17 S7 22.17(16) . .
Ag6 Ag3 Ag17 S7 -63.65(16) . .
Ag7 Ag3 Ag17 S7 115.29(16) 2_756 .
Ag4 Ag3 Ag17 S7 -159.71(16) 2_756 .
S1 Ag3 Ag17 S6 -26.6(3) 2_756 2_756
S7 Ag3 Ag17 S6 -172.2(3) . 2_756
Ag2 Ag3 Ag17 S6 -131.3(3) . 2_756
Ag2 Ag3 Ag17 S6 83.6(2) 2_756 2_756
Ag1 Ag3 Ag17 S6 16.5(3) 2_756 2_756
Ag1 Ag3 Ag17 S6 149.5(2) . 2_756
Ag11 Ag3 Ag17 S6 -150.0(2) . 2_756
Ag6 Ag3 Ag17 S6 124.2(3) . 2_756
Ag7 Ag3 Ag17 S6 -56.9(3) 2_756 2_756
Ag4 Ag3 Ag17 S6 28.1(2) 2_756 2_756
S1 Ag3 Ag17 Ag16 101.07(13) 2_756 .
S7 Ag3 Ag17 Ag16 -44.56(16) . .
Ag2 Ag3 Ag17 Ag16 -3.7(2) . .
Ag2 Ag3 Ag17 Ag16 -148.81(7) 2_756 .
Ag1 Ag3 Ag17 Ag16 144.15(9) 2_756 .
Ag1 Ag3 Ag17 Ag16 -82.89(9) . .
Ag11 Ag3 Ag17 Ag16 -22.39(8) . .
Ag6 Ag3 Ag17 Ag16 -108.21(8) . .
Ag7 Ag3 Ag17 Ag16 70.73(9) 2_756 .
Ag4 Ag3 Ag17 Ag16 155.73(8) 2_756 .
S1 Ag3 Ag17 Ag8 19.78(12) 2_756 2_756
S7 Ag3 Ag17 Ag8 -125.86(17) . 2_756
Ag2 Ag3 Ag17 Ag8 -84.99(17) . 2_756
Ag2 Ag3 Ag17 Ag8 129.90(7) 2_756 2_756
Ag1 Ag3 Ag17 Ag8 62.86(12) 2_756 2_756
Ag1 Ag3 Ag17 Ag8 -164.19(7) . 2_756
Ag11 Ag3 Ag17 Ag8 -103.69(7) . 2_756
Ag6 Ag3 Ag17 Ag8 170.50(9) . 2_756
Ag7 Ag3 Ag17 Ag8 -10.57(9) 2_756 2_756
Ag4 Ag3 Ag17 Ag8 74.43(7) 2_756 2_756
S1 Ag3 Ag17 Ag6 -150.72(12) 2_756 .
S7 Ag3 Ag17 Ag6 63.65(16) . .
Ag2 Ag3 Ag17 Ag6 104.51(16) . .
Ag2 Ag3 Ag17 Ag6 -40.60(6) 2_756 .
Ag1 Ag3 Ag17 Ag6 -107.64(11) 2_756 .
Ag1 Ag3 Ag17 Ag6 25.32(7) . .
Ag11 Ag3 Ag17 Ag6 85.82(7) . .
Ag7 Ag3 Ag17 Ag6 178.94(7) 2_756 .
Ag4 Ag3 Ag17 Ag6 -96.06(6) 2_756 .
S1 Ag3 Ag17 Ag26 174.46(13) 2_756 .
S7 Ag3 Ag17 Ag26 28.83(16) . .
Ag2 Ag3 Ag17 Ag26 69.69(18) . .
Ag2 Ag3 Ag17 Ag26 -75.42(9) 2_756 .
Ag1 Ag3 Ag17 Ag26 -142.46(9) 2_756 .
Ag1 Ag3 Ag17 Ag26 -9.50(11) . .
Ag11 Ag3 Ag17 Ag26 50.99(9) . .
Ag6 Ag3 Ag17 Ag26 -34.82(7) . .
Ag7 Ag3 Ag17 Ag26 144.11(7) 2_756 .
Ag4 Ag3 Ag17 Ag26 -130.88(8) 2_756 .
S3 Ag6 Ag17 S7 -1.2(5) . .
S2 Ag6 Ag17 S7 152.69(18) 2_756 .
Ag1 Ag6 Ag17 S7 46.57(15) . .
Ag3 Ag6 Ag17 S7 69.91(15) . .
Ag2 Ag6 Ag17 S7 106.44(15) 2_756 .
Ag50 Ag6 Ag17 S7 -23.3(3) . .
Ag22 Ag6 Ag17 S7 171.63(16) 2_756 .
Ag47 Ag6 Ag17 S7 168.4(4) . .
Ag52 Ag6 Ag17 S7 -178.0(2) 2_756 .
Ag20 Ag6 Ag17 S7 -23.98(16) . .
S3 Ag6 Ag17 S6 177.9(5) . 2_756
S7 Ag6 Ag17 S6 179.1(3) . 2_756
S2 Ag6 Ag17 S6 -28.2(3) 2_756 2_756
Ag1 Ag6 Ag17 S6 -134.3(3) . 2_756
Ag3 Ag6 Ag17 S6 -111.0(3) . 2_756
Ag2 Ag6 Ag17 S6 -74.5(3) 2_756 2_756
Ag50 Ag6 Ag17 S6 155.8(3) . 2_756
Ag22 Ag6 Ag17 S6 -9.3(3) 2_756 2_756
Ag47 Ag6 Ag17 S6 -12.5(4) . 2_756
Ag52 Ag6 Ag17 S6 1.1(4) 2_756 2_756
Ag20 Ag6 Ag17 S6 155.1(3) . 2_756
S3 Ag6 Ag17 Ag16 22.2(5) . .
S7 Ag6 Ag17 Ag16 23.40(15) . .
S2 Ag6 Ag17 Ag16 176.09(13) 2_756 .
Ag1 Ag6 Ag17 Ag16 69.97(10) . .
Ag3 Ag6 Ag17 Ag16 93.31(9) . .
Ag2 Ag6 Ag17 Ag16 129.83(9) 2_756 .
Ag50 Ag6 Ag17 Ag16 0.1(2) . .
Ag22 Ag6 Ag17 Ag16 -164.98(9) 2_756 .
Ag47 Ag6 Ag17 Ag16 -168.2(4) . .
Ag52 Ag6 Ag17 Ag16 -154.6(2) 2_756 .
Ag20 Ag6 Ag17 Ag16 -0.58(13) . .
S3 Ag6 Ag17 Ag3 -71.1(5) . .
S7 Ag6 Ag17 Ag3 -69.91(15) . .
S2 Ag6 Ag17 Ag3 82.78(11) 2_756 .
Ag1 Ag6 Ag17 Ag3 -23.34(6) . .
Ag2 Ag6 Ag17 Ag3 36.53(6) 2_756 .
Ag50 Ag6 Ag17 Ag3 -93.2(2) . .
Ag22 Ag6 Ag17 Ag3 101.72(9) 2_756 .
Ag47 Ag6 Ag17 Ag3 98.5(3) . .
Ag52 Ag6 Ag17 Ag3 112.1(2) 2_756 .
Ag20 Ag6 Ag17 Ag3 -93.89(9) . .
S3 Ag6 Ag17 Ag8 -90.1(5) . 2_756
S7 Ag6 Ag17 Ag8 -88.8(2) . 2_756
S2 Ag6 Ag17 Ag8 63.9(2) 2_756 2_756
Ag1 Ag6 Ag17 Ag8 -42.3(2) . 2_756
Ag3 Ag6 Ag17 Ag8 -18.92(17) . 2_756
Ag2 Ag6 Ag17 Ag8 17.6(2) 2_756 2_756
Ag50 Ag6 Ag17 Ag8 -112.2(3) . 2_756
Ag22 Ag6 Ag17 Ag8 82.80(19) 2_756 2_756
Ag47 Ag6 Ag17 Ag8 79.6(4) . 2_756
Ag52 Ag6 Ag17 Ag8 93.2(3) 2_756 2_756
Ag20 Ag6 Ag17 Ag8 -112.80(18) . 2_756
S3 Ag6 Ag17 Ag26 69.8(5) . .
S7 Ag6 Ag17 Ag26 71.03(15) . .
S2 Ag6 Ag17 Ag26 -136.28(12) 2_756 .
Ag1 Ag6 Ag17 Ag26 117.60(9) . .
Ag3 Ag6 Ag17 Ag26 140.94(8) . .
Ag2 Ag6 Ag17 Ag26 177.47(8) 2_756 .
Ag50 Ag6 Ag17 Ag26 47.7(2) . .
Ag22 Ag6 Ag17 Ag26 -117.34(10) 2_756 .
Ag47 Ag6 Ag17 Ag26 -120.6(3) . .
Ag52 Ag6 Ag17 Ag26 -106.9(2) 2_756 .
Ag20 Ag6 Ag17 Ag26 47.06(9) . .
S8 Ag10 Ag18 S12 74.0(2) . .
S5 Ag10 Ag18 S12 -109.1(2) . .
Ag12 Ag10 Ag18 S12 -176.49(18) . .
Ag7 Ag10 Ag18 S12 -50.25(16) 2_756 .
Ag11 Ag10 Ag18 S12 -125.66(17) . .
S8 Ag10 Ag18 S13 -95.8(2) . .
S5 Ag10 Ag18 S13 81.1(2) . .
Ag12 Ag10 Ag18 S13 13.67(17) . .
Ag7 Ag10 Ag18 S13 139.91(18) 2_756 .
Ag11 Ag10 Ag18 S13 64.49(18) . .
S8 Ag10 Ag18 Ag28 -145.61(16) . .
S5 Ag10 Ag18 Ag28 31.29(14) . .
Ag12 Ag10 Ag18 Ag28 -36.12(9) . .
Ag7 Ag10 Ag18 Ag28 90.12(9) 2_756 .
Ag11 Ag10 Ag18 Ag28 14.70(12) . .
S17 Ag9 Ag20 S20 -110.0(3) . .
S11 Ag9 Ag20 S20 66.1(3) . .
Ag30 Ag9 Ag20 S20 -162.0(2) . .
S17 Ag9 Ag20 S3 68.5(2) . .
S11 Ag9 Ag20 S3 -115.4(2) . .
Ag30 Ag9 Ag20 S3 16.55(15) . .
S17 Ag9 Ag20 Ag6 48.8(2) . .
S11 Ag9 Ag20 Ag6 -135.16(16) . .
Ag30 Ag9 Ag20 Ag6 -3.21(14) . .
S17 Ag9 Ag20 Ag1 108.34(19) . .
S11 Ag9 Ag20 Ag1 -75.57(17) . .
Ag30 Ag9 Ag20 Ag1 56.38(12) . .
S17 Ag9 Ag20 Ag25 4.41(18) . .
S11 Ag9 Ag20 Ag25 -179.50(17) . .
Ag30 Ag9 Ag20 Ag25 -47.55(9) . .
S17 Ag9 Ag20 Ag23 -156.9(2) . .
S11 Ag9 Ag20 Ag23 19.20(16) . .
Ag30 Ag9 Ag20 Ag23 151.15(12) . .
S3 Ag6 Ag20 S20 174.4(4) . .
S7 Ag6 Ag20 S20 -30.5(3) . .
S2 Ag6 Ag20 S20 -179.9(5) 2_756 .
Ag1 Ag6 Ag20 S20 -115.8(3) . .
Ag3 Ag6 Ag20 S20 -79.5(3) . .
Ag2 Ag6 Ag20 S20 -139.6(3) 2_756 .
Ag50 Ag6 Ag20 S20 -14.3(5) . .
Ag22 Ag6 Ag20 S20 150.9(3) 2_756 .
Ag47 Ag6 Ag20 S20 -1.0(5) . .
Ag52 Ag6 Ag20 S20 153.5(3) 2_756 .
Ag17 Ag6 Ag20 S20 -13.1(3) . .
S7 Ag6 Ag20 S3 155.16(18) . .
S2 Ag6 Ag20 S3 5.7(5) 2_756 .
Ag1 Ag6 Ag20 S3 69.83(14) . .
Ag3 Ag6 Ag20 S3 106.14(15) . .
Ag2 Ag6 Ag20 S3 46.01(16) 2_756 .
Ag50 Ag6 Ag20 S3 171.3(5) . .
Ag22 Ag6 Ag20 S3 -23.48(17) 2_756 .
Ag47 Ag6 Ag20 S3 -175.4(4) . .
Ag52 Ag6 Ag20 S3 -20.91(17) 2_756 .
Ag17 Ag6 Ag20 S3 172.54(16) . .
S3 Ag6 Ag20 Ag9 23.04(16) . .
S7 Ag6 Ag20 Ag9 178.20(15) . .
S2 Ag6 Ag20 Ag9 28.8(6) 2_756 .
Ag1 Ag6 Ag20 Ag9 92.87(11) . .
Ag3 Ag6 Ag20 Ag9 129.18(10) . .
Ag2 Ag6 Ag20 Ag9 69.05(12) 2_756 .
Ag50 Ag6 Ag20 Ag9 -165.7(5) . .
Ag22 Ag6 Ag20 Ag9 -0.44(15) 2_756 .
Ag47 Ag6 Ag20 Ag9 -152.4(4) . .
Ag52 Ag6 Ag20 Ag9 2.13(14) 2_756 .
Ag17 Ag6 Ag20 Ag9 -164.42(10) . .
S3 Ag6 Ag20 Ag1 -69.83(14) . .
S7 Ag6 Ag20 Ag1 85.33(11) . .
S2 Ag6 Ag20 Ag1 -64.1(5) 2_756 .
Ag3 Ag6 Ag20 Ag1 36.31(6) . .
Ag2 Ag6 Ag20 Ag1 -23.82(7) 2_756 .
Ag50 Ag6 Ag20 Ag1 101.5(5) . .
Ag22 Ag6 Ag20 Ag1 -93.31(9) 2_756 .
Ag47 Ag6 Ag20 Ag1 114.8(4) . .
Ag52 Ag6 Ag20 Ag1 -90.74(10) 2_756 .
Ag17 Ag6 Ag20 Ag1 102.71(9) . .
S3 Ag6 Ag20 Ag25 70.32(15) . .
S7 Ag6 Ag20 Ag25 -134.52(12) . .
S2 Ag6 Ag20 Ag25 76.1(5) 2_756 .
Ag1 Ag6 Ag20 Ag25 140.15(8) . .
Ag3 Ag6 Ag20 Ag25 176.46(8) . .
Ag2 Ag6 Ag20 Ag25 116.33(9) 2_756 .
Ag50 Ag6 Ag20 Ag25 -118.4(5) . .
Ag22 Ag6 Ag20 Ag25 46.84(10) 2_756 .
Ag47 Ag6 Ag20 Ag25 -105.1(4) . .
Ag52 Ag6 Ag20 Ag25 49.41(10) 2_756 .
Ag17 Ag6 Ag20 Ag25 -117.14(9) . .
S3 Ag6 Ag20 Ag23 -93.3(3) . .
S7 Ag6 Ag20 Ag23 61.9(3) . .
S2 Ag6 Ag20 Ag23 -87.5(6) 2_756 .
Ag1 Ag6 Ag20 Ag23 -23.4(2) . .
Ag3 Ag6 Ag20 Ag23 12.9(3) . .
Ag2 Ag6 Ag20 Ag23 -47.2(3) 2_756 .
Ag50 Ag6 Ag20 Ag23 78.0(5) . .
Ag22 Ag6 Ag20 Ag23 -116.7(2) 2_756 .
Ag47 Ag6 Ag20 Ag23 91.3(4) . .
Ag52 Ag6 Ag20 Ag23 -114.2(3) 2_756 .
Ag17 Ag6 Ag20 Ag23 79.3(3) . .
S4 Ag1 Ag20 S20 -27.5(3) . .
S3 Ag1 Ag20 S20 -174.2(3) . .
Ag2 Ag1 Ag20 S20 148.0(3) 2_756 .
Ag2 Ag1 Ag20 S20 15.2(3) . .
Ag3 Ag1 Ag20 S20 -132.7(3) 2_756 .
Ag3 Ag1 Ag20 S20 82.0(3) . .
Ag4 Ag1 Ag20 S20 -58.9(3) . .
Ag6 Ag1 Ag20 S20 121.5(3) . .
Ag11 Ag1 Ag20 S20 27.3(3) . .
Ag7 Ag1 Ag20 S20 -151.2(3) . .
S4 Ag1 Ag20 S3 146.70(18) . .
Ag2 Ag1 Ag20 S3 -37.78(16) 2_756 .
Ag2 Ag1 Ag20 S3 -170.55(17) . .
Ag3 Ag1 Ag20 S3 41.5(2) 2_756 .
Ag3 Ag1 Ag20 S3 -103.74(15) . .
Ag4 Ag1 Ag20 S3 115.30(16) . .
Ag6 Ag1 Ag20 S3 -64.29(15) . .
Ag11 Ag1 Ag20 S3 -158.54(15) . .
Ag7 Ag1 Ag20 S3 23.01(15) . .
S4 Ag1 Ag20 Ag9 101.31(13) . .
S3 Ag1 Ag20 Ag9 -45.39(16) . .
Ag2 Ag1 Ag20 Ag9 -83.17(10) 2_756 .
Ag2 Ag1 Ag20 Ag9 144.06(10) . .
Ag3 Ag1 Ag20 Ag9 -3.9(2) 2_756 .
Ag3 Ag1 Ag20 Ag9 -149.13(9) . .
Ag4 Ag1 Ag20 Ag9 69.91(11) . .
Ag6 Ag1 Ag20 Ag9 -109.67(10) . .
Ag11 Ag1 Ag20 Ag9 156.07(10) . .
Ag7 Ag1 Ag20 Ag9 -22.37(10) . .
S4 Ag1 Ag20 Ag6 -149.02(12) . .
S3 Ag1 Ag20 Ag6 64.29(15) . .
Ag2 Ag1 Ag20 Ag6 26.51(7) 2_756 .
Ag2 Ag1 Ag20 Ag6 -106.26(11) . .
Ag3 Ag1 Ag20 Ag6 105.81(17) 2_756 .
Ag3 Ag1 Ag20 Ag6 -39.46(7) . .
Ag4 Ag1 Ag20 Ag6 179.59(8) . .
Ag11 Ag1 Ag20 Ag6 -94.25(7) . .
Ag7 Ag1 Ag20 Ag6 87.30(6) . .
S4 Ag1 Ag20 Ag25 174.11(13) . .
S3 Ag1 Ag20 Ag25 27.41(15) . .
Ag2 Ag1 Ag20 Ag25 -10.36(11) 2_756 .
Ag2 Ag1 Ag20 Ag25 -143.13(9) . .
Ag3 Ag1 Ag20 Ag25 68.94(19) 2_756 .
Ag3 Ag1 Ag20 Ag25 -76.33(9) . .
Ag4 Ag1 Ag20 Ag25 142.71(8) . .
Ag6 Ag1 Ag20 Ag25 -36.87(8) . .
Ag11 Ag1 Ag20 Ag25 -131.12(9) . .
Ag7 Ag1 Ag20 Ag25 50.43(9) . .
S4 Ag1 Ag20 Ag23 20.01(13) . .
S3 Ag1 Ag20 Ag23 -126.69(18) . .
Ag2 Ag1 Ag20 Ag23 -164.47(9) 2_756 .
Ag2 Ag1 Ag20 Ag23 62.77(14) . .
Ag3 Ag1 Ag20 Ag23 -85.16(19) 2_756 .
Ag3 Ag1 Ag20 Ag23 129.57(9) . .
Ag4 Ag1 Ag20 Ag23 -11.39(11) . .
Ag6 Ag1 Ag20 Ag23 169.03(11) . .
Ag11 Ag1 Ag20 Ag23 74.77(10) . .
Ag7 Ag1 Ag20 Ag23 -103.67(9) . .
S11 Ag5 Ag21 S12 -69.1(2) . 2_756
S1 Ag5 Ag21 S12 113.8(2) . 2_756
Ag13 Ag5 Ag21 S12 -179.95(18) . 2_756
Ag4 Ag5 Ag21 S12 123.21(17) . 2_756
Ag7 Ag5 Ag21 S12 53.24(17) . 2_756
S11 Ag5 Ag21 S9 93.2(2) . .
S1 Ag5 Ag21 S9 -83.85(18) . .
Ag13 Ag5 Ag21 S9 -17.62(15) . .
Ag4 Ag5 Ag21 S9 -74.46(16) . .
Ag7 Ag5 Ag21 S9 -144.43(16) . .
S11 Ag5 Ag21 S1 177.1(2) . .
Ag13 Ag5 Ag21 S1 66.23(12) . .
Ag4 Ag5 Ag21 S1 9.39(12) . .
Ag7 Ag5 Ag21 S1 -60.58(12) . .
S11 Ag5 Ag21 Ag8 143.18(18) . .
S1 Ag5 Ag21 Ag8 -33.90(12) . .
Ag13 Ag5 Ag21 Ag8 32.33(8) . .
Ag4 Ag5 Ag21 Ag8 -24.50(10) . .
Ag7 Ag5 Ag21 Ag8 -94.48(8) . .
S11 Ag5 Ag21 Ag7 -122.35(18) . .
S1 Ag5 Ag21 Ag7 60.58(12) . .
Ag13 Ag5 Ag21 Ag7 126.81(7) . .
Ag4 Ag5 Ag21 Ag7 69.97(7) . .
S8 Ag8 Ag21 S12 1.9(3) 2_756 2_756
S9 Ag8 Ag21 S12 155.9(3) . 2_756
S6 Ag8 Ag21 S12 -133.6(3) . 2_756
S1 Ag8 Ag21 S12 -96.8(3) . 2_756
Ag13 Ag8 Ag21 S12 -157.6(3) . 2_756
Ag17 Ag8 Ag21 S12 -74.3(3) 2_756 2_756
S8 Ag8 Ag21 S9 -154.0(2) 2_756 .
S6 Ag8 Ag21 S9 70.5(3) . .
S1 Ag8 Ag21 S9 107.3(2) . .
Ag13 Ag8 Ag21 S9 46.45(18) . .
Ag17 Ag8 Ag21 S9 129.8(2) 2_756 .
S8 Ag8 Ag21 S1 98.73(16) 2_756 .
S9 Ag8 Ag21 S1 -107.3(2) . .
S6 Ag8 Ag21 S1 -36.8(3) . .
Ag13 Ag8 Ag21 S1 -60.82(11) . .
Ag17 Ag8 Ag21 S1 22.52(13) 2_756 .
S8 Ag8 Ag21 Ag5 128.74(13) 2_756 .
S9 Ag8 Ag21 Ag5 -77.26(18) . .
S6 Ag8 Ag21 Ag5 -6.8(3) . .
S1 Ag8 Ag21 Ag5 30.01(11) . .
Ag13 Ag8 Ag21 Ag5 -30.82(7) . .
Ag17 Ag8 Ag21 Ag5 52.52(11) 2_756 .
S8 Ag8 Ag21 Ag7 69.63(13) 2_756 .
S9 Ag8 Ag21 Ag7 -136.38(19) . .
S6 Ag8 Ag21 Ag7 -65.9(3) . .
S1 Ag8 Ag21 Ag7 -29.10(11) . .
Ag13 Ag8 Ag21 Ag7 -89.93(8) . .
Ag17 Ag8 Ag21 Ag7 -6.59(11) 2_756 .
S3 Ag7 Ag21 S12 -75.1(2) . 2_756
S5 Ag7 Ag21 S12 67.3(2) 2_756 2_756
S1 Ag7 Ag21 S12 174.3(2) . 2_756
Ag1 Ag7 Ag21 S12 -140.87(17) . 2_756
Ag52 Ag7 Ag21 S12 -21.1(2) 2_756 2_756
Ag3 Ag7 Ag21 S12 155.12(17) 2_756 2_756
Ag2 Ag7 Ag21 S12 122.7(3) 2_756 2_756
Ag10 Ag7 Ag21 S12 94.59(17) 2_756 2_756
Ag5 Ag7 Ag21 S12 -127.44(18) . 2_756
Ag30 Ag7 Ag21 S12 -25.21(18) . 2_756
S3 Ag7 Ag21 S9 99.5(2) . .
S5 Ag7 Ag21 S9 -118.0(2) 2_756 .
S1 Ag7 Ag21 S9 -11.1(2) . .
Ag1 Ag7 Ag21 S9 33.8(2) . .
Ag52 Ag7 Ag21 S9 153.5(2) 2_756 .
Ag3 Ag7 Ag21 S9 -30.2(2) 2_756 .
Ag2 Ag7 Ag21 S9 -62.7(4) 2_756 .
Ag10 Ag7 Ag21 S9 -90.8(2) 2_756 .
Ag5 Ag7 Ag21 S9 47.2(2) . .
Ag30 Ag7 Ag21 S9 149.4(2) . .
S3 Ag7 Ag21 S1 110.60(17) . .
S5 Ag7 Ag21 S1 -106.93(17) 2_756 .
Ag1 Ag7 Ag21 S1 44.86(13) . .
Ag52 Ag7 Ag21 S1 164.62(17) 2_756 .
Ag3 Ag7 Ag21 S1 -19.14(12) 2_756 .
Ag2 Ag7 Ag21 S1 -51.6(3) 2_756 .
Ag10 Ag7 Ag21 S1 -79.67(12) 2_756 .
Ag5 Ag7 Ag21 S1 58.29(12) . .
Ag30 Ag7 Ag21 S1 160.53(14) . .
S3 Ag7 Ag21 Ag5 52.31(13) . .
S5 Ag7 Ag21 Ag5 -165.22(13) 2_756 .
S1 Ag7 Ag21 Ag5 -58.29(12) . .
Ag1 Ag7 Ag21 Ag5 -13.43(9) . .
Ag52 Ag7 Ag21 Ag5 106.33(13) 2_756 .
Ag3 Ag7 Ag21 Ag5 -77.43(7) 2_756 .
Ag2 Ag7 Ag21 Ag5 -109.9(3) 2_756 .
Ag10 Ag7 Ag21 Ag5 -137.97(7) 2_756 .
Ag30 Ag7 Ag21 Ag5 102.23(9) . .
S3 Ag7 Ag21 Ag8 142.59(14) . .
S5 Ag7 Ag21 Ag8 -74.94(14) 2_756 .
S1 Ag7 Ag21 Ag8 31.99(12) . .
Ag1 Ag7 Ag21 Ag8 76.85(10) . .
Ag52 Ag7 Ag21 Ag8 -163.39(13) 2_756 .
Ag3 Ag7 Ag21 Ag8 12.85(9) 2_756 .
Ag2 Ag7 Ag21 Ag8 -19.6(3) 2_756 .
Ag10 Ag7 Ag21 Ag8 -47.69(7) 2_756 .
Ag5 Ag7 Ag21 Ag8 90.28(8) . .
Ag30 Ag7 Ag21 Ag8 -167.49(10) . .
S2 Ag2 Ag22 S22 165.8(4) . .
S5 Ag2 Ag22 S22 19.8(3) . .
Ag3 Ag2 Ag22 S22 -24.1(4) . .
Ag3 Ag2 Ag22 S22 -155.6(3) 2_756 .
Ag1 Ag2 Ag22 S22 -89.9(3) 2_756 .
Ag1 Ag2 Ag22 S22 128.4(3) . .
Ag11 Ag2 Ag22 S22 51.6(3) . .
Ag4 Ag2 Ag22 S22 142.9(3) . .
Ag6 Ag2 Ag22 S22 -128.2(3) 2_756 .
Ag7 Ag2 Ag22 S22 -34.3(3) 2_756 .
Ag44 Ag2 Ag22 S22 100.0(6) . .
S5 Ag2 Ag22 S2 -145.98(19) . .
Ag3 Ag2 Ag22 S2 170.13(18) . .
Ag3 Ag2 Ag22 S2 38.64(17) 2_756 .
Ag1 Ag2 Ag22 S2 104.33(16) 2_756 .
Ag1 Ag2 Ag22 S2 -37.4(2) . .
Ag11 Ag2 Ag22 S2 -114.22(16) . .
Ag4 Ag2 Ag22 S2 -22.86(16) . .
Ag6 Ag2 Ag22 S2 65.97(16) 2_756 .
Ag7 Ag2 Ag22 S2 159.94(16) 2_756 .
Ag44 Ag2 Ag22 S2 -65.8(5) . .
S2 Ag2 Ag22 Ag31 46.09(18) . .
S5 Ag2 Ag22 Ag31 -99.89(15) . .
Ag3 Ag2 Ag22 Ag31 -143.78(12) . .
Ag3 Ag2 Ag22 Ag31 84.73(13) 2_756 .
Ag1 Ag2 Ag22 Ag31 150.42(11) 2_756 .
Ag1 Ag2 Ag22 Ag31 8.7(2) . .
Ag11 Ag2 Ag22 Ag31 -68.14(13) . .
Ag4 Ag2 Ag22 Ag31 23.23(12) . .
Ag6 Ag2 Ag22 Ag31 112.06(13) 2_756 .
Ag7 Ag2 Ag22 Ag31 -153.97(12) 2_756 .
Ag44 Ag2 Ag22 Ag31 -19.7(5) . .
S2 Ag2 Ag22 Ag6 -65.97(16) . 2_756
S5 Ag2 Ag22 Ag6 148.04(12) . 2_756
Ag3 Ag2 Ag22 Ag6 104.16(12) . 2_756
Ag3 Ag2 Ag22 Ag6 -27.34(8) 2_756 2_756
Ag1 Ag2 Ag22 Ag6 38.35(7) 2_756 2_756
Ag1 Ag2 Ag22 Ag6 -103.35(18) . 2_756
Ag11 Ag2 Ag22 Ag6 179.80(7) . 2_756
Ag4 Ag2 Ag22 Ag6 -88.83(7) . 2_756
Ag7 Ag2 Ag22 Ag6 93.97(6) 2_756 2_756
Ag44 Ag2 Ag22 Ag6 -131.7(5) . 2_756
S2 Ag2 Ag22 Ag24 -29.74(16) . .
S5 Ag2 Ag22 Ag24 -175.72(14) . .
Ag3 Ag2 Ag22 Ag24 140.39(10) . .
Ag3 Ag2 Ag22 Ag24 8.90(12) 2_756 .
Ag1 Ag2 Ag22 Ag24 74.59(10) 2_756 .
Ag1 Ag2 Ag22 Ag24 -67.1(2) . .
Ag11 Ag2 Ag22 Ag24 -143.96(9) . .
Ag4 Ag2 Ag22 Ag24 -52.60(10) . .
Ag6 Ag2 Ag22 Ag24 36.23(8) 2_756 .
Ag7 Ag2 Ag22 Ag24 130.20(10) 2_756 .
Ag44 Ag2 Ag22 Ag24 -95.5(5) . .
S2 Ag2 Ag22 Ag28 124.29(18) . .
S5 Ag2 Ag22 Ag28 -21.70(12) . .
Ag3 Ag2 Ag22 Ag28 -65.58(15) . .
Ag3 Ag2 Ag22 Ag28 162.92(8) 2_756 .
Ag1 Ag2 Ag22 Ag28 -131.39(8) 2_756 .
Ag1 Ag2 Ag22 Ag28 86.91(19) . .
Ag11 Ag2 Ag22 Ag28 10.06(11) . .
Ag4 Ag2 Ag22 Ag28 101.42(9) . .
Ag6 Ag2 Ag22 Ag28 -169.74(11) 2_756 .
Ag7 Ag2 Ag22 Ag28 -75.77(9) 2_756 .
Ag44 Ag2 Ag22 Ag28 58.5(5) . .
S20 Ag20 Ag23 S11 -138.7(3) . .
S3 Ag20 Ag23 S11 32.9(2) . .
Ag9 Ag20 Ag23 S11 -19.03(16) . .
Ag6 Ag20 Ag23 S11 105.2(3) . .
Ag1 Ag20 Ag23 S11 85.74(16) . .
Ag25 Ag20 Ag23 S11 -49.6(3) . .
S20 Ag20 Ag23 S19 80.4(4) . .
S3 Ag20 Ag23 S19 -108.1(3) . .
Ag9 Ag20 Ag23 S19 -160.0(3) . .
Ag6 Ag20 Ag23 S19 -35.8(5) . .
Ag1 Ag20 Ag23 S19 -55.2(3) . .
Ag25 Ag20 Ag23 S19 169.5(3) . .
S3 Ag20 Ag23 S20 171.5(3) . .
Ag9 Ag20 Ag23 S20 119.6(3) . .
Ag6 Ag20 Ag23 S20 -116.1(3) . .
Ag1 Ag20 Ag23 S20 -135.6(3) . .
Ag25 Ag20 Ag23 S20 89.1(3) . .
S20 Ag20 Ag23 S4 116.7(3) . .
S3 Ag20 Ag23 S4 -71.7(2) . .
Ag9 Ag20 Ag23 S4 -123.62(14) . .
Ag6 Ag20 Ag23 S4 0.6(3) . .
Ag1 Ag20 Ag23 S4 -18.85(12) . .
Ag25 Ag20 Ag23 S4 -154.2(2) . .
S20 Ag20 Ag23 Ag29 64.9(3) . .
S3 Ag20 Ag23 Ag29 -123.57(19) . .
Ag9 Ag20 Ag23 Ag29 -175.46(13) . .
Ag6 Ag20 Ag23 Ag29 -51.2(3) . .
Ag1 Ag20 Ag23 Ag29 -70.69(12) . .
Ag25 Ag20 Ag23 Ag29 154.00(16) . .
S20 Ag20 Ag23 Ag15 135.9(3) . .
S3 Ag20 Ag23 Ag15 -52.6(2) . .
Ag9 Ag20 Ag23 Ag15 -104.45(15) . .
Ag6 Ag20 Ag23 Ag15 19.8(3) . .
Ag1 Ag20 Ag23 Ag15 0.32(16) . .
Ag25 Ag20 Ag23 Ag15 -134.99(16) . .
S10 Ag15 Ag23 S11 -4.9(3) . .
S19 Ag15 Ag23 S11 152.4(3) . .
S4 Ag15 Ag23 S11 -97.30(19) . .
Ag14 Ag15 Ag23 S11 -126.60(16) . .
Ag4 Ag15 Ag23 S11 -67.38(16) . .
S10 Ag15 Ag23 S19 -157.2(3) . .
S4 Ag15 Ag23 S19 110.3(2) . .
Ag14 Ag15 Ag23 S19 81.0(2) . .
Ag4 Ag15 Ag23 S19 140.3(2) . .
S10 Ag15 Ag23 S20 123.5(4) . .
S19 Ag15 Ag23 S20 -79.2(4) . .
S4 Ag15 Ag23 S20 31.1(4) . .
Ag14 Ag15 Ag23 S20 1.8(4) . .
Ag4 Ag15 Ag23 S20 61.0(4) . .
S10 Ag15 Ag23 S4 92.4(3) . .
S19 Ag15 Ag23 S4 -110.3(2) . .
Ag14 Ag15 Ag23 S4 -29.30(13) . .
Ag4 Ag15 Ag23 S4 29.92(12) . .
S10 Ag15 Ag23 Ag29 156.0(3) . .
S19 Ag15 Ag23 Ag29 -46.8(2) . .
S4 Ag15 Ag23 Ag29 63.53(14) . .
Ag14 Ag15 Ag23 Ag29 34.23(11) . .
Ag4 Ag15 Ag23 Ag29 93.45(10) . .
S10 Ag15 Ag23 Ag20 71.6(3) . .
S19 Ag15 Ag23 Ag20 -131.2(3) . .
S4 Ag15 Ag23 Ag20 -20.86(15) . .
Ag14 Ag15 Ag23 Ag20 -50.16(16) . .
Ag4 Ag15 Ag23 Ag20 9.06(15) . .
S22 Ag22 Ag24 S14 75.9(4) . 2_756
S2 Ag22 Ag24 S14 -117.7(2) . 2_756
Ag31 Ag22 Ag24 S14 171.2(2) . 2_756
Ag6 Ag22 Ag24 S14 -55.69(17) 2_756 2_756
Ag2 Ag22 Ag24 S14 -90.01(19) . 2_756
Ag28 Ag22 Ag24 S14 138.7(2) . 2_756
S22 Ag22 Ag24 S15 -90.6(3) . .
S2 Ag22 Ag24 S15 75.9(2) . .
Ag31 Ag22 Ag24 S15 4.83(18) . .
Ag6 Ag22 Ag24 S15 137.89(16) 2_756 .
Ag2 Ag22 Ag24 S15 103.57(17) . .
Ag28 Ag22 Ag24 S15 -27.7(3) . .
S22 Ag22 Ag24 S2 -166.5(4) . .
Ag31 Ag22 Ag24 S2 -71.06(17) . .
Ag6 Ag22 Ag24 S2 62.00(14) 2_756 .
Ag2 Ag22 Ag24 S2 27.67(14) . .
Ag28 Ag22 Ag24 S2 -103.6(2) . .
S22 Ag22 Ag24 Ag61 -66.6(4) . .
S2 Ag22 Ag24 Ag61 99.9(3) . .
Ag31 Ag22 Ag24 Ag61 28.8(3) . .
Ag6 Ag22 Ag24 Ag61 161.9(3) 2_756 .
Ag2 Ag22 Ag24 Ag61 127.6(3) . .
Ag28 Ag22 Ag24 Ag61 -3.7(3) . .
S22 Ag22 Ag24 Ag47 -174.3(4) . 2_756
S2 Ag22 Ag24 Ag47 -7.9(2) . 2_756
Ag31 Ag22 Ag24 Ag47 -78.9(2) . 2_756
Ag6 Ag22 Ag24 Ag47 54.1(2) 2_756 2_756
Ag2 Ag22 Ag24 Ag47 19.8(2) . 2_756
Ag28 Ag22 Ag24 Ag47 -111.5(3) . 2_756
S22 Ag22 Ag24 Ag6 131.5(3) . 2_756
S2 Ag22 Ag24 Ag6 -62.00(14) . 2_756
Ag31 Ag22 Ag24 Ag6 -133.06(13) . 2_756
Ag2 Ag22 Ag24 Ag6 -34.32(8) . 2_756
Ag28 Ag22 Ag24 Ag6 -165.6(2) . 2_756
S20 Ag20 Ag25 S14 -71.2(3) . .
S3 Ag20 Ag25 S14 116.5(2) . .
Ag9 Ag20 Ag25 S14 -169.43(18) . .
Ag6 Ag20 Ag25 S14 56.06(16) . .
Ag1 Ag20 Ag25 S14 90.16(17) . .
Ag23 Ag20 Ag25 S14 -137.1(2) . .
S20 Ag20 Ag25 S17 94.0(3) . .
S3 Ag20 Ag25 S17 -78.3(2) . .
Ag9 Ag20 Ag25 S17 -4.18(17) . .
Ag6 Ag20 Ag25 S17 -138.68(17) . .
Ag1 Ag20 Ag25 S17 -104.58(17) . .
Ag23 Ag20 Ag25 S17 28.2(3) . .
S20 Ag20 Ag25 S3 172.3(3) . .
Ag9 Ag20 Ag25 S3 74.11(15) . .
Ag6 Ag20 Ag25 S3 -60.39(14) . .
Ag1 Ag20 Ag25 S3 -26.29(14) . .
Ag23 Ag20 Ag25 S3 106.5(2) . .
S20 Ag20 Ag25 Ag52 -179.8(2) . 2_756
S3 Ag20 Ag25 Ag52 7.86(16) . 2_756
Ag9 Ag20 Ag25 Ag52 81.98(13) . 2_756
Ag6 Ag20 Ag25 Ag52 -52.53(11) . 2_756
Ag1 Ag20 Ag25 Ag52 -18.43(13) . 2_756
Ag23 Ag20 Ag25 Ag52 114.3(2) . 2_756
S20 Ag20 Ag25 Ag39 84.1(4) . .
S3 Ag20 Ag25 Ag39 -88.2(3) . .
Ag9 Ag20 Ag25 Ag39 -14.1(3) . .
Ag6 Ag20 Ag25 Ag39 -148.6(3) . .
Ag1 Ag20 Ag25 Ag39 -114.5(3) . .
Ag23 Ag20 Ag25 Ag39 18.3(3) . .
S20 Ag20 Ag25 Ag6 -127.3(2) . .
S3 Ag20 Ag25 Ag6 60.39(14) . .
Ag9 Ag20 Ag25 Ag6 134.51(10) . .
Ag1 Ag20 Ag25 Ag6 34.10(7) . .
Ag23 Ag20 Ag25 Ag6 166.8(2) . .
S3 Ag6 Ag25 S14 -175.9(2) . .
S7 Ag6 Ag25 S14 -67.5(2) . .
S2 Ag6 Ag25 S14 75.0(2) 2_756 .
Ag1 Ag6 Ag25 S14 -157.40(18) . .
Ag3 Ag6 Ag25 S14 -134.7(4) . .
Ag2 Ag6 Ag25 S14 139.83(19) 2_756 .
Ag50 Ag6 Ag25 S14 -92.3(3) . .
Ag22 Ag6 Ag25 S14 100.46(19) 2_756 .
Ag47 Ag6 Ag25 S14 23.5(3) . .
Ag52 Ag6 Ag25 S14 127.4(2) 2_756 .
Ag20 Ag6 Ag25 S14 -120.29(19) . .
Ag17 Ag6 Ag25 S14 -12.9(2) . .
S3 Ag6 Ag25 S17 4.9(3) . .
S7 Ag6 Ag25 S17 113.3(3) . .
S2 Ag6 Ag25 S17 -104.2(3) 2_756 .
Ag1 Ag6 Ag25 S17 23.4(3) . .
Ag3 Ag6 Ag25 S17 46.1(5) . .
Ag2 Ag6 Ag25 S17 -39.4(3) 2_756 .
Ag50 Ag6 Ag25 S17 88.5(4) . .
Ag22 Ag6 Ag25 S17 -78.7(3) 2_756 .
Ag47 Ag6 Ag25 S17 -155.7(3) . .
Ag52 Ag6 Ag25 S17 -51.8(3) 2_756 .
Ag20 Ag6 Ag25 S17 60.5(3) . .
Ag17 Ag6 Ag25 S17 167.9(3) . .
S7 Ag6 Ag25 S3 108.38(19) . .
S2 Ag6 Ag25 S3 -109.09(19) 2_756 .
Ag1 Ag6 Ag25 S3 18.51(14) . .
Ag3 Ag6 Ag25 S3 41.2(4) . .
Ag2 Ag6 Ag25 S3 -44.27(15) 2_756 .
Ag50 Ag6 Ag25 S3 83.6(3) . .
Ag22 Ag6 Ag25 S3 -83.63(15) 2_756 .
Ag47 Ag6 Ag25 S3 -160.6(3) . .
Ag52 Ag6 Ag25 S3 -56.70(17) 2_756 .
Ag20 Ag6 Ag25 S3 55.62(14) . .
Ag17 Ag6 Ag25 S3 162.98(17) . .
S3 Ag6 Ag25 Ag52 56.70(17) . 2_756
S7 Ag6 Ag25 Ag52 165.08(17) . 2_756
S2 Ag6 Ag25 Ag52 -52.39(16) 2_756 2_756
Ag1 Ag6 Ag25 Ag52 75.21(12) . 2_756
Ag3 Ag6 Ag25 Ag52 97.9(4) . 2_756
Ag2 Ag6 Ag25 Ag52 12.43(12) 2_756 2_756
Ag50 Ag6 Ag25 Ag52 140.3(3) . 2_756
Ag22 Ag6 Ag25 Ag52 -26.93(11) 2_756 2_756
Ag47 Ag6 Ag25 Ag52 -103.9(3) . 2_756
Ag20 Ag6 Ag25 Ag52 112.32(12) . 2_756
Ag17 Ag6 Ag25 Ag52 -140.32(14) . 2_756
S3 Ag6 Ag25 Ag20 -55.62(14) . .
S7 Ag6 Ag25 Ag20 52.76(14) . .
S2 Ag6 Ag25 Ag20 -164.71(14) 2_756 .
Ag1 Ag6 Ag25 Ag20 -37.11(8) . .
Ag3 Ag6 Ag25 Ag20 -14.4(3) . .
Ag2 Ag6 Ag25 Ag20 -99.89(10) 2_756 .
Ag50 Ag6 Ag25 Ag20 28.0(2) . .
Ag22 Ag6 Ag25 Ag20 -139.25(9) 2_756 .
Ag47 Ag6 Ag25 Ag20 143.8(2) . .
Ag52 Ag6 Ag25 Ag20 -112.32(12) 2_756 .
Ag17 Ag6 Ag25 Ag20 107.36(11) . .
S3 Ag6 Ag25 Ag39 -36.9(3) . .
S7 Ag6 Ag25 Ag39 71.4(3) . .
S2 Ag6 Ag25 Ag39 -146.0(2) 2_756 .
Ag1 Ag6 Ag25 Ag39 -18.4(2) . .
Ag3 Ag6 Ag25 Ag39 4.3(4) . .
Ag2 Ag6 Ag25 Ag39 -81.2(2) 2_756 .
Ag50 Ag6 Ag25 Ag39 46.7(3) . .
Ag22 Ag6 Ag25 Ag39 -120.6(2) 2_756 .
Ag47 Ag6 Ag25 Ag39 162.4(3) . .
Ag52 Ag6 Ag25 Ag39 -93.6(2) 2_756 .
Ag20 Ag6 Ag25 Ag39 18.7(2) . .
Ag17 Ag6 Ag25 Ag39 126.0(2) . .
S7 Ag17 Ag26 S14 116.7(2) . .
S6 Ag17 Ag26 S14 -71.3(3) 2_756 .
Ag16 Ag17 Ag26 S14 -170.04(18) . .
Ag3 Ag17 Ag26 S14 88.94(18) . .
Ag8 Ag17 Ag26 S14 -142.7(2) 2_756 .
Ag6 Ag17 Ag26 S14 56.03(17) . .
S7 Ag17 Ag26 S18 -78.8(2) . .
S6 Ag17 Ag26 S18 93.2(3) 2_756 .
Ag16 Ag17 Ag26 S18 -5.57(16) . .
Ag3 Ag17 Ag26 S18 -106.60(17) . .
Ag8 Ag17 Ag26 S18 21.7(2) 2_756 .
Ag6 Ag17 Ag26 S18 -139.51(17) . .
S6 Ag17 Ag26 S7 172.0(3) 2_756 .
Ag16 Ag17 Ag26 S7 73.26(15) . .
Ag3 Ag17 Ag26 S7 -27.77(14) . .
Ag8 Ag17 Ag26 S7 100.6(2) 2_756 .
Ag6 Ag17 Ag26 S7 -60.67(14) . .
S7 Ag17 Ag26 Ag50 9.2(3) . .
S6 Ag17 Ag26 Ag50 -178.8(3) 2_756 .
Ag16 Ag17 Ag26 Ag50 82.4(2) . .
Ag3 Ag17 Ag26 Ag50 -18.6(2) . .
Ag8 Ag17 Ag26 Ag50 109.7(3) 2_756 .
Ag6 Ag17 Ag26 Ag50 -51.5(2) . .
S7 Ag17 Ag26 Ag27 -27.22(15) . .
S6 Ag17 Ag26 Ag27 144.8(2) 2_756 .
Ag16 Ag17 Ag26 Ag27 46.04(9) . .
Ag3 Ag17 Ag26 Ag27 -54.99(10) . .
Ag8 Ag17 Ag26 Ag27 73.33(18) 2_756 .
Ag6 Ag17 Ag26 Ag27 -87.90(9) . .
S7 Ag17 Ag26 Ag6 60.67(14) . .
S6 Ag17 Ag26 Ag6 -127.3(2) 2_756 .
Ag16 Ag17 Ag26 Ag6 133.93(8) . .
Ag3 Ag17 Ag26 Ag6 32.91(7) . .
Ag8 Ag17 Ag26 Ag6 161.23(17) 2_756 .
S3 Ag6 Ag26 S14 72.3(2) . .
S7 Ag6 Ag26 S14 -176.7(2) . .
S2 Ag6 Ag26 S14 -74.3(2) 2_756 .
Ag1 Ag6 Ag26 S14 138.00(18) . .
Ag3 Ag6 Ag26 S14 -158.41(18) . .
Ag2 Ag6 Ag26 S14 -131.7(3) 2_756 .
Ag50 Ag6 Ag26 S14 124.0(3) . .
Ag22 Ag6 Ag26 S14 -18.4(2) 2_756 .
Ag47 Ag6 Ag26 S14 -96.2(3) . .
Ag52 Ag6 Ag26 S14 20.1(2) 2_756 .
Ag20 Ag6 Ag26 S14 98.37(18) . .
Ag17 Ag6 Ag26 S14 -122.25(18) . .
S3 Ag6 Ag26 S18 -104.5(3) . .
S7 Ag6 Ag26 S18 6.5(2) . .
S2 Ag6 Ag26 S18 108.9(3) 2_756 .
Ag1 Ag6 Ag26 S18 -38.8(3) . .
Ag3 Ag6 Ag26 S18 24.8(2) . .
Ag2 Ag6 Ag26 S18 51.5(4) 2_756 .
Ag50 Ag6 Ag26 S18 -52.8(3) . .
Ag22 Ag6 Ag26 S18 164.8(2) 2_756 .
Ag47 Ag6 Ag26 S18 87.0(3) . .
Ag52 Ag6 Ag26 S18 -156.7(2) 2_756 .
Ag20 Ag6 Ag26 S18 -78.4(2) . .
Ag17 Ag6 Ag26 S18 61.0(2) . .
S3 Ag6 Ag26 S7 -110.95(18) . .
S2 Ag6 Ag26 S7 102.42(18) 2_756 .
Ag1 Ag6 Ag26 S7 -45.25(14) . .
Ag3 Ag6 Ag26 S7 18.33(13) . .
Ag2 Ag6 Ag26 S7 45.1(3) 2_756 .
Ag50 Ag6 Ag26 S7 -59.3(3) . .
Ag22 Ag6 Ag26 S7 158.32(16) 2_756 .
Ag47 Ag6 Ag26 S7 80.5(2) . .
Ag52 Ag6 Ag26 S7 -163.20(18) 2_756 .
Ag20 Ag6 Ag26 S7 -84.88(13) . .
Ag17 Ag6 Ag26 S7 54.50(13) . .
S3 Ag6 Ag26 Ag50 -51.7(3) . .
S7 Ag6 Ag26 Ag50 59.3(3) . .
S2 Ag6 Ag26 Ag50 161.7(3) 2_756 .
Ag1 Ag6 Ag26 Ag50 14.0(3) . .
Ag3 Ag6 Ag26 Ag50 77.6(3) . .
Ag2 Ag6 Ag26 Ag50 104.3(4) 2_756 .
Ag22 Ag6 Ag26 Ag50 -142.4(3) 2_756 .
Ag47 Ag6 Ag26 Ag50 139.8(3) . .
Ag52 Ag6 Ag26 Ag50 -103.9(3) 2_756 .
Ag20 Ag6 Ag26 Ag50 -25.6(3) . .
Ag17 Ag6 Ag26 Ag50 113.8(3) . .
S3 Ag6 Ag26 Ag27 -70.34(15) . .
S7 Ag6 Ag26 Ag27 40.62(13) . .
S2 Ag6 Ag26 Ag27 143.04(15) 2_756 .
Ag1 Ag6 Ag26 Ag27 -4.64(11) . .
Ag3 Ag6 Ag26 Ag27 58.95(9) . .
Ag2 Ag6 Ag26 Ag27 85.7(3) 2_756 .
Ag50 Ag6 Ag26 Ag27 -18.7(3) . .
Ag22 Ag6 Ag26 Ag27 -161.07(10) 2_756 .
Ag47 Ag6 Ag26 Ag27 121.1(2) . .
Ag52 Ag6 Ag26 Ag27 -122.59(13) 2_756 .
Ag20 Ag6 Ag26 Ag27 -44.27(8) . .
Ag17 Ag6 Ag26 Ag27 95.11(9) . .
S3 Ag6 Ag26 Ag17 -165.45(14) . .
S7 Ag6 Ag26 Ag17 -54.50(13) . .
S2 Ag6 Ag26 Ag17 47.92(14) 2_756 .
Ag1 Ag6 Ag26 Ag17 -99.75(9) . .
Ag3 Ag6 Ag26 Ag17 -36.17(7) . .
Ag2 Ag6 Ag26 Ag17 -9.4(3) 2_756 .
Ag50 Ag6 Ag26 Ag17 -113.8(3) . .
Ag22 Ag6 Ag26 Ag17 103.82(11) 2_756 .
Ag47 Ag6 Ag26 Ag17 26.0(2) . .
Ag52 Ag6 Ag26 Ag17 142.30(13) 2_756 .
Ag20 Ag6 Ag26 Ag17 -139.38(9) . .
S14 Ag26 Ag27 Ag50 -33.3(4) . .
S18 Ag26 Ag27 Ag50 175.4(4) . .
S7 Ag26 Ag27 Ag50 64.0(4) . .
Ag17 Ag26 Ag27 Ag50 87.1(4) . .
Ag6 Ag26 Ag27 Ag50 27.5(3) . .
S14 Ag26 Ag27 S20 13.4(3) . .
S18 Ag26 Ag27 S20 -138.0(3) . .
S7 Ag26 Ag27 S20 110.7(2) . .
Ag50 Ag26 Ag27 S20 46.7(4) . .
Ag17 Ag26 Ag27 S20 133.73(17) . .
Ag6 Ag26 Ag27 S20 74.13(17) . .
S14 Ag26 Ag27 S18 151.4(3) . .
S7 Ag26 Ag27 S18 -111.3(2) . .
Ag50 Ag26 Ag27 S18 -175.4(4) . .
Ag17 Ag26 Ag27 S18 -88.32(19) . .
Ag6 Ag26 Ag27 S18 -147.9(2) . .
S14 Ag26 Ag27 S16 -139.0(4) . .
S18 Ag26 Ag27 S16 69.6(4) . .
S7 Ag26 Ag27 S16 -41.7(4) . .
Ag50 Ag26 Ag27 S16 -105.8(5) . .
Ag17 Ag26 Ag27 S16 -18.7(4) . .
Ag6 Ag26 Ag27 S16 -78.3(4) . .
S14 Ag26 Ag27 S7 -97.3(3) . .
S18 Ag26 Ag27 S7 111.3(2) . .
Ag50 Ag26 Ag27 S7 -64.0(4) . .
Ag17 Ag26 Ag27 S7 23.02(13) . .
Ag6 Ag26 Ag27 S7 -36.58(13) . .
S12 Ag18 Ag28 S13 -168.5(3) . .
Ag10 Ag18 Ag28 S13 82.0(2) . .
S12 Ag18 Ag28 S21 86.3(8) . .
S13 Ag18 Ag28 S21 -105.2(8) . .
Ag10 Ag18 Ag28 S21 -23.2(8) . .
S12 Ag18 Ag28 S22 -14.6(3) . .
S13 Ag18 Ag28 S22 153.9(3) . .
Ag10 Ag18 Ag28 S22 -124.10(18) . .
S12 Ag18 Ag28 S5 82.1(3) . .
S13 Ag18 Ag28 S5 -109.4(2) . .
Ag10 Ag18 Ag28 S5 -27.39(12) . .
S12 Ag18 Ag28 Ag44 61.6(5) . .
S13 Ag18 Ag28 Ag44 -129.9(5) . .
Ag10 Ag18 Ag28 Ag44 -47.9(4) . .
S12 Ag18 Ag28 Ag12 144.5(3) . .
S13 Ag18 Ag28 Ag12 -46.99(19) . .
Ag10 Ag18 Ag28 Ag12 34.97(8) . .
S12 Ag18 Ag28 Ag22 23.4(3) . .
S13 Ag18 Ag28 Ag22 -168.1(2) . .
Ag10 Ag18 Ag28 Ag22 -86.13(10) . .
S16 Ag12 Ag28 S13 157.8(3) . .
S5 Ag12 Ag28 S13 -110.9(2) . .
Ag10 Ag12 Ag28 S13 -82.4(2) . .
Ag11 Ag12 Ag28 S13 -142.3(2) . .
S16 Ag12 Ag28 S21 7.6(3) . .
S13 Ag12 Ag28 S21 -150.1(3) . .
S5 Ag12 Ag28 S21 99.0(2) . .
Ag10 Ag12 Ag28 S21 127.49(19) . .
Ag11 Ag12 Ag28 S21 67.59(19) . .
S16 Ag12 Ag28 S22 -120.5(4) . .
S13 Ag12 Ag28 S22 81.8(4) . .
S5 Ag12 Ag28 S22 -29.1(4) . .
Ag10 Ag12 Ag28 S22 -0.6(4) . .
Ag11 Ag12 Ag28 S22 -60.5(4) . .
S16 Ag12 Ag28 S5 -91.3(3) . .
S13 Ag12 Ag28 S5 110.9(2) . .
Ag10 Ag12 Ag28 S5 28.54(12) . .
Ag11 Ag12 Ag28 S5 -31.36(11) . .
S16 Ag12 Ag28 Ag44 -28.9(4) . .
S13 Ag12 Ag28 Ag44 173.4(3) . .
S5 Ag12 Ag28 Ag44 62.5(3) . .
Ag10 Ag12 Ag28 Ag44 91.0(2) . .
Ag11 Ag12 Ag28 Ag44 31.1(2) . .
S16 Ag12 Ag28 Ag18 -155.3(3) . .
S13 Ag12 Ag28 Ag18 47.0(2) . .
S5 Ag12 Ag28 Ag18 -63.92(12) . .
Ag10 Ag12 Ag28 Ag18 -35.38(9) . .
Ag11 Ag12 Ag28 Ag18 -95.28(9) . .
S16 Ag12 Ag28 Ag22 -70.0(3) . .
S13 Ag12 Ag28 Ag22 132.3(3) . .
S5 Ag12 Ag28 Ag22 21.37(14) . .
Ag10 Ag12 Ag28 Ag22 49.91(14) . .
Ag11 Ag12 Ag28 Ag22 -9.99(14) . .
S22 Ag22 Ag28 S13 -76.0(4) . .
S2 Ag22 Ag28 S13 113.5(3) . .
Ag31 Ag22 Ag28 S13 165.1(3) . .
Ag6 Ag22 Ag28 S13 43.4(4) 2_756 .
Ag2 Ag22 Ag28 S13 61.3(3) . .
Ag24 Ag22 Ag28 S13 -163.3(3) . .
S22 Ag22 Ag28 S21 136.4(4) . .
S2 Ag22 Ag28 S21 -34.1(3) . .
Ag31 Ag22 Ag28 S21 17.5(2) . .
Ag6 Ag22 Ag28 S21 -104.2(3) 2_756 .
Ag2 Ag22 Ag28 S21 -86.3(2) . .
Ag24 Ag22 Ag28 S21 49.1(3) . .
S2 Ag22 Ag28 S22 -170.5(4) . .
Ag31 Ag22 Ag28 S22 -118.9(3) . .
Ag6 Ag22 Ag28 S22 119.4(4) 2_756 .
Ag2 Ag22 Ag28 S22 137.3(3) . .
Ag24 Ag22 Ag28 S22 -87.3(4) . .
S22 Ag22 Ag28 S5 -116.2(3) . .
S2 Ag22 Ag28 S5 73.29(19) . .
Ag31 Ag22 Ag28 S5 124.93(16) . .
Ag6 Ag22 Ag28 S5 3.2(3) 2_756 .
Ag2 Ag22 Ag28 S5 21.09(12) . .
Ag24 Ag22 Ag28 S5 156.5(2) . .
S22 Ag22 Ag28 Ag44 160.9(5) . .
S2 Ag22 Ag28 Ag44 -9.6(4) . .
Ag31 Ag22 Ag28 Ag44 42.0(4) . .
Ag6 Ag22 Ag28 Ag44 -79.7(5) 2_756 .
Ag2 Ag22 Ag28 Ag44 -61.8(4) . .
Ag24 Ag22 Ag28 Ag44 73.5(5) . .
S22 Ag22 Ag28 Ag18 -62.0(3) . .
S2 Ag22 Ag28 Ag18 127.51(17) . .
Ag31 Ag22 Ag28 Ag18 179.14(13) . .
Ag6 Ag22 Ag28 Ag18 57.4(3) 2_756 .
Ag2 Ag22 Ag28 Ag18 75.30(10) . .
Ag24 Ag22 Ag28 Ag18 -149.31(17) . .
S22 Ag22 Ag28 Ag12 -136.2(4) . .
S2 Ag22 Ag28 Ag12 53.3(2) . .
Ag31 Ag22 Ag28 Ag12 104.98(16) . .
Ag6 Ag22 Ag28 Ag12 -16.7(3) 2_756 .
Ag2 Ag22 Ag28 Ag12 1.14(15) . .
Ag24 Ag22 Ag28 Ag12 136.53(16) . .
S21 Ag14 Ag29 S19 93.4(3) . .
S4 Ag14 Ag29 S19 -82.5(2) . .
Ag15 Ag14 Ag29 S19 -14.8(2) . .
Ag11 Ag14 Ag29 S19 -142.0(2) . .
Ag4 Ag14 Ag29 S19 -67.1(2) . .
S21 Ag14 Ag29 S16 -81.4(3) . .
S4 Ag14 Ag29 S16 102.6(2) . .
Ag15 Ag14 Ag29 S16 170.4(2) . .
Ag11 Ag14 Ag29 S16 43.20(19) . .
Ag4 Ag14 Ag29 S16 118.07(19) . .
S21 Ag14 Ag29 Ag53 150.4(4) . .
S4 Ag14 Ag29 Ag53 -25.5(3) . .
Ag15 Ag14 Ag29 Ag53 42.2(3) . .
Ag11 Ag14 Ag29 Ag53 -85.0(3) . .
Ag4 Ag14 Ag29 Ag53 -10.1(3) . .
S21 Ag14 Ag29 S4 175.9(3) . .
Ag15 Ag14 Ag29 S4 67.74(13) . .
Ag11 Ag14 Ag29 S4 -59.45(12) . .
Ag4 Ag14 Ag29 S4 15.42(13) . .
S21 Ag14 Ag29 Ag23 144.5(3) . .
S4 Ag14 Ag29 Ag23 -31.39(15) . .
Ag15 Ag14 Ag29 Ag23 36.35(12) . .
Ag11 Ag14 Ag29 Ag23 -90.84(12) . .
Ag4 Ag14 Ag29 Ag23 -15.96(16) . .
S11 Ag23 Ag29 S19 98.2(6) . .
S20 Ag23 Ag29 S19 -153.1(3) . .
S4 Ag23 Ag29 S19 108.8(2) . .
Ag20 Ag23 Ag29 S19 165.9(2) . .
Ag15 Ag23 Ag29 S19 47.03(19) . .
S11 Ag23 Ag29 S16 -95.3(6) . .
S19 Ag23 Ag29 S16 166.5(3) . .
S20 Ag23 Ag29 S16 13.4(3) . .
S4 Ag23 Ag29 S16 -84.7(3) . .
Ag20 Ag23 Ag29 S16 -27.6(3) . .
Ag15 Ag23 Ag29 S16 -146.5(3) . .
S11 Ag23 Ag29 Ag53 -136.8(16) . .
S19 Ag23 Ag29 Ag53 125.0(14) . .
S20 Ag23 Ag29 Ag53 -28.1(14) . .
S4 Ag23 Ag29 Ag53 -126.2(14) . .
Ag20 Ag23 Ag29 Ag53 -69.1(14) . .
Ag15 Ag23 Ag29 Ag53 172.0(14) . .
S11 Ag23 Ag29 S4 -10.6(5) . .
S19 Ag23 Ag29 S4 -108.8(2) . .
S20 Ag23 Ag29 S4 98.1(2) . .
Ag20 Ag23 Ag29 S4 57.06(13) . .
Ag15 Ag23 Ag29 S4 -61.79(13) . .
S11 Ag23 Ag29 Ag14 16.7(6) . .
S19 Ag23 Ag29 Ag14 -81.5(2) . .
S20 Ag23 Ag29 Ag14 125.47(19) . .
S4 Ag23 Ag29 Ag14 27.36(13) . .
Ag20 Ag23 Ag29 Ag14 84.41(13) . .
Ag15 Ag23 Ag29 Ag14 -34.43(10) . .
S3 Ag7 Ag30 S12 150.2(2) . 2_756
S5 Ag7 Ag30 S12 -92.18(19) 2_756 2_756
S1 Ag7 Ag30 S12 47.6(2) . 2_756
Ag1 Ag7 Ag30 S12 150.16(16) . 2_756
Ag52 Ag7 Ag30 S12 -150.9(3) 2_756 2_756
Ag3 Ag7 Ag30 S12 -157.7(4) 2_756 2_756
Ag2 Ag7 Ag30 S12 -147.89(17) 2_756 2_756
Ag10 Ag7 Ag30 S12 -44.90(19) 2_756 2_756
Ag5 Ag7 Ag30 S12 80.04(17) . 2_756
Ag21 Ag7 Ag30 S12 23.72(17) . 2_756
S3 Ag7 Ag30 S17 27.0(2) . .
S5 Ag7 Ag30 S17 144.6(2) 2_756 .
S1 Ag7 Ag30 S17 -75.6(3) . .
Ag1 Ag7 Ag30 S17 27.0(3) . .
Ag52 Ag7 Ag30 S17 85.9(3) 2_756 .
Ag3 Ag7 Ag30 S17 79.1(5) 2_756 .
Ag2 Ag7 Ag30 S17 88.9(2) 2_756 .
Ag10 Ag7 Ag30 S17 -168.1(2) 2_756 .
Ag5 Ag7 Ag30 S17 -43.2(2) . .
Ag21 Ag7 Ag30 S17 -99.5(2) . .
S3 Ag7 Ag30 S22 -98.9(2) . 2_756
S5 Ag7 Ag30 S22 18.7(2) 2_756 2_756
S1 Ag7 Ag30 S22 158.5(2) . 2_756
Ag1 Ag7 Ag30 S22 -98.97(19) . 2_756
Ag52 Ag7 Ag30 S22 -40.0(2) 2_756 2_756
Ag3 Ag7 Ag30 S22 -46.8(5) 2_756 2_756
Ag2 Ag7 Ag30 S22 -37.0(2) 2_756 2_756
Ag10 Ag7 Ag30 S22 66.0(2) 2_756 2_756
Ag5 Ag7 Ag30 S22 -169.09(19) . 2_756
Ag21 Ag7 Ag30 S22 134.59(19) . 2_756
S3 Ag7 Ag30 Ag9 49.26(14) . .
S5 Ag7 Ag30 Ag9 166.89(13) 2_756 .
S1 Ag7 Ag30 Ag9 -53.31(19) . .
Ag1 Ag7 Ag30 Ag9 49.23(12) . .
Ag52 Ag7 Ag30 Ag9 108.21(18) 2_756 .
Ag3 Ag7 Ag30 Ag9 101.4(4) 2_756 .
Ag2 Ag7 Ag30 Ag9 111.18(10) 2_756 .
Ag10 Ag7 Ag30 Ag9 -145.82(8) 2_756 .
Ag5 Ag7 Ag30 Ag9 -20.89(10) . .
Ag21 Ag7 Ag30 Ag9 -77.21(10) . .
S17 Ag9 Ag30 S12 140.7(3) . 2_756
S11 Ag9 Ag30 S12 -36.2(3) . 2_756
Ag20 Ag9 Ag30 S12 -124.88(17) . 2_756
S11 Ag9 Ag30 S17 -177.0(3) . .
Ag20 Ag9 Ag30 S17 94.4(2) . .
S17 Ag9 Ag30 S22 -69.3(4) . 2_756
S11 Ag9 Ag30 S22 113.8(4) . 2_756
Ag20 Ag9 Ag30 S22 25.2(4) . 2_756
S17 Ag9 Ag30 Ag7 -151.3(2) . .
S11 Ag9 Ag30 Ag7 31.7(3) . .
Ag20 Ag9 Ag30 Ag7 -56.89(11) . .
S22 Ag22 Ag31 S15 111.9(3) . .
S2 Ag22 Ag31 S15 -72.2(2) . .
Ag6 Ag22 Ag31 S15 -51.7(2) 2_756 .
Ag2 Ag22 Ag31 S15 -113.2(2) . .
Ag24 Ag22 Ag31 S15 -5.17(19) . .
Ag28 Ag22 Ag31 S15 156.2(2) . .
S22 Ag22 Ag31 S21 -62.5(3) . .
S2 Ag22 Ag31 S21 113.4(3) . .
Ag6 Ag22 Ag31 S21 133.9(2) 2_756 .
Ag2 Ag22 Ag31 S21 72.4(3) . .
Ag24 Ag22 Ag31 S21 -179.6(3) . .
Ag28 Ag22 Ag31 S21 -18.2(2) . .
S22 Ag22 Ag31 S2 -175.9(3) . .
Ag6 Ag22 Ag31 S2 20.43(16) 2_756 .
Ag2 Ag22 Ag31 S2 -41.02(14) . .
Ag24 Ag22 Ag31 S2 66.99(15) . .
Ag28 Ag22 Ag31 S2 -131.68(17) . .
S22 Ag22 Ag31 Ag19 160.9(2) . .
S2 Ag22 Ag31 Ag19 -23.16(16) . .
Ag6 Ag22 Ag31 Ag19 -2.73(18) 2_756 .
Ag2 Ag22 Ag31 Ag19 -64.18(14) . .
Ag24 Ag22 Ag31 Ag19 43.83(12) . .
Ag28 Ag22 Ag31 Ag19 -154.84(14) . .
S6 Ag19 Ag31 S15 81.7(7) . .
S10 Ag19 Ag31 S15 -141.0(3) . .
S2 Ag19 Ag31 S15 112.8(3) . .
S6 Ag19 Ag31 S21 -105.9(7) . .
S15 Ag19 Ag31 S21 172.4(4) . .
S10 Ag19 Ag31 S21 31.4(4) . .
S2 Ag19 Ag31 S21 -74.8(4) . .
S6 Ag19 Ag31 S2 -31.1(6) . .
S15 Ag19 Ag31 S2 -112.8(3) . .
S10 Ag19 Ag31 S2 106.20(19) . .
S6 Ag19 Ag31 Ag22 -10.5(7) . .
S15 Ag19 Ag31 Ag22 -92.2(2) . .
S10 Ag19 Ag31 Ag22 126.77(17) . .
S2 Ag19 Ag31 Ag22 20.57(14) . .
S14 Ag25 Ag39 S11 114.2(15) . .
S17 Ag25 Ag39 S11 -89.3(15) . .
S3 Ag25 Ag39 S11 19.5(14) . .
Ag52 Ag25 Ag39 S11 -6.7(15) 2_756 .
Ag20 Ag25 Ag39 S11 78.5(14) . .
Ag6 Ag25 Ag39 S11 52.4(15) . .
S14 Ag25 Ag39 S17 -156.5(3) . .
S3 Ag25 Ag39 S17 108.8(3) . .
Ag52 Ag25 Ag39 S17 82.6(2) 2_756 .
Ag20 Ag25 Ag39 S17 167.8(4) . .
Ag6 Ag25 Ag39 S17 141.7(2) . .
S14 Ag25 Ag39 S3 94.7(3) . .
S17 Ag25 Ag39 S3 -108.8(3) . .
Ag52 Ag25 Ag39 S3 -26.2(2) 2_756 .
Ag20 Ag25 Ag39 S3 59.1(2) . .
Ag6 Ag25 Ag39 S3 32.9(2) . .
S14 Ag25 Ag39 Ag60 159.8(3) . .
S17 Ag25 Ag39 Ag60 -43.7(2) . .
S3 Ag25 Ag39 Ag60 65.1(2) . .
Ag52 Ag25 Ag39 Ag60 38.9(2) 2_756 .
Ag20 Ag25 Ag39 Ag60 124.1(3) . .
Ag6 Ag25 Ag39 Ag60 97.99(17) . .
S2 Ag4 Ag44 S21 152(2) . .
S4 Ag4 Ag44 S21 -54.4(18) . .
S1 Ag4 Ag44 S21 145.7(12) . .
Ag1 Ag4 Ag44 S21 -103.7(18) . .
Ag2 Ag4 Ag44 S21 -140.3(19) . .
Ag3 Ag4 Ag44 S21 -164.6(17) 2_756 .
Ag5 Ag4 Ag44 S21 -22(2) . .
Ag14 Ag4 Ag44 S21 -41.9(14) . .
Ag47 Ag4 Ag44 S21 129.2(18) 2_756 .
Ag15 Ag4 Ag44 S21 6.2(17) . .
Ag49 Ag4 Ag44 S21 80.4(18) . .
S4 Ag4 Ag44 S2 153.7(4) . .
S1 Ag4 Ag44 S2 -6.2(13) . .
Ag1 Ag4 Ag44 S2 104.4(3) . .
Ag2 Ag4 Ag44 S2 67.7(3) . .
Ag3 Ag4 Ag44 S2 43.5(4) 2_756 .
Ag5 Ag4 Ag44 S2 -174.3(3) . .
Ag14 Ag4 Ag44 S2 166.2(8) . .
Ag47 Ag4 Ag44 S2 -22.7(3) 2_756 .
Ag15 Ag4 Ag44 S2 -145.7(4) . .
Ag49 Ag4 Ag44 S2 -71.6(4) . .
S2 Ag4 Ag44 Ag61 22.1(4) . .
S4 Ag4 Ag44 Ag61 175.7(7) . .
S1 Ag4 Ag44 Ag61 15.8(16) . .
Ag1 Ag4 Ag44 Ag61 126.4(6) . .
Ag2 Ag4 Ag44 Ag61 89.8(6) . .
Ag3 Ag4 Ag44 Ag61 65.5(7) 2_756 .
Ag5 Ag4 Ag44 Ag61 -152.2(4) . .
Ag14 Ag4 Ag44 Ag61 -171.8(11) . .
Ag47 Ag4 Ag44 Ag61 -0.7(6) 2_756 .
Ag15 Ag4 Ag44 Ag61 -123.7(7) . .
Ag49 Ag4 Ag44 Ag61 -49.5(6) . .
S2 Ag4 Ag44 Ag49 71.6(4) . .
S4 Ag4 Ag44 Ag49 -134.8(3) . .
S1 Ag4 Ag44 Ag49 65.3(11) . .
Ag1 Ag4 Ag44 Ag49 175.9(2) . .
Ag2 Ag4 Ag44 Ag49 139.3(4) . .
Ag3 Ag4 Ag44 Ag49 115.0(3) 2_756 .
Ag5 Ag4 Ag44 Ag49 -102.7(6) . .
Ag14 Ag4 Ag44 Ag49 -122.3(6) . .
Ag47 Ag4 Ag44 Ag49 48.8(3) 2_756 .
Ag15 Ag4 Ag44 Ag49 -74.2(3) . .
S2 Ag4 Ag44 Ag28 -94.4(11) . .
S4 Ag4 Ag44 Ag28 59.3(11) . .
S1 Ag4 Ag44 Ag28 -100.7(16) . .
Ag1 Ag4 Ag44 Ag28 10.0(12) . .
Ag2 Ag4 Ag44 Ag28 -26.7(10) . .
Ag3 Ag4 Ag44 Ag28 -51.0(12) 2_756 .
Ag5 Ag4 Ag44 Ag28 91.3(11) . .
Ag14 Ag4 Ag44 Ag28 71.7(12) . .
Ag47 Ag4 Ag44 Ag28 -117.2(11) 2_756 .
Ag15 Ag4 Ag44 Ag28 119.9(12) . .
Ag49 Ag4 Ag44 Ag28 -166.0(13) . .
S2 Ag4 Ag44 Ag2 -67.7(3) . .
S4 Ag4 Ag44 Ag2 86.0(2) . .
S1 Ag4 Ag44 Ag2 -74.0(11) . .
Ag1 Ag4 Ag44 Ag2 36.7(3) . .
Ag3 Ag4 Ag44 Ag2 -24.3(3) 2_756 .
Ag5 Ag4 Ag44 Ag2 118.0(4) . .
Ag14 Ag4 Ag44 Ag2 98.5(6) . .
Ag47 Ag4 Ag44 Ag2 -90.5(2) 2_756 .
Ag15 Ag4 Ag44 Ag2 146.6(3) . .
Ag49 Ag4 Ag44 Ag2 -139.3(4) . .
S13 Ag28 Ag44 S21 100.6(7) . .
S22 Ag28 Ag44 S21 -124.4(7) . .
S5 Ag28 Ag44 S21 147.0(7) . .
Ag18 Ag28 Ag44 S21 165.9(5) . .
Ag12 Ag28 Ag44 S21 92.7(6) . .
Ag22 Ag28 Ag44 S21 -137.1(8) . .
S13 Ag28 Ag44 S2 -112.5(8) . .
S21 Ag28 Ag44 S2 146.9(12) . .
S22 Ag28 Ag44 S2 22.5(8) . .
S5 Ag28 Ag44 S2 -66.1(7) . .
Ag18 Ag28 Ag44 S2 -47.2(10) . .
Ag12 Ag28 Ag44 S2 -120.3(7) . .
Ag22 Ag28 Ag44 S2 9.8(5) . .
S13 Ag28 Ag44 Ag61 -168.5(4) . .
S21 Ag28 Ag44 Ag61 90.9(7) . .
S22 Ag28 Ag44 Ag61 -33.5(4) . .
S5 Ag28 Ag44 Ag61 -122.1(4) . .
Ag18 Ag28 Ag44 Ag61 -103.1(4) . .
Ag12 Ag28 Ag44 Ag61 -176.3(3) . .
Ag22 Ag28 Ag44 Ag61 -46.2(3) . .
S13 Ag28 Ag44 Ag49 161.5(7) . .
S21 Ag28 Ag44 Ag49 60.8(8) . .
S22 Ag28 Ag44 Ag49 -63.6(9) . .
S5 Ag28 Ag44 Ag49 -152.2(10) . .
Ag18 Ag28 Ag44 Ag49 -133.2(7) . .
Ag12 Ag28 Ag44 Ag49 153.6(9) . .
Ag22 Ag28 Ag44 Ag49 -76.3(10) . .
S13 Ag28 Ag44 Ag4 -40.6(14) . .
S21 Ag28 Ag44 Ag4 -141.2(16) . .
S22 Ag28 Ag44 Ag4 94.4(11) . .
S5 Ag28 Ag44 Ag4 5.8(10) . .
Ag18 Ag28 Ag44 Ag4 24.8(14) . .
Ag12 Ag28 Ag44 Ag4 -48.4(11) . .
Ag22 Ag28 Ag44 Ag4 81.7(10) . .
S13 Ag28 Ag44 Ag2 -62.8(6) . .
S21 Ag28 Ag44 Ag2 -163.4(9) . .
S22 Ag28 Ag44 Ag2 72.2(4) . .
S5 Ag28 Ag44 Ag2 -16.4(3) . .
Ag18 Ag28 Ag44 Ag2 2.6(6) . .
Ag12 Ag28 Ag44 Ag2 -70.6(4) . .
Ag22 Ag28 Ag44 Ag2 59.5(3) . .
S2 Ag2 Ag44 S21 -151.1(17) . .
S5 Ag2 Ag44 S21 -5.1(13) . .
Ag3 Ag2 Ag44 S21 39.7(17) . .
Ag3 Ag2 Ag44 S21 171.1(13) 2_756 .
Ag1 Ag2 Ag44 S21 -110.6(15) 2_756 .
Ag1 Ag2 Ag44 S21 105.5(14) . .
Ag11 Ag2 Ag44 S21 50.2(14) . .
Ag4 Ag2 Ag44 S21 144.4(16) . .
Ag6 Ag2 Ag44 S21 -127.3(14) 2_756 .
Ag7 Ag2 Ag44 S21 -35.5(16) 2_756 .
Ag22 Ag2 Ag44 S21 -86.6(14) . .
S5 Ag2 Ag44 S2 146.1(4) . .
Ag3 Ag2 Ag44 S2 -169.2(2) . .
Ag3 Ag2 Ag44 S2 -37.8(4) 2_756 .
Ag1 Ag2 Ag44 S2 40.5(10) 2_756 .
Ag1 Ag2 Ag44 S2 -103.4(3) . .
Ag11 Ag2 Ag44 S2 -158.7(4) . .
Ag4 Ag2 Ag44 S2 -64.5(3) . .
Ag6 Ag2 Ag44 S2 23.8(3) 2_756 .
Ag7 Ag2 Ag44 S2 115.7(3) 2_756 .
Ag22 Ag2 Ag44 S2 64.5(3) . .
S2 Ag2 Ag44 Ag61 -52.9(5) . .
S5 Ag2 Ag44 Ag61 93.2(6) . .
Ag3 Ag2 Ag44 Ag61 137.9(4) . .
Ag3 Ag2 Ag44 Ag61 -90.7(6) 2_756 .
Ag1 Ag2 Ag44 Ag61 -12.4(13) 2_756 .
Ag1 Ag2 Ag44 Ag61 -156.3(5) . .
Ag11 Ag2 Ag44 Ag61 148.4(6) . .
Ag4 Ag2 Ag44 Ag61 -117.4(7) . .
Ag6 Ag2 Ag44 Ag61 -29.1(6) 2_756 .
Ag7 Ag2 Ag44 Ag61 62.8(7) 2_756 .
Ag22 Ag2 Ag44 Ag61 11.6(3) . .
S2 Ag2 Ag44 Ag49 25.6(3) . .
S5 Ag2 Ag44 Ag49 171.7(6) . .
Ag3 Ag2 Ag44 Ag49 -143.6(3) . .
Ag3 Ag2 Ag44 Ag49 -12.1(6) 2_756 .
Ag1 Ag2 Ag44 Ag49 66.2(10) 2_756 .
Ag1 Ag2 Ag44 Ag49 -77.8(5) . .
Ag11 Ag2 Ag44 Ag49 -133.1(5) . .
Ag4 Ag2 Ag44 Ag49 -38.9(4) . .
Ag6 Ag2 Ag44 Ag49 49.4(5) 2_756 .
Ag7 Ag2 Ag44 Ag49 141.3(4) 2_756 .
Ag22 Ag2 Ag44 Ag49 90.2(6) . .
S2 Ag2 Ag44 Ag4 64.5(3) . .
S5 Ag2 Ag44 Ag4 -149.4(3) . .
Ag3 Ag2 Ag44 Ag4 -104.7(4) . .
Ag3 Ag2 Ag44 Ag4 26.7(4) 2_756 .
Ag1 Ag2 Ag44 Ag4 105.0(7) 2_756 .
Ag1 Ag2 Ag44 Ag4 -38.9(3) . .
Ag11 Ag2 Ag44 Ag4 -94.2(2) . .
Ag6 Ag2 Ag44 Ag4 88.3(2) 2_756 .
Ag7 Ag2 Ag44 Ag4 -179.84(8) 2_756 .
Ag22 Ag2 Ag44 Ag4 129.0(5) . .
S2 Ag2 Ag44 Ag28 -128.7(6) . .
S5 Ag2 Ag44 Ag28 17.4(3) . .
Ag3 Ag2 Ag44 Ag28 62.1(6) . .
Ag3 Ag2 Ag44 Ag28 -166.5(2) 2_756 .
Ag1 Ag2 Ag44 Ag28 -88.2(9) 2_756 .
Ag1 Ag2 Ag44 Ag28 127.9(3) . .
Ag11 Ag2 Ag44 Ag28 72.6(4) . .
Ag4 Ag2 Ag44 Ag28 166.8(6) . .
Ag6 Ag2 Ag44 Ag28 -104.9(4) 2_756 .
Ag7 Ag2 Ag44 Ag28 -13.0(5) 2_756 .
Ag22 Ag2 Ag44 Ag28 -64.2(3) . .
S3 Ag6 Ag47 S2 12.5(9) . 2_756
S7 Ag6 Ag47 S2 -149.8(3) . 2_756
Ag1 Ag6 Ag47 S2 -84.0(3) . 2_756
Ag3 Ag6 Ag47 S2 -90.4(2) . 2_756
Ag2 Ag6 Ag47 S2 -36.8(2) 2_756 2_756
Ag50 Ag6 Ag47 S2 -171.8(3) . 2_756
Ag22 Ag6 Ag47 S2 24.4(2) 2_756 2_756
Ag52 Ag6 Ag47 S2 29.8(3) 2_756 2_756
Ag20 Ag6 Ag47 S2 -179.6(2) . 2_756
Ag17 Ag6 Ag47 S2 -158.4(5) . 2_756
S3 Ag6 Ag47 S6 -169.7(6) . 2_756
S7 Ag6 Ag47 S6 28.0(9) . 2_756
S2 Ag6 Ag47 S6 177.8(11) 2_756 2_756
Ag1 Ag6 Ag47 S6 93.8(9) . 2_756
Ag3 Ag6 Ag47 S6 87.4(9) . 2_756
Ag2 Ag6 Ag47 S6 141.0(9) 2_756 2_756
Ag50 Ag6 Ag47 S6 6.0(10) . 2_756
Ag22 Ag6 Ag47 S6 -157.8(9) 2_756 2_756
Ag52 Ag6 Ag47 S6 -152.4(8) 2_756 2_756
Ag20 Ag6 Ag47 S6 -1.8(12) . 2_756
Ag17 Ag6 Ag47 S6 19.4(7) . 2_756
S3 Ag6 Ag47 Ag24 -65.4(7) . 2_756
S7 Ag6 Ag47 Ag24 132.3(2) . 2_756
S2 Ag6 Ag47 Ag24 -77.9(3) 2_756 2_756
Ag1 Ag6 Ag47 Ag24 -161.91(11) . 2_756
Ag3 Ag6 Ag47 Ag24 -168.3(2) . 2_756
Ag2 Ag6 Ag47 Ag24 -114.74(14) 2_756 2_756
Ag50 Ag6 Ag47 Ag24 110.3(3) . 2_756
Ag22 Ag6 Ag47 Ag24 -53.47(14) 2_756 2_756
Ag52 Ag6 Ag47 Ag24 -48.1(2) 2_756 2_756
Ag20 Ag6 Ag47 Ag24 102.5(3) . 2_756
Ag17 Ag6 Ag47 Ag24 123.7(4) . 2_756
S3 Ag6 Ag47 Ag49 -3.7(10) . 2_756
S7 Ag6 Ag47 Ag49 -166.0(4) . 2_756
S2 Ag6 Ag47 Ag49 -16.2(3) 2_756 2_756
Ag1 Ag6 Ag47 Ag49 -100.2(4) . 2_756
Ag3 Ag6 Ag47 Ag49 -106.6(3) . 2_756
Ag2 Ag6 Ag47 Ag49 -53.0(3) 2_756 2_756
Ag50 Ag6 Ag47 Ag49 172.1(4) . 2_756
Ag22 Ag6 Ag47 Ag49 8.3(3) 2_756 2_756
Ag52 Ag6 Ag47 Ag49 13.6(4) 2_756 2_756
Ag20 Ag6 Ag47 Ag49 164.2(3) . 2_756
Ag17 Ag6 Ag47 Ag49 -174.6(6) . 2_756
S3 Ag6 Ag47 Ag4 57.1(8) . 2_756
S7 Ag6 Ag47 Ag4 -105.2(2) . 2_756
S2 Ag6 Ag47 Ag4 44.6(2) 2_756 2_756
Ag1 Ag6 Ag47 Ag4 -39.4(3) . 2_756
Ag3 Ag6 Ag47 Ag4 -45.80(15) . 2_756
Ag2 Ag6 Ag47 Ag4 7.81(19) 2_756 2_756
Ag50 Ag6 Ag47 Ag4 -127.2(3) . 2_756
Ag22 Ag6 Ag47 Ag4 69.08(19) 2_756 2_756
Ag52 Ag6 Ag47 Ag4 74.4(3) 2_756 2_756
Ag20 Ag6 Ag47 Ag4 -135.0(2) . 2_756
Ag17 Ag6 Ag47 Ag4 -113.8(4) . 2_756
S21 Ag44 Ag49 S10 -93.2(8) . .
S2 Ag44 Ag49 S10 112.4(5) . .
Ag61 Ag44 Ag49 S10 -169.1(5) . .
Ag4 Ag44 Ag49 S10 53.3(4) . .
Ag28 Ag44 Ag49 S10 -138.8(8) . .
Ag2 Ag44 Ag49 S10 88.8(6) . .
S21 Ag44 Ag49 S15 78.2(8) . .
S2 Ag44 Ag49 S15 -76.1(5) . .
Ag61 Ag44 Ag49 S15 2.4(4) . .
Ag4 Ag44 Ag49 S15 -135.3(5) . .
Ag28 Ag44 Ag49 S15 32.6(10) . .
Ag2 Ag44 Ag49 S15 -99.8(6) . .
S21 Ag44 Ag49 S2 154.3(10) . .
Ag61 Ag44 Ag49 S2 78.5(4) . .
Ag4 Ag44 Ag49 S2 -59.2(3) . .
Ag28 Ag44 Ag49 S2 108.7(11) . .
Ag2 Ag44 Ag49 S2 -23.7(3) . .
S21 Ag44 Ag49 Ag47 162.0(7) . 2_756
S2 Ag44 Ag49 Ag47 7.6(4) . 2_756
Ag61 Ag44 Ag49 Ag47 86.1(4) . 2_756
Ag4 Ag44 Ag49 Ag47 -51.5(3) . 2_756
Ag28 Ag44 Ag49 Ag47 116.4(9) . 2_756
Ag2 Ag44 Ag49 Ag47 -16.0(5) . 2_756
S21 Ag44 Ag49 Ag4 -146.5(9) . .
S2 Ag44 Ag49 Ag4 59.2(3) . .
Ag61 Ag44 Ag49 Ag4 137.7(4) . .
Ag28 Ag44 Ag49 Ag4 167.9(10) . .
Ag2 Ag44 Ag49 Ag4 35.5(3) . .
S2 Ag4 Ag49 S10 175.9(6) . .
S4 Ag4 Ag49 S10 -73.0(5) . .
S1 Ag4 Ag49 S10 73.5(4) . .
Ag1 Ag4 Ag49 S10 -137.8(5) . .
Ag2 Ag4 Ag49 S10 -161.8(3) . .
Ag3 Ag4 Ag49 S10 137.3(3) 2_756 .
Ag5 Ag4 Ag49 S10 16.8(6) . .
Ag14 Ag4 Ag49 S10 -98.3(4) . .
Ag44 Ag4 Ag49 S10 -124.4(6) . .
Ag47 Ag4 Ag49 S10 121.3(5) 2_756 .
Ag15 Ag4 Ag49 S10 -39.3(3) . .
S2 Ag4 Ag49 S15 6.2(7) . .
S4 Ag4 Ag49 S15 117.2(8) . .
S1 Ag4 Ag49 S15 -96.3(8) . .
Ag1 Ag4 Ag49 S15 52.4(15) . .
Ag2 Ag4 Ag49 S15 28.5(9) . .
Ag3 Ag4 Ag49 S15 -32.5(10) 2_756 .
Ag5 Ag4 Ag49 S15 -152.9(7) . .
Ag14 Ag4 Ag49 S15 92.0(8) . .
Ag44 Ag4 Ag49 S15 65.9(8) . .
Ag47 Ag4 Ag49 S15 -48.4(7) 2_756 .
Ag15 Ag4 Ag49 S15 151.0(9) . .
S4 Ag4 Ag49 S2 111.0(2) . .
S1 Ag4 Ag49 S2 -102.4(3) . .
Ag1 Ag4 Ag49 S2 46.2(9) . .
Ag2 Ag4 Ag49 S2 22.3(3) . .
Ag3 Ag4 Ag49 S2 -38.6(4) 2_756 .
Ag5 Ag4 Ag49 S2 -159.11(18) . .
Ag14 Ag4 Ag49 S2 85.8(2) . .
Ag44 Ag4 Ag49 S2 59.7(4) . .
Ag47 Ag4 Ag49 S2 -54.6(3) 2_756 .
Ag15 Ag4 Ag49 S2 144.8(3) . .
S2 Ag4 Ag49 Ag47 54.6(3) . 2_756
S4 Ag4 Ag49 Ag47 165.6(2) . 2_756
S1 Ag4 Ag49 Ag47 -47.8(3) . 2_756
Ag1 Ag4 Ag49 Ag47 100.8(9) . 2_756
Ag2 Ag4 Ag49 Ag47 76.9(3) . 2_756
Ag3 Ag4 Ag49 Ag47 16.0(3) 2_756 2_756
Ag5 Ag4 Ag49 Ag47 -104.5(2) . 2_756
Ag14 Ag4 Ag49 Ag47 140.4(2) . 2_756
Ag44 Ag4 Ag49 Ag47 114.3(4) . 2_756
Ag15 Ag4 Ag49 Ag47 -160.6(3) . 2_756
S2 Ag4 Ag49 Ag44 -59.7(4) . .
S4 Ag4 Ag49 Ag44 51.3(4) . .
S1 Ag4 Ag49 Ag44 -162.1(4) . .
Ag1 Ag4 Ag49 Ag44 -13.5(9) . .
Ag2 Ag4 Ag49 Ag44 -37.4(4) . .
Ag3 Ag4 Ag49 Ag44 -98.3(4) 2_756 .
Ag5 Ag4 Ag49 Ag44 141.2(4) . .
Ag14 Ag4 Ag49 Ag44 26.1(3) . .
Ag47 Ag4 Ag49 Ag44 -114.3(4) 2_756 .
Ag15 Ag4 Ag49 Ag44 85.1(4) . .
S18 Ag27 Ag50 S20 124.9(3) . .
S16 Ag27 Ag50 S20 -92.0(4) . .
S7 Ag27 Ag50 S20 -172.7(6) . .
Ag26 Ag27 Ag50 S20 121.4(4) . .
S20 Ag27 Ag50 S7 172.7(6) . .
S18 Ag27 Ag50 S7 -62.3(4) . .
S16 Ag27 Ag50 S7 80.8(4) . .
Ag26 Ag27 Ag50 S7 -65.9(3) . .
S20 Ag27 Ag50 Ag26 -121.4(4) . .
S18 Ag27 Ag50 Ag26 3.5(3) . .
S16 Ag27 Ag50 Ag26 146.7(2) . .
S7 Ag27 Ag50 Ag26 65.9(3) . .
S20 Ag27 Ag50 Ag6 -167.2(10) . .
S18 Ag27 Ag50 Ag6 -42.2(8) . .
S16 Ag27 Ag50 Ag6 100.9(7) . .
S7 Ag27 Ag50 Ag6 20.1(5) . .
Ag26 Ag27 Ag50 Ag6 -45.8(6) . .
S20 Ag27 Ag50 Ag11 118.5(4) . .
S18 Ag27 Ag50 Ag11 -116.6(2) . .
S16 Ag27 Ag50 Ag11 26.5(4) . .
S7 Ag27 Ag50 Ag11 -54.3(2) . .
Ag26 Ag27 Ag50 Ag11 -120.1(2) . .
S14 Ag26 Ag50 Ag27 158.0(3) . .
S18 Ag26 Ag50 Ag27 -3.6(3) . .
S7 Ag26 Ag50 Ag27 -86.5(4) . .
Ag17 Ag26 Ag50 Ag27 -95.1(3) . .
Ag6 Ag26 Ag50 Ag27 -147.4(4) . .
S14 Ag26 Ag50 S20 90.2(6) . .
S18 Ag26 Ag50 S20 -71.4(6) . .
S7 Ag26 Ag50 S20 -154.2(7) . .
Ag27 Ag26 Ag50 S20 -67.8(5) . .
Ag17 Ag26 Ag50 S20 -162.9(5) . .
Ag6 Ag26 Ag50 S20 144.9(6) . .
S14 Ag26 Ag50 S7 -115.6(3) . .
S18 Ag26 Ag50 S7 82.8(3) . .
Ag27 Ag26 Ag50 S7 86.5(4) . .
Ag17 Ag26 Ag50 S7 -8.7(3) . .
Ag6 Ag26 Ag50 S7 -60.9(2) . .
S14 Ag26 Ag50 Ag6 -54.7(2) . .
S18 Ag26 Ag50 Ag6 143.7(2) . .
S7 Ag26 Ag50 Ag6 60.9(2) . .
Ag27 Ag26 Ag50 Ag6 147.4(4) . .
Ag17 Ag26 Ag50 Ag6 52.20(15) . .
S14 Ag26 Ag50 Ag11 -126.7(4) . .
S18 Ag26 Ag50 Ag11 71.8(4) . .
S7 Ag26 Ag50 Ag11 -11.1(2) . .
Ag27 Ag26 Ag50 Ag11 75.4(4) . .
Ag17 Ag26 Ag50 Ag11 -19.8(4) . .
Ag6 Ag26 Ag50 Ag11 -72.0(3) . .
S3 Ag6 Ag50 Ag27 -176.6(8) . .
S7 Ag6 Ag50 Ag27 -24.5(6) . .
S2 Ag6 Ag50 Ag27 -14.4(15) 2_756 .
Ag1 Ag6 Ag50 Ag27 -117.5(8) . .
Ag3 Ag6 Ag50 Ag27 -63.3(8) . .
Ag2 Ag6 Ag50 Ag27 -110.9(7) 2_756 .
Ag22 Ag6 Ag50 Ag27 151.0(5) 2_756 .
Ag47 Ag6 Ag50 Ag27 4.6(9) . .
Ag52 Ag6 Ag50 Ag27 162.9(7) 2_756 .
Ag20 Ag6 Ag50 Ag27 176.9(11) . .
Ag17 Ag6 Ag50 Ag27 -2.0(8) . .
S3 Ag6 Ag50 S20 27.1(10) . .
S7 Ag6 Ag50 S20 179.2(13) . .
S2 Ag6 Ag50 S20 -170.7(6) 2_756 .
Ag1 Ag6 Ag50 S20 86.2(11) . .
Ag3 Ag6 Ag50 S20 140.5(10) . .
Ag2 Ag6 Ag50 S20 92.8(11) 2_756 .
Ag22 Ag6 Ag50 S20 -5.3(15) 2_756 .
Ag47 Ag6 Ag50 S20 -151.7(10) . .
Ag52 Ag6 Ag50 S20 6.6(12) 2_756 .
Ag20 Ag6 Ag50 S20 20.7(7) . .
Ag17 Ag6 Ag50 S20 -158.3(11) . .
S3 Ag6 Ag50 S7 -152.1(3) . .
S2 Ag6 Ag50 S7 10.1(10) 2_756 .
Ag1 Ag6 Ag50 S7 -93.0(3) . .
Ag3 Ag6 Ag50 S7 -38.8(3) . .
Ag2 Ag6 Ag50 S7 -86.4(3) 2_756 .
Ag22 Ag6 Ag50 S7 175.5(3) 2_756 .
Ag47 Ag6 Ag50 S7 29.1(4) . .
Ag52 Ag6 Ag50 S7 -172.6(2) 2_756 .
Ag20 Ag6 Ag50 S7 -158.6(6) . .
Ag17 Ag6 Ag50 S7 22.5(3) . .
S3 Ag6 Ag50 Ag26 133.0(2) . .
S7 Ag6 Ag50 Ag26 -74.9(3) . .
S2 Ag6 Ag50 Ag26 -64.8(9) 2_756 .
Ag1 Ag6 Ag50 Ag26 -167.9(2) . .
Ag3 Ag6 Ag50 Ag26 -113.64(16) . .
Ag2 Ag6 Ag50 Ag26 -161.29(12) 2_756 .
Ag22 Ag6 Ag50 Ag26 100.6(4) 2_756 .
Ag47 Ag6 Ag50 Ag26 -45.8(3) . .
Ag52 Ag6 Ag50 Ag26 112.5(2) 2_756 .
Ag20 Ag6 Ag50 Ag26 126.6(5) . .
Ag17 Ag6 Ag50 Ag26 -52.36(16) . .
S3 Ag6 Ag50 Ag11 -104.2(2) . .
S7 Ag6 Ag50 Ag11 47.9(2) . .
S2 Ag6 Ag50 Ag11 57.9(9) 2_756 .
Ag1 Ag6 Ag50 Ag11 -45.17(17) . .
Ag3 Ag6 Ag50 Ag11 9.1(2) . .
Ag2 Ag6 Ag50 Ag11 -38.6(3) 2_756 .
Ag22 Ag6 Ag50 Ag11 -136.7(3) 2_756 .
Ag47 Ag6 Ag50 Ag11 77.0(3) . .
Ag52 Ag6 Ag50 Ag11 -124.74(19) 2_756 .
Ag20 Ag6 Ag50 Ag11 -110.7(5) . .
Ag17 Ag6 Ag50 Ag11 70.4(2) . .
S7 Ag11 Ag50 Ag27 88.8(4) . .
S5 Ag11 Ag50 Ag27 79.5(9) . .
S4 Ag11 Ag50 Ag27 -117.2(3) . .
Ag3 Ag11 Ag50 Ag27 128.7(3) . .
Ag1 Ag11 Ag50 Ag27 -176.4(3) . .
Ag2 Ag11 Ag50 Ag27 176.64(17) . .
Ag14 Ag11 Ag50 Ag27 -95.3(3) . .
Ag10 Ag11 Ag50 Ag27 61.9(3) . .
Ag12 Ag11 Ag50 Ag27 -4.3(4) . .
S7 Ag11 Ag50 S20 156.8(7) . .
S5 Ag11 Ag50 S20 147.5(6) . .
S4 Ag11 Ag50 S20 -49.2(5) . .
Ag3 Ag11 Ag50 S20 -163.3(5) . .
Ag1 Ag11 Ag50 S20 -108.4(5) . .
Ag2 Ag11 Ag50 S20 -115.4(4) . .
Ag14 Ag11 Ag50 S20 -27.3(6) . .
Ag10 Ag11 Ag50 S20 129.9(4) . .
Ag12 Ag11 Ag50 S20 63.7(6) . .
S5 Ag11 Ag50 S7 -9.3(10) . .
S4 Ag11 Ag50 S7 154.0(3) . .
Ag3 Ag11 Ag50 S7 39.9(2) . .
Ag1 Ag11 Ag50 S7 94.8(3) . .
Ag2 Ag11 Ag50 S7 87.9(3) . .
Ag14 Ag11 Ag50 S7 175.90(19) . .
Ag10 Ag11 Ag50 S7 -26.9(3) . .
Ag12 Ag11 Ag50 S7 -93.1(3) . .
S7 Ag11 Ag50 Ag26 12.5(2) . .
S5 Ag11 Ag50 Ag26 3.2(12) . .
S4 Ag11 Ag50 Ag26 166.5(4) . .
Ag3 Ag11 Ag50 Ag26 52.4(4) . .
Ag1 Ag11 Ag50 Ag26 107.3(4) . .
Ag2 Ag11 Ag50 Ag26 100.3(4) . .
Ag14 Ag11 Ag50 Ag26 -171.6(3) . .
Ag10 Ag11 Ag50 Ag26 -14.4(5) . .
Ag12 Ag11 Ag50 Ag26 -80.6(4) . .
S7 Ag11 Ag50 Ag6 -49.1(2) . .
S5 Ag11 Ag50 Ag6 -58.4(10) . .
S4 Ag11 Ag50 Ag6 104.9(3) . .
Ag3 Ag11 Ag50 Ag6 -9.2(2) . .
Ag1 Ag11 Ag50 Ag6 45.71(17) . .
Ag2 Ag11 Ag50 Ag6 38.7(3) . .
Ag14 Ag11 Ag50 Ag6 126.79(17) . .
Ag10 Ag11 Ag50 Ag6 -76.0(3) . .
Ag12 Ag11 Ag50 Ag6 -142.24(16) . .
S19 Ag29 Ag53 S20 -167.9(7) . .
S16 Ag29 Ag53 S20 -0.4(7) . .
S4 Ag29 Ag53 S20 95.7(5) . .
Ag14 Ag29 Ag53 S20 116.3(5) . .
Ag23 Ag29 Ag53 S20 143.8(18) . .
S16 Ag29 Ag53 S19 167.5(3) . .
S4 Ag29 Ag53 S19 -96.3(3) . .
Ag14 Ag29 Ag53 S19 -75.8(3) . .
Ag23 Ag29 Ag53 S19 -48.2(13) . .
S19 Ag29 Ag53 S4 96.3(3) . .
S16 Ag29 Ag53 S4 -96.2(3) . .
Ag14 Ag29 Ag53 S4 20.5(2) . .
Ag23 Ag29 Ag53 S4 48.1(13) . .
S11 Ag39 Ag60 S17 -148.6(4) . .
S3 Ag39 Ag60 S17 106.6(3) . .
Ag25 Ag39 Ag60 S17 46.3(2) . .
S11 Ag39 Ag60 S12 20.2(6) . 2_756
S17 Ag39 Ag60 S12 168.8(5) . 2_756
S3 Ag39 Ag60 S12 -84.6(5) . 2_756
Ag25 Ag39 Ag60 S12 -144.9(4) . 2_756
S11 Ag39 Ag60 Ag52 127.3(3) . 2_756
S17 Ag39 Ag60 Ag52 -84.1(3) . 2_756
S3 Ag39 Ag60 Ag52 22.6(2) . 2_756
Ag25 Ag39 Ag60 Ag52 -37.81(18) . 2_756
S21 Ag44 Ag61 S15 -111.9(7) . .
S2 Ag44 Ag61 S15 61.6(5) . .
Ag49 Ag44 Ag61 S15 -2.2(4) . .
Ag4 Ag44 Ag61 S15 43.4(7) . .
Ag28 Ag44 Ag61 S15 -164.5(4) . .
Ag2 Ag44 Ag61 S15 104.3(6) . .
S21 Ag44 Ag61 S22 83.3(6) . .
S2 Ag44 Ag61 S22 -103.3(4) . .
Ag49 Ag44 Ag61 S22 -167.1(4) . .
Ag4 Ag44 Ag61 S22 -121.4(6) . .
Ag28 Ag44 Ag61 S22 30.6(3) . .
Ag2 Ag44 Ag61 S22 -60.6(6) . .
S21 Ag44 Ag61 Ag24 -164.6(5) . .
S2 Ag44 Ag61 Ag24 8.8(5) . .
Ag49 Ag44 Ag61 Ag24 -55.0(4) . .
Ag4 Ag44 Ag61 Ag24 -9.3(8) . .
Ag28 Ag44 Ag61 Ag24 142.7(3) . .
Ag2 Ag44 Ag61 Ag24 51.5(7) . .
S14 Ag24 Ag61 S15 157.0(3) 2_756 .
S2 Ag24 Ag61 S15 -97.3(3) . .
Ag47 Ag24 Ag61 S15 -74.9(3) 2_756 .
Ag22 Ag24 Ag61 S15 -150.4(4) . .
Ag6 Ag24 Ag61 S15 -135.2(2) 2_756 .
S14 Ag24 Ag61 Ag44 -113.7(5) 2_756 .
S15 Ag24 Ag61 Ag44 89.3(5) . .
S2 Ag24 Ag61 Ag44 -8.0(4) . .
Ag47 Ag24 Ag61 Ag44 14.4(5) 2_756 .
Ag22 Ag24 Ag61 Ag44 -61.1(5) . .
Ag6 Ag24 Ag61 Ag44 -45.9(5) 2_756 .
S14 Ag24 Ag61 S22 -10.4(5) 2_756 .
S15 Ag24 Ag61 S22 -167.4(4) . .
S2 Ag24 Ag61 S22 95.3(3) . .
Ag47 Ag24 Ag61 S22 117.7(3) 2_756 .
Ag22 Ag24 Ag61 S22 42.2(2) . .
Ag6 Ag24 Ag61 S22 57.5(3) 2_756 .
C83 B1 C65 C70 70(3) . .
C71 B1 C65 C70 -160(2) . .
C77 B1 C65 C70 -47(3) . .
C83 B1 C65 C66 -113(2) . .
C71 B1 C65 C66 17(3) . .
C77 B1 C65 C66 130(2) . .
C70 C65 C66 C67 -6(3) . .
B1 C65 C66 C67 176(2) . .
C65 C66 C67 C68 5(4) . .
C66 C67 C68 C69 -6(4) . .
C67 C68 C69 C70 9(4) . .
C68 C69 C70 C65 -11(4) . .
C66 C65 C70 C69 8(3) . .
B1 C65 C70 C69 -174(2) . .
C83 B1 C71 C76 -147(3) . .
C65 B1 C71 C76 85(3) . .
C77 B1 C71 C76 -31(3) . .
C83 B1 C71 C72 38(4) . .
C65 B1 C71 C72 -89(3) . .
C77 B1 C71 C72 155(2) . .
C76 C71 C72 C73 4(4) . .
B1 C71 C72 C73 179(3) . .
C71 C72 C73 C74 -8(5) . .
C72 C73 C74 C75 9(5) . .
C73 C74 C75 C76 -7(5) . .
C72 C71 C76 C75 0(4) . .
B1 C71 C76 C75 -176(3) . .
C74 C75 C76 C71 2(5) . .
C83 B1 C77 C82 35(3) . .
C71 B1 C77 C82 -89(3) . .
C65 B1 C77 C82 155(2) . .
C83 B1 C77 C78 -139(2) . .
C71 B1 C77 C78 97(3) . .
C65 B1 C77 C78 -19(3) . .
C82 C77 C78 C79 9(4) . .
B1 C77 C78 C79 -176(3) . .
C77 C78 C79 C80 -11(5) . .
C78 C79 C80 C81 8(4) . .
C79 C80 C81 C82 -3(4) . .
C78 C77 C82 C81 -4(3) . .
B1 C77 C82 C81 -179(2) . .
C80 C81 C82 C77 2(4) . .
C71 B1 C83 C84 -136(3) . .
C65 B1 C83 C84 -10(3) . .
C77 B1 C83 C84 109(3) . .
C71 B1 C83 C88 35(3) . .
C65 B1 C83 C88 161(2) . .
C77 B1 C83 C88 -81(3) . .
C88 C83 C84 C85 13(3) . .
B1 C83 C84 C85 -176(2) . .
C83 C84 C85 C86 -15(4) . .
C84 C85 C86 C87 13(4) . .
C85 C86 C87 C88 -10(4) . .
C86 C87 C88 C83 8(4) . .
C84 C83 C88 C87 -10(3) . .
B1 C83 C88 C87 179(2) . .
S11 Ag5 S1 Ag7 -125(4) . .
Ag13 Ag5 S1 Ag7 -167.04(14) . .
Ag4 Ag5 S1 Ag7 114.45(12) . .
Ag21 Ag5 S1 Ag7 -75.76(11) . .
S11 Ag5 S1 Ag4 120(4) . .
Ag13 Ag5 S1 Ag4 78.52(10) . .
Ag21 Ag5 S1 Ag4 169.79(13) . .
Ag7 Ag5 S1 Ag4 -114.45(12) . .
S11 Ag5 S1 Ag3 176(100) . 2_756
Ag13 Ag5 S1 Ag3 134.3(2) . 2_756
Ag4 Ag5 S1 Ag3 55.80(16) . 2_756
Ag21 Ag5 S1 Ag3 -134.4(2) . 2_756
Ag7 Ag5 S1 Ag3 -58.65(15) . 2_756
S11 Ag5 S1 Ag8 -3(4) . .
Ag13 Ag5 S1 Ag8 -44.63(16) . .
Ag4 Ag5 S1 Ag8 -123.2(2) . .
Ag21 Ag5 S1 Ag8 46.64(16) . .
Ag7 Ag5 S1 Ag8 122.4(2) . .
S11 Ag5 S1 Ag21 -49(4) . .
Ag13 Ag5 S1 Ag21 -91.27(10) . .
Ag4 Ag5 S1 Ag21 -169.79(13) . .
Ag7 Ag5 S1 Ag21 75.76(11) . .
S11 Ag5 S1 Ag13 42(4) . .
Ag4 Ag5 S1 Ag13 -78.52(10) . .
Ag21 Ag5 S1 Ag13 91.27(10) . .
Ag7 Ag5 S1 Ag13 167.04(14) . .
S3 Ag7 S1 Ag5 -30.02(18) . .
S5 Ag7 S1 Ag5 178.97(13) 2_756 .
Ag1 Ag7 S1 Ag5 -71.82(10) . .
Ag52 Ag7 S1 Ag5 -19.7(7) 2_756 .
Ag3 Ag7 S1 Ag5 -128.48(14) 2_756 .
Ag2 Ag7 S1 Ag5 -119.39(10) 2_756 .
Ag10 Ag7 S1 Ag5 155.38(12) 2_756 .
Ag21 Ag7 S1 Ag5 73.07(11) . .
Ag30 Ag7 S1 Ag5 45.1(2) . .
S3 Ag7 S1 Ag4 39.0(2) . .
S5 Ag7 S1 Ag4 -111.98(17) 2_756 .
Ag1 Ag7 S1 Ag4 -2.76(12) . .
Ag52 Ag7 S1 Ag4 49.4(7) 2_756 .
Ag3 Ag7 S1 Ag4 -59.43(12) 2_756 .
Ag2 Ag7 S1 Ag4 -50.33(17) 2_756 .
Ag10 Ag7 S1 Ag4 -135.57(15) 2_756 .
Ag5 Ag7 S1 Ag4 69.05(14) . .
Ag21 Ag7 S1 Ag4 142.12(19) . .
Ag30 Ag7 S1 Ag4 114.13(17) . .
S3 Ag7 S1 Ag3 98.46(15) . 2_756
S5 Ag7 S1 Ag3 -52.55(16) 2_756 2_756
Ag1 Ag7 S1 Ag3 56.66(7) . 2_756
Ag52 Ag7 S1 Ag3 108.8(6) 2_756 2_756
Ag2 Ag7 S1 Ag3 9.09(11) 2_756 2_756
Ag10 Ag7 S1 Ag3 -76.14(8) 2_756 2_756
Ag5 Ag7 S1 Ag3 128.48(14) . 2_756
Ag21 Ag7 S1 Ag3 -158.45(14) . 2_756
Ag30 Ag7 S1 Ag3 173.55(13) . 2_756
S3 Ag7 S1 Ag8 -148.74(18) . .
S5 Ag7 S1 Ag8 60.2(2) 2_756 .
Ag1 Ag7 S1 Ag8 169.46(18) . .
Ag52 Ag7 S1 Ag8 -138.4(6) 2_756 .
Ag3 Ag7 S1 Ag8 112.8(2) 2_756 .
Ag2 Ag7 S1 Ag8 121.89(16) 2_756 .
Ag10 Ag7 S1 Ag8 36.66(16) 2_756 .
Ag5 Ag7 S1 Ag8 -118.7(2) . .
Ag21 Ag7 S1 Ag8 -45.65(15) . .
Ag30 Ag7 S1 Ag8 -73.6(2) . .
S3 Ag7 S1 Ag21 -103.09(15) . .
S5 Ag7 S1 Ag21 105.90(14) 2_756 .
Ag1 Ag7 S1 Ag21 -144.88(10) . .
Ag52 Ag7 S1 Ag21 -92.7(6) 2_756 .
Ag3 Ag7 S1 Ag21 158.45(14) 2_756 .
Ag2 Ag7 S1 Ag21 167.55(8) 2_756 .
Ag10 Ag7 S1 Ag21 82.31(9) 2_756 .
Ag5 Ag7 S1 Ag21 -73.07(11) . .
Ag30 Ag7 S1 Ag21 -27.99(19) . .
S3 Ag7 S1 Ag13 -50.6(3) . .
S5 Ag7 S1 Ag13 158.4(3) 2_756 .
Ag1 Ag7 S1 Ag13 -92.4(3) . .
Ag52 Ag7 S1 Ag13 -40.2(8) 2_756 .
Ag3 Ag7 S1 Ag13 -149.0(3) 2_756 .
Ag2 Ag7 S1 Ag13 -139.9(3) 2_756 .
Ag10 Ag7 S1 Ag13 134.8(3) 2_756 .
Ag5 Ag7 S1 Ag13 -20.6(2) . .
Ag21 Ag7 S1 Ag13 52.5(3) . .
Ag30 Ag7 S1 Ag13 24.5(4) . .
S2 Ag4 S1 Ag5 -176.84(13) . .
S4 Ag4 S1 Ag5 30.82(16) . .
Ag1 Ag4 S1 Ag5 73.71(9) . .
Ag2 Ag4 S1 Ag5 122.05(9) . .
Ag3 Ag4 S1 Ag5 130.55(14) 2_756 .
Ag14 Ag4 S1 Ag5 25.9(5) . .
Ag44 Ag4 S1 Ag5 -171.7(11) . .
Ag47 Ag4 S1 Ag5 -154.6(2) 2_756 .
Ag15 Ag4 S1 Ag5 -37.24(14) . .
Ag49 Ag4 S1 Ag5 -115.11(16) . .
S2 Ag4 S1 Ag7 112.25(17) . .
S4 Ag4 S1 Ag7 -40.1(2) . .
Ag1 Ag4 S1 Ag7 2.80(12) . .
Ag2 Ag4 S1 Ag7 51.14(17) . .
Ag3 Ag4 S1 Ag7 59.64(11) 2_756 .
Ag5 Ag4 S1 Ag7 -70.91(14) . .
Ag14 Ag4 S1 Ag7 -45.1(6) . .
Ag44 Ag4 S1 Ag7 117.4(11) . .
Ag47 Ag4 S1 Ag7 134.5(2) 2_756 .
Ag15 Ag4 S1 Ag7 -108.15(14) . .
Ag49 Ag4 S1 Ag7 173.97(17) . .
S2 Ag4 S1 Ag3 52.61(14) . 2_756
S4 Ag4 S1 Ag3 -99.74(14) . 2_756
Ag1 Ag4 S1 Ag3 -56.85(7) . 2_756
Ag2 Ag4 S1 Ag3 -8.50(11) . 2_756
Ag5 Ag4 S1 Ag3 -130.55(14) . 2_756
Ag14 Ag4 S1 Ag3 -104.7(5) . 2_756
Ag44 Ag4 S1 Ag3 57.7(11) . 2_756
Ag47 Ag4 S1 Ag3 74.88(18) 2_756 2_756
Ag15 Ag4 S1 Ag3 -167.79(9) . 2_756
Ag49 Ag4 S1 Ag3 114.33(16) . 2_756
S2 Ag4 S1 Ag8 -59.8(2) . .
S4 Ag4 S1 Ag8 147.87(17) . .
Ag1 Ag4 S1 Ag8 -169.24(19) . .
Ag2 Ag4 S1 Ag8 -120.89(16) . .
Ag3 Ag4 S1 Ag8 -112.4(2) 2_756 .
Ag5 Ag4 S1 Ag8 117.1(2) . .
Ag14 Ag4 S1 Ag8 142.9(4) . .
Ag44 Ag4 S1 Ag8 -54.7(11) . .
Ag47 Ag4 S1 Ag8 -37.5(2) 2_756 .
Ag15 Ag4 S1 Ag8 79.8(2) . .
Ag49 Ag4 S1 Ag8 1.9(3) . .
S2 Ag4 S1 Ag21 -160.3(3) . .
S4 Ag4 S1 Ag21 47.4(3) . .
Ag1 Ag4 S1 Ag21 90.2(3) . .
Ag2 Ag4 S1 Ag21 138.6(2) . .
Ag3 Ag4 S1 Ag21 147.1(3) 2_756 .
Ag5 Ag4 S1 Ag21 16.5(2) . .
Ag14 Ag4 S1 Ag21 42.4(7) . .
Ag44 Ag4 S1 Ag21 -155.2(10) . .
Ag47 Ag4 S1 Ag21 -138.0(3) 2_756 .
Ag15 Ag4 S1 Ag21 -20.7(3) . .
Ag49 Ag4 S1 Ag21 -98.6(3) . .
S2 Ag4 S1 Ag13 -105.81(13) . .
S4 Ag4 S1 Ag13 101.84(14) . .
Ag1 Ag4 S1 Ag13 144.73(10) . .
Ag2 Ag4 S1 Ag13 -166.92(8) . .
Ag3 Ag4 S1 Ag13 -158.42(14) 2_756 .
Ag5 Ag4 S1 Ag13 71.03(10) . .
Ag14 Ag4 S1 Ag13 96.9(5) . .
Ag44 Ag4 S1 Ag13 -100.7(11) . .
Ag47 Ag4 S1 Ag13 -83.54(19) 2_756 .
Ag15 Ag4 S1 Ag13 33.79(13) . .
Ag49 Ag4 S1 Ag13 -44.09(17) . .
S8 Ag8 S1 Ag5 -136.3(2) 2_756 .
S9 Ag8 S1 Ag5 -0.7(2) . .
S6 Ag8 S1 Ag5 111.2(2) . .
Ag21 Ag8 S1 Ag5 -48.02(17) . .
Ag13 Ag8 S1 Ag5 44.80(16) . .
Ag17 Ag8 S1 Ag5 152.6(2) 2_756 .
S8 Ag8 S1 Ag7 -40.5(2) 2_756 .
S9 Ag8 S1 Ag7 95.2(2) . .
S6 Ag8 S1 Ag7 -153.0(2) . .
Ag21 Ag8 S1 Ag7 47.81(16) . .
Ag13 Ag8 S1 Ag7 140.6(2) . .
Ag17 Ag8 S1 Ag7 -111.62(19) 2_756 .
S8 Ag8 S1 Ag4 130.5(2) 2_756 .
S9 Ag8 S1 Ag4 -93.9(2) . .
S6 Ag8 S1 Ag4 18.0(2) . .
Ag21 Ag8 S1 Ag4 -141.2(2) . .
Ag13 Ag8 S1 Ag4 -48.42(16) . .
Ag17 Ag8 S1 Ag4 59.33(17) 2_756 .
S8 Ag8 S1 Ag3 44.8(2) 2_756 2_756
S9 Ag8 S1 Ag3 -179.6(2) . 2_756
S6 Ag8 S1 Ag3 -67.7(2) . 2_756
Ag21 Ag8 S1 Ag3 133.0(2) . 2_756
Ag13 Ag8 S1 Ag3 -134.2(2) . 2_756
Ag17 Ag8 S1 Ag3 -26.41(15) 2_756 2_756
S8 Ag8 S1 Ag21 -88.27(17) 2_756 .
S9 Ag8 S1 Ag21 47.37(16) . .
S6 Ag8 S1 Ag21 159.23(18) . .
Ag13 Ag8 S1 Ag21 92.83(11) . .
Ag17 Ag8 S1 Ag21 -159.43(12) 2_756 .
S8 Ag8 S1 Ag13 178.91(17) 2_756 .
S9 Ag8 S1 Ag13 -45.46(16) . .
S6 Ag8 S1 Ag13 66.41(18) . .
Ag21 Ag8 S1 Ag13 -92.83(11) . .
Ag17 Ag8 S1 Ag13 107.75(11) 2_756 .
S12 Ag21 S1 Ag5 -89.2(2) 2_756 .
S9 Ag21 S1 Ag5 88.28(17) . .
Ag8 Ag21 S1 Ag5 137.17(14) . .
Ag7 Ag21 S1 Ag5 -82.90(11) . .
S12 Ag21 S1 Ag7 -6.3(2) 2_756 .
S9 Ag21 S1 Ag7 171.18(17) . .
Ag5 Ag21 S1 Ag7 82.90(11) . .
Ag8 Ag21 S1 Ag7 -139.93(14) . .
S12 Ag21 S1 Ag4 -106.2(3) 2_756 .
S9 Ag21 S1 Ag4 71.3(3) . .
Ag5 Ag21 S1 Ag4 -17.0(2) . .
Ag8 Ag21 S1 Ag4 120.2(3) . .
Ag7 Ag21 S1 Ag4 -99.9(3) . .
S12 Ag21 S1 Ag3 24.6(4) 2_756 2_756
S9 Ag21 S1 Ag3 -157.9(3) . 2_756
Ag5 Ag21 S1 Ag3 113.8(3) . 2_756
Ag8 Ag21 S1 Ag3 -109.0(3) . 2_756
Ag7 Ag21 S1 Ag3 30.88(19) . 2_756
S12 Ag21 S1 Ag8 133.6(2) 2_756 .
S9 Ag21 S1 Ag8 -48.89(15) . .
Ag5 Ag21 S1 Ag8 -137.17(14) . .
Ag7 Ag21 S1 Ag8 139.93(14) . .
S12 Ag21 S1 Ag13 -158.1(2) 2_756 .
S9 Ag21 S1 Ag13 19.41(16) . .
Ag5 Ag21 S1 Ag13 -68.88(10) . .
Ag8 Ag21 S1 Ag13 68.30(10) . .
Ag7 Ag21 S1 Ag13 -151.77(15) . .
S10 Ag13 S1 Ag5 88.6(2) . .
S9 Ag13 S1 Ag5 -91.12(18) . .
Ag8 Ag13 S1 Ag5 -139.12(16) . .
Ag4 Ag13 S1 Ag5 79.95(11) . .
S10 Ag13 S1 Ag7 110.4(3) . .
S9 Ag13 S1 Ag7 -69.4(3) . .
Ag5 Ag13 S1 Ag7 21.7(2) . .
Ag8 Ag13 S1 Ag7 -117.4(3) . .
Ag4 Ag13 S1 Ag7 101.7(3) . .
S10 Ag13 S1 Ag4 8.7(2) . .
S9 Ag13 S1 Ag4 -171.06(18) . .
Ag5 Ag13 S1 Ag4 -79.95(11) . .
Ag8 Ag13 S1 Ag4 140.94(15) . .
S10 Ag13 S1 Ag3 -22.7(3) . 2_756
S9 Ag13 S1 Ag3 157.5(3) . 2_756
Ag5 Ag13 S1 Ag3 -111.4(3) . 2_756
Ag8 Ag13 S1 Ag3 109.5(3) . 2_756
Ag4 Ag13 S1 Ag3 -31.41(19) . 2_756
S10 Ag13 S1 Ag8 -132.2(2) . .
S9 Ag13 S1 Ag8 48.00(17) . .
Ag5 Ag13 S1 Ag8 139.12(16) . .
Ag4 Ag13 S1 Ag8 -140.94(15) . .
S10 Ag13 S1 Ag21 159.99(19) . .
S9 Ag13 S1 Ag21 -19.77(17) . .
Ag5 Ag13 S1 Ag21 71.34(12) . .
Ag8 Ag13 S1 Ag21 -67.78(11) . .
Ag4 Ag13 S1 Ag21 151.29(16) . .
S22 Ag22 S2 Ag47 117.7(13) . 2_756
Ag31 Ag22 S2 Ag47 98.3(5) . 2_756
Ag6 Ag22 S2 Ag47 -59.1(5) 2_756 2_756
Ag2 Ag22 S2 Ag47 -131.9(6) . 2_756
Ag24 Ag22 S2 Ag47 16.5(5) . 2_756
Ag28 Ag22 S2 Ag47 155.7(5) . 2_756
S22 Ag22 S2 Ag44 -27.9(13) . .
Ag31 Ag22 S2 Ag44 -47.3(5) . .
Ag6 Ag22 S2 Ag44 155.3(5) 2_756 .
Ag2 Ag22 S2 Ag44 82.5(5) . .
Ag24 Ag22 S2 Ag44 -129.1(5) . .
Ag28 Ag22 S2 Ag44 10.1(5) . .
S22 Ag22 S2 Ag4 -67.7(13) . .
Ag31 Ag22 S2 Ag4 -87.1(3) . .
Ag6 Ag22 S2 Ag4 115.5(3) 2_756 .
Ag2 Ag22 S2 Ag4 42.7(2) . .
Ag24 Ag22 S2 Ag4 -168.9(3) . .
Ag28 Ag22 S2 Ag4 -29.7(4) . .
S22 Ag22 S2 Ag6 176.8(12) . 2_756
Ag31 Ag22 S2 Ag6 157.33(16) . 2_756
Ag2 Ag22 S2 Ag6 -72.88(10) . 2_756
Ag24 Ag22 S2 Ag6 75.57(11) . 2_756
Ag28 Ag22 S2 Ag6 -145.20(13) . 2_756
S22 Ag22 S2 Ag2 -110.3(12) . .
Ag31 Ag22 S2 Ag2 -129.79(16) . .
Ag6 Ag22 S2 Ag2 72.88(10) 2_756 .
Ag24 Ag22 S2 Ag2 148.45(15) . .
Ag28 Ag22 S2 Ag2 -72.32(16) . .
S22 Ag22 S2 Ag49 27.6(13) . .
Ag31 Ag22 S2 Ag49 8.2(3) . .
Ag6 Ag22 S2 Ag49 -149.2(4) 2_756 .
Ag2 Ag22 S2 Ag49 138.0(4) . .
Ag24 Ag22 S2 Ag49 -73.6(3) . .
Ag28 Ag22 S2 Ag49 65.6(4) . .
S22 Ag22 S2 Ag31 19.5(12) . .
Ag6 Ag22 S2 Ag31 -157.33(16) 2_756 .
Ag2 Ag22 S2 Ag31 129.79(16) . .
Ag24 Ag22 S2 Ag31 -81.76(13) . .
Ag28 Ag22 S2 Ag31 57.47(16) . .
S22 Ag22 S2 Ag24 101.2(12) . .
Ag31 Ag22 S2 Ag24 81.76(13) . .
Ag6 Ag22 S2 Ag24 -75.57(11) 2_756 .
Ag2 Ag22 S2 Ag24 -148.45(15) . .
Ag28 Ag22 S2 Ag24 139.23(14) . .
S22 Ag22 S2 Ag19 54.8(13) . .
Ag31 Ag22 S2 Ag19 35.3(2) . .
Ag6 Ag22 S2 Ag19 -122.0(3) 2_756 .
Ag2 Ag22 S2 Ag19 165.1(3) . .
Ag24 Ag22 S2 Ag19 -46.4(2) . .
Ag28 Ag22 S2 Ag19 92.8(3) . .
S21 Ag44 S2 Ag47 -84(2) . 2_756
Ag61 Ag44 S2 Ag47 -98.1(8) . 2_756
Ag49 Ag44 S2 Ag47 -17.0(8) . 2_756
Ag4 Ag44 S2 Ag47 62.3(8) . 2_756
Ag28 Ag44 S2 Ag47 -155.2(6) . 2_756
Ag2 Ag44 S2 Ag47 135.2(7) . 2_756
S21 Ag44 S2 Ag22 60(2) . .
Ag61 Ag44 S2 Ag22 45.9(3) . .
Ag49 Ag44 S2 Ag22 127.0(4) . .
Ag4 Ag44 S2 Ag22 -153.7(3) . .
Ag28 Ag44 S2 Ag22 -11.2(5) . .
Ag2 Ag44 S2 Ag22 -80.8(2) . .
S21 Ag44 S2 Ag4 -146(2) . .
Ag61 Ag44 S2 Ag4 -160.4(4) . .
Ag49 Ag44 S2 Ag4 -79.3(2) . .
Ag28 Ag44 S2 Ag4 142.5(7) . .
Ag2 Ag44 S2 Ag4 72.92(14) . .
S21 Ag44 S2 Ag6 97(2) . 2_756
Ag61 Ag44 S2 Ag6 82.7(6) . 2_756
Ag49 Ag44 S2 Ag6 163.8(5) . 2_756
Ag4 Ag44 S2 Ag6 -116.9(5) . 2_756
Ag28 Ag44 S2 Ag6 25.7(11) . 2_756
Ag2 Ag44 S2 Ag6 -43.9(6) . 2_756
S21 Ag44 S2 Ag2 141(2) . .
Ag61 Ag44 S2 Ag2 126.7(4) . .
Ag49 Ag44 S2 Ag2 -152.2(3) . .
Ag4 Ag44 S2 Ag2 -72.92(14) . .
Ag28 Ag44 S2 Ag2 69.6(7) . .
S21 Ag44 S2 Ag49 -67(2) . .
Ag61 Ag44 S2 Ag49 -81.1(4) . .
Ag4 Ag44 S2 Ag49 79.3(2) . .
Ag28 Ag44 S2 Ag49 -138.2(8) . .
Ag2 Ag44 S2 Ag49 152.2(3) . .
S21 Ag44 S2 Ag31 -20.8(18) . .
Ag61 Ag44 S2 Ag31 -35.2(3) . .
Ag49 Ag44 S2 Ag31 45.9(4) . .
Ag4 Ag44 S2 Ag31 125.2(5) . .
Ag28 Ag44 S2 Ag31 -92.2(8) . .
Ag2 Ag44 S2 Ag31 -161.8(5) . .
S21 Ag44 S2 Ag24 5(2) . .
Ag61 Ag44 S2 Ag24 -9.3(5) . .
Ag49 Ag44 S2 Ag24 71.8(4) . .
Ag4 Ag44 S2 Ag24 151.1(3) . .
Ag28 Ag44 S2 Ag24 -66.4(8) . .
Ag2 Ag44 S2 Ag24 -136.0(3) . .
S21 Ag44 S2 Ag19 -69(2) . .
Ag61 Ag44 S2 Ag19 -83.3(4) . .
Ag49 Ag44 S2 Ag19 -2.2(3) . .
Ag4 Ag44 S2 Ag19 77.13(19) . .
Ag28 Ag44 S2 Ag19 -140.3(6) . .
Ag2 Ag44 S2 Ag19 150.1(2) . .
S4 Ag4 S2 Ag47 -177.1(3) . 2_756
S1 Ag4 S2 Ag47 31.3(3) . 2_756
Ag1 Ag4 S2 Ag47 119.6(3) . 2_756
Ag2 Ag4 S2 Ag47 132.3(3) . 2_756
Ag3 Ag4 S2 Ag47 73.9(3) 2_756 2_756
Ag5 Ag4 S2 Ag47 23.2(5) . 2_756
Ag14 Ag4 S2 Ag47 -153.7(3) . 2_756
Ag44 Ag4 S2 Ag47 -146.6(5) . 2_756
Ag15 Ag4 S2 Ag47 -109.8(3) . 2_756
Ag49 Ag4 S2 Ag47 -73.5(4) . 2_756
S4 Ag4 S2 Ag22 6.4(4) . .
S1 Ag4 S2 Ag22 -145.2(3) . .
Ag1 Ag4 S2 Ag22 -56.9(3) . .
Ag2 Ag4 S2 Ag22 -44.2(2) . .
Ag3 Ag4 S2 Ag22 -102.6(3) 2_756 .
Ag5 Ag4 S2 Ag22 -153.3(3) . .
Ag14 Ag4 S2 Ag22 29.8(3) . .
Ag44 Ag4 S2 Ag22 36.9(5) . .
Ag47 Ag4 S2 Ag22 -176.5(5) 2_756 .
Ag15 Ag4 S2 Ag22 73.7(3) . .
Ag49 Ag4 S2 Ag22 110.0(5) . .
S4 Ag4 S2 Ag44 -30.5(5) . .
S1 Ag4 S2 Ag44 177.9(4) . .
Ag1 Ag4 S2 Ag44 -93.8(4) . .
Ag2 Ag4 S2 Ag44 -81.1(4) . .
Ag3 Ag4 S2 Ag44 -139.5(4) 2_756 .
Ag5 Ag4 S2 Ag44 169.8(5) . .
Ag14 Ag4 S2 Ag44 -7.1(4) . .
Ag47 Ag4 S2 Ag44 146.6(5) 2_756 .
Ag15 Ag4 S2 Ag44 36.8(5) . .
Ag49 Ag4 S2 Ag44 73.1(6) . .
S4 Ag4 S2 Ag6 106.9(2) . 2_756
S1 Ag4 S2 Ag6 -44.7(2) . 2_756
Ag1 Ag4 S2 Ag6 43.6(2) . 2_756
Ag2 Ag4 S2 Ag6 56.29(14) . 2_756
Ag3 Ag4 S2 Ag6 -2.13(16) 2_756 2_756
Ag5 Ag4 S2 Ag6 -52.8(5) . 2_756
Ag14 Ag4 S2 Ag6 130.34(19) . 2_756
Ag44 Ag4 S2 Ag6 137.4(5) . 2_756
Ag47 Ag4 S2 Ag6 -76.0(3) 2_756 2_756
Ag15 Ag4 S2 Ag6 174.23(14) . 2_756
Ag49 Ag4 S2 Ag6 -149.5(4) . 2_756
S4 Ag4 S2 Ag2 50.61(18) . .
S1 Ag4 S2 Ag2 -100.97(14) . .
Ag1 Ag4 S2 Ag2 -12.71(14) . .
Ag3 Ag4 S2 Ag2 -58.42(8) 2_756 .
Ag5 Ag4 S2 Ag2 -109.1(4) . .
Ag14 Ag4 S2 Ag2 74.05(10) . .
Ag44 Ag4 S2 Ag2 81.1(4) . .
Ag47 Ag4 S2 Ag2 -132.3(3) 2_756 .
Ag15 Ag4 S2 Ag2 117.94(10) . .
Ag49 Ag4 S2 Ag2 154.2(4) . .
S4 Ag4 S2 Ag49 -103.6(4) . .
S1 Ag4 S2 Ag49 104.8(4) . .
Ag1 Ag4 S2 Ag49 -166.9(4) . .
Ag2 Ag4 S2 Ag49 -154.2(4) . .
Ag3 Ag4 S2 Ag49 147.3(4) 2_756 .
Ag5 Ag4 S2 Ag49 96.6(5) . .
Ag14 Ag4 S2 Ag49 -80.2(4) . .
Ag44 Ag4 S2 Ag49 -73.1(6) . .
Ag47 Ag4 S2 Ag49 73.5(4) 2_756 .
Ag15 Ag4 S2 Ag49 -36.3(4) . .
S4 Ag4 S2 Ag31 -66.0(2) . .
S1 Ag4 S2 Ag31 142.47(17) . .
Ag1 Ag4 S2 Ag31 -129.27(14) . .
Ag2 Ag4 S2 Ag31 -116.6(2) . .
Ag3 Ag4 S2 Ag31 -174.98(17) 2_756 .
Ag5 Ag4 S2 Ag31 134.3(3) . .
Ag14 Ag4 S2 Ag31 -42.51(15) . .
Ag44 Ag4 S2 Ag31 -35.5(5) . .
Ag47 Ag4 S2 Ag31 111.1(3) 2_756 .
Ag15 Ag4 S2 Ag31 1.4(2) . .
Ag49 Ag4 S2 Ag31 37.7(4) . .
S4 Ag4 S2 Ag24 -152.7(4) . .
S1 Ag4 S2 Ag24 55.7(4) . .
Ag1 Ag4 S2 Ag24 144.0(3) . .
Ag2 Ag4 S2 Ag24 156.7(5) . .
Ag3 Ag4 S2 Ag24 98.3(4) 2_756 .
Ag5 Ag4 S2 Ag24 47.6(7) . .
Ag14 Ag4 S2 Ag24 -129.2(4) . .
Ag44 Ag4 S2 Ag24 -122.2(6) . .
Ag47 Ag4 S2 Ag24 24.4(4) 2_756 .
Ag15 Ag4 S2 Ag24 -85.3(4) . .
Ag49 Ag4 S2 Ag24 -49.1(5) . .
S4 Ag4 S2 Ag19 -132.12(16) . .
S1 Ag4 S2 Ag19 76.30(16) . .
Ag1 Ag4 S2 Ag19 164.57(11) . .
Ag2 Ag4 S2 Ag19 177.27(18) . .
Ag3 Ag4 S2 Ag19 118.85(13) 2_756 .
Ag5 Ag4 S2 Ag19 68.2(4) . .
Ag14 Ag4 S2 Ag19 -108.68(13) . .
Ag44 Ag4 S2 Ag19 -101.6(5) . .
Ag47 Ag4 S2 Ag19 45.0(3) 2_756 .
Ag15 Ag4 S2 Ag19 -64.78(15) . .
Ag49 Ag4 S2 Ag19 -28.5(3) . .
S5 Ag2 S2 Ag47 178.3(4) . 2_756
Ag3 Ag2 S2 Ag47 -4.1(8) . 2_756
Ag3 Ag2 S2 Ag47 -1.3(4) 2_756 2_756
Ag1 Ag2 S2 Ag47 49.0(4) 2_756 2_756
Ag1 Ag2 S2 Ag47 -52.1(4) . 2_756
Ag11 Ag2 S2 Ag47 -121.7(4) . 2_756
Ag4 Ag2 S2 Ag47 -65.3(4) . 2_756
Ag6 Ag2 S2 Ag47 62.5(4) 2_756 2_756
Ag7 Ag2 S2 Ag47 119.4(4) 2_756 2_756
Ag22 Ag2 S2 Ag47 143.8(4) . 2_756
Ag44 Ag2 S2 Ag47 -147.4(6) . 2_756
S5 Ag2 S2 Ag22 34.51(18) . .
Ag3 Ag2 S2 Ag22 -147.9(5) . .
Ag3 Ag2 S2 Ag22 -145.05(14) 2_756 .
Ag1 Ag2 S2 Ag22 -94.78(14) 2_756 .
Ag1 Ag2 S2 Ag22 164.19(11) . .
Ag11 Ag2 S2 Ag22 94.54(14) . .
Ag4 Ag2 S2 Ag22 150.9(2) . .
Ag6 Ag2 S2 Ag22 -81.24(13) 2_756 .
Ag7 Ag2 S2 Ag22 -24.4(2) 2_756 .
Ag44 Ag2 S2 Ag22 68.8(4) . .
S5 Ag2 S2 Ag44 -34.3(4) . .
Ag3 Ag2 S2 Ag44 143.3(7) . .
Ag3 Ag2 S2 Ag44 146.2(4) 2_756 .
Ag1 Ag2 S2 Ag44 -163.6(4) 2_756 .
Ag1 Ag2 S2 Ag44 95.4(4) . .
Ag11 Ag2 S2 Ag44 25.7(5) . .
Ag4 Ag2 S2 Ag44 82.1(4) . .
Ag6 Ag2 S2 Ag44 -150.0(5) 2_756 .
Ag7 Ag2 S2 Ag44 -93.2(4) 2_756 .
Ag22 Ag2 S2 Ag44 -68.8(4) . .
S5 Ag2 S2 Ag4 -116.38(14) . .
Ag3 Ag2 S2 Ag4 61.2(6) . .
Ag3 Ag2 S2 Ag4 64.05(10) 2_756 .
Ag1 Ag2 S2 Ag4 114.32(10) 2_756 .
Ag1 Ag2 S2 Ag4 13.29(15) . .
Ag11 Ag2 S2 Ag4 -56.36(16) . .
Ag6 Ag2 S2 Ag4 127.87(17) 2_756 .
Ag7 Ag2 S2 Ag4 -175.30(8) 2_756 .
Ag22 Ag2 S2 Ag4 -150.9(2) . .
Ag44 Ag2 S2 Ag4 -82.1(4) . .
S5 Ag2 S2 Ag6 115.75(14) . 2_756
Ag3 Ag2 S2 Ag6 -66.6(6) . 2_756
Ag3 Ag2 S2 Ag6 -63.81(9) 2_756 2_756
Ag1 Ag2 S2 Ag6 -13.55(13) 2_756 2_756
Ag1 Ag2 S2 Ag6 -114.58(9) . 2_756
Ag11 Ag2 S2 Ag6 175.77(8) . 2_756
Ag4 Ag2 S2 Ag6 -127.87(17) . 2_756
Ag7 Ag2 S2 Ag6 56.84(16) 2_756 2_756
Ag22 Ag2 S2 Ag6 81.24(13) . 2_756
Ag44 Ag2 S2 Ag6 150.0(5) . 2_756
S5 Ag2 S2 Ag49 -76.4(5) . .
Ag3 Ag2 S2 Ag49 101.2(7) . .
Ag3 Ag2 S2 Ag49 104.0(5) 2_756 .
Ag1 Ag2 S2 Ag49 154.3(5) 2_756 .
Ag1 Ag2 S2 Ag49 53.3(5) . .
Ag11 Ag2 S2 Ag49 -16.4(6) . .
Ag4 Ag2 S2 Ag49 40.0(5) . .
Ag6 Ag2 S2 Ag49 167.9(6) 2_756 .
Ag7 Ag2 S2 Ag49 -135.3(5) 2_756 .
Ag22 Ag2 S2 Ag49 -110.9(5) . .
Ag44 Ag2 S2 Ag49 -42.1(6) . .
S5 Ag2 S2 Ag31 -20.0(2) . .
Ag3 Ag2 S2 Ag31 157.6(5) . .
Ag3 Ag2 S2 Ag31 160.4(2) 2_756 .
Ag1 Ag2 S2 Ag31 -149.34(17) 2_756 .
Ag1 Ag2 S2 Ag31 109.63(19) . .
Ag11 Ag2 S2 Ag31 40.0(3) . .
Ag4 Ag2 S2 Ag31 96.3(2) . .
Ag6 Ag2 S2 Ag31 -135.8(2) 2_756 .
Ag7 Ag2 S2 Ag31 -79.0(2) 2_756 .
Ag22 Ag2 S2 Ag31 -54.6(2) . .
Ag44 Ag2 S2 Ag31 14.2(4) . .
S5 Ag2 S2 Ag24 80.8(3) . .
Ag3 Ag2 S2 Ag24 -101.6(6) . .
Ag3 Ag2 S2 Ag24 -98.8(3) 2_756 .
Ag1 Ag2 S2 Ag24 -48.5(3) 2_756 .
Ag1 Ag2 S2 Ag24 -149.6(2) . .
Ag11 Ag2 S2 Ag24 140.8(2) . .
Ag4 Ag2 S2 Ag24 -162.9(4) . .
Ag6 Ag2 S2 Ag24 -35.0(2) 2_756 .
Ag7 Ag2 S2 Ag24 21.8(4) 2_756 .
Ag22 Ag2 S2 Ag24 46.2(2) . .
Ag44 Ag2 S2 Ag24 115.0(5) . .
S5 Ag2 S2 Ag19 -121.8(4) . .
Ag3 Ag2 S2 Ag19 55.8(9) . .
Ag3 Ag2 S2 Ag19 58.6(4) 2_756 .
Ag1 Ag2 S2 Ag19 108.9(4) 2_756 .
Ag1 Ag2 S2 Ag19 7.9(5) . .
Ag11 Ag2 S2 Ag19 -61.8(5) . .
Ag4 Ag2 S2 Ag19 -5.4(4) . .
Ag6 Ag2 S2 Ag19 122.4(5) 2_756 .
Ag7 Ag2 S2 Ag19 179.3(4) 2_756 .
Ag22 Ag2 S2 Ag19 -156.3(5) . .
Ag44 Ag2 S2 Ag19 -87.5(6) . .
S10 Ag49 S2 Ag47 82.2(7) . 2_756
S15 Ag49 S2 Ag47 -88.8(5) . 2_756
Ag44 Ag49 S2 Ag47 169.1(5) . 2_756
Ag4 Ag49 S2 Ag47 86.4(3) . 2_756
S10 Ag49 S2 Ag22 -140.2(6) . .
S15 Ag49 S2 Ag22 48.9(6) . .
Ag47 Ag49 S2 Ag22 137.7(4) 2_756 .
Ag44 Ag49 S2 Ag22 -53.2(5) . .
Ag4 Ag49 S2 Ag22 -135.9(3) . .
S10 Ag49 S2 Ag44 -86.9(8) . .
S15 Ag49 S2 Ag44 102.2(6) . .
Ag47 Ag49 S2 Ag44 -169.1(5) 2_756 .
Ag4 Ag49 S2 Ag44 -82.6(5) . .
S10 Ag49 S2 Ag4 -4.3(6) . .
S15 Ag49 S2 Ag4 -175.2(5) . .
Ag47 Ag49 S2 Ag4 -86.4(3) 2_756 .
Ag44 Ag49 S2 Ag4 82.6(5) . .
S10 Ag49 S2 Ag6 114.5(6) . 2_756
S15 Ag49 S2 Ag6 -56.4(8) . 2_756
Ag47 Ag49 S2 Ag6 32.3(5) 2_756 2_756
Ag44 Ag49 S2 Ag6 -158.6(7) . 2_756
Ag4 Ag49 S2 Ag6 118.8(5) . 2_756
S10 Ag49 S2 Ag2 -43.0(10) . .
S15 Ag49 S2 Ag2 146.0(4) . .
Ag47 Ag49 S2 Ag2 -125.2(5) 2_756 .
Ag44 Ag49 S2 Ag2 43.9(6) . .
Ag4 Ag49 S2 Ag2 -38.8(5) . .
S10 Ag49 S2 Ag31 -129.8(9) . .
S15 Ag49 S2 Ag31 59.3(3) . .
Ag47 Ag49 S2 Ag31 148.1(4) 2_756 .
Ag44 Ag49 S2 Ag31 -42.8(5) . .
Ag4 Ag49 S2 Ag31 -125.5(4) . .
S10 Ag49 S2 Ag24 152.6(7) . .
S15 Ag49 S2 Ag24 -18.3(4) . .
Ag47 Ag49 S2 Ag24 70.5(3) 2_756 .
Ag44 Ag49 S2 Ag24 -120.4(5) . .
Ag4 Ag49 S2 Ag24 156.9(2) . .
S10 Ag49 S2 Ag19 88.5(8) . .
S15 Ag49 S2 Ag19 -82.4(5) . .
Ag47 Ag49 S2 Ag19 6.3(4) 2_756 .
Ag44 Ag49 S2 Ag19 175.4(6) . .
Ag4 Ag49 S2 Ag19 92.8(4) . .
S15 Ag31 S2 Ag47 -29.3(4) . 2_756
S21 Ag31 S2 Ag47 151.3(4) . 2_756
Ag22 Ag31 S2 Ag47 -136.7(4) . 2_756
Ag19 Ag31 S2 Ag47 15.0(3) . 2_756
S15 Ag31 S2 Ag22 107.4(2) . .
S21 Ag31 S2 Ag22 -72.0(3) . .
Ag19 Ag31 S2 Ag22 151.68(19) . .
S15 Ag31 S2 Ag44 -172.9(7) . .
S21 Ag31 S2 Ag44 7.7(7) . .
Ag22 Ag31 S2 Ag44 79.7(6) . .
Ag19 Ag31 S2 Ag44 -128.6(6) . .
S15 Ag31 S2 Ag4 -117.1(2) . .
S21 Ag31 S2 Ag4 63.5(3) . .
Ag22 Ag31 S2 Ag4 135.5(2) . .
Ag19 Ag31 S2 Ag4 -72.81(16) . .
S15 Ag31 S2 Ag6 72.6(3) . 2_756
S21 Ag31 S2 Ag6 -106.7(4) . 2_756
Ag22 Ag31 S2 Ag6 -34.8(2) . 2_756
Ag19 Ag31 S2 Ag6 116.9(3) . 2_756
S15 Ag31 S2 Ag2 166.6(2) . .
S21 Ag31 S2 Ag2 -12.8(4) . .
Ag22 Ag31 S2 Ag2 59.20(18) . .
Ag19 Ag31 S2 Ag2 -149.1(2) . .
S15 Ag31 S2 Ag49 -62.3(4) . .
S21 Ag31 S2 Ag49 118.4(5) . .
Ag22 Ag31 S2 Ag49 -169.7(4) . .
Ag19 Ag31 S2 Ag49 -18.0(3) . .
S15 Ag31 S2 Ag24 31.0(2) . .
S21 Ag31 S2 Ag24 -148.4(3) . .
Ag22 Ag31 S2 Ag24 -76.46(13) . .
Ag19 Ag31 S2 Ag24 75.23(13) . .
S15 Ag31 S2 Ag19 -44.3(2) . .
S21 Ag31 S2 Ag19 136.3(3) . .
Ag22 Ag31 S2 Ag19 -151.68(19) . .
S14 Ag24 S2 Ag47 -87.8(4) 2_756 2_756
S15 Ag24 S2 Ag47 91.6(3) . 2_756
Ag61 Ag24 S2 Ag47 147.8(4) . 2_756
Ag22 Ag24 S2 Ag47 -168.8(3) . 2_756
Ag6 Ag24 S2 Ag47 -86.6(3) 2_756 2_756
S14 Ag24 S2 Ag22 81.0(3) 2_756 .
S15 Ag24 S2 Ag22 -99.7(2) . .
Ag61 Ag24 S2 Ag22 -43.4(2) . .
Ag47 Ag24 S2 Ag22 168.8(3) 2_756 .
Ag6 Ag24 S2 Ag22 82.15(13) 2_756 .
S14 Ag24 S2 Ag44 133.5(5) 2_756 .
S15 Ag24 S2 Ag44 -47.2(5) . .
Ag61 Ag24 S2 Ag44 9.0(5) . .
Ag47 Ag24 S2 Ag44 -138.8(6) 2_756 .
Ag22 Ag24 S2 Ag44 52.5(5) . .
Ag6 Ag24 S2 Ag44 134.6(5) 2_756 .
S14 Ag24 S2 Ag4 -113.8(4) 2_756 .
S15 Ag24 S2 Ag4 65.6(4) . .
Ag61 Ag24 S2 Ag4 121.8(4) . .
Ag47 Ag24 S2 Ag4 -26.0(4) 2_756 .
Ag22 Ag24 S2 Ag4 165.2(5) . .
Ag6 Ag24 S2 Ag4 -112.6(4) 2_756 .
S14 Ag24 S2 Ag6 -1.2(2) 2_756 2_756
S15 Ag24 S2 Ag6 178.2(2) . 2_756
Ag61 Ag24 S2 Ag6 -125.6(2) . 2_756
Ag47 Ag24 S2 Ag6 86.6(3) 2_756 2_756
Ag22 Ag24 S2 Ag6 -82.15(13) . 2_756
S14 Ag24 S2 Ag2 33.4(4) 2_756 .
S15 Ag24 S2 Ag2 -147.3(3) . .
Ag61 Ag24 S2 Ag2 -91.0(3) . .
Ag47 Ag24 S2 Ag2 121.2(4) 2_756 .
Ag22 Ag24 S2 Ag2 -47.6(2) . .
Ag6 Ag24 S2 Ag2 34.6(2) 2_756 .
S14 Ag24 S2 Ag49 -161.5(4) 2_756 .
S15 Ag24 S2 Ag49 17.8(4) . .
Ag61 Ag24 S2 Ag49 74.1(4) . .
Ag47 Ag24 S2 Ag49 -73.7(4) 2_756 .
Ag22 Ag24 S2 Ag49 117.5(4) . .
Ag6 Ag24 S2 Ag49 -160.4(4) 2_756 .
S14 Ag24 S2 Ag31 151.5(2) 2_756 .
S15 Ag24 S2 Ag31 -29.2(2) . .
Ag61 Ag24 S2 Ag31 27.04(19) . .
Ag47 Ag24 S2 Ag31 -120.8(3) 2_756 .
Ag22 Ag24 S2 Ag31 70.48(17) . .
Ag6 Ag24 S2 Ag31 152.62(19) 2_756 .
S14 Ag24 S2 Ag19 -135.1(2) 2_756 .
S15 Ag24 S2 Ag19 44.25(19) . .
Ag61 Ag24 S2 Ag19 100.5(2) . .
Ag47 Ag24 S2 Ag19 -47.3(3) 2_756 .
Ag22 Ag24 S2 Ag19 143.92(19) . .
Ag6 Ag24 S2 Ag19 -133.93(18) 2_756 .
S6 Ag19 S2 Ag47 9.1(4) . 2_756
S15 Ag19 S2 Ag47 -120.7(4) . 2_756
S10 Ag19 S2 Ag47 122.6(4) . 2_756
Ag31 Ag19 S2 Ag47 -160.0(4) . 2_756
S6 Ag19 S2 Ag22 134.5(3) . .
S15 Ag19 S2 Ag22 4.7(3) . .
S10 Ag19 S2 Ag22 -112.0(3) . .
Ag31 Ag19 S2 Ag22 -34.6(3) . .
S6 Ag19 S2 Ag44 -157.9(5) . .
S15 Ag19 S2 Ag44 72.3(5) . .
S10 Ag19 S2 Ag44 -44.4(5) . .
Ag31 Ag19 S2 Ag44 33.0(4) . .
S6 Ag19 S2 Ag4 -81.2(2) . .
S15 Ag19 S2 Ag4 149.0(2) . .
S10 Ag19 S2 Ag4 32.3(2) . .
Ag31 Ag19 S2 Ag4 109.69(18) . .
S6 Ag19 S2 Ag6 33.3(3) . 2_756
S15 Ag19 S2 Ag6 -96.5(3) . 2_756
S10 Ag19 S2 Ag6 146.8(2) . 2_756
Ag31 Ag19 S2 Ag6 -135.8(3) . 2_756
S6 Ag19 S2 Ag2 -75.9(5) . .
S15 Ag19 S2 Ag2 154.3(5) . .
S10 Ag19 S2 Ag2 37.6(5) . .
Ag31 Ag19 S2 Ag2 114.9(5) . .
S6 Ag19 S2 Ag49 -162.3(5) . .
S15 Ag19 S2 Ag49 67.9(4) . .
S10 Ag19 S2 Ag49 -48.8(4) . .
Ag31 Ag19 S2 Ag49 28.6(4) . .
S6 Ag19 S2 Ag31 169.1(3) . .
S15 Ag19 S2 Ag31 39.4(2) . .
S10 Ag19 S2 Ag31 -77.4(2) . .
S6 Ag19 S2 Ag24 87.8(2) . .
S15 Ag19 S2 Ag24 -41.9(2) . .
S10 Ag19 S2 Ag24 -158.64(18) . .
Ag31 Ag19 S2 Ag24 -81.29(14) . .
S20 Ag20 S3 Ag52 -86(2) . 2_756
Ag9 Ag20 S3 Ag52 -97.6(4) . 2_756
Ag6 Ag20 S3 Ag52 59.6(4) . 2_756
Ag1 Ag20 S3 Ag52 130.8(5) . 2_756
Ag25 Ag20 S3 Ag52 -18.4(4) . 2_756
Ag23 Ag20 S3 Ag52 -155.4(4) . 2_756
S20 Ag20 S3 Ag6 -146(2) . .
Ag9 Ag20 S3 Ag6 -157.17(15) . .
Ag1 Ag20 S3 Ag6 71.29(10) . .
Ag25 Ag20 S3 Ag6 -78.00(12) . .
Ag23 Ag20 S3 Ag6 145.08(14) . .
S20 Ag20 S3 Ag7 100(2) . .
Ag9 Ag20 S3 Ag7 88.7(3) . .
Ag6 Ag20 S3 Ag7 -114.1(3) . .
Ag1 Ag20 S3 Ag7 -42.8(2) . .
Ag25 Ag20 S3 Ag7 167.9(3) . .
Ag23 Ag20 S3 Ag7 31.0(4) . .
S20 Ag20 S3 Ag1 143(2) . .
Ag9 Ag20 S3 Ag1 131.54(14) . .
Ag6 Ag20 S3 Ag1 -71.29(10) . .
Ag25 Ag20 S3 Ag1 -149.28(15) . .
Ag23 Ag20 S3 Ag1 73.80(17) . .
S20 Ag20 S3 Ag25 -68(2) . .
Ag9 Ag20 S3 Ag25 -79.18(11) . .
Ag6 Ag20 S3 Ag25 78.00(12) . .
Ag1 Ag20 S3 Ag25 149.28(15) . .
Ag23 Ag20 S3 Ag25 -136.92(15) . .
S20 Ag20 S3 Ag39 8(2) . .
Ag9 Ag20 S3 Ag39 -3.1(3) . .
Ag6 Ag20 S3 Ag39 154.1(3) . .
Ag1 Ag20 S3 Ag39 -134.6(3) . .
Ag25 Ag20 S3 Ag39 76.1(3) . .
Ag23 Ag20 S3 Ag39 -60.9(3) . .
S7 Ag6 S3 Ag52 -178.62(18) . 2_756
S2 Ag6 S3 Ag52 31.3(2) 2_756 2_756
Ag1 Ag6 S3 Ag52 128.65(19) . 2_756
Ag3 Ag6 S3 Ag52 117.68(16) . 2_756
Ag2 Ag6 S3 Ag52 71.68(16) 2_756 2_756
Ag50 Ag6 S3 Ag52 -154.9(3) . 2_756
Ag22 Ag6 S3 Ag52 8.92(15) 2_756 2_756
Ag47 Ag6 S3 Ag52 21.2(8) . 2_756
Ag20 Ag6 S3 Ag52 -150.3(2) . 2_756
Ag17 Ag6 S3 Ag52 -177.6(4) . 2_756
S7 Ag6 S3 Ag20 -28.3(2) . .
S2 Ag6 S3 Ag20 -178.40(15) 2_756 .
Ag1 Ag6 S3 Ag20 -81.02(13) . .
Ag3 Ag6 S3 Ag20 -92.00(13) . .
Ag2 Ag6 S3 Ag20 -138.00(13) 2_756 .
Ag50 Ag6 S3 Ag20 -4.6(3) . .
Ag22 Ag6 S3 Ag20 159.25(14) 2_756 .
Ag47 Ag6 S3 Ag20 171.5(7) . .
Ag52 Ag6 S3 Ag20 150.3(2) 2_756 .
Ag17 Ag6 S3 Ag20 -27.3(6) . .
S7 Ag6 S3 Ag7 110.0(2) . .
S2 Ag6 S3 Ag7 -40.1(2) 2_756 .
Ag1 Ag6 S3 Ag7 57.28(14) . .
Ag3 Ag6 S3 Ag7 46.3(2) . .
Ag2 Ag6 S3 Ag7 0.30(15) 2_756 .
Ag50 Ag6 S3 Ag7 133.7(3) . .
Ag22 Ag6 S3 Ag7 -62.45(16) 2_756 .
Ag47 Ag6 S3 Ag7 -50.2(8) . .
Ag52 Ag6 S3 Ag7 -71.4(2) 2_756 .
Ag20 Ag6 S3 Ag7 138.3(2) . .
Ag17 Ag6 S3 Ag7 111.0(5) . .
S7 Ag6 S3 Ag1 52.73(17) . .
S2 Ag6 S3 Ag1 -97.38(16) 2_756 .
Ag3 Ag6 S3 Ag1 -10.98(13) . .
Ag2 Ag6 S3 Ag1 -56.98(7) 2_756 .
Ag50 Ag6 S3 Ag1 76.4(2) . .
Ag22 Ag6 S3 Ag1 -119.73(10) 2_756 .
Ag47 Ag6 S3 Ag1 -107.5(7) . .
Ag52 Ag6 S3 Ag1 -128.65(19) 2_756 .
Ag20 Ag6 S3 Ag1 81.02(13) . .
Ag17 Ag6 S3 Ag1 53.7(5) . .
S7 Ag6 S3 Ag25 -106.49(16) . .
S2 Ag6 S3 Ag25 103.40(16) 2_756 .
Ag1 Ag6 S3 Ag25 -159.22(15) . .
Ag3 Ag6 S3 Ag25 -170.20(10) . .
Ag2 Ag6 S3 Ag25 143.80(11) 2_756 .
Ag50 Ag6 S3 Ag25 -82.8(3) . .
Ag22 Ag6 S3 Ag25 81.05(11) 2_756 .
Ag47 Ag6 S3 Ag25 93.3(7) . .
Ag52 Ag6 S3 Ag25 72.12(17) 2_756 .
Ag20 Ag6 S3 Ag25 -78.20(13) . .
Ag17 Ag6 S3 Ag25 -105.5(5) . .
S7 Ag6 S3 Ag39 -50.7(4) . .
S2 Ag6 S3 Ag39 159.2(3) 2_756 .
Ag1 Ag6 S3 Ag39 -103.4(3) . .
Ag3 Ag6 S3 Ag39 -114.4(3) . .
Ag2 Ag6 S3 Ag39 -160.4(3) 2_756 .
Ag50 Ag6 S3 Ag39 -27.0(4) . .
Ag22 Ag6 S3 Ag39 136.8(3) 2_756 .
Ag47 Ag6 S3 Ag39 149.1(7) . .
Ag52 Ag6 S3 Ag39 127.9(4) 2_756 .
Ag20 Ag6 S3 Ag39 -22.4(3) . .
Ag17 Ag6 S3 Ag39 -49.7(7) . .
S5 Ag7 S3 Ag52 -32.1(2) 2_756 2_756
S1 Ag7 S3 Ag52 176.82(18) . 2_756
Ag1 Ag7 S3 Ag52 -131.24(19) . 2_756
Ag3 Ag7 S3 Ag52 -120.48(16) 2_756 2_756
Ag2 Ag7 S3 Ag52 -74.38(15) 2_756 2_756
Ag10 Ag7 S3 Ag52 -24.9(6) 2_756 2_756
Ag5 Ag7 S3 Ag52 153.94(17) . 2_756
Ag21 Ag7 S3 Ag52 110.20(17) . 2_756
Ag30 Ag7 S3 Ag52 48.79(17) . 2_756
S5 Ag7 S3 Ag20 144.2(3) 2_756 .
S1 Ag7 S3 Ag20 -6.8(4) . .
Ag1 Ag7 S3 Ag20 45.1(2) . .
Ag52 Ag7 S3 Ag20 176.3(4) 2_756 .
Ag3 Ag7 S3 Ag20 55.8(3) 2_756 .
Ag2 Ag7 S3 Ag20 102.0(3) 2_756 .
Ag10 Ag7 S3 Ag20 151.4(3) 2_756 .
Ag5 Ag7 S3 Ag20 -29.7(3) . .
Ag21 Ag7 S3 Ag20 -73.5(3) . .
Ag30 Ag7 S3 Ag20 -134.9(3) . .
S5 Ag7 S3 Ag6 42.0(2) 2_756 .
S1 Ag7 S3 Ag6 -109.1(2) . .
Ag1 Ag7 S3 Ag6 -57.17(14) . .
Ag52 Ag7 S3 Ag6 74.1(2) 2_756 .
Ag3 Ag7 S3 Ag6 -46.4(2) 2_756 .
Ag2 Ag7 S3 Ag6 -0.30(15) 2_756 .
Ag10 Ag7 S3 Ag6 49.2(6) 2_756 .
Ag5 Ag7 S3 Ag6 -131.98(18) . .
Ag21 Ag7 S3 Ag6 -175.73(13) . .
Ag30 Ag7 S3 Ag6 122.9(2) . .
S5 Ag7 S3 Ag1 99.12(15) 2_756 .
S1 Ag7 S3 Ag1 -51.94(16) . .
Ag52 Ag7 S3 Ag1 131.24(19) 2_756 .
Ag3 Ag7 S3 Ag1 10.76(12) 2_756 .
Ag2 Ag7 S3 Ag1 56.86(7) 2_756 .
Ag10 Ag7 S3 Ag1 106.3(5) 2_756 .
Ag5 Ag7 S3 Ag1 -74.82(8) . .
Ag21 Ag7 S3 Ag1 -118.56(9) . .
Ag30 Ag7 S3 Ag1 -179.97(16) . .
S5 Ag7 S3 Ag25 -56.3(4) 2_756 .
S1 Ag7 S3 Ag25 152.7(3) . .
Ag1 Ag7 S3 Ag25 -155.4(4) . .
Ag52 Ag7 S3 Ag25 -24.1(3) 2_756 .
Ag3 Ag7 S3 Ag25 -144.6(3) 2_756 .
Ag2 Ag7 S3 Ag25 -98.5(3) 2_756 .
Ag10 Ag7 S3 Ag25 -49.0(7) 2_756 .
Ag5 Ag7 S3 Ag25 129.8(3) . .
Ag21 Ag7 S3 Ag25 86.1(3) . .
Ag30 Ag7 S3 Ag25 24.6(3) . .
S5 Ag7 S3 Ag39 -157.0(3) 2_756 .
S1 Ag7 S3 Ag39 52.0(4) . .
Ag1 Ag7 S3 Ag39 103.9(3) . .
Ag52 Ag7 S3 Ag39 -124.9(4) 2_756 .
Ag3 Ag7 S3 Ag39 114.6(3) 2_756 .
Ag2 Ag7 S3 Ag39 160.7(3) 2_756 .
Ag10 Ag7 S3 Ag39 -149.8(5) 2_756 .
Ag5 Ag7 S3 Ag39 29.1(3) . .
Ag21 Ag7 S3 Ag39 -14.7(4) . .
Ag30 Ag7 S3 Ag39 -76.1(3) . .
S4 Ag1 S3 Ag52 177.8(2) . 2_756
Ag2 Ag1 S3 Ag52 -2.7(2) 2_756 2_756
Ag2 Ag1 S3 Ag52 -3.7(8) . 2_756
Ag3 Ag1 S3 Ag52 47.9(3) 2_756 2_756
Ag3 Ag1 S3 Ag52 -53.5(3) . 2_756
Ag4 Ag1 S3 Ag52 119.7(2) . 2_756
Ag6 Ag1 S3 Ag52 -65.1(2) . 2_756
Ag11 Ag1 S3 Ag52 -123.8(2) . 2_756
Ag7 Ag1 S3 Ag52 59.4(2) . 2_756
Ag20 Ag1 S3 Ag52 -149.7(3) . 2_756
S4 Ag1 S3 Ag20 -32.44(17) . .
Ag2 Ag1 S3 Ag20 147.00(13) 2_756 .
Ag2 Ag1 S3 Ag20 146.0(6) . .
Ag3 Ag1 S3 Ag20 -162.39(10) 2_756 .
Ag3 Ag1 S3 Ag20 96.25(13) . .
Ag4 Ag1 S3 Ag20 -90.54(14) . .
Ag6 Ag1 S3 Ag20 84.65(14) . .
Ag11 Ag1 S3 Ag20 25.92(18) . .
Ag7 Ag1 S3 Ag20 -150.92(18) . .
S4 Ag1 S3 Ag6 -117.09(14) . .
Ag2 Ag1 S3 Ag6 62.35(9) 2_756 .
Ag2 Ag1 S3 Ag6 61.4(7) . .
Ag3 Ag1 S3 Ag6 112.96(10) 2_756 .
Ag3 Ag1 S3 Ag6 11.60(13) . .
Ag4 Ag1 S3 Ag6 -175.19(8) . .
Ag11 Ag1 S3 Ag6 -58.73(14) . .
Ag7 Ag1 S3 Ag6 124.42(15) . .
Ag20 Ag1 S3 Ag6 -84.65(14) . .
S4 Ag1 S3 Ag7 118.48(13) . .
Ag2 Ag1 S3 Ag7 -62.07(8) 2_756 .
Ag2 Ag1 S3 Ag7 -63.0(7) . .
Ag3 Ag1 S3 Ag7 -11.47(13) 2_756 .
Ag3 Ag1 S3 Ag7 -112.83(9) . .
Ag4 Ag1 S3 Ag7 60.38(14) . .
Ag6 Ag1 S3 Ag7 -124.42(15) . .
Ag11 Ag1 S3 Ag7 176.85(8) . .
Ag20 Ag1 S3 Ag7 150.92(18) . .
S4 Ag1 S3 Ag25 -84.1(3) . .
Ag2 Ag1 S3 Ag25 95.3(3) 2_756 .
Ag2 Ag1 S3 Ag25 94.4(7) . .
Ag3 Ag1 S3 Ag25 145.9(2) 2_756 .
Ag3 Ag1 S3 Ag25 44.6(3) . .
Ag4 Ag1 S3 Ag25 -142.2(2) . .
Ag6 Ag1 S3 Ag25 33.0(2) . .
Ag11 Ag1 S3 Ag25 -25.7(4) . .
Ag7 Ag1 S3 Ag25 157.4(4) . .
Ag20 Ag1 S3 Ag25 -51.7(2) . .
S4 Ag1 S3 Ag39 1.6(3) . .
Ag2 Ag1 S3 Ag39 -179.0(3) 2_756 .
Ag2 Ag1 S3 Ag39 -180(100) . .
Ag3 Ag1 S3 Ag39 -128.4(3) 2_756 .
Ag3 Ag1 S3 Ag39 130.2(3) . .
Ag4 Ag1 S3 Ag39 -56.5(3) . .
Ag6 Ag1 S3 Ag39 118.6(3) . .
Ag11 Ag1 S3 Ag39 59.9(3) . .
Ag7 Ag1 S3 Ag39 -116.9(3) . .
Ag20 Ag1 S3 Ag39 34.0(3) . .
S14 Ag25 S3 Ag52 89.3(3) . 2_756
S17 Ag25 S3 Ag52 -91.3(2) . 2_756
Ag20 Ag25 S3 Ag52 169.0(2) . 2_756
Ag39 Ag25 S3 Ag52 -142.3(3) . 2_756
Ag6 Ag25 S3 Ag52 85.02(18) . 2_756
S14 Ag25 S3 Ag20 -79.7(2) . .
S17 Ag25 S3 Ag20 99.7(2) . .
Ag52 Ag25 S3 Ag20 -169.0(2) 2_756 .
Ag39 Ag25 S3 Ag20 48.7(3) . .
Ag6 Ag25 S3 Ag20 -84.02(14) . .
S14 Ag25 S3 Ag6 4.3(2) . .
S17 Ag25 S3 Ag6 -176.3(2) . .
Ag52 Ag25 S3 Ag6 -85.02(18) 2_756 .
Ag20 Ag25 S3 Ag6 84.02(14) . .
Ag39 Ag25 S3 Ag6 132.7(3) . .
S14 Ag25 S3 Ag7 114.3(3) . .
S17 Ag25 S3 Ag7 -66.3(4) . .
Ag52 Ag25 S3 Ag7 25.0(3) 2_756 .
Ag20 Ag25 S3 Ag7 -166.0(4) . .
Ag39 Ag25 S3 Ag7 -117.3(4) . .
Ag6 Ag25 S3 Ag7 110.0(3) . .
S14 Ag25 S3 Ag1 -27.5(4) . .
S17 Ag25 S3 Ag1 152.0(3) . .
Ag52 Ag25 S3 Ag1 -116.8(3) 2_756 .
Ag20 Ag25 S3 Ag1 52.2(3) . .
Ag39 Ag25 S3 Ag1 100.9(4) . .
Ag6 Ag25 S3 Ag1 -31.8(2) . .
S14 Ag25 S3 Ag39 -128.4(4) . .
S17 Ag25 S3 Ag39 51.0(3) . .
Ag52 Ag25 S3 Ag39 142.3(3) 2_756 .
Ag20 Ag25 S3 Ag39 -48.7(3) . .
Ag6 Ag25 S3 Ag39 -132.7(3) . .
S11 Ag39 S3 Ag52 -127.0(4) . 2_756
S17 Ag39 S3 Ag52 2.2(5) . 2_756
Ag25 Ag39 S3 Ag52 45.9(4) . 2_756
Ag60 Ag39 S3 Ag52 -39.7(4) . 2_756
S11 Ag39 S3 Ag20 97.7(5) . .
S17 Ag39 S3 Ag20 -133.1(4) . .
Ag25 Ag39 S3 Ag20 -89.4(3) . .
Ag60 Ag39 S3 Ag20 -175.1(3) . .
S11 Ag39 S3 Ag6 128.7(4) . .
S17 Ag39 S3 Ag6 -102.1(3) . .
Ag25 Ag39 S3 Ag6 -58.4(3) . .
Ag60 Ag39 S3 Ag6 -144.0(3) . .
S11 Ag39 S3 Ag7 -30.4(6) . .
S17 Ag39 S3 Ag7 98.9(3) . .
Ag25 Ag39 S3 Ag7 142.6(3) . .
Ag60 Ag39 S3 Ag7 56.9(3) . .
S11 Ag39 S3 Ag1 49.1(5) . .
S17 Ag39 S3 Ag1 178.3(2) . .
Ag25 Ag39 S3 Ag1 -138.0(2) . .
Ag60 Ag39 S3 Ag1 136.3(2) . .
S11 Ag39 S3 Ag25 -172.9(5) . .
S17 Ag39 S3 Ag25 -43.7(2) . .
Ag60 Ag39 S3 Ag25 -85.65(19) . .
S21 Ag14 S4 Ag4 93(5) . .
Ag29 Ag14 S4 Ag4 162.99(14) . .
Ag15 Ag14 S4 Ag4 76.11(10) . .
Ag11 Ag14 S4 Ag4 -113.58(13) . .
S21 Ag14 S4 Ag11 -153(5) . .
Ag29 Ag14 S4 Ag11 -83.44(12) . .
Ag15 Ag14 S4 Ag11 -170.31(14) . .
Ag4 Ag14 S4 Ag11 113.58(13) . .
S21 Ag14 S4 Ag1 151(4) . .
Ag29 Ag14 S4 Ag1 -139.5(2) . .
Ag15 Ag14 S4 Ag1 133.6(2) . .
Ag11 Ag14 S4 Ag1 -56.10(15) . .
Ag4 Ag14 S4 Ag1 57.48(15) . .
S21 Ag14 S4 Ag53 -48(5) . .
Ag29 Ag14 S4 Ag53 21.6(3) . .
Ag15 Ag14 S4 Ag53 -65.3(3) . .
Ag11 Ag14 S4 Ag53 105.0(3) . .
Ag4 Ag14 S4 Ag53 -141.4(3) . .
S21 Ag14 S4 Ag23 -29(5) . .
Ag29 Ag14 S4 Ag23 41.32(19) . .
Ag15 Ag14 S4 Ag23 -45.55(18) . .
Ag11 Ag14 S4 Ag23 124.8(2) . .
Ag4 Ag14 S4 Ag23 -121.7(2) . .
S21 Ag14 S4 Ag15 17(5) . .
Ag29 Ag14 S4 Ag15 86.88(11) . .
Ag11 Ag14 S4 Ag15 170.31(14) . .
Ag4 Ag14 S4 Ag15 -76.11(10) . .
S21 Ag14 S4 Ag29 -70(5) . .
Ag15 Ag14 S4 Ag29 -86.88(11) . .
Ag11 Ag14 S4 Ag29 83.44(12) . .
Ag4 Ag14 S4 Ag29 -162.99(14) . .
S2 Ag4 S4 Ag14 31.43(19) . .
S1 Ag4 S4 Ag14 -178.54(13) . .
Ag1 Ag4 S4 Ag14 128.14(14) . .
Ag2 Ag4 S4 Ag14 71.96(10) . .
Ag3 Ag4 S4 Ag14 119.01(11) 2_756 .
Ag5 Ag4 S4 Ag14 -154.68(12) . .
Ag44 Ag4 S4 Ag14 8.4(3) . .
Ag47 Ag4 S4 Ag14 23.1(9) 2_756 .
Ag15 Ag4 S4 Ag14 -70.76(12) . .
Ag49 Ag4 S4 Ag14 -33.5(2) . .
S2 Ag4 S4 Ag11 -38.7(2) . .
S1 Ag4 S4 Ag11 111.29(17) . .
Ag1 Ag4 S4 Ag11 57.97(13) . .
Ag2 Ag4 S4 Ag11 1.79(14) . .
Ag3 Ag4 S4 Ag11 48.84(19) 2_756 .
Ag5 Ag4 S4 Ag11 135.15(17) . .
Ag14 Ag4 S4 Ag11 -70.17(16) . .
Ag44 Ag4 S4 Ag11 -61.8(3) . .
Ag47 Ag4 S4 Ag11 -47.1(9) 2_756 .
Ag15 Ag4 S4 Ag11 -140.9(2) . .
Ag49 Ag4 S4 Ag11 -103.7(2) . .
S2 Ag4 S4 Ag1 -96.71(16) . .
S1 Ag4 S4 Ag1 53.32(15) . .
Ag2 Ag4 S4 Ag1 -56.18(7) . .
Ag3 Ag4 S4 Ag1 -9.13(12) 2_756 .
Ag5 Ag4 S4 Ag1 77.18(8) . .
Ag14 Ag4 S4 Ag1 -128.14(14) . .
Ag44 Ag4 S4 Ag1 -119.8(3) . .
Ag47 Ag4 S4 Ag1 -105.1(8) 2_756 .
Ag15 Ag4 S4 Ag1 161.10(14) . .
Ag49 Ag4 S4 Ag1 -161.66(18) . .
S2 Ag4 S4 Ag53 140.0(5) . .
S1 Ag4 S4 Ag53 -70.0(6) . .
Ag1 Ag4 S4 Ag53 -123.3(6) . .
Ag2 Ag4 S4 Ag53 -179.5(5) . .
Ag3 Ag4 S4 Ag53 -132.4(5) 2_756 .
Ag5 Ag4 S4 Ag53 -46.1(5) . .
Ag14 Ag4 S4 Ag53 108.6(6) . .
Ag44 Ag4 S4 Ag53 116.9(6) . .
Ag47 Ag4 S4 Ag53 131.7(9) 2_756 .
Ag15 Ag4 S4 Ag53 37.8(5) . .
Ag49 Ag4 S4 Ag53 75.1(6) . .
S2 Ag4 S4 Ag23 149.6(2) . .
S1 Ag4 S4 Ag23 -60.4(2) . .
Ag1 Ag4 S4 Ag23 -113.7(2) . .
Ag2 Ag4 S4 Ag23 -169.9(2) . .
Ag3 Ag4 S4 Ag23 -122.84(18) 2_756 .
Ag5 Ag4 S4 Ag23 -36.53(18) . .
Ag14 Ag4 S4 Ag23 118.1(2) . .
Ag44 Ag4 S4 Ag23 126.5(4) . .
Ag47 Ag4 S4 Ag23 141.2(8) 2_756 .
Ag15 Ag4 S4 Ag23 47.39(17) . .
Ag49 Ag4 S4 Ag23 84.6(3) . .
S2 Ag4 S4 Ag15 102.19(16) . .
S1 Ag4 S4 Ag15 -107.78(14) . .
Ag1 Ag4 S4 Ag15 -161.10(14) . .
Ag2 Ag4 S4 Ag15 142.72(11) . .
Ag3 Ag4 S4 Ag15 -170.23(9) 2_756 .
Ag5 Ag4 S4 Ag15 -83.92(9) . .
Ag14 Ag4 S4 Ag15 70.76(12) . .
Ag44 Ag4 S4 Ag15 79.1(3) . .
Ag47 Ag4 S4 Ag15 93.8(8) 2_756 .
Ag49 Ag4 S4 Ag15 37.2(2) . .
S2 Ag4 S4 Ag29 57.1(3) . .
S1 Ag4 S4 Ag29 -152.8(2) . .
Ag1 Ag4 S4 Ag29 153.9(3) . .
Ag2 Ag4 S4 Ag29 97.7(3) . .
Ag3 Ag4 S4 Ag29 144.7(2) 2_756 .
Ag5 Ag4 S4 Ag29 -129.0(3) . .
Ag14 Ag4 S4 Ag29 25.7(2) . .
Ag44 Ag4 S4 Ag29 34.1(4) . .
Ag47 Ag4 S4 Ag29 48.8(9) 2_756 .
Ag15 Ag4 S4 Ag29 -45.0(2) . .
Ag49 Ag4 S4 Ag29 -7.8(4) . .
S7 Ag11 S4 Ag14 175.22(15) . .
S5 Ag11 S4 Ag14 -30.58(19) . .
Ag3 Ag11 S4 Ag14 -121.25(12) . .
Ag1 Ag11 S4 Ag14 -129.31(15) . .
Ag2 Ag11 S4 Ag14 -73.19(11) . .
Ag50 Ag11 S4 Ag14 154.4(2) . .
Ag10 Ag11 S4 Ag14 -22.0(6) . .
Ag12 Ag11 S4 Ag14 38.56(16) . .
S7 Ag11 S4 Ag4 -113.40(18) . .
S5 Ag11 S4 Ag4 40.8(2) . .
Ag3 Ag11 S4 Ag4 -49.87(19) . .
Ag1 Ag11 S4 Ag4 -57.93(13) . .
Ag2 Ag11 S4 Ag4 -1.80(14) . .
Ag14 Ag11 S4 Ag4 71.38(16) . .
Ag50 Ag11 S4 Ag4 -134.2(3) . .
Ag10 Ag11 S4 Ag4 49.4(6) . .
Ag12 Ag11 S4 Ag4 109.95(15) . .
S7 Ag11 S4 Ag1 -55.48(16) . .
S5 Ag11 S4 Ag1 98.73(15) . .
Ag3 Ag11 S4 Ag1 8.06(13) . .
Ag2 Ag11 S4 Ag1 56.12(7) . .
Ag14 Ag11 S4 Ag1 129.31(15) . .
Ag50 Ag11 S4 Ag1 -76.3(2) . .
Ag10 Ag11 S4 Ag1 107.4(5) . .
Ag12 Ag11 S4 Ag1 167.87(9) . .
S7 Ag11 S4 Ag53 67.4(4) . .
S5 Ag11 S4 Ag53 -138.4(3) . .
Ag3 Ag11 S4 Ag53 130.9(3) . .
Ag1 Ag11 S4 Ag53 122.9(4) . .
Ag2 Ag11 S4 Ag53 179.0(3) . .
Ag14 Ag11 S4 Ag53 -107.8(3) . .
Ag50 Ag11 S4 Ag53 46.6(4) . .
Ag10 Ag11 S4 Ag53 -129.8(6) . .
Ag12 Ag11 S4 Ag53 -69.2(3) . .
S7 Ag11 S4 Ag23 57.9(3) . .
S5 Ag11 S4 Ag23 -147.9(2) . .
Ag3 Ag11 S4 Ag23 121.44(19) . .
Ag1 Ag11 S4 Ag23 113.4(2) . .
Ag2 Ag11 S4 Ag23 169.5(2) . .
Ag14 Ag11 S4 Ag23 -117.3(3) . .
Ag50 Ag11 S4 Ag23 37.1(3) . .
Ag10 Ag11 S4 Ag23 -139.3(5) . .
Ag12 Ag11 S4 Ag23 -78.7(2) . .
S7 Ag11 S4 Ag15 160.2(3) . .
S5 Ag11 S4 Ag15 -45.6(3) . .
Ag3 Ag11 S4 Ag15 -136.3(3) . .
Ag1 Ag11 S4 Ag15 -144.3(3) . .
Ag2 Ag11 S4 Ag15 -88.2(3) . .
Ag14 Ag11 S4 Ag15 -15.0(2) . .
Ag50 Ag11 S4 Ag15 139.4(4) . .
Ag10 Ag11 S4 Ag15 -37.0(7) . .
Ag12 Ag11 S4 Ag15 23.5(3) . .
S7 Ag11 S4 Ag29 105.81(16) . .
S5 Ag11 S4 Ag29 -99.99(17) . .
Ag3 Ag11 S4 Ag29 169.34(11) . .
Ag1 Ag11 S4 Ag29 161.28(16) . .
Ag2 Ag11 S4 Ag29 -142.60(12) . .
Ag14 Ag11 S4 Ag29 -69.41(13) . .
Ag50 Ag11 S4 Ag29 85.0(2) . .
Ag10 Ag11 S4 Ag29 -91.4(5) . .
Ag12 Ag11 S4 Ag29 -30.84(16) . .
S3 Ag1 S4 Ag14 179.04(19) . .
Ag2 Ag1 S4 Ag14 2.8(9) 2_756 .
Ag2 Ag1 S4 Ag14 -0.69(18) . .
Ag3 Ag1 S4 Ag14 -51.9(2) 2_756 .
Ag3 Ag1 S4 Ag14 50.9(2) . .
Ag4 Ag1 S4 Ag14 -61.76(18) . .
Ag6 Ag1 S4 Ag14 122.26(18) . .
Ag11 Ag1 S4 Ag14 59.35(17) . .
Ag7 Ag1 S4 Ag14 -123.73(17) . .
Ag20 Ag1 S4 Ag14 154.6(2) . .
S3 Ag1 S4 Ag4 -119.20(13) . .
Ag2 Ag1 S4 Ag4 64.6(8) 2_756 .
Ag2 Ag1 S4 Ag4 61.07(8) . .
Ag3 Ag1 S4 Ag4 9.83(13) 2_756 .
Ag3 Ag1 S4 Ag4 112.66(9) . .
Ag6 Ag1 S4 Ag4 -175.98(8) . .
Ag11 Ag1 S4 Ag4 121.11(14) . .
Ag7 Ag1 S4 Ag4 -61.97(13) . .
Ag20 Ag1 S4 Ag4 -143.67(12) . .
S3 Ag1 S4 Ag11 119.69(14) . .
Ag2 Ag1 S4 Ag11 -56.5(8) 2_756 .
Ag2 Ag1 S4 Ag11 -60.04(9) . .
Ag3 Ag1 S4 Ag11 -111.28(10) 2_756 .
Ag3 Ag1 S4 Ag11 -8.45(13) . .
Ag4 Ag1 S4 Ag11 -121.11(14) . .
Ag6 Ag1 S4 Ag11 62.91(13) . .
Ag7 Ag1 S4 Ag11 176.92(8) . .
Ag20 Ag1 S4 Ag11 95.22(11) . .
S3 Ag1 S4 Ag53 21.1(4) . .
Ag2 Ag1 S4 Ag53 -155.1(7) 2_756 .
Ag2 Ag1 S4 Ag53 -158.6(4) . .
Ag3 Ag1 S4 Ag53 150.1(4) 2_756 .
Ag3 Ag1 S4 Ag53 -107.0(4) . .
Ag4 Ag1 S4 Ag53 140.3(4) . .
Ag6 Ag1 S4 Ag53 -35.7(4) . .
Ag11 Ag1 S4 Ag53 -98.6(4) . .
Ag7 Ag1 S4 Ag53 78.3(4) . .
Ag20 Ag1 S4 Ag53 -3.4(4) . .
S3 Ag1 S4 Ag23 -1.8(2) . .
Ag2 Ag1 S4 Ag23 -178.0(6) 2_756 .
Ag2 Ag1 S4 Ag23 178.5(2) . .
Ag3 Ag1 S4 Ag23 127.21(17) 2_756 .
Ag3 Ag1 S4 Ag23 -129.96(17) . .
Ag4 Ag1 S4 Ag23 117.4(2) . .
Ag6 Ag1 S4 Ag23 -58.6(2) . .
Ag11 Ag1 S4 Ag23 -121.5(2) . .
Ag7 Ag1 S4 Ag23 55.4(2) . .
Ag20 Ag1 S4 Ag23 -26.29(17) . .
S3 Ag1 S4 Ag15 -91.8(3) . .
Ag2 Ag1 S4 Ag15 92.0(8) 2_756 .
Ag2 Ag1 S4 Ag15 88.4(3) . .
Ag3 Ag1 S4 Ag15 37.2(3) 2_756 .
Ag3 Ag1 S4 Ag15 140.0(2) . .
Ag4 Ag1 S4 Ag15 27.4(2) . .
Ag6 Ag1 S4 Ag15 -148.6(2) . .
Ag11 Ag1 S4 Ag15 148.5(3) . .
Ag7 Ag1 S4 Ag15 -34.6(3) . .
Ag20 Ag1 S4 Ag15 -116.3(3) . .
S3 Ag1 S4 Ag29 88.0(3) . .
Ag2 Ag1 S4 Ag29 -88.2(8) 2_756 .
Ag2 Ag1 S4 Ag29 -91.7(3) . .
Ag3 Ag1 S4 Ag29 -142.9(3) 2_756 .
Ag3 Ag1 S4 Ag29 -40.1(3) . .
Ag4 Ag1 S4 Ag29 -152.8(4) . .
Ag6 Ag1 S4 Ag29 31.3(4) . .
Ag11 Ag1 S4 Ag29 -31.6(3) . .
Ag7 Ag1 S4 Ag29 145.3(3) . .
Ag20 Ag1 S4 Ag29 63.6(3) . .
S20 Ag53 S4 Ag14 -129.7(5) . .
S19 Ag53 S4 Ag14 31.7(5) . .
Ag29 Ag53 S4 Ag14 -27.1(3) . .
S20 Ag53 S4 Ag4 133.3(5) . .
S19 Ag53 S4 Ag4 -65.4(7) . .
Ag29 Ag53 S4 Ag4 -124.1(5) . .
S20 Ag53 S4 Ag11 -48.0(7) . .
S19 Ag53 S4 Ag11 113.4(4) . .
Ag29 Ag53 S4 Ag11 54.6(3) . .
S20 Ag53 S4 Ag1 29.8(8) . .
S19 Ag53 S4 Ag1 -168.9(3) . .
Ag29 Ag53 S4 Ag1 132.4(3) . .
S20 Ag53 S4 Ag23 109.3(12) . .
S19 Ag53 S4 Ag23 -89.4(8) . .
Ag29 Ag53 S4 Ag23 -148.2(10) . .
S20 Ag53 S4 Ag15 170.3(6) . .
S19 Ag53 S4 Ag15 -28.4(3) . .
Ag29 Ag53 S4 Ag15 -87.2(3) . .
S20 Ag53 S4 Ag29 -102.6(7) . .
S19 Ag53 S4 Ag29 58.7(4) . .
S11 Ag23 S4 Ag14 133.6(2) . .
S19 Ag23 S4 Ag14 2.0(3) . .
S20 Ag23 S4 Ag14 -115.6(3) . .
Ag29 Ag23 S4 Ag14 -41.95(19) . .
Ag20 Ag23 S4 Ag14 -154.5(2) . .
Ag15 Ag23 S4 Ag14 45.70(18) . .
S11 Ag23 S4 Ag4 38.5(3) . .
S19 Ag23 S4 Ag4 -93.0(3) . .
S20 Ag23 S4 Ag4 149.4(3) . .
Ag29 Ag23 S4 Ag4 -137.0(2) . .
Ag20 Ag23 S4 Ag4 110.5(2) . .
Ag15 Ag23 S4 Ag4 -49.34(18) . .
S11 Ag23 S4 Ag11 -131.6(2) . .
S19 Ag23 S4 Ag11 96.8(3) . .
S20 Ag23 S4 Ag11 -20.8(3) . .
Ag29 Ag23 S4 Ag11 52.9(2) . .
Ag20 Ag23 S4 Ag11 -59.7(2) . .
Ag15 Ag23 S4 Ag11 140.5(2) . .
S11 Ag23 S4 Ag1 -45.6(3) . .
S19 Ag23 S4 Ag1 -177.1(2) . .
S20 Ag23 S4 Ag1 65.3(3) . .
Ag29 Ag23 S4 Ag1 138.9(2) . .
Ag20 Ag23 S4 Ag1 26.39(16) . .
Ag15 Ag23 S4 Ag1 -133.4(2) . .
S11 Ag23 S4 Ag53 -158.9(9) . .
S19 Ag23 S4 Ag53 69.6(8) . .
S20 Ag23 S4 Ag53 -48.1(8) . .
Ag29 Ag23 S4 Ag53 25.6(8) . .
Ag20 Ag23 S4 Ag53 -87.0(8) . .
Ag15 Ag23 S4 Ag53 113.2(8) . .
S11 Ag23 S4 Ag15 87.9(2) . .
S19 Ag23 S4 Ag15 -43.66(18) . .
S20 Ag23 S4 Ag15 -161.3(2) . .
Ag29 Ag23 S4 Ag15 -87.65(13) . .
Ag20 Ag23 S4 Ag15 159.82(14) . .
S11 Ag23 S4 Ag29 175.5(2) . .
S19 Ag23 S4 Ag29 43.98(18) . .
S20 Ag23 S4 Ag29 -73.6(2) . .
Ag20 Ag23 S4 Ag29 -112.53(14) . .
Ag15 Ag23 S4 Ag29 87.65(13) . .
S10 Ag15 S4 Ag14 85.5(2) . .
S19 Ag15 S4 Ag14 -91.3(2) . .
Ag23 Ag15 S4 Ag14 -138.21(17) . .
Ag4 Ag15 S4 Ag14 83.34(13) . .
S10 Ag15 S4 Ag4 2.1(2) . .
S19 Ag15 S4 Ag4 -174.6(2) . .
Ag14 Ag15 S4 Ag4 -83.34(13) . .
Ag23 Ag15 S4 Ag4 138.45(16) . .
S10 Ag15 S4 Ag11 101.2(3) . .
S19 Ag15 S4 Ag11 -75.6(3) . .
Ag14 Ag15 S4 Ag11 15.7(2) . .
Ag23 Ag15 S4 Ag11 -122.5(3) . .
Ag4 Ag15 S4 Ag11 99.0(3) . .
S10 Ag15 S4 Ag1 -24.6(4) . .
S19 Ag15 S4 Ag1 158.6(3) . .
Ag14 Ag15 S4 Ag1 -110.1(3) . .
Ag23 Ag15 S4 Ag1 111.7(3) . .
Ag4 Ag15 S4 Ag1 -26.8(2) . .
S10 Ag15 S4 Ag53 -155.1(4) . .
S19 Ag15 S4 Ag53 28.1(4) . .
Ag14 Ag15 S4 Ag53 119.4(4) . .
Ag23 Ag15 S4 Ag53 -18.8(3) . .
Ag4 Ag15 S4 Ag53 -157.2(4) . .
S10 Ag15 S4 Ag23 -136.3(2) . .
S19 Ag15 S4 Ag23 46.9(2) . .
Ag14 Ag15 S4 Ag23 138.21(17) . .
Ag4 Ag15 S4 Ag23 -138.45(16) . .
S10 Ag15 S4 Ag29 155.4(2) . .
S19 Ag15 S4 Ag29 -21.3(2) . .
Ag14 Ag15 S4 Ag29 69.98(13) . .
Ag23 Ag15 S4 Ag29 -68.23(13) . .
Ag4 Ag15 S4 Ag29 153.32(17) . .
S19 Ag29 S4 Ag14 92.6(2) . .
S16 Ag29 S4 Ag14 -91.0(2) . .
Ag53 Ag29 S4 Ag14 152.6(4) . .
Ag23 Ag29 S4 Ag14 141.27(18) . .
S19 Ag29 S4 Ag4 65.3(3) . .
S16 Ag29 S4 Ag4 -118.4(3) . .
Ag53 Ag29 S4 Ag4 125.3(4) . .
Ag14 Ag29 S4 Ag4 -27.3(2) . .
Ag23 Ag29 S4 Ag4 114.0(3) . .
S19 Ag29 S4 Ag11 171.9(2) . .
S16 Ag29 S4 Ag11 -11.8(2) . .
Ag53 Ag29 S4 Ag11 -128.1(3) . .
Ag14 Ag29 S4 Ag11 79.27(13) . .
Ag23 Ag29 S4 Ag11 -139.46(18) . .
S19 Ag29 S4 Ag1 -158.1(3) . .
S16 Ag29 S4 Ag1 18.3(4) . .
Ag53 Ag29 S4 Ag1 -98.1(4) . .
Ag14 Ag29 S4 Ag1 109.3(3) . .
Ag23 Ag29 S4 Ag1 -109.4(3) . .
S19 Ag29 S4 Ag53 -60.0(4) . .
S16 Ag29 S4 Ag53 116.3(4) . .
Ag14 Ag29 S4 Ag53 -152.6(4) . .
Ag23 Ag29 S4 Ag53 -11.4(3) . .
S19 Ag29 S4 Ag23 -48.7(2) . .
S16 Ag29 S4 Ag23 127.7(2) . .
Ag53 Ag29 S4 Ag23 11.4(3) . .
Ag14 Ag29 S4 Ag23 -141.27(18) . .
S19 Ag29 S4 Ag15 21.8(2) . .
S16 Ag29 S4 Ag15 -161.8(2) . .
Ag53 Ag29 S4 Ag15 81.9(3) . .
Ag14 Ag29 S4 Ag15 -70.78(13) . .
Ag23 Ag29 S4 Ag15 70.49(13) . .
S8 Ag10 S5 Ag7 147(3) . 2_756
Ag12 Ag10 S5 Ag7 170.09(14) . 2_756
Ag18 Ag10 S5 Ag7 82.69(11) . 2_756
Ag11 Ag10 S5 Ag7 -115.92(14) . 2_756
S8 Ag10 S5 Ag11 -97(3) . .
Ag12 Ag10 S5 Ag11 -74.00(10) . .
Ag7 Ag10 S5 Ag11 115.92(14) 2_756 .
Ag18 Ag10 S5 Ag11 -161.40(14) . .
S8 Ag10 S5 Ag2 -155(3) . .
Ag12 Ag10 S5 Ag2 -131.9(2) . .
Ag7 Ag10 S5 Ag2 58.00(15) 2_756 .
Ag18 Ag10 S5 Ag2 140.7(2) . .
Ag11 Ag10 S5 Ag2 -57.92(15) . .
S8 Ag10 S5 Ag28 21(4) . .
Ag12 Ag10 S5 Ag28 44.65(17) . .
Ag7 Ag10 S5 Ag28 -125.4(2) 2_756 .
Ag18 Ag10 S5 Ag28 -42.75(17) . .
Ag11 Ag10 S5 Ag28 118.6(2) . .
S8 Ag10 S5 Ag12 -23(3) . .
Ag7 Ag10 S5 Ag12 -170.09(14) 2_756 .
Ag18 Ag10 S5 Ag12 -87.40(10) . .
Ag11 Ag10 S5 Ag12 74.00(10) . .
S7 Ag11 S5 Ag10 -28.76(19) . .
S4 Ag11 S5 Ag10 177.49(14) . .
Ag3 Ag11 S5 Ag10 -71.52(10) . .
Ag1 Ag11 S5 Ag10 -119.41(11) . .
Ag2 Ag11 S5 Ag10 -128.93(15) . .
Ag14 Ag11 S5 Ag10 154.22(13) . .
Ag50 Ag11 S5 Ag10 -21.1(9) . .
Ag12 Ag11 S5 Ag10 71.53(11) . .
S7 Ag11 S5 Ag7 41.7(2) . 2_756
S4 Ag11 S5 Ag7 -112.04(18) . 2_756
Ag3 Ag11 S5 Ag7 -1.05(13) . 2_756
Ag1 Ag11 S5 Ag7 -48.94(18) . 2_756
Ag2 Ag11 S5 Ag7 -58.46(12) . 2_756
Ag14 Ag11 S5 Ag7 -135.31(16) . 2_756
Ag50 Ag11 S5 Ag7 49.4(9) . 2_756
Ag10 Ag11 S5 Ag7 70.47(15) . 2_756
Ag12 Ag11 S5 Ag7 142.00(19) . 2_756
S7 Ag11 S5 Ag2 100.17(15) . .
S4 Ag11 S5 Ag2 -53.58(16) . .
Ag3 Ag11 S5 Ag2 57.40(7) . .
Ag1 Ag11 S5 Ag2 9.52(12) . .
Ag14 Ag11 S5 Ag2 -76.85(9) . .
Ag50 Ag11 S5 Ag2 107.8(9) . .
Ag10 Ag11 S5 Ag2 128.93(15) . .
Ag12 Ag11 S5 Ag2 -159.54(13) . .
S7 Ag11 S5 Ag28 -147.62(18) . .
S4 Ag11 S5 Ag28 58.6(2) . .
Ag3 Ag11 S5 Ag28 169.61(18) . .
Ag1 Ag11 S5 Ag28 121.72(16) . .
Ag2 Ag11 S5 Ag28 112.2(2) . .
Ag14 Ag11 S5 Ag28 35.35(16) . .
Ag50 Ag11 S5 Ag28 -140.0(8) . .
Ag10 Ag11 S5 Ag28 -118.9(2) . .
Ag12 Ag11 S5 Ag28 -47.33(15) . .
S7 Ag11 S5 Ag12 -100.29(16) . .
S4 Ag11 S5 Ag12 105.96(15) . .
Ag3 Ag11 S5 Ag12 -143.05(10) . .
Ag1 Ag11 S5 Ag12 169.06(9) . .
Ag2 Ag11 S5 Ag12 159.54(13) . .
Ag14 Ag11 S5 Ag12 82.69(10) . .
Ag50 Ag11 S5 Ag12 -92.6(9) . .
Ag10 Ag11 S5 Ag12 -71.53(11) . .
S2 Ag2 S5 Ag10 -179.53(18) . .
Ag3 Ag2 S5 Ag10 0.95(17) . .
Ag3 Ag2 S5 Ag10 -2.4(9) 2_756 .
Ag1 Ag2 S5 Ag10 -50.7(2) 2_756 .
Ag1 Ag2 S5 Ag10 52.2(2) . .
Ag11 Ag2 S5 Ag10 62.36(17) . .
Ag4 Ag2 S5 Ag10 122.26(17) . .
Ag6 Ag2 S5 Ag10 -120.44(17) 2_756 .
Ag7 Ag2 S5 Ag10 -60.80(17) 2_756 .
Ag22 Ag2 S5 Ag10 -153.5(2) . .
Ag44 Ag2 S5 Ag10 154.2(4) . .
S2 Ag2 S5 Ag7 -118.73(13) . 2_756
Ag3 Ag2 S5 Ag7 61.75(8) . 2_756
Ag3 Ag2 S5 Ag7 58.4(8) 2_756 2_756
Ag1 Ag2 S5 Ag7 10.06(12) 2_756 2_756
Ag1 Ag2 S5 Ag7 113.03(9) . 2_756
Ag11 Ag2 S5 Ag7 123.16(14) . 2_756
Ag4 Ag2 S5 Ag7 -176.94(8) . 2_756
Ag6 Ag2 S5 Ag7 -59.64(13) 2_756 2_756
Ag22 Ag2 S5 Ag7 -92.70(10) . 2_756
Ag44 Ag2 S5 Ag7 -145.0(4) . 2_756
S2 Ag2 S5 Ag11 118.11(13) . .
Ag3 Ag2 S5 Ag11 -61.41(8) . .
Ag3 Ag2 S5 Ag11 -64.8(7) 2_756 .
Ag1 Ag2 S5 Ag11 -113.10(9) 2_756 .
Ag1 Ag2 S5 Ag11 -10.13(12) . .
Ag4 Ag2 S5 Ag11 59.90(13) . .
Ag6 Ag2 S5 Ag11 177.20(8) 2_756 .
Ag7 Ag2 S5 Ag11 -123.16(14) 2_756 .
Ag22 Ag2 S5 Ag11 144.14(12) . .
Ag44 Ag2 S5 Ag11 91.9(3) . .
S2 Ag2 S5 Ag28 3.8(2) . .
Ag3 Ag2 S5 Ag28 -175.67(19) . .
Ag3 Ag2 S5 Ag28 -179(100) 2_756 .
Ag1 Ag2 S5 Ag28 132.64(16) 2_756 .
Ag1 Ag2 S5 Ag28 -124.39(16) . .
Ag11 Ag2 S5 Ag28 -114.3(2) . .
Ag4 Ag2 S5 Ag28 -54.4(2) . .
Ag6 Ag2 S5 Ag28 62.9(2) 2_756 .
Ag7 Ag2 S5 Ag28 122.6(2) 2_756 .
Ag22 Ag2 S5 Ag28 29.88(16) . .
Ag44 Ag2 S5 Ag28 -22.4(4) . .
S2 Ag2 S5 Ag12 89.7(3) . .
Ag3 Ag2 S5 Ag12 -89.8(2) . .
Ag3 Ag2 S5 Ag12 -93.2(7) 2_756 .
Ag1 Ag2 S5 Ag12 -141.5(2) 2_756 .
Ag1 Ag2 S5 Ag12 -38.6(3) . .
Ag11 Ag2 S5 Ag12 -28.42(19) . .
Ag4 Ag2 S5 Ag12 31.5(3) . .
Ag6 Ag2 S5 Ag12 148.77(19) 2_756 .
Ag7 Ag2 S5 Ag12 -151.6(3) 2_756 .
Ag22 Ag2 S5 Ag12 115.7(3) . .
Ag44 Ag2 S5 Ag12 63.4(4) . .
S13 Ag28 S5 Ag10 -1.1(3) . .
S21 Ag28 S5 Ag10 -134.6(3) . .
S22 Ag28 S5 Ag10 117.4(3) . .
Ag44 Ag28 S5 Ag10 -153.8(4) . .
Ag18 Ag28 S5 Ag10 43.90(17) . .
Ag12 Ag28 S5 Ag10 -45.47(17) . .
Ag22 Ag28 S5 Ag10 154.6(2) . .
S13 Ag28 S5 Ag7 -97.4(2) . 2_756
S21 Ag28 S5 Ag7 129.0(3) . 2_756
S22 Ag28 S5 Ag7 21.1(3) . 2_756
Ag44 Ag28 S5 Ag7 109.9(4) . 2_756
Ag18 Ag28 S5 Ag7 -52.41(18) . 2_756
Ag12 Ag28 S5 Ag7 -141.8(2) . 2_756
Ag22 Ag28 S5 Ag7 58.26(18) . 2_756
S13 Ag28 S5 Ag11 93.5(2) . .
S21 Ag28 S5 Ag11 -40.1(3) . .
S22 Ag28 S5 Ag11 -148.0(3) . .
Ag44 Ag28 S5 Ag11 -59.3(4) . .
Ag18 Ag28 S5 Ag11 138.5(2) . .
Ag12 Ag28 S5 Ag11 49.10(15) . .
Ag22 Ag28 S5 Ag11 -110.85(19) . .
S13 Ag28 S5 Ag2 175.6(2) . .
S21 Ag28 S5 Ag2 42.0(3) . .
S22 Ag28 S5 Ag2 -65.9(3) . .
Ag44 Ag28 S5 Ag2 22.8(4) . .
Ag18 Ag28 S5 Ag2 -139.5(2) . .
Ag12 Ag28 S5 Ag2 131.2(2) . .
Ag22 Ag28 S5 Ag2 -28.80(15) . .
S13 Ag28 S5 Ag12 44.41(16) . .
S21 Ag28 S5 Ag12 -89.2(3) . .
S22 Ag28 S5 Ag12 162.9(3) . .
Ag44 Ag28 S5 Ag12 -108.4(3) . .
Ag18 Ag28 S5 Ag12 89.37(11) . .
Ag22 Ag28 S5 Ag12 -159.96(13) . .
S16 Ag12 S5 Ag10 -87.6(3) . .
S13 Ag12 S5 Ag10 92.5(2) . .
Ag28 Ag12 S5 Ag10 138.90(16) . .
Ag11 Ag12 S5 Ag10 -84.68(12) . .
S16 Ag12 S5 Ag7 -104.3(4) . 2_756
S13 Ag12 S5 Ag7 75.8(3) . 2_756
Ag10 Ag12 S5 Ag7 -16.7(2) . 2_756
Ag28 Ag12 S5 Ag7 122.2(3) . 2_756
Ag11 Ag12 S5 Ag7 -101.4(3) . 2_756
S16 Ag12 S5 Ag11 -2.9(3) . .
S13 Ag12 S5 Ag11 177.2(2) . .
Ag10 Ag12 S5 Ag11 84.68(12) . .
Ag28 Ag12 S5 Ag11 -136.42(15) . .
S16 Ag12 S5 Ag2 25.2(4) . .
S13 Ag12 S5 Ag2 -154.6(3) . .
Ag10 Ag12 S5 Ag2 112.8(3) . .
Ag28 Ag12 S5 Ag2 -108.3(3) . .
Ag11 Ag12 S5 Ag2 28.14(18) . .
S16 Ag12 S5 Ag28 133.5(3) . .
S13 Ag12 S5 Ag28 -46.4(2) . .
Ag10 Ag12 S5 Ag28 -138.90(16) . .
Ag11 Ag12 S5 Ag28 136.42(15) . .
C63 C61 S6 Ag47 133.7(17) . 2_756
C64 C61 S6 Ag47 -116.1(18) . 2_756
C62 C61 S6 Ag47 3(2) . 2_756
C63 C61 S6 Ag17 88.6(19) . 2_756
C64 C61 S6 Ag17 -161.2(16) . 2_756
C62 C61 S6 Ag17 -42(2) . 2_756
C63 C61 S6 Ag19 -168.7(16) . .
C64 C61 S6 Ag19 -58(2) . .
C62 C61 S6 Ag19 61(2) . .
C63 C61 S6 Ag8 -1(2) . .
C64 C61 S6 Ag8 109.2(18) . .
C62 C61 S6 Ag8 -131.7(17) . .
S15 Ag19 S6 C61 -35.0(10) . .
S10 Ag19 S6 C61 128.3(9) . .
S2 Ag19 S6 C61 -123.4(9) . .
Ag31 Ag19 S6 C61 -97.3(11) . .
S15 Ag19 S6 Ag47 80.3(4) . 2_756
S10 Ag19 S6 Ag47 -116.4(4) . 2_756
S2 Ag19 S6 Ag47 -8.1(4) . 2_756
Ag31 Ag19 S6 Ag47 18.0(7) . 2_756
S15 Ag19 S6 Ag17 80.1(3) . 2_756
S10 Ag19 S6 Ag17 -116.6(2) . 2_756
S2 Ag19 S6 Ag17 -8.3(3) . 2_756
Ag31 Ag19 S6 Ag17 17.8(8) . 2_756
S15 Ag19 S6 Ag8 158.8(3) . .
S10 Ag19 S6 Ag8 -37.8(4) . .
S2 Ag19 S6 Ag8 70.4(4) . .
Ag31 Ag19 S6 Ag8 96.6(7) . .
S8 Ag8 S6 C61 65.6(9) 2_756 .
S9 Ag8 S6 C61 -112.7(9) . .
S1 Ag8 S6 C61 166.3(9) . .
Ag21 Ag8 S6 C61 -163.3(9) . .
Ag13 Ag8 S6 C61 -138.6(9) . .
Ag17 Ag8 S6 C61 109.5(10) 2_756 .
S8 Ag8 S6 Ag47 -76.7(4) 2_756 2_756
S9 Ag8 S6 Ag47 105.0(4) . 2_756
S1 Ag8 S6 Ag47 23.9(4) . 2_756
Ag21 Ag8 S6 Ag47 54.4(5) . 2_756
Ag13 Ag8 S6 Ag47 79.0(4) . 2_756
Ag17 Ag8 S6 Ag47 -32.8(3) 2_756 2_756
S8 Ag8 S6 Ag17 -43.9(2) 2_756 2_756
S9 Ag8 S6 Ag17 137.83(19) . 2_756
S1 Ag8 S6 Ag17 56.74(18) . 2_756
Ag21 Ag8 S6 Ag17 87.2(3) . 2_756
Ag13 Ag8 S6 Ag17 111.86(17) . 2_756
S8 Ag8 S6 Ag19 -128.6(3) 2_756 .
S9 Ag8 S6 Ag19 53.1(4) . .
S1 Ag8 S6 Ag19 -28.0(3) . .
Ag21 Ag8 S6 Ag19 2.5(5) . .
Ag13 Ag8 S6 Ag19 27.1(3) . .
Ag17 Ag8 S6 Ag19 -84.7(3) 2_756 .
Ag27 Ag50 S7 Ag17 104.4(5) . .
S20 Ag50 S7 Ag17 122.3(15) . .
Ag26 Ag50 S7 Ag17 19.8(6) . .
Ag6 Ag50 S7 Ag17 -58.8(5) . .
Ag11 Ag50 S7 Ag17 -172.3(5) . .
Ag27 Ag50 S7 Ag6 163.1(4) . .
S20 Ag50 S7 Ag6 -179.0(17) . .
Ag26 Ag50 S7 Ag6 78.57(16) . .
Ag11 Ag50 S7 Ag6 -113.55(17) . .
Ag27 Ag50 S7 Ag11 -83.3(4) . .
S20 Ag50 S7 Ag11 -65.4(16) . .
Ag26 Ag50 S7 Ag11 -167.9(2) . .
Ag6 Ag50 S7 Ag11 113.55(17) . .
Ag27 Ag50 S7 Ag3 -140.6(3) . .
S20 Ag50 S7 Ag3 -122.7(16) . .
Ag26 Ag50 S7 Ag3 134.8(3) . .
Ag6 Ag50 S7 Ag3 56.2(3) . .
Ag11 Ag50 S7 Ag3 -57.3(3) . .
Ag27 Ag50 S7 Ag26 84.6(4) . .
S20 Ag50 S7 Ag26 102.5(17) . .
Ag6 Ag50 S7 Ag26 -78.57(16) . .
Ag11 Ag50 S7 Ag26 167.9(2) . .
S20 Ag50 S7 Ag27 17.9(14) . .
Ag26 Ag50 S7 Ag27 -84.6(4) . .
Ag6 Ag50 S7 Ag27 -163.1(4) . .
Ag11 Ag50 S7 Ag27 83.3(4) . .
S6 Ag17 S7 Ag50 -117.5(19) 2_756 .
Ag16 Ag17 S7 Ag50 -99.4(6) . .
Ag3 Ag17 S7 Ag50 128.4(6) . .
Ag8 Ag17 S7 Ag50 -159.6(5) 2_756 .
Ag6 Ag17 S7 Ag50 57.0(6) . .
Ag26 Ag17 S7 Ag50 -18.6(5) . .
S6 Ag17 S7 Ag6 -174.5(19) 2_756 .
Ag16 Ag17 S7 Ag6 -156.48(15) . .
Ag3 Ag17 S7 Ag6 71.33(10) . .
Ag8 Ag17 S7 Ag6 143.31(11) 2_756 .
Ag26 Ag17 S7 Ag6 -75.64(12) . .
S6 Ag17 S7 Ag11 73.8(19) 2_756 .
Ag16 Ag17 S7 Ag11 91.9(3) . .
Ag3 Ag17 S7 Ag11 -40.3(2) . .
Ag8 Ag17 S7 Ag11 31.6(4) 2_756 .
Ag6 Ag17 S7 Ag11 -111.7(3) . .
Ag26 Ag17 S7 Ag11 172.7(4) . .
S6 Ag17 S7 Ag3 114.1(19) 2_756 .
Ag16 Ag17 S7 Ag3 132.19(14) . .
Ag8 Ag17 S7 Ag3 71.98(15) 2_756 .
Ag6 Ag17 S7 Ag3 -71.33(10) . .
Ag26 Ag17 S7 Ag3 -146.97(16) . .
S6 Ag17 S7 Ag26 -98.9(19) 2_756 .
Ag16 Ag17 S7 Ag26 -80.84(10) . .
Ag3 Ag17 S7 Ag26 146.97(16) . .
Ag8 Ag17 S7 Ag26 -141.04(12) 2_756 .
Ag6 Ag17 S7 Ag26 75.64(12) . .
S6 Ag17 S7 Ag27 -54(2) 2_756 .
Ag16 Ag17 S7 Ag27 -35.7(2) . .
Ag3 Ag17 S7 Ag27 -167.8(3) . .
Ag8 Ag17 S7 Ag27 -95.9(3) 2_756 .
Ag6 Ag17 S7 Ag27 120.8(3) . .
Ag26 Ag17 S7 Ag27 45.2(2) . .
S3 Ag6 S7 Ag50 31.8(4) . .
S2 Ag6 S7 Ag50 -176.6(3) 2_756 .
Ag1 Ag6 S7 Ag50 74.5(3) . .
Ag3 Ag6 S7 Ag50 131.5(4) . .
Ag2 Ag6 S7 Ag50 122.3(3) 2_756 .
Ag22 Ag6 S7 Ag50 -172.6(5) 2_756 .
Ag47 Ag6 S7 Ag50 -153.7(4) . .
Ag52 Ag6 S7 Ag50 27.7(7) 2_756 .
Ag20 Ag6 S7 Ag50 11.2(3) . .
Ag17 Ag6 S7 Ag50 -147.8(4) . .
S3 Ag6 S7 Ag17 179.66(15) . .
S2 Ag6 S7 Ag17 -28.78(19) 2_756 .
Ag1 Ag6 S7 Ag17 -137.67(13) . .
Ag3 Ag6 S7 Ag17 -80.70(12) . .
Ag2 Ag6 S7 Ag17 -89.91(13) 2_756 .
Ag50 Ag6 S7 Ag17 147.8(4) . .
Ag22 Ag6 S7 Ag17 -24.8(5) 2_756 .
Ag47 Ag6 S7 Ag17 -5.92(19) . .
Ag52 Ag6 S7 Ag17 175.5(5) 2_756 .
Ag20 Ag6 S7 Ag17 159.04(14) . .
S3 Ag6 S7 Ag11 -41.9(2) . .
S2 Ag6 S7 Ag11 109.71(18) 2_756 .
Ag1 Ag6 S7 Ag11 0.81(14) . .
Ag3 Ag6 S7 Ag11 57.79(13) . .
Ag2 Ag6 S7 Ag11 48.57(18) 2_756 .
Ag50 Ag6 S7 Ag11 -73.7(4) . .
Ag22 Ag6 S7 Ag11 113.7(4) 2_756 .
Ag47 Ag6 S7 Ag11 132.6(2) . .
Ag52 Ag6 S7 Ag11 -46.0(7) 2_756 .
Ag20 Ag6 S7 Ag11 -62.48(15) . .
Ag17 Ag6 S7 Ag11 138.5(2) . .
S3 Ag6 S7 Ag3 -99.65(15) . .
S2 Ag6 S7 Ag3 51.92(15) 2_756 .
Ag1 Ag6 S7 Ag3 -56.97(7) . .
Ag2 Ag6 S7 Ag3 -9.21(11) 2_756 .
Ag50 Ag6 S7 Ag3 -131.5(4) . .
Ag22 Ag6 S7 Ag3 55.9(4) 2_756 .
Ag47 Ag6 S7 Ag3 74.78(18) . .
Ag52 Ag6 S7 Ag3 -103.8(6) 2_756 .
Ag20 Ag6 S7 Ag3 -120.27(10) . .
Ag17 Ag6 S7 Ag3 80.70(12) . .
S3 Ag6 S7 Ag26 101.02(16) . .
S2 Ag6 S7 Ag26 -107.41(14) 2_756 .
Ag1 Ag6 S7 Ag26 143.69(10) . .
Ag3 Ag6 S7 Ag26 -159.33(14) . .
Ag2 Ag6 S7 Ag26 -168.55(9) 2_756 .
Ag50 Ag6 S7 Ag26 69.2(3) . .
Ag22 Ag6 S7 Ag26 -103.4(4) 2_756 .
Ag47 Ag6 S7 Ag26 -84.56(19) . .
Ag52 Ag6 S7 Ag26 96.9(6) 2_756 .
Ag20 Ag6 S7 Ag26 80.40(10) . .
Ag17 Ag6 S7 Ag26 -78.64(13) . .
S3 Ag6 S7 Ag27 44.6(2) . .
S2 Ag6 S7 Ag27 -163.84(17) 2_756 .
Ag1 Ag6 S7 Ag27 87.27(17) . .
Ag3 Ag6 S7 Ag27 144.2(2) . .
Ag2 Ag6 S7 Ag27 135.03(15) 2_756 .
Ag50 Ag6 S7 Ag27 12.8(3) . .
Ag22 Ag6 S7 Ag27 -159.8(3) 2_756 .
Ag47 Ag6 S7 Ag27 -141.0(3) . .
Ag52 Ag6 S7 Ag27 40.5(7) 2_756 .
Ag20 Ag6 S7 Ag27 23.98(16) . .
Ag17 Ag6 S7 Ag27 -135.1(2) . .
S5 Ag11 S7 Ag50 177.2(3) . .
S4 Ag11 S7 Ag50 -28.2(3) . .
Ag3 Ag11 S7 Ag50 -130.1(3) . .
Ag1 Ag11 S7 Ag50 -72.4(3) . .
Ag2 Ag11 S7 Ag50 -119.9(3) . .
Ag14 Ag11 S7 Ag50 -14.1(6) . .
Ag10 Ag11 S7 Ag50 155.6(3) . .
Ag12 Ag11 S7 Ag50 110.5(3) . .
S5 Ag11 S7 Ag17 -9.8(4) . .
S4 Ag11 S7 Ag17 144.7(3) . .
Ag3 Ag11 S7 Ag17 42.8(2) . .
Ag1 Ag11 S7 Ag17 100.5(3) . .
Ag2 Ag11 S7 Ag17 53.1(3) . .
Ag14 Ag11 S7 Ag17 158.9(3) . .
Ag50 Ag11 S7 Ag17 172.9(5) . .
Ag10 Ag11 S7 Ag17 -31.5(3) . .
Ag12 Ag11 S7 Ag17 -76.5(3) . .
S5 Ag11 S7 Ag6 -111.17(19) . .
S4 Ag11 S7 Ag6 43.4(2) . .
Ag3 Ag11 S7 Ag6 -58.53(13) . .
Ag1 Ag11 S7 Ag6 -0.81(14) . .
Ag2 Ag11 S7 Ag6 -48.26(19) . .
Ag14 Ag11 S7 Ag6 57.5(6) . .
Ag50 Ag11 S7 Ag6 71.6(3) . .
Ag10 Ag11 S7 Ag6 -132.84(16) . .
Ag12 Ag11 S7 Ag6 -177.87(12) . .
S5 Ag11 S7 Ag3 -52.64(17) . .
S4 Ag11 S7 Ag3 101.90(15) . .
Ag1 Ag11 S7 Ag3 57.71(7) . .
Ag2 Ag11 S7 Ag3 10.26(13) . .
Ag14 Ag11 S7 Ag3 116.1(5) . .
Ag50 Ag11 S7 Ag3 130.1(3) . .
Ag10 Ag11 S7 Ag3 -74.31(8) . .
Ag12 Ag11 S7 Ag3 -119.35(9) . .
S5 Ag11 S7 Ag26 157.9(3) . .
S4 Ag11 S7 Ag26 -47.6(4) . .
Ag3 Ag11 S7 Ag26 -149.5(4) . .
Ag1 Ag11 S7 Ag26 -91.8(3) . .
Ag2 Ag11 S7 Ag26 -139.2(3) . .
Ag14 Ag11 S7 Ag26 -33.4(7) . .
Ag50 Ag11 S7 Ag26 -19.4(4) . .
Ag10 Ag11 S7 Ag26 136.2(3) . .
Ag12 Ag11 S7 Ag26 91.2(3) . .
S5 Ag11 S7 Ag27 133.83(15) . .
S4 Ag11 S7 Ag27 -71.63(17) . .
Ag3 Ag11 S7 Ag27 -173.52(16) . .
Ag1 Ag11 S7 Ag27 -115.81(11) . .
Ag2 Ag11 S7 Ag27 -163.26(10) . .
Ag14 Ag11 S7 Ag27 -57.5(5) . .
Ag50 Ag11 S7 Ag27 -43.4(3) . .
Ag10 Ag11 S7 Ag27 112.16(12) . .
Ag12 Ag11 S7 Ag27 67.13(13) . .
S1 Ag3 S7 Ag50 -179.1(4) 2_756 .
Ag2 Ag3 S7 Ag50 51.6(4) . .
Ag2 Ag3 S7 Ag50 -49.3(4) 2_756 .
Ag1 Ag3 S7 Ag50 -0.3(10) 2_756 .
Ag1 Ag3 S7 Ag50 1.2(4) . .
Ag11 Ag3 S7 Ag50 62.5(4) . .
Ag6 Ag3 S7 Ag50 -59.2(4) . .
Ag7 Ag3 S7 Ag50 123.3(4) 2_756 .
Ag4 Ag3 S7 Ag50 -120.5(4) 2_756 .
Ag17 Ag3 S7 Ag50 -145.2(5) . .
S1 Ag3 S7 Ag17 -33.86(18) 2_756 .
Ag2 Ag3 S7 Ag17 -163.21(10) . .
Ag2 Ag3 S7 Ag17 95.95(13) 2_756 .
Ag1 Ag3 S7 Ag17 144.9(6) 2_756 .
Ag1 Ag3 S7 Ag17 146.46(14) . .
Ag11 Ag3 S7 Ag17 -152.33(19) . .
Ag6 Ag3 S7 Ag17 86.03(14) . .
Ag7 Ag3 S7 Ag17 -91.52(14) 2_756 .
Ag4 Ag3 S7 Ag17 24.68(19) 2_756 .
S1 Ag3 S7 Ag6 -119.89(14) 2_756 .
Ag2 Ag3 S7 Ag6 110.76(10) . .
Ag2 Ag3 S7 Ag6 9.92(12) 2_756 .
Ag1 Ag3 S7 Ag6 58.9(7) 2_756 .
Ag1 Ag3 S7 Ag6 60.43(8) . .
Ag11 Ag3 S7 Ag6 121.65(14) . .
Ag7 Ag3 S7 Ag6 -177.54(8) 2_756 .
Ag4 Ag3 S7 Ag6 -61.34(14) 2_756 .
Ag17 Ag3 S7 Ag6 -86.03(14) . .
S1 Ag3 S7 Ag11 118.46(14) 2_756 .
Ag2 Ag3 S7 Ag11 -10.88(14) . .
Ag2 Ag3 S7 Ag11 -111.73(10) 2_756 .
Ag1 Ag3 S7 Ag11 -62.8(7) 2_756 .
Ag1 Ag3 S7 Ag11 -61.22(9) . .
Ag6 Ag3 S7 Ag11 -121.65(14) . .
Ag7 Ag3 S7 Ag11 60.81(14) 2_756 .
Ag4 Ag3 S7 Ag11 177.01(8) 2_756 .
Ag17 Ag3 S7 Ag11 152.33(19) . .
S1 Ag3 S7 Ag26 -88.5(3) 2_756 .
Ag2 Ag3 S7 Ag26 142.2(2) . .
Ag2 Ag3 S7 Ag26 41.4(3) 2_756 .
Ag1 Ag3 S7 Ag26 90.3(7) 2_756 .
Ag1 Ag3 S7 Ag26 91.9(3) . .
Ag11 Ag3 S7 Ag26 153.1(3) . .
Ag6 Ag3 S7 Ag26 31.4(2) . .
Ag7 Ag3 S7 Ag26 -146.1(2) 2_756 .
Ag4 Ag3 S7 Ag26 -29.9(3) 2_756 .
Ag17 Ag3 S7 Ag26 -54.6(2) . .
S1 Ag3 S7 Ag27 130.0(3) 2_756 .
Ag2 Ag3 S7 Ag27 0.6(4) . .
Ag2 Ag3 S7 Ag27 -100.2(4) 2_756 .
Ag1 Ag3 S7 Ag27 -51.3(10) 2_756 .
Ag1 Ag3 S7 Ag27 -49.7(3) . .
Ag11 Ag3 S7 Ag27 11.5(3) . .
Ag6 Ag3 S7 Ag27 -110.1(4) . .
Ag7 Ag3 S7 Ag27 72.3(4) 2_756 .
Ag4 Ag3 S7 Ag27 -171.5(3) 2_756 .
Ag17 Ag3 S7 Ag27 163.8(5) . .
S14 Ag26 S7 Ag50 85.4(4) . .
S18 Ag26 S7 Ag50 -93.3(4) . .
Ag27 Ag26 S7 Ag50 -46.0(3) . .
Ag17 Ag26 S7 Ag50 167.6(4) . .
Ag6 Ag26 S7 Ag50 81.9(3) . .
S14 Ag26 S7 Ag17 -82.2(2) . .
S18 Ag26 S7 Ag17 99.10(19) . .
Ag50 Ag26 S7 Ag17 -167.6(4) . .
Ag27 Ag26 S7 Ag17 146.42(18) . .
Ag6 Ag26 S7 Ag17 -85.75(13) . .
S14 Ag26 S7 Ag6 3.5(2) . .
S18 Ag26 S7 Ag6 -175.15(19) . .
Ag50 Ag26 S7 Ag6 -81.9(3) . .
Ag27 Ag26 S7 Ag6 -127.83(15) . .
Ag17 Ag26 S7 Ag6 85.75(13) . .
S14 Ag26 S7 Ag11 106.2(4) . .
S18 Ag26 S7 Ag11 -72.5(4) . .
Ag50 Ag26 S7 Ag11 20.8(4) . .
Ag27 Ag26 S7 Ag11 -25.2(3) . .
Ag17 Ag26 S7 Ag11 -171.6(4) . .
Ag6 Ag26 S7 Ag11 102.7(4) . .
S14 Ag26 S7 Ag3 -27.1(4) . .
S18 Ag26 S7 Ag3 154.2(3) . .
Ag50 Ag26 S7 Ag3 -112.5(4) . .
Ag27 Ag26 S7 Ag3 -158.5(3) . .
Ag17 Ag26 S7 Ag3 55.1(2) . .
Ag6 Ag26 S7 Ag3 -30.7(2) . .
S14 Ag26 S7 Ag27 131.4(2) . .
S18 Ag26 S7 Ag27 -47.32(17) . .
Ag50 Ag26 S7 Ag27 46.0(3) . .
Ag17 Ag26 S7 Ag27 -146.42(18) . .
Ag6 Ag26 S7 Ag27 127.83(15) . .
S20 Ag27 S7 Ag50 -6.6(5) . .
S18 Ag27 S7 Ag50 121.1(5) . .
S16 Ag27 S7 Ag50 -121.7(5) . .
Ag26 Ag27 S7 Ag50 77.5(5) . .
Ag50 Ag27 S7 Ag17 -125.0(6) . .
S20 Ag27 S7 Ag17 -131.6(3) . .
S18 Ag27 S7 Ag17 -4.0(3) . .
S16 Ag27 S7 Ag17 113.3(3) . .
Ag26 Ag27 S7 Ag17 -47.6(2) . .
Ag50 Ag27 S7 Ag6 -18.5(5) . .
S20 Ag27 S7 Ag6 -25.1(3) . .
S18 Ag27 S7 Ag6 102.6(2) . .
S16 Ag27 S7 Ag6 -140.2(2) . .
Ag26 Ag27 S7 Ag6 58.94(16) . .
Ag50 Ag27 S7 Ag11 87.9(5) . .
S20 Ag27 S7 Ag11 81.3(3) . .
S18 Ag27 S7 Ag11 -151.0(2) . .
S16 Ag27 S7 Ag11 -33.8(2) . .
Ag26 Ag27 S7 Ag11 165.36(17) . .
Ag50 Ag27 S7 Ag3 76.9(6) . .
S20 Ag27 S7 Ag3 70.3(4) . .
S18 Ag27 S7 Ag3 -162.0(4) . .
S16 Ag27 S7 Ag3 -44.8(4) . .
Ag26 Ag27 S7 Ag3 154.4(4) . .
Ag50 Ag27 S7 Ag26 -77.5(5) . .
S20 Ag27 S7 Ag26 -84.0(2) . .
S18 Ag27 S7 Ag26 43.61(17) . .
S16 Ag27 S7 Ag26 160.9(2) . .
C6 C5 S8 Ag16 -165.8(12) . .
C7 C5 S8 Ag16 -47.0(18) . .
C8 C5 S8 Ag16 71.7(15) . .
C6 C5 S8 Ag10 -59.0(16) . .
C7 C5 S8 Ag10 59.8(18) . .
C8 C5 S8 Ag10 178.5(12) . .
C6 C5 S8 Ag8 58.0(16) . 2_756
C7 C5 S8 Ag8 176.8(14) . 2_756
C8 C5 S8 Ag8 -64.5(15) . 2_756
S18 Ag16 S8 C5 -107(5) . .
Ag17 Ag16 S8 C5 -164.0(8) . .
S18 Ag16 S8 Ag10 134(5) . .
Ag17 Ag16 S8 Ag10 77.39(15) . .
S18 Ag16 S8 Ag8 31(5) . 2_756
Ag17 Ag16 S8 Ag8 -26.11(17) . 2_756
S5 Ag10 S8 C5 -32(4) . .
Ag12 Ag10 S8 C5 -54.3(8) . .
Ag7 Ag10 S8 C5 113.9(8) 2_756 .
Ag18 Ag10 S8 C5 31.3(8) . .
Ag11 Ag10 S8 C5 -126.5(8) . .
S5 Ag10 S8 Ag16 86(3) . .
Ag12 Ag10 S8 Ag16 63.6(2) . .
Ag7 Ag10 S8 Ag16 -128.17(15) 2_756 .
Ag18 Ag10 S8 Ag16 149.20(13) . .
Ag11 Ag10 S8 Ag16 -8.6(3) . .
S5 Ag10 S8 Ag8 -158(3) . 2_756
Ag12 Ag10 S8 Ag8 179.05(13) . 2_756
Ag7 Ag10 S8 Ag8 -12.7(3) 2_756 2_756
Ag18 Ag10 S8 Ag8 -95.37(19) . 2_756
Ag11 Ag10 S8 Ag8 106.85(18) . 2_756
C58 C57 S9 Ag13 148(2) . .
C60 C57 S9 Ag13 -66(2) . .
C59 C57 S9 Ag13 36(2) . .
C58 C57 S9 Ag21 -43(3) . .
C60 C57 S9 Ag21 103(2) . .
C59 C57 S9 Ag21 -155.1(16) . .
C58 C57 S9 Ag8 52(3) . .
C60 C57 S9 Ag8 -161.8(17) . .
C59 C57 S9 Ag8 -60(2) . .
S10 Ag13 S9 C57 16.2(16) . .
S1 Ag13 S9 C57 -164.5(13) . .
Ag5 Ag13 S9 C57 147.4(13) . .
Ag8 Ag13 S9 C57 -113.1(13) . .
Ag4 Ag13 S9 C57 -173.0(12) . .
S10 Ag13 S9 Ag21 -154.6(7) . .
S1 Ag13 S9 Ag21 24.6(2) . .
Ag5 Ag13 S9 Ag21 -23.46(19) . .
Ag8 Ag13 S9 Ag21 76.06(18) . .
Ag4 Ag13 S9 Ag21 16.1(3) . .
S10 Ag13 S9 Ag8 129.3(7) . .
S1 Ag13 S9 Ag8 -51.42(14) . .
Ag5 Ag13 S9 Ag8 -99.52(13) . .
Ag4 Ag13 S9 Ag8 -59.9(2) . .
S12 Ag21 S9 C57 -21.4(15) 2_756 .
S1 Ag21 S9 C57 164.7(13) . .
Ag5 Ag21 S9 C57 -147.4(13) . .
Ag8 Ag21 S9 C57 112.1(13) . .
Ag7 Ag21 S9 C57 173.2(13) . .
S12 Ag21 S9 Ag13 149.0(6) 2_756 .
S1 Ag21 S9 Ag13 -24.9(2) . .
Ag5 Ag21 S9 Ag13 22.99(19) . .
Ag8 Ag21 S9 Ag13 -77.4(2) . .
Ag7 Ag21 S9 Ag13 -16.4(3) . .
S12 Ag21 S9 Ag8 -133.5(6) 2_756 .
S1 Ag21 S9 Ag8 52.57(14) . .
Ag5 Ag21 S9 Ag8 100.43(13) . .
Ag7 Ag21 S9 Ag8 61.0(2) . .
S8 Ag8 S9 C57 -87.7(13) 2_756 .
S6 Ag8 S9 C57 90.0(13) . .
S1 Ag8 S9 C57 178.2(13) . .
Ag21 Ag8 S9 C57 -126.9(13) . .
Ag13 Ag8 S9 C57 123.9(13) . .
Ag17 Ag8 S9 C57 138.6(12) 2_756 .
S8 Ag8 S9 Ag13 148.4(2) 2_756 .
S6 Ag8 S9 Ag13 -33.9(2) . .
S1 Ag8 S9 Ag13 54.29(15) . .
Ag21 Ag8 S9 Ag13 109.17(18) . .
Ag17 Ag8 S9 Ag13 14.7(3) 2_756 .
S8 Ag8 S9 Ag21 39.2(3) 2_756 .
S6 Ag8 S9 Ag21 -143.04(18) . .
S1 Ag8 S9 Ag21 -54.88(15) . .
Ag13 Ag8 S9 Ag21 -109.17(18) . .
Ag17 Ag8 S9 Ag21 -94.5(2) 2_756 .
C55 C53 S10 Ag49 -178(2) . .
C54 C53 S10 Ag49 -59(2) . .
C56 C53 S10 Ag49 62(2) . .
C55 C53 S10 Ag15 -58(3) . .
C54 C53 S10 Ag15 61(2) . .
C56 C53 S10 Ag15 -177.8(16) . .
C55 C53 S10 Ag13 56(3) . .
C54 C53 S10 Ag13 174.5(19) . .
C56 C53 S10 Ag13 -64.0(19) . .
C55 C53 S10 Ag19 149(2) . .
C54 C53 S10 Ag19 -93(2) . .
C56 C53 S10 Ag19 29(2) . .
S15 Ag49 S10 C53 -23(3) . .
S2 Ag49 S10 C53 -176.8(11) . .
Ag47 Ag49 S10 C53 -131.1(10) 2_756 .
Ag44 Ag49 S10 C53 132.9(10) . .
Ag4 Ag49 S10 C53 179.8(10) . .
S15 Ag49 S10 Ag15 -144(2) . .
S2 Ag49 S10 Ag15 62.3(7) . .
Ag47 Ag49 S10 Ag15 107.9(5) 2_756 .
Ag44 Ag49 S10 Ag15 12.0(5) . .
Ag4 Ag49 S10 Ag15 58.9(3) . .
S15 Ag49 S10 Ag13 101(2) . .
S2 Ag49 S10 Ag13 -53.6(8) . .
Ag47 Ag49 S10 Ag13 -8.0(6) 2_756 .
Ag44 Ag49 S10 Ag13 -103.9(5) . .
Ag4 Ag49 S10 Ag13 -57.0(3) . .
S15 Ag49 S10 Ag19 74(2) . .
S2 Ag49 S10 Ag19 -79.7(6) . .
Ag47 Ag49 S10 Ag19 -34.0(3) 2_756 .
Ag44 Ag49 S10 Ag19 -130.0(6) . .
Ag4 Ag49 S10 Ag19 -83.1(4) . .
S19 Ag15 S10 C53 -15.0(13) . .
S4 Ag15 S10 C53 174.3(10) . .
Ag14 Ag15 S10 C53 -136.3(10) . .
Ag23 Ag15 S10 C53 105.5(10) . .
Ag4 Ag15 S10 C53 176.0(10) . .
S19 Ag15 S10 Ag49 108.5(8) . .
S4 Ag15 S10 Ag49 -62.1(4) . .
Ag14 Ag15 S10 Ag49 -12.8(4) . .
Ag23 Ag15 S10 Ag49 -131.0(4) . .
Ag4 Ag15 S10 Ag49 -60.4(3) . .
S19 Ag15 S10 Ag13 -130.2(7) . .
S4 Ag15 S10 Ag13 59.2(3) . .
Ag14 Ag15 S10 Ag13 108.5(2) . .
Ag23 Ag15 S10 Ag13 -9.7(4) . .
Ag4 Ag15 S10 Ag13 60.86(16) . .
S19 Ag15 S10 Ag19 132.7(7) . .
S4 Ag15 S10 Ag19 -38.0(4) . .
Ag14 Ag15 S10 Ag19 11.3(4) . .
Ag23 Ag15 S10 Ag19 -106.9(4) . .
Ag4 Ag15 S10 Ag19 -36.3(3) . .
S9 Ag13 S10 C53 -4.0(13) . .
S1 Ag13 S10 C53 176.8(10) . .
Ag5 Ag13 S10 C53 -132.7(10) . .
Ag8 Ag13 S10 C53 111.8(10) . .
Ag4 Ag13 S10 C53 -176.2(10) . .
S9 Ag13 S10 Ag49 -130.5(8) . .
S1 Ag13 S10 Ag49 50.3(4) . .
Ag5 Ag13 S10 Ag49 100.8(4) . .
Ag8 Ag13 S10 Ag49 -14.7(5) . .
Ag4 Ag13 S10 Ag49 57.3(4) . .
S9 Ag13 S10 Ag15 112.5(7) . .
S1 Ag13 S10 Ag15 -66.7(3) . .
Ag5 Ag13 S10 Ag15 -16.2(2) . .
Ag8 Ag13 S10 Ag15 -131.7(2) . .
Ag4 Ag13 S10 Ag15 -59.68(16) . .
S9 Ag13 S10 Ag19 -117.5(8) . .
S1 Ag13 S10 Ag19 63.33(19) . .
Ag5 Ag13 S10 Ag19 113.83(13) . .
Ag8 Ag13 S10 Ag19 -1.7(3) . .
Ag4 Ag13 S10 Ag19 70.34(12) . .
S6 Ag19 S10 C53 -90.3(10) . .
S15 Ag19 S10 C53 75.5(10) . .
S2 Ag19 S10 C53 157.0(10) . .
Ag31 Ag19 S10 C53 104.1(10) . .
S6 Ag19 S10 Ag49 173.0(5) . .
S15 Ag19 S10 Ag49 -21.1(5) . .
S2 Ag19 S10 Ag49 60.4(5) . .
Ag31 Ag19 S10 Ag49 7.5(5) . .
S6 Ag19 S10 Ag15 123.1(3) . .
S15 Ag19 S10 Ag15 -71.0(4) . .
S2 Ag19 S10 Ag15 10.5(4) . .
Ag31 Ag19 S10 Ag15 -42.4(3) . .
S6 Ag19 S10 Ag13 16.8(2) . .
S15 Ag19 S10 Ag13 -177.3(2) . .
S2 Ag19 S10 Ag13 -95.84(18) . .
Ag31 Ag19 S10 Ag13 -148.72(15) . .
C52 C49 S11 Ag5 173.9(16) . .
C51 C49 S11 Ag5 55.5(18) . .
C50 C49 S11 Ag5 -62.1(17) . .
C52 C49 S11 Ag9 72.7(19) . .
C51 C49 S11 Ag9 -45.6(18) . .
C50 C49 S11 Ag9 -163.3(14) . .
C52 C49 S11 Ag39 51(2) . .
C51 C49 S11 Ag39 -67.8(18) . .
C50 C49 S11 Ag39 174.5(13) . .
C52 C49 S11 Ag23 -58(2) . .
C51 C49 S11 Ag23 -176.7(14) . .
C50 C49 S11 Ag23 65.6(17) . .
S1 Ag5 S11 C49 3(4) . .
Ag13 Ag5 S11 C49 43.9(9) . .
Ag4 Ag5 S11 C49 121.3(9) . .
Ag21 Ag5 S11 C49 -45.0(9) . .
Ag7 Ag5 S11 C49 -119.8(9) . .
S1 Ag5 S11 Ag9 115(4) . .
Ag13 Ag5 S11 Ag9 155.34(14) . .
Ag4 Ag5 S11 Ag9 -127.26(18) . .
Ag21 Ag5 S11 Ag9 66.43(19) . .
Ag7 Ag5 S11 Ag9 -8.4(3) . .
S1 Ag5 S11 Ag39 140(4) . .
Ag13 Ag5 S11 Ag39 -179.3(3) . .
Ag4 Ag5 S11 Ag39 -101.9(4) . .
Ag21 Ag5 S11 Ag39 91.8(4) . .
Ag7 Ag5 S11 Ag39 17.0(4) . .
S1 Ag5 S11 Ag23 -133(4) . .
Ag13 Ag5 S11 Ag23 -92.1(2) . .
Ag4 Ag5 S11 Ag23 -14.7(3) . .
Ag21 Ag5 S11 Ag23 179.03(16) . .
Ag7 Ag5 S11 Ag23 104.2(3) . .
S17 Ag9 S11 C49 -46(4) . .
Ag20 Ag9 S11 C49 -163.5(8) . .
Ag30 Ag9 S11 C49 100.4(8) . .
S17 Ag9 S11 Ag5 -165(4) . .
Ag20 Ag9 S11 Ag5 77.70(16) . .
Ag30 Ag9 S11 Ag5 -18.4(3) . .
S17 Ag9 S11 Ag39 89(4) . .
Ag20 Ag9 S11 Ag39 -27.7(5) . .
Ag30 Ag9 S11 Ag39 -123.8(6) . .
S17 Ag9 S11 Ag23 90(4) . .
Ag20 Ag9 S11 Ag23 -27.3(2) . .
Ag30 Ag9 S11 Ag23 -123.4(3) . .
S17 Ag39 S11 C49 49.7(11) . .
S3 Ag39 S11 C49 136.1(9) . .
Ag25 Ag39 S11 C49 119.7(16) . .
Ag60 Ag39 S11 C49 77.6(10) . .
S17 Ag39 S11 Ag5 -81.5(5) . .
S3 Ag39 S11 Ag5 4.9(5) . .
Ag25 Ag39 S11 Ag5 -11.5(16) . .
Ag60 Ag39 S11 Ag5 -53.6(3) . .
S17 Ag39 S11 Ag9 -4.8(3) . .
S3 Ag39 S11 Ag9 81.6(5) . .
Ag25 Ag39 S11 Ag9 65.2(13) . .
Ag60 Ag39 S11 Ag9 23.1(3) . .
S17 Ag39 S11 Ag23 175.5(5) . .
S3 Ag39 S11 Ag23 -98.1(4) . .
Ag25 Ag39 S11 Ag23 -114.5(15) . .
Ag60 Ag39 S11 Ag23 -156.6(3) . .
S19 Ag23 S11 C49 -58.7(9) . .
S20 Ag23 S11 C49 125.7(8) . .
S4 Ag23 S11 C49 -142.3(8) . .
Ag29 Ag23 S11 C49 -133.3(9) . .
Ag20 Ag23 S11 C49 155.5(9) . .
Ag15 Ag23 S11 C49 -85.6(8) . .
S19 Ag23 S11 Ag5 74.7(3) . .
S20 Ag23 S11 Ag5 -100.9(3) . .
S4 Ag23 S11 Ag5 -8.9(2) . .
Ag29 Ag23 S11 Ag5 0.2(6) . .
Ag20 Ag23 S11 Ag5 -71.09(19) . .
Ag15 Ag23 S11 Ag5 47.8(2) . .
S19 Ag23 S11 Ag9 171.6(2) . .
S20 Ag23 S11 Ag9 -4.0(3) . .
S4 Ag23 S11 Ag9 87.9(2) . .
Ag29 Ag23 S11 Ag9 97.0(5) . .
Ag20 Ag23 S11 Ag9 25.77(19) . .
Ag15 Ag23 S11 Ag9 144.6(2) . .
S19 Ag23 S11 Ag39 171.8(3) . .
S20 Ag23 S11 Ag39 -3.9(3) . .
S4 Ag23 S11 Ag39 88.1(3) . .
Ag29 Ag23 S11 Ag39 97.2(6) . .
Ag20 Ag23 S11 Ag39 25.9(2) . .
Ag15 Ag23 S11 Ag39 144.8(2) . .
C3 C1 S12 Ag18 180(2) . .
C2 C1 S12 Ag18 -53(2) . .
C4 C1 S12 Ag18 59(2) . .
C3 C1 S12 Ag21 57(2) . 2_756
C2 C1 S12 Ag21 -175.6(19) . 2_756
C4 C1 S12 Ag21 -64(2) . 2_756
C3 C1 S12 Ag60 -56(2) . 2_756
C2 C1 S12 Ag60 72(2) . 2_756
C4 C1 S12 Ag60 -176.7(19) . 2_756
C3 C1 S12 Ag30 -82(2) . 2_756
C2 C1 S12 Ag30 45(2) . 2_756
C4 C1 S12 Ag30 156.9(19) . 2_756
S13 Ag18 S12 C1 -17.7(17) . .
Ag10 Ag18 S12 C1 -139.3(11) . .
Ag28 Ag18 S12 C1 114.3(11) . .
S13 Ag18 S12 Ag21 107.4(12) . 2_756
Ag10 Ag18 S12 Ag21 -14.2(2) . 2_756
Ag28 Ag18 S12 Ag21 -120.6(3) . 2_756
S13 Ag18 S12 Ag60 -135.9(12) . 2_756
Ag10 Ag18 S12 Ag60 102.5(3) . 2_756
Ag28 Ag18 S12 Ag60 -3.9(4) . 2_756
S13 Ag18 S12 Ag30 -130.3(12) . 2_756
Ag10 Ag18 S12 Ag30 108.09(16) . 2_756
Ag28 Ag18 S12 Ag30 1.7(3) . 2_756
C30 C29 S13 Ag18 104(4) . .
C32 C29 S13 Ag18 -131(3) . .
C31 C29 S13 Ag18 -13(4) . .
C30 C29 S13 Ag12 -98(4) . .
C32 C29 S13 Ag12 27(4) . .
C31 C29 S13 Ag12 145(2) . .
C30 C29 S13 Ag28 4(4) . .
C32 C29 S13 Ag28 129(3) . .
C31 C29 S13 Ag28 -113(3) . .
S12 Ag18 S13 C29 21(2) . .
Ag10 Ag18 S13 C29 144.0(19) . .
Ag28 Ag18 S13 C29 -119.1(19) . .
S12 Ag18 S13 Ag12 -141.0(11) . .
Ag10 Ag18 S13 Ag12 -18.0(2) . .
Ag28 Ag18 S13 Ag12 79.0(2) . .
S12 Ag18 S13 Ag28 140.1(12) . .
Ag10 Ag18 S13 Ag28 -96.92(15) . .
S16 Ag12 S13 C29 -9(2) . .
S5 Ag12 S13 C29 170.3(19) . .
Ag10 Ag12 S13 C29 -143.1(19) . .
Ag28 Ag12 S13 C29 120.0(19) . .
Ag11 Ag12 S13 C29 173.0(19) . .
S16 Ag12 S13 Ag18 151.9(8) . .
S5 Ag12 S13 Ag18 -28.5(2) . .
Ag10 Ag12 S13 Ag18 18.1(2) . .
Ag28 Ag12 S13 Ag18 -78.8(2) . .
Ag11 Ag12 S13 Ag18 -25.8(4) . .
S16 Ag12 S13 Ag28 -129.3(8) . .
S5 Ag12 S13 Ag28 50.25(16) . .
Ag10 Ag12 S13 Ag28 96.90(16) . .
Ag11 Ag12 S13 Ag28 53.0(3) . .
S21 Ag28 S13 C29 -84.0(17) . .
S22 Ag28 S13 C29 94.9(16) . .
S5 Ag28 S13 C29 178.9(16) . .
Ag44 Ag28 S13 C29 -138.2(17) . .
Ag18 Ag28 S13 C29 123.6(16) . .
Ag12 Ag28 S13 C29 -127.7(16) . .
Ag22 Ag28 S13 C29 142.6(16) . .
S21 Ag28 S13 Ag18 152.4(3) . .
S22 Ag28 S13 Ag18 -28.7(3) . .
S5 Ag28 S13 Ag18 55.30(17) . .
Ag44 Ag28 S13 Ag18 98.1(5) . .
Ag12 Ag28 S13 Ag18 108.7(2) . .
Ag22 Ag28 S13 Ag18 18.9(3) . .
S21 Ag28 S13 Ag12 43.7(4) . .
S22 Ag28 S13 Ag12 -137.4(2) . .
S5 Ag28 S13 Ag12 -53.42(17) . .
Ag44 Ag28 S13 Ag12 -10.6(5) . .
Ag18 Ag28 S13 Ag12 -108.7(2) . .
Ag22 Ag28 S13 Ag12 -89.8(3) . .
C15 C13 S14 Ag25 -57(2) . .
C14 C13 S14 Ag25 176.1(19) . .
C16 C13 S14 Ag25 57(2) . .
C15 C13 S14 Ag26 68(2) . .
C14 C13 S14 Ag26 -59(2) . .
C16 C13 S14 Ag26 -178.5(17) . .
C15 C13 S14 Ag24 -176.0(19) . 2_756
C14 C13 S14 Ag24 57(2) . 2_756
C16 C13 S14 Ag24 -62(2) . 2_756
S17 Ag25 S14 C13 0.7(14) . .
S3 Ag25 S14 C13 179.0(11) . .
Ag52 Ag25 S14 C13 -131.8(11) 2_756 .
Ag20 Ag25 S14 C13 134.0(11) . .
Ag39 Ag25 S14 C13 112.5(11) . .
Ag6 Ag25 S14 C13 -177.6(11) . .
S17 Ag25 S14 Ag26 -126.2(7) . .
S3 Ag25 S14 Ag26 52.2(3) . .
Ag52 Ag25 S14 Ag26 101.4(2) 2_756 .
Ag20 Ag25 S14 Ag26 7.2(2) . .
Ag39 Ag25 S14 Ag26 -14.3(4) . .
Ag6 Ag25 S14 Ag26 55.58(18) . .
S17 Ag25 S14 Ag24 121.4(7) . 2_756
S3 Ag25 S14 Ag24 -60.3(3) . 2_756
Ag52 Ag25 S14 Ag24 -11.1(3) 2_756 2_756
Ag20 Ag25 S14 Ag24 -105.3(2) . 2_756
Ag39 Ag25 S14 Ag24 -126.8(3) . 2_756
Ag6 Ag25 S14 Ag24 -56.92(18) . 2_756
S18 Ag26 S14 C13 -9.9(13) . .
S7 Ag26 S14 C13 173.4(10) . .
Ag50 Ag26 S14 C13 -136.1(10) . .
Ag27 Ag26 S14 C13 -116.3(10) . .
Ag17 Ag26 S14 C13 127.0(10) . .
Ag6 Ag26 S14 C13 176.3(10) . .
S18 Ag26 S14 Ag25 117.4(6) . .
S7 Ag26 S14 Ag25 -59.2(3) . .
Ag50 Ag26 S14 Ag25 -8.8(3) . .
Ag27 Ag26 S14 Ag25 11.0(4) . .
Ag17 Ag26 S14 Ag25 -105.7(2) . .
Ag6 Ag26 S14 Ag25 -56.41(18) . .
S18 Ag26 S14 Ag24 -129.1(5) . 2_756
S7 Ag26 S14 Ag24 54.2(3) . 2_756
Ag50 Ag26 S14 Ag24 104.6(3) . 2_756
Ag27 Ag26 S14 Ag24 124.5(2) . 2_756
Ag17 Ag26 S14 Ag24 7.7(2) . 2_756
Ag6 Ag26 S14 Ag24 57.01(17) . 2_756
C38 C37 S15 Ag31 -31(4) . .
C40 C37 S15 Ag31 -154(2) . .
C39 C37 S15 Ag31 98(3) . .
C38 C37 S15 Ag49 39(4) . .
C40 C37 S15 Ag49 -84(3) . .
C39 C37 S15 Ag49 168(2) . .
C38 C37 S15 Ag24 -157(3) . .
C40 C37 S15 Ag24 80(3) . .
C39 C37 S15 Ag24 -28(4) . .
C38 C37 S15 Ag19 81(4) . .
C40 C37 S15 Ag19 -42(3) . .
C39 C37 S15 Ag19 -150(2) . .
C38 C37 S15 Ag61 -71(3) . .
C40 C37 S15 Ag61 166(2) . .
C39 C37 S15 Ag61 58(3) . .
S21 Ag31 S15 C37 0(3) . .
S2 Ag31 S15 C37 -175.8(12) . .
Ag22 Ag31 S15 C37 -131.0(12) . .
Ag19 Ag31 S15 C37 134.4(13) . .
S21 Ag31 S15 Ag49 -118(3) . .
S2 Ag31 S15 Ag49 66.2(3) . .
Ag22 Ag31 S15 Ag49 111.0(3) . .
Ag19 Ag31 S15 Ag49 16.3(3) . .
S21 Ag31 S15 Ag24 137(3) . .
S2 Ag31 S15 Ag24 -38.3(2) . .
Ag22 Ag31 S15 Ag24 6.6(2) . .
Ag19 Ag31 S15 Ag24 -88.1(2) . .
S21 Ag31 S15 Ag19 -135(3) . .
S2 Ag31 S15 Ag19 49.85(19) . .
Ag22 Ag31 S15 Ag19 94.7(2) . .
S21 Ag31 S15 Ag61 97(3) . .
S2 Ag31 S15 Ag61 -78.7(3) . .
Ag22 Ag31 S15 Ag61 -33.9(3) . .
Ag19 Ag31 S15 Ag61 -128.6(4) . .
S10 Ag49 S15 C37 33(3) . .
S2 Ag49 S15 C37 -170.4(16) . .
Ag47 Ag49 S15 C37 144.7(16) 2_756 .
Ag44 Ag49 S15 C37 -123.7(16) . .
Ag4 Ag49 S15 C37 -175.0(16) . .
S10 Ag49 S15 Ag31 134(2) . .
S2 Ag49 S15 Ag31 -69.0(3) . .
Ag47 Ag49 S15 Ag31 -113.9(3) 2_756 .
Ag44 Ag49 S15 Ag31 -22.3(3) . .
Ag4 Ag49 S15 Ag31 -73.6(7) . .
S10 Ag49 S15 Ag24 -133(2) . .
S2 Ag49 S15 Ag24 23.5(5) . .
Ag47 Ag49 S15 Ag24 -21.4(4) 2_756 .
Ag44 Ag49 S15 Ag24 70.2(5) . .
Ag4 Ag49 S15 Ag24 18.9(9) . .
S10 Ag49 S15 Ag19 -77(2) . .
S2 Ag49 S15 Ag19 80.2(3) . .
Ag47 Ag49 S15 Ag19 35.3(3) 2_756 .
Ag44 Ag49 S15 Ag19 126.9(5) . .
Ag4 Ag49 S15 Ag19 75.6(7) . .
S10 Ag49 S15 Ag61 154(2) . .
S2 Ag49 S15 Ag61 -49.1(4) . .
Ag47 Ag49 S15 Ag61 -93.9(4) 2_756 .
Ag44 Ag49 S15 Ag61 -2.4(4) . .
Ag4 Ag49 S15 Ag61 -53.7(8) . .
S14 Ag24 S15 C37 -11.1(18) 2_756 .
S2 Ag24 S15 C37 170.7(15) . .
Ag61 Ag24 S15 C37 108.4(15) . .
Ag47 Ag24 S15 C37 -144.4(15) 2_756 .
Ag22 Ag24 S15 C37 126.0(15) . .
Ag6 Ag24 S15 C37 172.4(15) 2_756 .
S14 Ag24 S15 Ag31 -143.2(7) 2_756 .
S2 Ag24 S15 Ag31 38.5(2) . .
Ag61 Ag24 S15 Ag31 -23.7(3) . .
Ag47 Ag24 S15 Ag31 83.4(3) 2_756 .
Ag22 Ag24 S15 Ag31 -6.1(2) . .
Ag6 Ag24 S15 Ag31 40.2(3) 2_756 .
S14 Ag24 S15 Ag49 155.2(8) 2_756 .
S2 Ag24 S15 Ag49 -23.1(5) . .
Ag61 Ag24 S15 Ag49 -85.3(5) . .
Ag47 Ag24 S15 Ag49 21.8(5) 2_756 .
Ag22 Ag24 S15 Ag49 -67.7(5) . .
Ag6 Ag24 S15 Ag49 -21.3(6) 2_756 .
S14 Ag24 S15 Ag19 127.8(7) 2_756 .
S2 Ag24 S15 Ag19 -50.45(19) . .
Ag61 Ag24 S15 Ag19 -112.7(3) . .
Ag47 Ag24 S15 Ag19 -5.5(2) 2_756 .
Ag22 Ag24 S15 Ag19 -95.09(19) . .
Ag6 Ag24 S15 Ag19 -48.7(3) 2_756 .
S14 Ag24 S15 Ag61 -119.5(8) 2_756 .
S2 Ag24 S15 Ag61 62.2(3) . .
Ag47 Ag24 S15 Ag61 107.2(3) 2_756 .
Ag22 Ag24 S15 Ag61 17.6(3) . .
Ag6 Ag24 S15 Ag61 64.0(3) 2_756 .
S6 Ag19 S15 C37 84.0(17) . .
S10 Ag19 S15 C37 -78.0(16) . .
S2 Ag19 S15 C37 -173.8(16) . .
Ag31 Ag19 S15 C37 -123.4(17) . .
S6 Ag19 S15 Ag31 -152.6(3) . .
S10 Ag19 S15 Ag31 45.4(3) . .
S2 Ag19 S15 Ag31 -50.4(2) . .
S6 Ag19 S15 Ag49 -178.8(5) . .
S10 Ag19 S15 Ag49 19.1(4) . .
S2 Ag19 S15 Ag49 -76.6(4) . .
Ag31 Ag19 S15 Ag49 -26.2(4) . .
S6 Ag19 S15 Ag24 -51.6(3) . .
S10 Ag19 S15 Ag24 146.4(2) . .
S2 Ag19 S15 Ag24 50.62(18) . .
Ag31 Ag19 S15 Ag24 101.0(2) . .
S6 Ag19 S15 Ag61 -122.8(4) . .
S10 Ag19 S15 Ag61 75.2(4) . .
S2 Ag19 S15 Ag61 -20.6(4) . .
Ag31 Ag19 S15 Ag61 29.8(3) . .
Ag44 Ag61 S15 C37 133.3(13) . .
S22 Ag61 S15 C37 -88.8(16) . .
Ag24 Ag61 S15 C37 -121.2(13) . .
Ag44 Ag61 S15 Ag31 32.7(4) . .
S22 Ag61 S15 Ag31 170.6(11) . .
Ag24 Ag61 S15 Ag31 138.3(4) . .
Ag44 Ag61 S15 Ag49 2.9(5) . .
S22 Ag61 S15 Ag49 140.8(9) . .
Ag24 Ag61 S15 Ag49 108.5(4) . .
Ag44 Ag61 S15 Ag24 -105.6(4) . .
S22 Ag61 S15 Ag24 32.3(9) . .
Ag44 Ag61 S15 Ag19 -24.3(5) . .
S22 Ag61 S15 Ag19 113.7(9) . .
Ag24 Ag61 S15 Ag19 81.3(3) . .
C28 C25 S16 Ag29 -176(2) . .
C26 C25 S16 Ag29 -56.8(19) . .
C27 C25 S16 Ag29 65(2) . .
C28 C25 S16 Ag12 -61(2) . .
C26 C25 S16 Ag12 58.7(19) . .
C27 C25 S16 Ag12 -179.1(17) . .
C28 C25 S16 Ag27 84(2) . .
C26 C25 S16 Ag27 -157.1(15) . .
C27 C25 S16 Ag27 -35(2) . .
S19 Ag29 S16 C25 -12(2) . .
Ag53 Ag29 S16 C25 -102.0(11) . .
S4 Ag29 S16 C25 -171.9(10) . .
Ag14 Ag29 S16 C25 139.5(10) . .
Ag23 Ag29 S16 C25 -111.8(10) . .
S19 Ag29 S16 Ag12 -127.9(15) . .
Ag53 Ag29 S16 Ag12 141.8(4) . .
S4 Ag29 S16 Ag12 71.9(3) . .
Ag14 Ag29 S16 Ag12 23.2(3) . .
Ag23 Ag29 S16 Ag12 132.0(2) . .
S19 Ag29 S16 Ag27 100.7(16) . .
Ag53 Ag29 S16 Ag27 10.4(4) . .
S4 Ag29 S16 Ag27 -59.6(2) . .
Ag14 Ag29 S16 Ag27 -108.17(17) . .
Ag23 Ag29 S16 Ag27 0.6(3) . .
S13 Ag12 S16 C25 -3.1(15) . .
S5 Ag12 S16 C25 177.4(10) . .
Ag10 Ag12 S16 C25 128.2(10) . .
Ag28 Ag12 S16 C25 -116.5(10) . .
Ag11 Ag12 S16 C25 175.0(11) . .
S13 Ag12 S16 Ag29 114.3(8) . .
S5 Ag12 S16 Ag29 -65.1(3) . .
Ag10 Ag12 S16 Ag29 -114.4(2) . .
Ag28 Ag12 S16 Ag29 0.9(4) . .
Ag11 Ag12 S16 Ag29 -67.5(2) . .
S13 Ag12 S16 Ag27 -138.6(7) . .
S5 Ag12 S16 Ag27 41.9(5) . .
Ag10 Ag12 S16 Ag27 -7.3(4) . .
Ag28 Ag12 S16 Ag27 108.0(4) . .
Ag11 Ag12 S16 Ag27 39.6(3) . .
Ag50 Ag27 S16 C25 159.2(10) . .
S20 Ag27 S16 C25 96.5(10) . .
S18 Ag27 S16 C25 -61.3(10) . .
S7 Ag27 S16 C25 -146.3(10) . .
Ag26 Ag27 S16 C25 -112.4(10) . .
Ag50 Ag27 S16 Ag29 47.4(4) . .
S20 Ag27 S16 Ag29 -15.4(3) . .
S18 Ag27 S16 Ag29 -173.2(2) . .
S7 Ag27 S16 Ag29 101.9(2) . .
Ag26 Ag27 S16 Ag29 135.8(3) . .
Ag50 Ag27 S16 Ag12 -66.2(5) . .
S20 Ag27 S16 Ag12 -128.9(4) . .
S18 Ag27 S16 Ag12 73.3(4) . .
S7 Ag27 S16 Ag12 -11.6(4) . .
Ag26 Ag27 S16 Ag12 22.2(7) . .
C18 C17 S17 Ag9 -58(3) . .
C19 C17 S17 Ag9 174(2) . .
C20 C17 S17 Ag9 47(2) . .
C18 C17 S17 Ag60 -140(2) . .
C19 C17 S17 Ag60 93(3) . .
C20 C17 S17 Ag60 -35(3) . .
C18 C17 S17 Ag25 65(3) . .
C19 C17 S17 Ag25 -62(3) . .
C20 C17 S17 Ag25 170.1(17) . .
C18 C17 S17 Ag30 -173(2) . .
C19 C17 S17 Ag30 59(3) . .
C20 C17 S17 Ag30 -68(3) . .
C18 C17 S17 Ag39 -32(3) . .
C19 C17 S17 Ag39 -159(2) . .
C20 C17 S17 Ag39 73(2) . .
S11 Ag9 S17 C17 11(4) . .
Ag20 Ag9 S17 C17 127.5(13) . .
Ag30 Ag9 S17 C17 -137.8(14) . .
S11 Ag9 S17 Ag60 133(4) . .
Ag20 Ag9 S17 Ag60 -110.3(2) . .
Ag30 Ag9 S17 Ag60 -15.60(18) . .
S11 Ag9 S17 Ag25 -122(4) . .
Ag20 Ag9 S17 Ag25 -5.7(2) . .
Ag30 Ag9 S17 Ag25 89.0(2) . .
S11 Ag9 S17 Ag30 149(4) . .
Ag20 Ag9 S17 Ag30 -94.67(18) . .
S11 Ag9 S17 Ag39 -88(4) . .
Ag20 Ag9 S17 Ag39 28.0(5) . .
Ag30 Ag9 S17 Ag39 122.7(5) . .
S12 Ag60 S17 C17 -26(2) 2_756 .
Ag52 Ag60 S17 C17 -140.3(14) 2_756 .
Ag39 Ag60 S17 C17 125.0(14) . .
S12 Ag60 S17 Ag9 -136.1(13) 2_756 .
Ag52 Ag60 S17 Ag9 109.8(2) 2_756 .
Ag39 Ag60 S17 Ag9 15.1(2) . .
S12 Ag60 S17 Ag25 131.4(12) 2_756 .
Ag52 Ag60 S17 Ag25 17.3(3) 2_756 .
Ag39 Ag60 S17 Ag25 -77.4(3) . .
S12 Ag60 S17 Ag30 82.7(14) 2_756 .
Ag52 Ag60 S17 Ag30 -31.4(3) 2_756 .
Ag39 Ag60 S17 Ag30 -126.1(5) . .
S12 Ag60 S17 Ag39 -151.3(13) 2_756 .
Ag52 Ag60 S17 Ag39 94.7(3) 2_756 .
S14 Ag25 S17 C17 6.9(16) . .
S3 Ag25 S17 C17 -171.6(13) . .
Ag52 Ag25 S17 C17 142.2(13) 2_756 .
Ag20 Ag25 S17 C17 -127.8(13) . .
Ag39 Ag25 S17 C17 -120.4(13) . .
Ag6 Ag25 S17 C17 -175.3(12) . .
S14 Ag25 S17 Ag9 140.0(7) . .
S3 Ag25 S17 Ag9 -38.5(2) . .
Ag52 Ag25 S17 Ag9 -84.7(2) 2_756 .
Ag20 Ag25 S17 Ag9 5.2(2) . .
Ag39 Ag25 S17 Ag9 12.7(2) . .
Ag6 Ag25 S17 Ag9 -42.2(4) . .
S14 Ag25 S17 Ag60 -153.1(6) . .
S3 Ag25 S17 Ag60 28.4(3) . .
Ag52 Ag25 S17 Ag60 -17.7(3) 2_756 .
Ag20 Ag25 S17 Ag60 72.2(3) . .
Ag39 Ag25 S17 Ag60 79.7(3) . .
Ag6 Ag25 S17 Ag60 24.8(4) . .
S14 Ag25 S17 Ag30 -134.3(7) . .
S3 Ag25 S17 Ag30 47.21(19) . .
Ag52 Ag25 S17 Ag30 1.06(18) 2_756 .
Ag20 Ag25 S17 Ag30 91.00(18) . .
Ag39 Ag25 S17 Ag30 98.5(3) . .
Ag6 Ag25 S17 Ag30 43.6(3) . .
S14 Ag25 S17 Ag39 127.3(7) . .
S3 Ag25 S17 Ag39 -51.2(3) . .
Ag52 Ag25 S17 Ag39 -97.4(3) 2_756 .
Ag20 Ag25 S17 Ag39 -7.5(2) . .
Ag6 Ag25 S17 Ag39 -54.9(3) . .
S12 Ag30 S17 C17 74.9(15) 2_756 .
S22 Ag30 S17 C17 -86.8(15) 2_756 .
Ag7 Ag30 S17 C17 161.5(15) . .
Ag9 Ag30 S17 C17 128.0(15) . .
S12 Ag30 S17 Ag9 -53.1(3) 2_756 .
S22 Ag30 S17 Ag9 145.2(2) 2_756 .
Ag7 Ag30 S17 Ag9 33.5(3) . .
S12 Ag30 S17 Ag60 -18.3(4) 2_756 .
S22 Ag30 S17 Ag60 180.0(5) 2_756 .
Ag7 Ag30 S17 Ag60 68.4(4) . .
Ag9 Ag30 S17 Ag60 34.8(4) . .
S12 Ag30 S17 Ag25 -152.4(2) 2_756 .
S22 Ag30 S17 Ag25 45.9(3) 2_756 .
Ag7 Ag30 S17 Ag25 -65.7(3) . .
Ag9 Ag30 S17 Ag25 -99.3(3) . .
S12 Ag30 S17 Ag39 -72.5(4) 2_756 .
S22 Ag30 S17 Ag39 125.8(3) 2_756 .
Ag7 Ag30 S17 Ag39 14.2(4) . .
Ag9 Ag30 S17 Ag39 -19.4(2) . .
S11 Ag39 S17 C17 -88.6(14) . .
S3 Ag39 S17 C17 171.6(13) . .
Ag25 Ag39 S17 C17 119.5(14) . .
Ag60 Ag39 S17 C17 -131.8(14) . .
S11 Ag39 S17 Ag9 5.7(3) . .
S3 Ag39 S17 Ag9 -94.0(5) . .
Ag25 Ag39 S17 Ag9 -146.2(6) . .
Ag60 Ag39 S17 Ag9 -37.5(5) . .
S11 Ag39 S17 Ag60 43.2(5) . .
S3 Ag39 S17 Ag60 -56.5(3) . .
Ag25 Ag39 S17 Ag60 -108.7(2) . .
S11 Ag39 S17 Ag25 151.9(5) . .
S3 Ag39 S17 Ag25 52.2(2) . .
Ag60 Ag39 S17 Ag25 108.7(2) . .
S11 Ag39 S17 Ag30 63.7(5) . .
S3 Ag39 S17 Ag30 -36.0(3) . .
Ag25 Ag39 S17 Ag30 -88.2(2) . .
Ag60 Ag39 S17 Ag30 20.47(17) . .
C11 C9 S18 Ag16 -35(3) . .
C12 C9 S18 Ag16 -170.4(17) . .
C10 C9 S18 Ag16 76.0(19) . .
C11 C9 S18 Ag26 90(2) . .
C12 C9 S18 Ag26 -45(2) . .
C10 C9 S18 Ag26 -158.6(15) . .
C11 C9 S18 Ag27 -158.4(16) . .
C12 C9 S18 Ag27 67(3) . .
C10 C9 S18 Ag27 -47(2) . .
S8 Ag16 S18 C9 71(5) . .
Ag17 Ag16 S18 C9 127.6(11) . .
S8 Ag16 S18 Ag26 -64(5) . .
Ag17 Ag16 S18 Ag26 -7.5(2) . .
S8 Ag16 S18 Ag27 -145(5) . .
Ag17 Ag16 S18 Ag27 -88.78(18) . .
S14 Ag26 S18 C9 11.9(13) . .
S7 Ag26 S18 C9 -171.0(10) . .
Ag50 Ag26 S18 C9 141.2(10) . .
Ag27 Ag26 S18 C9 138.4(10) . .
Ag17 Ag26 S18 C9 -126.9(10) . .
Ag6 Ag26 S18 C9 -175.9(10) . .
S14 Ag26 S18 Ag16 145.7(5) . .
S7 Ag26 S18 Ag16 -37.2(2) . .
Ag50 Ag26 S18 Ag16 -85.0(3) . .
Ag27 Ag26 S18 Ag16 -87.8(2) . .
Ag17 Ag26 S18 Ag16 6.9(2) . .
Ag6 Ag26 S18 Ag16 -42.1(3) . .
S14 Ag26 S18 Ag27 -126.5(6) . .
S7 Ag26 S18 Ag27 50.62(15) . .
Ag50 Ag26 S18 Ag27 2.7(2) . .
Ag17 Ag26 S18 Ag27 94.72(14) . .
Ag6 Ag26 S18 Ag27 45.7(3) . .
Ag50 Ag27 S18 C9 -131.0(14) . .
S20 Ag27 S18 C9 -68.5(14) . .
S16 Ag27 S18 C9 84.2(13) . .
S7 Ag27 S18 C9 -177.5(13) . .
Ag26 Ag27 S18 C9 -126.7(14) . .
Ag50 Ag27 S18 Ag16 96.0(4) . .
S20 Ag27 S18 Ag16 158.5(3) . .
S16 Ag27 S18 Ag16 -48.8(3) . .
S7 Ag27 S18 Ag16 49.5(2) . .
Ag26 Ag27 S18 Ag16 100.3(2) . .
Ag50 Ag27 S18 Ag26 -4.2(4) . .
S20 Ag27 S18 Ag26 58.2(3) . .
S16 Ag27 S18 Ag26 -149.1(2) . .
S7 Ag27 S18 Ag26 -50.78(16) . .
C48 C45 S19 Ag29 97(3) . .
C47 C45 S19 Ag29 -141.6(18) . .
C46 C45 S19 Ag29 -29(2) . .
C48 C45 S19 Ag53 172(2) . .
C47 C45 S19 Ag53 -66(2) . .
C46 C45 S19 Ag53 46(2) . .
C48 C45 S19 Ag15 -61(3) . .
C47 C45 S19 Ag15 61(2) . .
C46 C45 S19 Ag15 173.0(15) . .
C48 C45 S19 Ag23 -161(2) . .
C47 C45 S19 Ag23 -40(2) . .
C46 C45 S19 Ag23 73(2) . .
S16 Ag29 S19 C45 10(2) . .
Ag53 Ag29 S19 C45 107.0(14) . .
S4 Ag29 S19 C45 171.4(13) . .
Ag14 Ag29 S19 C45 -141.5(13) . .
Ag23 Ag29 S19 C45 119.0(13) . .
S16 Ag29 S19 Ag53 -96.7(16) . .
S4 Ag29 S19 Ag53 64.4(4) . .
Ag14 Ag29 S19 Ag53 111.4(4) . .
Ag23 Ag29 S19 Ag53 12.0(4) . .
S16 Ag29 S19 Ag15 171.0(14) . .
Ag53 Ag29 S19 Ag15 -92.3(4) . .
S4 Ag29 S19 Ag15 -27.9(3) . .
Ag14 Ag29 S19 Ag15 19.2(2) . .
Ag23 Ag29 S19 Ag15 -80.3(3) . .
S16 Ag29 S19 Ag23 -108.7(16) . .
Ag53 Ag29 S19 Ag23 -12.0(4) . .
S4 Ag29 S19 Ag23 52.37(17) . .
Ag14 Ag29 S19 Ag23 99.42(17) . .
S20 Ag53 S19 C45 -82(2) . .
Ag29 Ag53 S19 C45 -119.9(12) . .
S4 Ag53 S19 C45 172.5(12) . .
S20 Ag53 S19 Ag29 38.0(16) . .
S4 Ag53 S19 Ag29 -67.6(3) . .
S20 Ag53 S19 Ag15 141.1(17) . .
Ag29 Ag53 S19 Ag15 103.0(3) . .
S4 Ag53 S19 Ag15 35.4(4) . .
S20 Ag53 S19 Ag23 -173(2) . .
Ag29 Ag53 S19 Ag23 148.5(9) . .
S4 Ag53 S19 Ag23 80.9(8) . .
S10 Ag15 S19 C45 18.4(16) . .
S4 Ag15 S19 C45 -169.9(12) . .
Ag14 Ag15 S19 C45 142.8(12) . .
Ag23 Ag15 S19 C45 -118.7(13) . .
Ag4 Ag15 S19 C45 -175.2(12) . .
S10 Ag15 S19 Ag29 -143.5(6) . .
S4 Ag15 S19 Ag29 28.2(3) . .
Ag14 Ag15 S19 Ag29 -19.1(2) . .
Ag23 Ag15 S19 Ag29 79.4(2) . .
Ag4 Ag15 S19 Ag29 22.9(4) . .
S10 Ag15 S19 Ag53 153.6(7) . .
S4 Ag15 S19 Ag53 -34.7(4) . .
Ag14 Ag15 S19 Ag53 -82.0(4) . .
Ag23 Ag15 S19 Ag53 16.5(3) . .
Ag4 Ag15 S19 Ag53 -40.0(5) . .
S10 Ag15 S19 Ag23 137.1(7) . .
S4 Ag15 S19 Ag23 -51.23(17) . .
Ag14 Ag15 S19 Ag23 -98.54(16) . .
Ag4 Ag15 S19 Ag23 -56.5(3) . .
S11 Ag23 S19 C45 85.2(11) . .
S20 Ag23 S19 C45 -99.4(11) . .
S4 Ag23 S19 C45 176.5(11) . .
Ag29 Ag23 S19 C45 -128.9(11) . .
Ag20 Ag23 S19 C45 -150.5(11) . .
Ag15 Ag23 S19 C45 123.8(11) . .
S11 Ag23 S19 Ag29 -145.8(3) . .
S20 Ag23 S19 Ag29 29.5(3) . .
S4 Ag23 S19 Ag29 -54.59(17) . .
Ag20 Ag23 S19 Ag29 -21.6(4) . .
Ag15 Ag23 S19 Ag29 -107.2(2) . .
S11 Ag23 S19 Ag53 -173.5(9) . .
S20 Ag23 S19 Ag53 1.9(7) . .
S4 Ag23 S19 Ag53 -82.2(7) . .
Ag29 Ag23 S19 Ag53 -27.6(8) . .
Ag20 Ag23 S19 Ag53 -49.2(7) . .
Ag15 Ag23 S19 Ag53 -134.8(8) . .
S11 Ag23 S19 Ag15 -38.6(3) . .
S20 Ag23 S19 Ag15 136.8(2) . .
S4 Ag23 S19 Ag15 52.64(17) . .
Ag29 Ag23 S19 Ag15 107.2(2) . .
Ag20 Ag23 S19 Ag15 85.7(3) . .
C22 C21 S20 Ag53 49(3) . .
C24 C21 S20 Ag53 171.9(18) . .
C23 C21 S20 Ag53 -76.4(19) . .
C22 C21 S20 Ag50 -118(2) . .
C24 C21 S20 Ag50 5(3) . .
C23 C21 S20 Ag50 116.4(17) . .
C22 C21 S20 Ag20 -67(2) . .
C24 C21 S20 Ag20 56(2) . .
C23 C21 S20 Ag20 167.4(15) . .
C22 C21 S20 Ag27 -174.0(19) . .
C24 C21 S20 Ag27 -51(2) . .
C23 C21 S20 Ag27 60.7(18) . .
C22 C21 S20 Ag23 26(2) . .
C24 C21 S20 Ag23 149.4(18) . .
C23 C21 S20 Ag23 -98.9(17) . .
S19 Ag53 S20 C21 95(2) . .
Ag29 Ag53 S20 C21 128.4(11) . .
S4 Ag53 S20 C21 -161.9(11) . .
S19 Ag53 S20 Ag50 -95.5(18) . .
Ag29 Ag53 S20 Ag50 -62.4(7) . .
S4 Ag53 S20 Ag50 7.3(8) . .
S19 Ag53 S20 Ag20 -137.9(17) . .
Ag29 Ag53 S20 Ag20 -104.7(5) . .
S4 Ag53 S20 Ag20 -35.0(5) . .
S19 Ag53 S20 Ag27 -44.2(18) . .
Ag29 Ag53 S20 Ag27 -11.0(6) . .
S4 Ag53 S20 Ag27 58.6(6) . .
S19 Ag53 S20 Ag23 173(3) . .
Ag29 Ag53 S20 Ag23 -153.9(12) . .
S4 Ag53 S20 Ag23 -84.2(10) . .
Ag27 Ag50 S20 C21 -92.6(12) . .
S7 Ag50 S20 C21 -111.1(19) . .
Ag26 Ag50 S20 C21 -20.1(14) . .
Ag6 Ag50 S20 C21 70.6(16) . .
Ag11 Ag50 S20 C21 -164.6(11) . .
Ag27 Ag50 S20 Ag53 99.0(7) . .
S7 Ag50 S20 Ag53 80.5(18) . .
Ag26 Ag50 S20 Ag53 171.5(6) . .
Ag6 Ag50 S20 Ag53 -97.8(12) . .
Ag11 Ag50 S20 Ag53 27.0(8) . .
Ag27 Ag50 S20 Ag20 175.5(7) . .
S7 Ag50 S20 Ag20 157.0(19) . .
Ag26 Ag50 S20 Ag20 -112.0(6) . .
Ag6 Ag50 S20 Ag20 -21.4(8) . .
Ag11 Ag50 S20 Ag20 103.4(6) . .
S7 Ag50 S20 Ag27 -18.5(14) . .
Ag26 Ag50 S20 Ag27 72.5(5) . .
Ag6 Ag50 S20 Ag27 163.1(13) . .
Ag11 Ag50 S20 Ag27 -72.1(4) . .
Ag27 Ag50 S20 Ag23 121.0(4) . .
S7 Ag50 S20 Ag23 102.5(16) . .
Ag26 Ag50 S20 Ag23 -166.5(4) . .
Ag6 Ag50 S20 Ag23 -75.9(11) . .
Ag11 Ag50 S20 Ag23 49.0(6) . .
S3 Ag20 S20 C21 40(2) . .
Ag9 Ag20 S20 C21 50.9(10) . .
Ag6 Ag20 S20 C21 -102.1(10) . .
Ag1 Ag20 S20 C21 179.4(9) . .
Ag25 Ag20 S20 C21 -24.0(10) . .
Ag23 Ag20 S20 C21 114.1(10) . .
S3 Ag20 S20 Ag53 -89(2) . .
Ag9 Ag20 S20 Ag53 -78.9(5) . .
Ag6 Ag20 S20 Ag53 128.2(4) . .
Ag1 Ag20 S20 Ag53 49.7(5) . .
Ag25 Ag20 S20 Ag53 -153.7(4) . .
Ag23 Ag20 S20 Ag53 -15.7(4) . .
S3 Ag20 S20 Ag50 157(2) . .
Ag9 Ag20 S20 Ag50 167.9(5) . .
Ag6 Ag20 S20 Ag50 14.9(6) . .
Ag1 Ag20 S20 Ag50 -63.6(5) . .
Ag25 Ag20 S20 Ag50 93.0(5) . .
Ag23 Ag20 S20 Ag50 -129.0(5) . .
S3 Ag20 S20 Ag27 160.6(19) . .
Ag9 Ag20 S20 Ag27 171.22(17) . .
Ag6 Ag20 S20 Ag27 18.2(4) . .
Ag1 Ag20 S20 Ag27 -60.3(3) . .
Ag25 Ag20 S20 Ag27 96.4(2) . .
Ag23 Ag20 S20 Ag27 -125.6(3) . .
S3 Ag20 S20 Ag23 -74(2) . .
Ag9 Ag20 S20 Ag23 -63.2(2) . .
Ag6 Ag20 S20 Ag23 143.87(19) . .
Ag1 Ag20 S20 Ag23 65.4(3) . .
Ag25 Ag20 S20 Ag23 -138.01(16) . .
Ag50 Ag27 S20 C21 118.6(11) . .
S18 Ag27 S20 C21 31.0(11) . .
S16 Ag27 S20 C21 -123.8(10) . .
S7 Ag27 S20 C21 124.9(10) . .
Ag26 Ag27 S20 C21 69.7(10) . .
Ag50 Ag27 S20 Ag53 -99.4(7) . .
S18 Ag27 S20 Ag53 173.0(5) . .
S16 Ag27 S20 Ag53 18.1(5) . .
S7 Ag27 S20 Ag53 -93.1(5) . .
Ag26 Ag27 S20 Ag53 -148.3(5) . .
S18 Ag27 S20 Ag50 -87.6(5) . .
S16 Ag27 S20 Ag50 117.5(5) . .
S7 Ag27 S20 Ag50 6.3(5) . .
Ag26 Ag27 S20 Ag50 -48.9(5) . .
Ag50 Ag27 S20 Ag20 -3.1(5) . .
S18 Ag27 S20 Ag20 -90.7(3) . .
S16 Ag27 S20 Ag20 114.4(3) . .
S7 Ag27 S20 Ag20 3.2(3) . .
Ag26 Ag27 S20 Ag20 -52.0(2) . .
Ag50 Ag27 S20 Ag23 -84.2(6) . .
S18 Ag27 S20 Ag23 -171.8(3) . .
S16 Ag27 S20 Ag23 33.4(4) . .
S7 Ag27 S20 Ag23 -77.9(4) . .
Ag26 Ag27 S20 Ag23 -133.1(4) . .
S11 Ag23 S20 C21 -73.0(10) . .
S19 Ag23 S20 C21 110.6(10) . .
S4 Ag23 S20 C21 -170.6(10) . .
Ag29 Ag23 S20 C21 132.2(10) . .
Ag20 Ag23 S20 C21 -116.5(11) . .
Ag15 Ag23 S20 C21 163.8(10) . .
S11 Ag23 S20 Ag53 173.9(10) . .
S19 Ag23 S20 Ag53 -2.4(9) . .
S4 Ag23 S20 Ag53 76.4(9) . .
Ag29 Ag23 S20 Ag53 19.2(9) . .
Ag20 Ag23 S20 Ag53 130.4(9) . .
Ag15 Ag23 S20 Ag53 50.8(9) . .
S11 Ag23 S20 Ag50 78.1(5) . .
S19 Ag23 S20 Ag50 -98.3(5) . .
S4 Ag23 S20 Ag50 -19.5(5) . .
Ag29 Ag23 S20 Ag50 -76.7(5) . .
Ag20 Ag23 S20 Ag50 34.6(4) . .
Ag15 Ag23 S20 Ag50 -45.1(7) . .
S11 Ag23 S20 Ag20 43.5(3) . .
S19 Ag23 S20 Ag20 -132.8(3) . .
S4 Ag23 S20 Ag20 -54.0(2) . .
Ag29 Ag23 S20 Ag20 -111.2(2) . .
Ag15 Ag23 S20 Ag20 -79.6(4) . .
S11 Ag23 S20 Ag27 129.6(4) . .
S19 Ag23 S20 Ag27 -46.7(5) . .
S4 Ag23 S20 Ag27 32.1(4) . .
Ag29 Ag23 S20 Ag27 -25.1(4) . .
Ag20 Ag23 S20 Ag27 86.1(3) . .
Ag15 Ag23 S20 Ag27 6.5(7) . .
C44 C41 S21 Ag44 -10(4) . .
C43 C41 S21 Ag44 116(3) . .
C42 C41 S21 Ag44 -131(3) . .
C44 C41 S21 Ag14 -60(3) . .
C43 C41 S21 Ag14 66(3) . .
C42 C41 S21 Ag14 178.5(18) . .
C44 C41 S21 Ag31 49(2) . .
C43 C41 S21 Ag31 174.5(19) . .
C42 C41 S21 Ag31 -73(2) . .
C44 C41 S21 Ag28 177.3(18) . .
C43 C41 S21 Ag28 -57(3) . .
C42 C41 S21 Ag28 55(2) . .
S2 Ag44 S21 C41 95(3) . .
Ag61 Ag44 S21 C41 109(3) . .
Ag49 Ag44 S21 C41 38(3) . .
Ag4 Ag44 S21 C41 -30(4) . .
Ag28 Ag44 S21 C41 -174(3) . .
Ag2 Ag44 S21 C41 -145(2) . .
S2 Ag44 S21 Ag14 165(3) . .
Ag61 Ag44 S21 Ag14 179.0(9) . .
Ag49 Ag44 S21 Ag14 108.6(8) . .
Ag4 Ag44 S21 Ag14 40.4(13) . .
Ag28 Ag44 S21 Ag14 -103.5(6) . .
Ag2 Ag44 S21 Ag14 -74.6(14) . .
S2 Ag44 S21 Ag31 21.4(18) . .
Ag61 Ag44 S21 Ag31 35.3(3) . .
Ag49 Ag44 S21 Ag31 -35.2(4) . .
Ag4 Ag44 S21 Ag31 -103.4(18) . .
Ag28 Ag44 S21 Ag31 112.8(5) . .
Ag2 Ag44 S21 Ag31 141.6(16) . .
S2 Ag44 S21 Ag28 -91(2) . .
Ag61 Ag44 S21 Ag28 -77.5(5) . .
Ag49 Ag44 S21 Ag28 -147.9(5) . .
Ag4 Ag44 S21 Ag28 143.9(16) . .
Ag2 Ag44 S21 Ag28 28.9(15) . .
S4 Ag14 S21 C41 32(5) . .
Ag29 Ag14 S21 C41 -36.5(14) . .
Ag15 Ag14 S21 C41 48.2(14) . .
Ag11 Ag14 S21 C41 -120.2(13) . .
Ag4 Ag14 S21 C41 121.9(13) . .
S4 Ag14 S21 Ag44 -116(5) . .
Ag29 Ag14 S21 Ag44 175.7(8) . .
Ag15 Ag14 S21 Ag44 -99.6(8) . .
Ag11 Ag14 S21 Ag44 92.0(9) . .
Ag4 Ag14 S21 Ag44 -25.9(9) . .
S4 Ag14 S21 Ag31 -87(5) . .
Ag29 Ag14 S21 Ag31 -155.0(2) . .
Ag15 Ag14 S21 Ag31 -70.2(3) . .
Ag11 Ag14 S21 Ag31 121.3(3) . .
Ag4 Ag14 S21 Ag31 3.5(4) . .
S4 Ag14 S21 Ag28 162(4) . .
Ag29 Ag14 S21 Ag28 94.2(3) . .
Ag15 Ag14 S21 Ag28 178.9(2) . .
Ag11 Ag14 S21 Ag28 10.4(5) . .
Ag4 Ag14 S21 Ag28 -107.4(3) . .
S15 Ag31 S21 C41 27(3) . .
S2 Ag31 S21 C41 -158.0(12) . .
Ag22 Ag31 S21 C41 157.8(12) . .
Ag19 Ag31 S21 C41 -102.8(12) . .
S15 Ag31 S21 Ag44 177(3) . .
S2 Ag31 S21 Ag44 -8.2(7) . .
Ag22 Ag31 S21 Ag44 -52.5(7) . .
Ag19 Ag31 S21 Ag44 47.0(7) . .
S15 Ag31 S21 Ag14 152(3) . .
S2 Ag31 S21 Ag14 -32.7(3) . .
Ag22 Ag31 S21 Ag14 -77.0(3) . .
Ag19 Ag31 S21 Ag14 22.5(5) . .
S15 Ag31 S21 Ag28 -105(3) . .
S2 Ag31 S21 Ag28 70.0(3) . .
Ag22 Ag31 S21 Ag28 25.8(3) . .
Ag19 Ag31 S21 Ag28 125.3(3) . .
S13 Ag28 S21 C41 55.7(13) . .
S22 Ag28 S21 C41 -123.3(12) . .
S5 Ag28 S21 C41 145.5(12) . .
Ag44 Ag28 S21 C41 176.6(15) . .
Ag18 Ag28 S21 C41 141.9(12) . .
Ag12 Ag28 S21 C41 86.7(12) . .
Ag22 Ag28 S21 C41 -152.5(13) . .
S13 Ag28 S21 Ag44 -120.9(7) . .
S22 Ag28 S21 Ag44 60.1(7) . .
S5 Ag28 S21 Ag44 -31.1(7) . .
Ag18 Ag28 S21 Ag44 -34.7(12) . .
Ag12 Ag28 S21 Ag44 -89.9(7) . .
Ag22 Ag28 S21 Ag44 30.9(6) . .
S13 Ag28 S21 Ag14 -77.0(4) . .
S22 Ag28 S21 Ag14 103.9(4) . .
S5 Ag28 S21 Ag14 12.8(4) . .
Ag44 Ag28 S21 Ag14 43.8(6) . .
Ag18 Ag28 S21 Ag14 9.1(10) . .
Ag12 Ag28 S21 Ag14 -46.1(3) . .
Ag22 Ag28 S21 Ag14 74.8(3) . .
S13 Ag28 S21 Ag31 -175.0(3) . .
S22 Ag28 S21 Ag31 6.0(4) . .
S5 Ag28 S21 Ag31 -85.2(3) . .
Ag44 Ag28 S21 Ag31 -54.1(6) . .
Ag18 Ag28 S21 Ag31 -88.8(9) . .
Ag12 Ag28 S21 Ag31 -144.0(3) . .
Ag22 Ag28 S21 Ag31 -23.2(3) . .
C35 C33 S22 Ag52 21(3) . .
C34 C33 S22 Ag52 -86(2) . .
C36 C33 S22 Ag52 144.6(19) . .
C35 C33 S22 Ag22 -35(3) . .
C34 C33 S22 Ag22 -142(2) . .
C36 C33 S22 Ag22 89(2) . .
C35 C33 S22 Ag28 -146(2) . .
C34 C33 S22 Ag28 107(2) . .
C36 C33 S22 Ag28 -22(3) . .
C35 C33 S22 Ag30 72(2) . 2_756
C34 C33 S22 Ag30 -35(2) . 2_756
C36 C33 S22 Ag30 -165(2) . 2_756
C35 C33 S22 Ag61 -65(2) . .
C34 C33 S22 Ag61 -172(2) . .
C36 C33 S22 Ag61 58(2) . .
S3 Ag52 S22 C33 89.0(18) 2_756 .
Ag25 Ag52 S22 C33 -1.5(15) 2_756 .
Ag7 Ag52 S22 C33 147.5(14) 2_756 .
Ag60 Ag52 S22 C33 77.2(14) 2_756 .
Ag6 Ag52 S22 C33 -87.4(15) 2_756 .
S3 Ag52 S22 Ag22 -165.5(13) 2_756 .
Ag25 Ag52 S22 Ag22 104.1(3) 2_756 .
Ag7 Ag52 S22 Ag22 -107.0(3) 2_756 .
Ag60 Ag52 S22 Ag22 -177.3(3) 2_756 .
Ag6 Ag52 S22 Ag22 18.2(4) 2_756 .
S3 Ag52 S22 Ag28 -103.0(12) 2_756 .
Ag25 Ag52 S22 Ag28 166.6(3) 2_756 .
Ag7 Ag52 S22 Ag28 -44.5(5) 2_756 .
Ag60 Ag52 S22 Ag28 -114.8(4) 2_756 .
Ag6 Ag52 S22 Ag28 80.7(6) 2_756 .
S3 Ag52 S22 Ag30 12.1(11) 2_756 2_756
Ag25 Ag52 S22 Ag30 -78.4(3) 2_756 2_756
Ag7 Ag52 S22 Ag30 70.5(2) 2_756 2_756
Ag60 Ag52 S22 Ag30 0.27(16) 2_756 2_756
Ag6 Ag52 S22 Ag30 -164.3(5) 2_756 2_756
S3 Ag52 S22 Ag61 177.5(12) 2_756 .
Ag25 Ag52 S22 Ag61 87.0(4) 2_756 .
Ag7 Ag52 S22 Ag61 -124.1(3) 2_756 .
Ag60 Ag52 S22 Ag61 165.7(3) 2_756 .
Ag6 Ag52 S22 Ag61 1.1(5) 2_756 .
S2 Ag22 S22 C33 -84.2(18) . .
Ag31 Ag22 S22 C33 -66.1(14) . .
Ag6 Ag22 S22 C33 92.0(14) 2_756 .
Ag2 Ag22 S22 C33 173.8(13) . .
Ag24 Ag22 S22 C33 10.5(15) . .
Ag28 Ag22 S22 C33 -127.6(15) . .
S2 Ag22 S22 Ag52 167.4(12) . .
Ag31 Ag22 S22 Ag52 -174.5(3) . .
Ag6 Ag22 S22 Ag52 -16.5(4) 2_756 .
Ag2 Ag22 S22 Ag52 65.4(3) . .
Ag24 Ag22 S22 Ag52 -97.9(3) . .
Ag28 Ag22 S22 Ag52 124.0(3) . .
S2 Ag22 S22 Ag28 43.4(13) . .
Ag31 Ag22 S22 Ag28 61.6(3) . .
Ag6 Ag22 S22 Ag28 -140.4(2) 2_756 .
Ag2 Ag22 S22 Ag28 -58.6(4) . .
Ag24 Ag22 S22 Ag28 138.12(16) . .
S2 Ag22 S22 Ag30 165.5(11) . 2_756
Ag31 Ag22 S22 Ag30 -176.40(17) . 2_756
Ag6 Ag22 S22 Ag30 -18.4(4) 2_756 2_756
Ag2 Ag22 S22 Ag30 63.5(3) . 2_756
Ag24 Ag22 S22 Ag30 -99.8(3) . 2_756
Ag28 Ag22 S22 Ag30 122.0(3) . 2_756
S2 Ag22 S22 Ag61 -37.6(12) . .
Ag31 Ag22 S22 Ag61 -19.5(4) . .
Ag6 Ag22 S22 Ag61 138.5(5) 2_756 .
Ag2 Ag22 S22 Ag61 -139.6(5) . .
Ag24 Ag22 S22 Ag61 57.1(4) . .
Ag28 Ag22 S22 Ag61 -81.1(5) . .
S13 Ag28 S22 C33 -94.7(13) . .
S21 Ag28 S22 C33 84.5(13) . .
S5 Ag28 S22 C33 -175.6(13) . .
Ag44 Ag28 S22 C33 115.5(14) . .
Ag18 Ag28 S22 C33 -116.4(13) . .
Ag12 Ag28 S22 C33 -151.1(12) . .
Ag22 Ag28 S22 C33 129.5(14) . .
S13 Ag28 S22 Ag52 96.8(4) . .
S21 Ag28 S22 Ag52 -84.0(5) . .
S5 Ag28 S22 Ag52 15.8(4) . .
Ag44 Ag28 S22 Ag52 -53.0(5) . .
Ag18 Ag28 S22 Ag52 75.1(4) . .
Ag12 Ag28 S22 Ag52 40.4(7) . .
Ag22 Ag28 S22 Ag52 -39.0(3) . .
S13 Ag28 S22 Ag22 135.8(3) . .
S21 Ag28 S22 Ag22 -45.0(3) . .
S5 Ag28 S22 Ag22 54.9(3) . .
Ag44 Ag28 S22 Ag22 -14.0(4) . .
Ag18 Ag28 S22 Ag22 114.1(3) . .
Ag12 Ag28 S22 Ag22 79.4(5) . .
S13 Ag28 S22 Ag30 41.2(4) . 2_756
S21 Ag28 S22 Ag30 -139.6(3) . 2_756
S5 Ag28 S22 Ag30 -39.8(3) . 2_756
Ag44 Ag28 S22 Ag30 -108.7(4) . 2_756
Ag18 Ag28 S22 Ag30 19.5(3) . 2_756
Ag12 Ag28 S22 Ag30 -15.2(6) . 2_756
Ag22 Ag28 S22 Ag30 -94.7(3) . 2_756
S13 Ag28 S22 Ag61 179.7(2) . .
S21 Ag28 S22 Ag61 -1.1(3) . .
S5 Ag28 S22 Ag61 98.7(2) . .
Ag44 Ag28 S22 Ag61 29.8(3) . .
Ag18 Ag28 S22 Ag61 158.0(2) . .
Ag12 Ag28 S22 Ag61 123.2(4) . .
Ag22 Ag28 S22 Ag61 43.8(2) . .
S15 Ag61 S22 C33 61.4(14) . .
Ag44 Ag61 S22 C33 -159.9(11) . .
Ag24 Ag61 S22 C33 87.6(11) . .
S15 Ag61 S22 Ag52 -64.3(9) . .
Ag44 Ag61 S22 Ag52 74.4(4) . .
Ag24 Ag61 S22 Ag52 -38.2(3) . .
S15 Ag61 S22 Ag22 -81.8(9) . .
Ag44 Ag61 S22 Ag22 56.9(4) . .
Ag24 Ag61 S22 Ag22 -55.6(3) . .
S15 Ag61 S22 Ag28 -176.1(9) . .
Ag44 Ag61 S22 Ag28 -37.5(4) . .
Ag24 Ag61 S22 Ag28 -150.0(3) . .
S15 Ag61 S22 Ag30 -48.4(11) . 2_756
Ag44 Ag61 S22 Ag30 90.3(6) . 2_756
Ag24 Ag61 S22 Ag30 -22.2(6) . 2_756

loop_
_platon_squeeze_void_nr
_platon_squeeze_void_average_x
_platon_squeeze_void_average_y
_platon_squeeze_void_average_z
_platon_squeeze_void_volume
_platon_squeeze_void_count_electrons
1 0.000 0.500 1.000 1403.3 -23.3
